data_7232021
loop_
_publ_author_name
'Konarev, Dmitri V.'
'Khasanov, Salavat S.'
'Shimizu, Yasuhiro'
'Kuzmin, Alexey V.'
'Otsuka, Akihiro'
'Yamochi, Hideki'
'Saito, Gunzi'
'Lyubovskaya, Rimma N.'

_publ_section_title
;
 Fullerene and endometallofullerene Kagome lattices with symmetry-forced
 spin frustration.
;
_journal_issue 4
_journal_name_full 'Physical chemistry chemical physics : PCCP'
_journal_page_first 1645
_journal_page_last 1649
_journal_paper_doi 10.1039/c8cp07017b
_journal_volume 21
_journal_year 2019
_chemical_formula_moiety '2(C80@Sc3N), 2(C13 H30 P1), 0.6667(C6 H4 Cl2)'
_chemical_formula_sum 'C190 H62.67 Cl1.33 N2 P2 Sc6'
_chemical_formula_weight 2752.05
_space_group_crystal_system trigonal
_space_group_IT_number 157
_space_group_name_Hall 'P 3 -2'
_space_group_name_H-M_alt 'P 3 1 m'
_symmetry_space_group_name_Hall 'P 3 -2'
_symmetry_space_group_name_H-M 'P 3 1 m'
_atom_sites_solution_hydrogens geom
_atom_sites_solution_primary direct
_atom_sites_solution_secondary difmap
_audit_creation_date 2018-08-13
_audit_creation_method
;
Olex2 1.2
(compiled 2018.05.29 svn.r3508 for OlexSys, GUI svn.r5506)
;
_cell_angle_alpha 90
_cell_angle_beta 90
_cell_angle_gamma 120
_cell_formula_units_Z 3
_cell_length_a 21.2827(10)
_cell_length_b 21.2827(10)
_cell_length_c 22.0855(10)
_cell_measurement_reflns_used 13303
_cell_measurement_temperature 90(2)
_cell_measurement_theta_max 23.2220
_cell_measurement_theta_min 1.9300
_cell_volume 8663.5(7)
_computing_cell_refinement 'CrysAlisPro 1.171.38.43 (Rigaku OD, 2015)'
_computing_data_collection 'CrysAlisPro 1.171.38.43 (Rigaku OD, 2015)'
_computing_data_reduction 'CrysAlisPro 1.171.38.43 (Rigaku OD, 2015)'
_computing_molecular_graphics 'Olex2 (Dolomanov et al., 2009)'
_computing_publication_material 'Olex2 (Dolomanov et al., 2009)'
_computing_structure_refinement 'ShelXL (Sheldrick, 2015)'
_diffrn_ambient_temperature 90.15
_diffrn_detector 'CCD plate'
_diffrn_measured_fraction_theta_full 0.999
_diffrn_measured_fraction_theta_max 0.998
_diffrn_measurement_device_type 'Saxi-CrysAlisPro-abstract goniometer imported SAXI images'
_diffrn_measurement_method '\w scans'
_diffrn_radiation_type MoK\a
_diffrn_radiation_wavelength 0.71073
_diffrn_reflns_av_R_equivalents 0.1296
_diffrn_reflns_av_unetI/netI 0.0967
_diffrn_reflns_Laue_measured_fraction_full 0.999
_diffrn_reflns_Laue_measured_fraction_max 0.998
_diffrn_reflns_limit_h_max 23
_diffrn_reflns_limit_h_min -22
_diffrn_reflns_limit_k_max 23
_diffrn_reflns_limit_k_min -23
_diffrn_reflns_limit_l_max 24
_diffrn_reflns_limit_l_min -24
_diffrn_reflns_number 46325
_diffrn_reflns_point_group_measured_fraction_full 0.987
_diffrn_reflns_point_group_measured_fraction_max 0.987
_diffrn_reflns_theta_full 23.268
_diffrn_reflns_theta_max 23.268
_diffrn_reflns_theta_min 1.914
_diffrn_source 'fine-focus sealed X-ray tube'
_exptl_absorpt_coefficient_mu 0.462
_exptl_absorpt_correction_T_max 1.00000
_exptl_absorpt_correction_T_min 0.83579
_exptl_absorpt_correction_type multi-scan
_exptl_absorpt_process_details
;
CrysAlisPro 1.171.38.43 (Rigaku Oxford Diffraction, 2015)
Empirical absorption correction using spherical harmonics,
implemented in SCALE3 ABSPACK scaling algorithm.
;
_exptl_crystal_colour 'metallic dark black'
_exptl_crystal_colour_lustre metallic
_exptl_crystal_colour_modifier dark
_exptl_crystal_colour_primary black
_exptl_crystal_density_diffrn 1.582
_exptl_crystal_description block
_exptl_crystal_F_000 4186
_exptl_crystal_size_max 0.3
_exptl_crystal_size_mid 0.2
_exptl_crystal_size_min 0.2
_refine_diff_density_max 0.762
_refine_diff_density_min -0.498
_refine_diff_density_rms 0.147
_refine_ls_abs_structure_details
;
 Flack x determined using 1470 quotients [(I+)-(I-)]/[(I+)+(I-)]
 (Parsons, Flack and Wagner, Acta Cryst. B69 (2013) 249-259).
;
_refine_ls_abs_structure_Flack 0.25(4)
_refine_ls_extinction_method none
_refine_ls_goodness_of_fit_ref 1.455
_refine_ls_hydrogen_treatment constr
_refine_ls_matrix_type full
_refine_ls_number_parameters 1692
_refine_ls_number_reflns 8660
_refine_ls_number_restraints 19238
_refine_ls_restrained_S_all 0.978
_refine_ls_R_factor_all 0.2138
_refine_ls_R_factor_gt 0.1493
_refine_ls_shift/su_max 0.001
_refine_ls_shift/su_mean 0.000
_refine_ls_structure_factor_coef Fsqd
_refine_ls_weighting_details 'w=1/[\s^2^(Fo^2^)+(0.2000P)^2^] where P=(Fo^2^+2Fc^2^)/3'
_refine_ls_weighting_scheme calc
_refine_ls_wR_factor_gt 0.3455
_refine_ls_wR_factor_ref 0.3995
_reflns_Friedel_coverage 0.972
_reflns_Friedel_fraction_full 0.975
_reflns_Friedel_fraction_max 0.975
_reflns_number_gt 5104
_reflns_number_total 8660
_reflns_threshold_expression 'I > 2\s(I)'
_cod_data_source_file c8cp07017b2.cif
_cod_data_source_block Sc3N@C80Bu3MePC6H4Cl2
_cod_depositor_comments 'Adding full bibliography for 7232021--7232022.cif.'
_cod_original_cell_volume 8663.5(9)
_cod_database_code 7232021
_shelx_shelxl_version_number 2018/3
_shelx_space_group_comment
;
The symmetry employed for this shelxl refinement is uniquely defined
by the following loop, which should always be used as a source of
symmetry information in preference to the above space-group names.
They are only intended as comments.
;
_shelx_estimated_absorpt_t_max 0.913
_shelx_estimated_absorpt_t_min 0.874
_oxdiff_exptl_absorpt_empirical_full_min 0.893
_oxdiff_exptl_absorpt_empirical_full_max 1.093
_oxdiff_exptl_absorpt_empirical_details
;
Empirical correction (ABSPACK) includes:
- Absorption correction using spherical harmonics
- Frame scaling
;
_olex2_refinement_description
;
1. Twinned data refinement
 Scales: 0.509(11)
 0.491(11)
2. Fixed Uiso
 At 1.2 times of:
  All C(H,H) groups
 At 1.5 times of:
  All C(H,H,H) groups
3. Restrained distances
 C301-C302 = C302-C303 = C303-C304 = C304-C305 = C305-C301 = C307-C308 = C310-
 C311 = C313-C314 = C316-C317 = C319-C320 = C307-C323 = C308-C325 = C310-C327 =
 C311-C329 = C313-C331 = C314-C333 = C316-C335 = C317-C337 = C319-C339 = C320-
 C321 = C323-C324 = C324-C325 = C327-C328 = C328-C329 = C331-C332 = C332-C333 =
 C335-C336 = C336-C337 = C339-C340 = C340-C321 = C341-C342 = C342-C343 = C343-
 C344 = C344-C345 = C345-C341 = C347-C348 = C350-C351 = C353-C354 = C356-C357 =
 C359-C360 = C347-C363 = C348-C365 = C350-C367 = C351-C369 = C353-C371 = C354-
 C373 = C356-C375 = C357-C377 = C359-C379 = C360-C361 = C363-C364 = C364-C365 =
 C367-C368 = C368-C369 = C371-C372 = C372-C373 = C375-C376 = C376-C377 = C379-
 C380 = C380-C361
 1.40367 with sigma of 0.01
 C401-C402 = C402-C403 = C403-C404 = C404-C405 = C405-C401 = C407-C408 = C410-
 C411 = C413-C414 = C416-C417 = C419-C420 = C407-C423 = C408-C425 = C410-C427 =
 C411-C429 = C413-C431 = C414-C433 = C416-C435 = C417-C437 = C419-C439 = C420-
 C421 = C423-C424 = C424-C425 = C427-C428 = C428-C429 = C431-C432 = C432-C433 =
 C435-C436 = C436-C437 = C439-C440 = C440-C421 = C441-C442 = C442-C443 = C443-
 C444 = C444-C445 = C445-C441 = C447-C448 = C450-C451 = C453-C454 = C456-C457 =
 C459-C460 = C447-C463 = C448-C465 = C450-C467 = C451-C469 = C453-C471 = C454-
 C473 = C456-C475 = C457-C477 = C459-C479 = C460-C461 = C463-C464 = C464-C465 =
 C467-C468 = C468-C469 = C471-C472 = C472-C473 = C475-C476 = C476-C477 = C479-
 C480 = C480-C461
 1.40367 with sigma of 0.01
 C302-C312 = C303-C315 = C304-C318 = C305-C306 = C306-C307 = C311-C312 = C312-
 C313 = C314-C315 = C315-C316 = C317-C318 = C318-C319 = C320-C306 = C321-C322 =
 C322-C323 = C325-C326 = C326-C327 = C329-C330 = C330-C331 = C333-C334 = C334-
 C335 = C337-C338 = C338-C339 = C341-C349 = C342-C352 = C343-C355 = C344-C358 =
 C345-C346 = C346-C347 = C348-C349 = C349-C350 = C351-C352 = C352-C353 = C354-
 C355 = C355-C356 = C357-C358 = C358-C359 = C360-C346 = C361-C362 = C362-C363 =
 C365-C366 = C366-C367 = C369-C370 = C370-C371 = C373-C374 = C374-C375 = C377-
 C378 = C378-C379 = C322-C372 = C324-C374 = C326-C376 = C328-C378 = C330-C380 =
 C332-C362 = C334-C364 = C336-C366 = C338-C368 = C340-C370 = C309-C301 = C309-
 C308 = C309-C310
 1.45275 with sigma of 0.01
 C402-C412 = C403-C415 = C404-C418 = C405-C406 = C406-C407 = C411-C412 = C412-
 C413 = C414-C415 = C415-C416 = C417-C418 = C418-C419 = C420-C406 = C421-C422 =
 C422-C423 = C425-C426 = C426-C427 = C429-C430 = C430-C431 = C433-C434 = C434-
 C435 = C437-C438 = C438-C439 = C441-C449 = C442-C452 = C443-C455 = C444-C458 =
 C445-C446 = C446-C447 = C448-C449 = C449-C450 = C451-C452 = C452-C453 = C454-
 C455 = C455-C456 = C457-C458 = C458-C459 = C460-C446 = C461-C462 = C462-C463 =
 C465-C466 = C466-C467 = C469-C470 = C470-C471 = C473-C474 = C474-C475 = C477-
 C478 = C478-C479 = C422-C472 = C424-C474 = C426-C476 = C428-C478 = C430-C480 =
 C432-C462 = C434-C464 = C436-C466 = C438-C468 = C440-C470 = C409-C401 = C409-
 C408 = C409-C410
 1.45275 with sigma of 0.01
 C301-C306 \\sim C301-C308 \\sim C306-C308 \\sim C305-C307 \\sim C301-C310
\\sim C301-C312 \\sim C310-
 C312 \\sim C302-C311 \\sim C302-C313 \\sim C302-C315 \\sim C313-C315 \\sim
C303-C312 \\sim C303-C314 ~
 C312-C314 \\sim C303-C316 \\sim C303-C318 \\sim C316-C318 \\sim C304-C315
\\sim C304-C317 \\sim C315-
 C317 \\sim C304-C319 \\sim C304-C306 \\sim C319-C306 \\sim C305-C318 \\sim
C305-C320 \\sim C318-C320 ~
 C306-C321 \\sim C306-C323 \\sim C321-C323 \\sim C307-C320 \\sim C307-C322
\\sim C320-C322 \\sim C308-
 C310 \\sim C308-C326 \\sim C310-C326 \\sim C325-C327 \\sim C311-C313 \\sim
C311-C330 \\sim C313-C330 ~
 C312-C329 \\sim C312-C331 \\sim C329-C331 \\sim C314-C316 \\sim C314-C334
\\sim C316-C334 \\sim C315-
 C333 \\sim C315-C335 \\sim C333-C335 \\sim C317-C319 \\sim C317-C338 \\sim
C319-C338 \\sim C318-C337 ~
 C318-C339 \\sim C337-C339 \\sim C341-C346 \\sim C341-C348 \\sim C346-C348
\\sim C345-C347 \\sim C345-
 C349 \\sim C347-C349 \\sim C341-C350 \\sim C341-C352 \\sim C350-C352 \\sim
C342-C349 \\sim C342-C351 ~
 C349-C351 \\sim C342-C353 \\sim C342-C355 \\sim C353-C355 \\sim C343-C352
\\sim C343-C354 \\sim C352-
 C354 \\sim C343-C356 \\sim C343-C358 \\sim C356-C358 \\sim C344-C355 \\sim
C344-C357 \\sim C355-C357 ~
 C344-C359 \\sim C344-C346 \\sim C359-C346 \\sim C345-C358 \\sim C345-C360
\\sim C358-C360
 with sigma of 0.01
 C401-C406 \\sim C401-C408 \\sim C406-C408 \\sim C405-C407 \\sim C401-C410
\\sim C401-C412 \\sim C410-
 C412 \\sim C402-C411 \\sim C402-C413 \\sim C402-C415 \\sim C413-C415 \\sim
C403-C412 \\sim C403-C414 ~
 C412-C414 \\sim C403-C416 \\sim C403-C418 \\sim C416-C418 \\sim C404-C415
\\sim C404-C417 \\sim C415-
 C417 \\sim C404-C419 \\sim C404-C406 \\sim C419-C406 \\sim C405-C418 \\sim
C405-C420 \\sim C418-C420 ~
 C406-C421 \\sim C406-C423 \\sim C421-C423 \\sim C407-C420 \\sim C407-C422
\\sim C420-C422 \\sim C408-
 C410 \\sim C408-C426 \\sim C410-C426 \\sim C425-C427 \\sim C411-C413 \\sim
C411-C430 \\sim C413-C430 ~
 C412-C429 \\sim C412-C431 \\sim C429-C431 \\sim C414-C416 \\sim C414-C434
\\sim C416-C434 \\sim C415-
 C433 \\sim C415-C435 \\sim C433-C435 \\sim C417-C419 \\sim C417-C438 \\sim
C419-C438 \\sim C418-C437 ~
 C418-C439 \\sim C437-C439 \\sim C441-C446 \\sim C441-C448 \\sim C446-C448
\\sim C445-C447 \\sim C445-
 C449 \\sim C447-C449 \\sim C441-C450 \\sim C441-C452 \\sim C450-C452 \\sim
C442-C449 \\sim C442-C451 ~
 C449-C451 \\sim C442-C453 \\sim C442-C455 \\sim C453-C455 \\sim C443-C452
\\sim C443-C454 \\sim C452-
 C454 \\sim C443-C456 \\sim C443-C458 \\sim C456-C458 \\sim C444-C455 \\sim
C444-C457 \\sim C455-C457 ~
 C444-C459 \\sim C444-C446 \\sim C459-C446 \\sim C445-C458 \\sim C445-C460
\\sim C458-C460
 with sigma of 0.01
 C346-C361 \\sim C346-C363 \\sim C361-C363 \\sim C347-C360 \\sim C347-C362
\\sim C360-C362 \\sim C348-
 C350 \\sim C348-C366 \\sim C350-C366 \\sim C349-C365 \\sim C349-C367 \\sim
C365-C367 \\sim C351-C353 ~
 C351-C370 \\sim C353-C370 \\sim C352-C369 \\sim C352-C371 \\sim C369-C371
\\sim C354-C356 \\sim C354-
 C374 \\sim C356-C374 \\sim C355-C373 \\sim C355-C375 \\sim C373-C375 \\sim
C357-C359 \\sim C357-C378 ~
 C359-C378 \\sim C358-C377 \\sim C358-C379 \\sim C377-C379 \\sim C321-C370
\\sim C321-C372 \\sim C370-
 C372 \\sim C322-C340 \\sim C322-C371 \\sim C340-C371 \\sim C322-C324 \\sim
C322-C373 \\sim C324-C373 ~
 C323-C372 \\sim C323-C374 \\sim C372-C374 \\sim C324-C326 \\sim C324-C375
\\sim C326-C375 \\sim C325-
 C374 \\sim C325-C376 \\sim C374-C376 \\sim C326-C328 \\sim C326-C377 \\sim
C328-C377 \\sim C327-C376 ~
 C327-C378 \\sim C376-C378 \\sim C328-C330 \\sim C328-C379 \\sim C330-C379
\\sim C329-C378 \\sim C329-
 C380 \\sim C378-C380 \\sim C330-C332 \\sim C330-C361 \\sim C332-C361 \\sim
C331-C380 \\sim C331-C362 ~
 C380-C362 \\sim C332-C334 \\sim C332-C363 \\sim C334-C363 \\sim C333-C362
\\sim C333-C364 \\sim C362-
 C364 \\sim C334-C336 \\sim C334-C365 \\sim C336-C365 \\sim C335-C364 \\sim
C335-C366 \\sim C364-C366 ~
 C336-C338 \\sim C336-C367 \\sim C338-C367 \\sim C337-C366 \\sim C337-C368
\\sim C366-C368 \\sim C338-
 C340 \\sim C338-C369 \\sim C340-C369 \\sim C339-C368 \\sim C339-C370 \\sim
C368-C370
 with sigma of 0.01
 C446-C461 \\sim C446-C463 \\sim C461-C463 \\sim C447-C460 \\sim C447-C462
\\sim C460-C462 \\sim C448-
 C450 \\sim C448-C466 \\sim C450-C466 \\sim C449-C465 \\sim C449-C467 \\sim
C465-C467 \\sim C451-C453 ~
 C451-C470 \\sim C453-C470 \\sim C452-C469 \\sim C452-C471 \\sim C469-C471
\\sim C454-C456 \\sim C454-
 C474 \\sim C456-C474 \\sim C455-C473 \\sim C455-C475 \\sim C473-C475 \\sim
C457-C459 \\sim C457-C478 ~
 C459-C478 \\sim C458-C477 \\sim C458-C479 \\sim C477-C479 \\sim C421-C470
\\sim C421-C472 \\sim C470-
 C472 \\sim C422-C440 \\sim C422-C471 \\sim C440-C471 \\sim C422-C424 \\sim
C422-C473 \\sim C424-C473 ~
 C423-C472 \\sim C423-C474 \\sim C472-C474 \\sim C424-C426 \\sim C424-C475
\\sim C426-C475 \\sim C425-
 C474 \\sim C425-C476 \\sim C474-C476 \\sim C426-C428 \\sim C426-C477 \\sim
C428-C477 \\sim C427-C476 ~
 C427-C478 \\sim C476-C478 \\sim C428-C430 \\sim C428-C479 \\sim C430-C479
\\sim C429-C478 \\sim C429-
 C480 \\sim C478-C480 \\sim C430-C432 \\sim C430-C461 \\sim C432-C461 \\sim
C431-C480 \\sim C431-C462 ~
 C480-C462 \\sim C432-C434 \\sim C432-C463 \\sim C434-C463 \\sim C433-C462
\\sim C433-C464 \\sim C462-
 C464 \\sim C434-C436 \\sim C434-C465 \\sim C436-C465 \\sim C435-C464 \\sim
C435-C466 \\sim C464-C466 ~
 C436-C438 \\sim C436-C467 \\sim C438-C467 \\sim C437-C466 \\sim C437-C468
\\sim C466-C468 \\sim C438-
 C440 \\sim C438-C469 \\sim C440-C469 \\sim C439-C468 \\sim C439-C470 \\sim
C468-C470
 with sigma of 0.01
4. Rigid bond restraints
 All non-hydrogen atoms
 with sigma for 1-2 distances of 0.002 and sigma for 1-3 distances of 0.003
5. Uiso/Uaniso restraints and constraints
P11 \\sim C11 \\sim C12 \\sim C13 \\sim C14 \\sim C15 \\sim P31 \\sim C31 \\sim
C32 \\sim C33 \\sim C34 \\sim C35: within 1.6A with sigma of 0.006 and sigma
for terminal atoms of 0.012
Sc01 \\sim Sc02 \\sim Sc03 \\sim Sc04 \\sim Sc05 \\sim Sc06 \\sim Sc07 \\sim
Sc08 \\sim Sc09 \\sim Sc10 \\sim Sc11 \\sim Sc12 \\sim Sc13 \\sim Sc14 \\sim
Sc15 \\sim Sc16 \\sim Sc21 \\sim Sc22 \\sim Sc23 \\sim Sc24 \\sim Sc25 \\sim
Sc26 \\sim Sc27 \\sim Sc28 \\sim Sc29 \\sim Sc30 \\sim Sc31 \\sim Sc32 \\sim
Sc33 \\sim Sc34 \\sim Sc35 \\sim Sc36: within 1.5A with sigma of 0.03 and sigma
for terminal atoms of 0.06
C301 \\sim C302 \\sim C303 \\sim C304 \\sim C305 \\sim C306 \\sim C307 \\sim
C308 \\sim C309 \\sim C310 \\sim C311 \\sim C312 \\sim C313 \\sim C314 \\sim
C315 \\sim C316 \\sim C317 \\sim C318 \\sim C319 \\sim C320 \\sim C321 \\sim
C322 \\sim C323 \\sim C324 \\sim C325 \\sim C326 \\sim C327 \\sim C328 \\sim
C329 \\sim C330 \\sim C331 \\sim C332 \\sim C333 \\sim C334 \\sim C335 \\sim
C336 \\sim C337 \\sim C338 \\sim C339 \\sim C340 \\sim C341 \\sim C342 \\sim
C343 \\sim C344 \\sim C345 \\sim C346 \\sim C347 \\sim C348 \\sim C349 \\sim
C350 \\sim C351 \\sim C352 \\sim C353 \\sim C354 \\sim C355 \\sim C356 \\sim
C357 \\sim C358 \\sim C359 \\sim C360 \\sim C361 \\sim C362 \\sim C363 \\sim
C364 \\sim C365 \\sim C366 \\sim C367 \\sim C368 \\sim C369 \\sim C370 \\sim
C371 \\sim C372 \\sim C373 \\sim C374 \\sim C375 \\sim C376 \\sim C377 \\sim
C378 \\sim C379 \\sim C380 \\sim C401 \\sim C402 \\sim C403 \\sim C404 \\sim
C405 \\sim C406 \\sim C407 \\sim C408 \\sim C409 \\sim C410 \\sim C411 \\sim
C412 \\sim C413 \\sim C414 \\sim C415 \\sim C416 \\sim C417 \\sim C418 \\sim
C419 \\sim C420 \\sim C421 \\sim C422 \\sim C423 \\sim C424 \\sim C425 \\sim
C426 \\sim C427 \\sim C428 \\sim C429 \\sim C430 \\sim C431 \\sim C432 \\sim
C433 \\sim C434 \\sim C435 \\sim C436 \\sim C437 \\sim C438 \\sim C439 \\sim
C440 \\sim C441 \\sim C442 \\sim C443 \\sim C444 \\sim C445 \\sim C446 \\sim
C447 \\sim C448 \\sim C449 \\sim C450 \\sim C451 \\sim C452 \\sim C453 \\sim
C454 \\sim C455 \\sim C456 \\sim C457 \\sim C458 \\sim C459 \\sim C460 \\sim
C461 \\sim C462 \\sim C463 \\sim C464 \\sim C465 \\sim C466 \\sim C467 \\sim
C468 \\sim C469 \\sim C470 \\sim C471 \\sim C472 \\sim C473 \\sim C474 \\sim
C475 \\sim C476 \\sim C477 \\sim C478 \\sim C479 \\sim C480: within 1.5A with
sigma of 0.02 and sigma for terminal atoms of 0.05
Uanis(C301) \\sim Ueq, Uanis(C302) \\sim Ueq, Uanis(C303) \\sim Ueq,
Uanis(C304) \\sim Ueq, Uanis(C305) \\sim Ueq, Uanis(C306) \\sim Ueq,
Uanis(C307) \\sim Ueq, Uanis(C308) \\sim Ueq, Uanis(C309) \\sim Ueq,
Uanis(C310) \\sim Ueq, Uanis(C311) \\sim Ueq, Uanis(C312) \\sim Ueq,
Uanis(C313) \\sim Ueq, Uanis(C314) \\sim Ueq, Uanis(C315) \\sim Ueq,
Uanis(C316) \\sim Ueq, Uanis(C317) \\sim Ueq, Uanis(C318) \\sim Ueq,
Uanis(C319) \\sim Ueq, Uanis(C320) \\sim Ueq, Uanis(C321) \\sim Ueq,
Uanis(C322) \\sim Ueq, Uanis(C323) \\sim Ueq, Uanis(C324) \\sim Ueq,
Uanis(C325) \\sim Ueq, Uanis(C326) \\sim Ueq, Uanis(C327) \\sim Ueq,
Uanis(C328) \\sim Ueq, Uanis(C329) \\sim Ueq, Uanis(C330) \\sim Ueq,
Uanis(C331) \\sim Ueq, Uanis(C332) \\sim Ueq, Uanis(C333) \\sim Ueq,
Uanis(C334) \\sim Ueq, Uanis(C335) \\sim Ueq, Uanis(C336) \\sim Ueq,
Uanis(C337) \\sim Ueq, Uanis(C338) \\sim Ueq, Uanis(C339) \\sim Ueq,
Uanis(C340) \\sim Ueq, Uanis(C341) \\sim Ueq, Uanis(C342) \\sim Ueq,
Uanis(C343) \\sim Ueq, Uanis(C344) \\sim Ueq, Uanis(C345) \\sim Ueq,
Uanis(C346) \\sim Ueq, Uanis(C347) \\sim Ueq, Uanis(C348) \\sim Ueq,
Uanis(C349) \\sim Ueq, Uanis(C350) \\sim Ueq, Uanis(C351) \\sim Ueq,
Uanis(C352) \\sim Ueq, Uanis(C353) \\sim Ueq, Uanis(C354) \\sim Ueq,
Uanis(C355) \\sim Ueq, Uanis(C356) \\sim Ueq, Uanis(C357) \\sim Ueq,
Uanis(C358) \\sim Ueq, Uanis(C359) \\sim Ueq, Uanis(C360) \\sim Ueq,
Uanis(C361) \\sim Ueq, Uanis(C362) \\sim Ueq, Uanis(C363) \\sim Ueq,
Uanis(C364) \\sim Ueq, Uanis(C365) \\sim Ueq, Uanis(C366) \\sim Ueq,
Uanis(C367) \\sim Ueq, Uanis(C368) \\sim Ueq, Uanis(C369) \\sim Ueq,
Uanis(C370) \\sim Ueq, Uanis(C371) \\sim Ueq, Uanis(C372) \\sim Ueq,
Uanis(C373) \\sim Ueq, Uanis(C374) \\sim Ueq, Uanis(C375) \\sim Ueq,
Uanis(C376) \\sim Ueq, Uanis(C377) \\sim Ueq, Uanis(C378) \\sim Ueq,
Uanis(C379) \\sim Ueq, Uanis(C380) \\sim Ueq, Uanis(C401) \\sim Ueq,
Uanis(C402) \\sim Ueq, Uanis(C403) \\sim Ueq, Uanis(C404) \\sim Ueq,
Uanis(C405) \\sim Ueq, Uanis(C406) \\sim Ueq, Uanis(C407) \\sim Ueq,
Uanis(C408) \\sim Ueq, Uanis(C409) \\sim Ueq, Uanis(C410) \\sim Ueq,
Uanis(C411) \\sim Ueq, Uanis(C412) \\sim Ueq, Uanis(C413) \\sim Ueq,
Uanis(C414) \\sim Ueq, Uanis(C415) \\sim Ueq, Uanis(C416) \\sim Ueq,
Uanis(C417) \\sim Ueq, Uanis(C418) \\sim Ueq, Uanis(C419) \\sim Ueq,
Uanis(C420) \\sim Ueq, Uanis(C421) \\sim Ueq, Uanis(C422) \\sim Ueq,
Uanis(C423) \\sim Ueq, Uanis(C424) \\sim Ueq, Uanis(C425) \\sim Ueq,
Uanis(C426) \\sim Ueq, Uanis(C427) \\sim Ueq, Uanis(C428) \\sim Ueq,
Uanis(C429) \\sim Ueq, Uanis(C430) \\sim Ueq, Uanis(C431) \\sim Ueq,
Uanis(C432) \\sim Ueq, Uanis(C433) \\sim Ueq, Uanis(C434) \\sim Ueq,
Uanis(C435) \\sim Ueq, Uanis(C436) \\sim Ueq, Uanis(C437) \\sim Ueq,
Uanis(C438) \\sim Ueq, Uanis(C439) \\sim Ueq, Uanis(C440) \\sim Ueq,
Uanis(C441) \\sim Ueq, Uanis(C442) \\sim Ueq, Uanis(C443) \\sim Ueq,
Uanis(C444) \\sim Ueq, Uanis(C445) \\sim Ueq, Uanis(C446) \\sim Ueq,
Uanis(C447) \\sim Ueq, Uanis(C448) \\sim Ueq, Uanis(C449) \\sim Ueq,
Uanis(C450) \\sim Ueq, Uanis(C451) \\sim Ueq, Uanis(C452) \\sim Ueq,
Uanis(C453) \\sim Ueq, Uanis(C454) \\sim Ueq, Uanis(C455) \\sim Ueq,
Uanis(C456) \\sim Ueq, Uanis(C457) \\sim Ueq, Uanis(C458) \\sim Ueq,
Uanis(C459) \\sim Ueq, Uanis(C460) \\sim Ueq, Uanis(C461) \\sim Ueq,
Uanis(C462) \\sim Ueq, Uanis(C463) \\sim Ueq, Uanis(C464) \\sim Ueq,
Uanis(C465) \\sim Ueq, Uanis(C466) \\sim Ueq, Uanis(C467) \\sim Ueq,
Uanis(C468) \\sim Ueq, Uanis(C469) \\sim Ueq, Uanis(C470) \\sim Ueq,
Uanis(C471) \\sim Ueq, Uanis(C472) \\sim Ueq, Uanis(C473) \\sim Ueq,
Uanis(C474) \\sim Ueq, Uanis(C475) \\sim Ueq, Uanis(C476) \\sim Ueq,
Uanis(C477) \\sim Ueq, Uanis(C478) \\sim Ueq, Uanis(C479) \\sim Ueq,
Uanis(C480) \\sim Ueq: with sigma of 0.02 and sigma for terminal atoms of 0.05
Uanis(C11) = Uanis(C31)
Uanis(C12) = Uanis(C32)
Uanis(C13) = Uanis(C33)
Uanis(C14) = Uanis(C34)
Uanis(C15) = Uanis(C35)
Uanis(C440) = Uanis(C480)
Uanis(C469) = Uanis(C429) = Uanis(C422)
Uanis(C450) = Uanis(C410)
Uanis(C404) = Uanis(C444)
Uanis(C480) = Uanis(C429) = Uanis(C431) = Uanis(C430)
Uanis(C401) = Uanis(C409) = Uanis(C408) = Uanis(C410)
Uanis(C442) = Uanis(C402)
Uanis(C441) = Uanis(C401)
Uanis(C451) = Uanis(C411)
6. Others
 16*[Sof(Sc01)+Sof(Sc02)+Sof(Sc03)+Sof(Sc04)+Sof(Sc05)+Sof(Sc06)+Sof(Sc07)+
 Sof(Sc08)+Sof(Sc09)+Sof(Sc10)+Sof(Sc11)+Sof(Sc12)+Sof(Sc13)+Sof(Sc14)+
 Sof(Sc15)+Sof(Sc16)+Sof(Sc21)+Sof(Sc22)+Sof(Sc23)+Sof(Sc24)+Sof(Sc25)+
 Sof(Sc26)+Sof(Sc27)+Sof(Sc28)+Sof(Sc29)+Sof(Sc30)+Sof(Sc31)+Sof(Sc32)+
 Sof(Sc33)+Sof(Sc34)+Sof(Sc35)+Sof(Sc36)]=3 with esd of 0.001
 1(DFIX)=1(DFIX)=FVAR(1)
 1(DFIX)=1(DFIX)=FVAR(2)
 Sof(Sc01)=Sof(Sc02)=Sof(Sc03)=Sof(Sc04)=Sof(Sc05)=Sof(Sc06)=Sof(Sc07)=
 Sof(Sc08)=Sof(Sc09)=Sof(Sc10)=Sof(Sc11)=Sof(Sc12)=Sof(Sc13)=Sof(Sc14)=
 Sof(Sc15)=Sof(Sc16)=Sof(Sc21)=Sof(Sc22)=Sof(Sc23)=Sof(Sc24)=Sof(Sc25)=
 Sof(Sc26)=Sof(Sc27)=Sof(Sc28)=Sof(Sc29)=Sof(Sc30)=Sof(Sc31)=Sof(Sc32)=
 Sof(Sc33)=Sof(Sc34)=Sof(Sc35)=Sof(Sc36)=0.5*FVAR(4)
 Fixed Sof: H11A(0.33333) H11B(0.33333) H11C(0.33333) H31A(0.33333)
 H31B(0.33333) H31C(0.33333) C301(0.5) C303(0.5) C305(0.5) C306(0.5) C307(0.5)
 C308(0.5) C309(0.5) C310(0.5) C311(0.5) C312(0.5) C313(0.5) C314(0.5)
 C315(0.5) C316(0.5) C317(0.5) C318(0.5) C319(0.5) C320(0.5) C321(0.5)
 C322(0.5) C323(0.5) C324(0.5) C325(0.5) C326(0.5) C327(0.5) C328(0.5)
 C329(0.5) C330(0.5) C331(0.5) C332(0.5) C333(0.5) C334(0.5) C335(0.5)
 C336(0.5) C337(0.5) C338(0.5) C340(0.5) C341(0.5) C343(0.5) C345(0.5)
 C346(0.5) C347(0.5) C348(0.5) C349(0.5) C350(0.5) C351(0.5) C352(0.5)
 C353(0.5) C354(0.5) C355(0.5) C356(0.5) C357(0.5) C358(0.5) C359(0.5)
 C360(0.5) C361(0.5) C362(0.5) C363(0.5) C364(0.5) C365(0.5) C366(0.5)
 C367(0.5) C368(0.5) C369(0.5) C370(0.5) C371(0.5) C372(0.5) C373(0.5)
 C374(0.5) C375(0.5) C376(0.5) C377(0.5) C378(0.5) C380(0.5) C401(0.5)
 C402(0.5) C403(0.5) C404(0.5) C405(0.5) C406(0.5) C407(0.5) C408(0.5)
 C409(0.5) C410(0.5) C411(0.5) C412(0.5) C413(0.5) C414(0.5) C415(0.5)
 C416(0.5) C417(0.5) C418(0.5) C419(0.5) C420(0.5) C421(0.5) C422(0.5)
 C423(0.5) C424(0.5) C425(0.5) C426(0.5) C427(0.5) C428(0.5) C429(0.5)
 C430(0.5) C431(0.5) C432(0.5) C433(0.5) C434(0.5) C435(0.5) C436(0.5)
 C437(0.5) C438(0.5) C439(0.5) C440(0.5) C441(0.5) C442(0.5) C443(0.5)
 C444(0.5) C445(0.5) C446(0.5) C447(0.5) C448(0.5) C449(0.5) C450(0.5)
 C451(0.5) C452(0.5) C453(0.5) C454(0.5) C455(0.5) C456(0.5) C457(0.5)
 C458(0.5) C459(0.5) C460(0.5) C461(0.5) C462(0.5) C463(0.5) C464(0.5)
 C465(0.5) C466(0.5) C467(0.5) C468(0.5) C469(0.5) C470(0.5) C471(0.5)
 C472(0.5) C473(0.5) C474(0.5) C475(0.5) C476(0.5) C477(0.5) C478(0.5)
 C479(0.5) C480(0.5)
7.a Secondary CH2 refined with riding coordinates:
 C12(H12A,H12B), C13(H13A,H13B), C14(H14A,H14B), C32(H32A,H32B), C33(H33A,
 H33B), C34(H34A,H34B)
7.b Me refined with riding coordinates:
 C11(H11A,H11B,H11C), C15(H15A,H15B,H15C), C31(H31A,H31B,H31C), C35(H35A,H35B,
 H35C)
;
_olex2_submission_special_instructions 'No special instructions were received'

loop_
_space_group_symop_operation_xyz
'x, y, z'
'-y, x-y, z'
'y, x, z'
'-x+y, -x, z'
'-x, -x+y, z'
'x-y, -y, z'

loop_
_atom_site_label
_atom_site_type_symbol
_atom_site_fract_x
_atom_site_fract_y
_atom_site_fract_z
_atom_site_U_iso_or_equiv
_atom_site_adp_type
_atom_site_occupancy
_atom_site_site_symmetry_order
_atom_site_calc_flag
_atom_site_refinement_flags_posn
_atom_site_refinement_flags_adp
_atom_site_refinement_flags_occupancy
_atom_site_disorder_assembly
_atom_site_disorder_group
P11 P 0.333333 0.666667 0.2392(5) 0.027(2) Uani 1 3 d S TU P . .
C11 C 0.333333 0.666667 0.1565(16) 0.024(4) Uani 1 3 d S TU P . .
H11A H 0.357828 0.641037 0.141734 0.036 Uiso 0.3333 1 calc R . . . .
H11B H 0.283208 0.642172 0.141734 0.036 Uiso 0.3333 1 calc R . . . .
H11C H 0.358964 0.716792 0.141734 0.036 Uiso 0.3333 1 calc R . . . .
C12 C 0.4249(12) 0.7114(14) 0.2675(10) 0.0270(16) Uani 1 1 d . U . . .
H12A H 0.445984 0.764277 0.261504 0.032 Uiso 1 1 calc R . . . .
H12B H 0.422968 0.702696 0.311669 0.032 Uiso 1 1 calc R . . . .
C13 C 0.4761(14) 0.6892(13) 0.2396(11) 0.0283(19) Uani 1 1 d . U . . .
H13A H 0.458182 0.637359 0.248308 0.034 Uiso 1 1 calc R . . . .
H13B H 0.476809 0.695152 0.195068 0.034 Uiso 1 1 calc R . . . .
C14 C 0.5505(13) 0.7333(14) 0.2635(11) 0.034(2) Uani 1 1 d . U . . .
H14A H 0.550292 0.726323 0.307817 0.041 Uiso 1 1 calc R . . . .
H14B H 0.568258 0.785273 0.255616 0.041 Uiso 1 1 calc R . . . .
C15 C 0.6041(16) 0.7100(17) 0.2318(15) 0.052(3) Uani 1 1 d . U . . .
H15A H 0.653173 0.739609 0.248103 0.077 Uiso 1 1 calc R . . . .
H15B H 0.586814 0.658652 0.240105 0.077 Uiso 1 1 calc R . . . .
H15C H 0.604751 0.717503 0.187991 0.077 Uiso 1 1 calc R . . . .
P31 P 0.666667 0.333333 0.7651(5) 0.020(2) Uani 1 3 d S TU P . .
C31 C 0.666667 0.333333 0.8477(16) 0.024(4) Uani 1 3 d S TU P . .
H31A H 0.642763 0.359541 0.862493 0.036 Uiso 0.3333 1 calc R . . . .
H31B H 0.640459 0.283222 0.862493 0.036 Uiso 0.3333 1 calc R . . . .
H31C H 0.716778 0.357237 0.862493 0.036 Uiso 0.3333 1 calc R . . . .
C32 C 0.7146(15) 0.4250(12) 0.7396(11) 0.0270(16) Uani 1 1 d . U . . .
H32A H 0.766911 0.445332 0.748201 0.032 Uiso 1 1 calc R . . . .
H32B H 0.708877 0.425684 0.695199 0.032 Uiso 1 1 calc R . . . .
C33 C 0.6902(13) 0.4725(13) 0.7681(10) 0.0283(19) Uani 1 1 d . U . . .
H33A H 0.695966 0.471702 0.812477 0.034 Uiso 1 1 calc R . . . .
H33B H 0.637864 0.451945 0.759580 0.034 Uiso 1 1 calc R . . . .
C34 C 0.7330(15) 0.5561(13) 0.7455(12) 0.034(2) Uani 1 1 d . U . . .
H34A H 0.785285 0.577755 0.754729 0.041 Uiso 1 1 calc R . . . .
H34B H 0.727699 0.557687 0.701055 0.041 Uiso 1 1 calc R . . . .
C35 C 0.7064(16) 0.5961(15) 0.7734(14) 0.052(3) Uani 1 1 d . U . . .
H35A H 0.733222 0.646368 0.758908 0.077 Uiso 1 1 calc R . . . .
H35B H 0.654840 0.575213 0.763692 0.077 Uiso 1 1 calc R . . . .
H35C H 0.712368 0.595261 0.817312 0.077 Uiso 1 1 calc R . . . .
N31 N 0.4344(10) 0.4344(10) 0.5014(15) 0.033(2) Uani 1 2 d S TU P . .
Sc01 Sc 0.460(3) 0.401(3) 0.587(2) 0.046(3) Uani 0.09375(6) 1 d . U . . .
Sc02 Sc 0.387(3) 0.361(3) 0.429(2) 0.048(3) Uani 0.09375(6) 1 d . U . . .
Sc03 Sc 0.493(5) 0.411(5) 0.438(3) 0.048(3) Uani 0.09375(6) 1 d . U . . .
Sc04 Sc 0.504(3) 0.458(4) 0.429(2) 0.049(3) Uani 0.09375(6) 1 d . U . . .
Sc05 Sc 0.463(3) 0.492(3) 0.572(2) 0.043(3) Uani 0.09375(6) 1 d . U . . .
Sc06 Sc 0.508(3) 0.526(3) 0.457(2) 0.052(3) Uani 0.09375(6) 1 d . U . . .
Sc07 Sc 0.392(4) 0.486(5) 0.448(4) 0.052(3) Uani 0.09375(6) 1 d . U . . .
Sc08 Sc 0.394(3) 0.495(3) 0.490(3) 0.046(3) Uani 0.09375(6) 1 d . U . . .
Sc09 Sc 0.367(4) 0.432(4) 0.431(3) 0.053(3) Uani 0.09375(6) 1 d . U . . .
Sc10 Sc 0.506(3) 0.415(4) 0.542(3) 0.045(3) Uani 0.09375(6) 1 d . U . . .
Sc11 Sc 0.411(3) 0.335(3) 0.490(3) 0.043(3) Uani 0.09375(6) 1 d . U . . .
Sc12 Sc 0.394(4) 0.486(4) 0.558(3) 0.046(3) Uani 0.09375(6) 1 d . U . . .
Sc13 Sc 0.5248(16) 0.5248(16) 0.4902(19) 0.049(3) Uani 0.18750(11) 2 d S TU P . .
Sc14 Sc 0.346(3) 0.438(3) 0.513(3) 0.045(3) Uani 0.09375(6) 1 d . U . . .
Sc15 Sc 0.349(3) 0.417(4) 0.562(3) 0.046(3) Uani 0.09375(6) 1 d . U . . .
Sc16 Sc 0.382(3) 0.333(3) 0.540(2) 0.045(3) Uani 0.09375(6) 1 d . U . . .
C301 C 0.616(2) 0.5477(12) 0.4086(9) 0.086(4) Uani 0.5 1 d D U . . .
C302 C 0.6080(15) 0.6080(15) 0.4211(10) 0.088(4) Uani 1 2 d DS TU P . .
C303 C 0.5515(10) 0.5968(17) 0.3823(11) 0.089(4) Uani 0.5 1 d D U . . .
C304 C 0.5341(9) 0.5341(9) 0.3485(15) 0.089(5) Uani 1 2 d DS TU P . .
C305 C 0.5795(11) 0.5051(10) 0.3583(14) 0.091(5) Uani 0.5 1 d D U . . .
C306 C 0.5511(13) 0.4274(9) 0.3574(12) 0.091(4) Uani 0.5 1 d D U . . .
C307 C 0.5726(16) 0.3972(11) 0.4072(18) 0.085(4) Uani 0.5 1 d D U . . .
C308 C 0.6246(19) 0.4434(12) 0.4493(9) 0.089(5) Uani 0.5 1 d D U . . .
C309 C 0.642(3) 0.5183(18) 0.4549(14) 0.089(6) Uani 0.5 1 d D U . . .
C310 C 0.654(2) 0.5488(12) 0.5154(10) 0.087(5) Uani 0.5 1 d D U . . .
C311 C 0.6402(16) 0.6048(19) 0.5284(10) 0.084(4) Uani 0.5 1 d D U . . .
C312 C 0.6124(14) 0.6335(14) 0.4825(9) 0.085(4) Uani 0.5 1 d D U . . .
C313 C 0.5595(18) 0.6534(19) 0.5014(9) 0.091(5) Uani 0.5 1 d D U . . .
C314 C 0.5033(12) 0.643(2) 0.4622(14) 0.092(5) Uani 0.5 1 d D U . . .
C315 C 0.4953(11) 0.6117(15) 0.4027(11) 0.088(5) Uani 0.5 1 d D U . . .
C316 C 0.4228(12) 0.567(2) 0.3793(13) 0.093(4) Uani 0.5 1 d D U . . .
C317 C 0.4084(9) 0.5119(10) 0.3365(14) 0.099(5) Uani 0.5 1 d D U . . .
C318 C 0.4611(10) 0.4892(11) 0.3248(13) 0.093(6) Uani 0.5 1 d D U . . .
C319 C 0.4344(9) 0.4119(11) 0.3190(14) 0.092(6) Uani 0.5 1 d D U . . .
C320 C 0.4781(15) 0.3822(10) 0.3334(13) 0.091(5) Uani 0.5 1 d D U . . .
C321 C 0.4313(11) 0.3138(17) 0.3571(10) 0.089(5) Uani 0.5 1 d D U . . .
C322 C 0.4544(11) 0.2819(14) 0.4040(10) 0.087(5) Uani 0.5 1 d D U . . .
C323 C 0.5290(10) 0.3250(15) 0.4253(11) 0.086(5) Uani 0.5 1 d D U . . .
C324 C 0.5472(10) 0.3260(17) 0.4861(9) 0.090(8) Uani 0.5 1 d D U . . .
C325 C 0.6014(18) 0.3976(12) 0.5002(10) 0.082(5) Uani 0.5 1 d D U . . .
C326 C 0.6081(16) 0.4268(11) 0.5606(9) 0.085(4) Uani 0.5 1 d D U . . .
C327 C 0.634(2) 0.5039(11) 0.5665(12) 0.082(5) Uani 0.5 1 d D U . . .
C328 C 0.6136(11) 0.5309(10) 0.6164(14) 0.085(6) Uani 0.5 1 d D U . . .
C329 C 0.6096(14) 0.5874(19) 0.5864(13) 0.079(5) Uani 0.5 1 d D U . . .
C330 C 0.5582(13) 0.6092(14) 0.6060(12) 0.084(5) Uani 0.5 1 d D U . . .
C331 C 0.5372(14) 0.6462(15) 0.5619(12) 0.086(6) Uani 0.5 1 d D U . . .
C332 C 0.4641(10) 0.6263(19) 0.5543(14) 0.087(6) Uani 0.5 1 d D U . . .
C333 C 0.4430(12) 0.6326(14) 0.4958(9) 0.092(5) Uani 0.5 1 d D U . . .
C334 C 0.3697(12) 0.5845(15) 0.4738(9) 0.092(4) Uani 0.5 1 d D U . . .
C335 C 0.3620(10) 0.5556(18) 0.4131(8) 0.093(4) Uani 0.5 1 d D U . . .
C336 C 0.3051(18) 0.4866(10) 0.3975(9) 0.092(4) Uani 0.5 1 d D U . . .
C337 C 0.3381(15) 0.4613(10) 0.3565(16) 0.090(4) Uani 0.5 1 d D U . . .
C338 C 0.3111(12) 0.3840(10) 0.3501(13) 0.092(4) Uani 0.5 1 d D U . . .
C339 C 0.3612(10) 0.3612(10) 0.3291(11) 0.093(5) Uani 1 2 d DS TU P . .
C340 C 0.3595(16) 0.2995(16) 0.3541(11) 0.091(4) Uani 0.5 1 d D U . . .
C341 C 0.252(2) 0.3197(12) 0.5960(10) 0.089(7) Uani 0.5 1 d D U . . .
C342 C 0.2565(15) 0.2565(15) 0.5847(8) 0.093(6) Uani 1 2 d DS TU P . .
C343 C 0.3127(10) 0.2672(16) 0.6235(11) 0.084(5) Uani 0.5 1 d D U . . .
C344 C 0.3317(9) 0.3317(9) 0.6547(15) 0.082(6) Uani 1 2 d DS TU P . .
C345 C 0.2857(10) 0.3602(9) 0.6482(11) 0.088(5) Uani 0.5 1 d D U . . .
C346 C 0.3147(12) 0.4385(9) 0.6491(12) 0.087(4) Uani 0.5 1 d D U . . .
C347 C 0.2905(14) 0.4681(9) 0.6010(15) 0.085(4) Uani 0.5 1 d D U . . .
C348 C 0.244(2) 0.4240(12) 0.5554(9) 0.086(4) Uani 0.5 1 d D U . . .
C349 C 0.2239(18) 0.3479(11) 0.5503(10) 0.090(6) Uani 0.5 1 d D U . . .
C350 C 0.213(2) 0.3177(12) 0.4898(11) 0.094(6) Uani 0.5 1 d D U . . .
C351 C 0.2241(16) 0.2595(17) 0.4772(9) 0.095(6) Uani 0.5 1 d D U . . .
C352 C 0.2522(13) 0.2311(14) 0.5232(9) 0.089(6) Uani 0.5 1 d D U . . .
C353 C 0.3063(17) 0.2125(19) 0.5044(8) 0.085(5) Uani 0.5 1 d D U . . .
C354 C 0.3590(11) 0.2170(16) 0.5450(12) 0.087(4) Uani 0.5 1 d D U . . .
C355 C 0.3674(11) 0.2496(14) 0.6044(10) 0.085(4) Uani 0.5 1 d D U . . .
C356 C 0.4403(12) 0.2943(19) 0.6276(11) 0.088(5) Uani 0.5 1 d D U . . .
C357 C 0.4572(9) 0.3535(11) 0.6656(15) 0.087(4) Uani 0.5 1 d D U . . .
C358 C 0.4044(9) 0.3754(10) 0.6794(13) 0.085(5) Uani 0.5 1 d D U . . .
C359 C 0.4310(9) 0.4527(11) 0.6870(13) 0.082(5) Uani 0.5 1 d D U . . .
C360 C 0.3884(15) 0.4831(9) 0.6710(14) 0.086(5) Uani 0.5 1 d D U . . .
C361 C 0.4335(11) 0.5537(17) 0.6489(10) 0.085(4) Uani 0.5 1 d D U . . .
C362 C 0.4100(11) 0.5822(14) 0.5997(11) 0.084(4) Uani 0.5 1 d D U . . .
C363 C 0.3355(10) 0.5383(17) 0.5788(12) 0.086(4) Uani 0.5 1 d D U . . .
C364 C 0.3160(11) 0.5384(18) 0.5187(9) 0.089(4) Uani 0.5 1 d D U . . .
C365 C 0.2617(19) 0.4682(10) 0.5040(10) 0.087(4) Uani 0.5 1 d D U . . .
C366 C 0.2549(16) 0.4387(11) 0.4435(9) 0.089(5) Uani 0.5 1 d D U . . .
C367 C 0.230(2) 0.3618(10) 0.4383(10) 0.094(7) Uani 0.5 1 d D U . . .
C368 C 0.2524(12) 0.3351(10) 0.3894(15) 0.095(5) Uani 0.5 1 d D U . . .
C369 C 0.2549(14) 0.2775(19) 0.4192(13) 0.088(5) Uani 0.5 1 d D U . . .
C370 C 0.3068(13) 0.2562(14) 0.3997(11) 0.088(5) Uani 0.5 1 d D U . . .
C371 C 0.3280(14) 0.2193(15) 0.4437(11) 0.086(4) Uani 0.5 1 d D U . . .
C372 C 0.4003(10) 0.2359(16) 0.4486(13) 0.083(4) Uani 0.5 1 d D U . . .
C373 C 0.4194(12) 0.2337(14) 0.5087(8) 0.084(4) Uani 0.5 1 d D U . . .
C374 C 0.4926(11) 0.2819(14) 0.5307(8) 0.084(8) Uani 0.5 1 d D U . . .
C375 C 0.5010(11) 0.3101(18) 0.5915(8) 0.087(5) Uani 0.5 1 d D U . . .
C376 C 0.5588(18) 0.3791(10) 0.6069(9) 0.086(4) Uani 0.5 1 d D U . . .
C377 C 0.5289(14) 0.4047(10) 0.6502(15) 0.084(4) Uani 0.5 1 d D U . . .
C378 C 0.5551(11) 0.4820(10) 0.6561(12) 0.081(5) Uani 0.5 1 d D U . . .
C379 C 0.5037(10) 0.5037(10) 0.6757(10) 0.084(5) Uani 1 2 d DS TU P . .
C380 C 0.5044(16) 0.5648(16) 0.6508(12) 0.083(4) Uani 0.5 1 d D U . . .
N41 N 0.3967(10) 0.3967(10) 0.0035(16) 0.034(2) Uani 1 2 d S TU P A .
Sc21 Sc 0.389(4) 0.314(4) 0.054(3) 0.043(2) Uani 0.09375(6) 1 d . U . . .
Sc22 Sc 0.482(3) 0.385(3) 0.040(2) 0.045(2) Uani 0.09375(6) 1 d . U . A .
Sc23 Sc 0.454(3) 0.485(3) 0.050(3) 0.045(3) Uani 0.09375(6) 1 d . U . . .
Sc24 Sc 0.500(3) 0.450(3) -0.025(2) 0.044(2) Uani 0.09375(6) 1 d . U . A .
Sc25 Sc 0.495(3) 0.477(3) 0.018(3) 0.042(2) Uani 0.09375(6) 1 d . U . A .
Sc26 Sc 0.320(4) 0.421(4) 0.037(3) 0.049(2) Uani 0.09375(6) 1 d . U . . .
Sc27 Sc 0.324(3) 0.344(3) -0.064(2) 0.046(3) Uani 0.09375(6) 1 d . U . . .
Sc28 Sc 0.297(2) 0.313(3) 0.0200(19) 0.046(2) Uani 0.09375(6) 1 d . U . A .
Sc29 Sc 0.346(4) 0.424(4) 0.071(3) 0.045(2) Uani 0.09375(6) 1 d . U . A .
Sc30 Sc 0.318(4) 0.403(4) -0.057(3) 0.049(3) Uani 0.09375(6) 1 d . U . A .
Sc31 Sc 0.403(3) 0.307(3) -0.029(3) 0.045(2) Uani 0.09375(6) 1 d . U . A .
Sc32 Sc 0.488(2) 0.488(2) -0.016(2) 0.044(2) Uani 0.18750(11) 2 d S TU P A .
Sc33 Sc 0.454(2) 0.454(2) -0.0675(16) 0.045(2) Uani 0.18750(11) 2 d S TU P . .
Sc34 Sc 0.343(4) 0.298(3) 0.037(3) 0.043(2) Uani 0.09375(6) 1 d . U . A .
Sc35 Sc 0.336(3) 0.372(3) 0.084(2) 0.047(3) Uani 0.09375(6) 1 d . U . A .
Sc36 Sc 0.379(3) 0.292(3) 0.019(2) 0.043(2) Uani 0.09375(6) 1 d . U . A .
C401 C 0.4575(17) 0.2447(13) -0.0261(12) 0.073(2) Uani 0.5 1 d D U . A -1
C402 C 0.3877(11) 0.2062(18) -0.0514(13) 0.072(3) Uani 0.5 1 d D U . A -1
C403 C 0.3416(14) 0.185(2) -0.0013(9) 0.069(3) Uani 0.5 1 d D U . A -1
C404 C 0.3802(12) 0.2022(18) 0.0532(13) 0.070(3) Uani 0.5 1 d D U . A -1
C405 C 0.4539(16) 0.2416(14) 0.0373(14) 0.070(3) Uani 0.5 1 d D U . A -1
C406 C 0.5060(14) 0.3014(12) 0.0742(12) 0.069(3) Uani 0.5 1 d D U . A -1
C407 C 0.5660(15) 0.3630(14) 0.0439(14) 0.067(3) Uani 0.5 1 d D U . A -1
C408 C 0.5706(14) 0.3650(14) -0.0200(12) 0.073(2) Uani 0.5 1 d D U . A -1
C409 C 0.5152(18) 0.3067(17) -0.0567(14) 0.073(2) Uani 0.5 1 d D U . A -1
C410 C 0.4989(15) 0.3273(14) -0.1151(10) 0.073(2) Uani 0.5 1 d D U . A -1
C411 C 0.4284(11) 0.289(2) -0.1397(14) 0.073(3) Uani 0.5 1 d D U . A -1
C412 C 0.3698(11) 0.2298(15) -0.1072(11) 0.073(3) Uani 0.5 1 d D U . A -1
C413 C 0.2974(10) 0.2210(17) -0.1120(14) 0.072(3) Uani 0.5 1 d D U . A -1
C414 C 0.2483(15) 0.193(2) -0.0631(8) 0.075(5) Uani 0.5 1 d D U . A -1
C415 C 0.2699(13) 0.178(2) -0.0052(10) 0.076(5) Uani 0.5 1 d D U . A -1
C416 C 0.2415(18) 0.192(3) 0.0496(9) 0.076(4) Uani 0.5 1 d D U . A -1
C417 C 0.2806(10) 0.2101(19) 0.1042(14) 0.076(3) Uani 0.5 1 d D U . A -1
C418 C 0.3534(12) 0.2203(19) 0.1073(12) 0.072(3) Uani 0.5 1 d D U . A -1
C419 C 0.4061(12) 0.278(3) 0.1455(14) 0.070(4) Uani 0.5 1 d D U . A -1
C420 C 0.4800(16) 0.3162(13) 0.1302(10) 0.069(4) Uani 0.5 1 d D U . A -1
C421 C 0.505(2) 0.3872(12) 0.1506(13) 0.074(6) Uani 0.5 1 d D U . A -1
C422 C 0.5634(16) 0.4490(11) 0.1197(11) 0.081(3) Uani 0.5 1 d D U . A -1
C423 C 0.5939(17) 0.4338(11) 0.0661(14) 0.065(3) Uani 0.5 1 d D U . A -1
C424 C 0.615(2) 0.4797(17) 0.0157(8) 0.065(3) Uani 0.5 1 d D U . A -1
C425 C 0.601(2) 0.4381(14) -0.0373(13) 0.069(3) Uani 0.5 1 d D U . A -1
C426 C 0.5798(19) 0.4585(12) -0.0929(11) 0.072(3) Uani 0.5 1 d D U . A -1
C427 C 0.529(3) 0.4006(14) -0.1323(15) 0.070(3) Uani 0.5 1 d D U . A -1
C428 C 0.4798(11) 0.4091(14) -0.1683(18) 0.074(3) Uani 0.5 1 d D U . A -1
C429 C 0.4176(11) 0.3409(12) -0.1706(19) 0.081(3) Uani 0.5 1 d D U . A -1
C430 C 0.3454(10) 0.3324(10) -0.1752(12) 0.081(3) Uani 0.5 1 d D U . A -1
C431 C 0.2857(10) 0.2693(10) -0.1474(14) 0.081(3) Uani 0.5 1 d D U . A -1
C432 C 0.2304(17) 0.2741(10) -0.1160(14) 0.074(3) Uani 0.5 1 d D U . A -1
C433 C 0.205(2) 0.2265(16) -0.0661(8) 0.078(5) Uani 0.5 1 d D U . A -1
C434 C 0.181(2) 0.2450(15) -0.0111(10) 0.078(6) Uani 0.5 1 d D U . A -1
C435 C 0.195(3) 0.2211(18) 0.0463(9) 0.084(6) Uani 0.5 1 d D U . A -1
C436 C 0.213(2) 0.2647(11) 0.0984(14) 0.081(6) Uani 0.5 1 d D U . A -1
C437 C 0.2629(12) 0.2570(11) 0.1344(14) 0.079(4) Uani 0.5 1 d D U . A -1
C438 C 0.3168(12) 0.3175(12) 0.1701(11) 0.075(3) Uani 0.5 1 d D U . A -1
C439 C 0.3879(16) 0.3247(11) 0.1764(18) 0.071(3) Uani 0.5 1 d D U . A -1
C440 C 0.4505(11) 0.3932(12) 0.1811(17) 0.081(3) Uani 0.5 1 d D U . A -1
C441 C 0.3325(17) 0.5470(12) 0.0306(12) 0.073(2) Uani 0.5 1 d D U . A -1
C442 C 0.4043(11) 0.5840(18) 0.0534(13) 0.072(3) Uani 0.5 1 d D U . A -1
C443 C 0.4535(14) 0.6111(19) 0.0049(9) 0.074(5) Uani 0.5 1 d D U . A -1
C444 C 0.4106(12) 0.586(2) -0.0473(14) 0.070(3) Uani 0.5 1 d D U . A -1
C445 C 0.3361(16) 0.5497(12) -0.0331(13) 0.072(4) Uani 0.5 1 d D U . A -1
C446 C 0.2847(14) 0.4885(12) -0.0694(11) 0.073(3) Uani 0.5 1 d D U . A -1
C447 C 0.2259(14) 0.4268(14) -0.0386(12) 0.073(3) Uani 0.5 1 d D U . A -1
C448 C 0.2202(14) 0.4258(14) 0.0247(11) 0.074(3) Uani 0.5 1 d D U . A -1
C449 C 0.2762(14) 0.4835(13) 0.0613(11) 0.073(3) Uani 0.5 1 d D U . A -1
C450 C 0.2940(16) 0.4634(14) 0.1189(10) 0.073(2) Uani 0.5 1 d D U . A -1
C451 C 0.3641(11) 0.503(2) 0.1435(12) 0.073(3) Uani 0.5 1 d D U . A -1
C452 C 0.4225(11) 0.5619(16) 0.1098(11) 0.072(3) Uani 0.5 1 d D U . A -1
C453 C 0.4947(10) 0.5705(17) 0.1148(13) 0.074(3) Uani 0.5 1 d D U . A -1
C454 C 0.5438(15) 0.598(2) 0.0665(8) 0.073(3) Uani 0.5 1 d D U . A -1
C455 C 0.5232(12) 0.6139(18) 0.0083(9) 0.072(3) Uani 0.5 1 d D U . A -1
C456 C 0.5482(18) 0.594(3) -0.0462(8) 0.071(3) Uani 0.5 1 d D U . A -1
C457 C 0.5113(11) 0.5834(16) -0.1016(11) 0.076(3) Uani 0.5 1 d D U . A -1
C458 C 0.4370(12) 0.5703(19) -0.1023(12) 0.073(4) Uani 0.5 1 d D U . A -1
C459 C 0.3847(12) 0.512(3) -0.1403(15) 0.077(4) Uani 0.5 1 d D U . A -1
C460 C 0.3106(15) 0.4752(13) -0.1260(10) 0.074(3) Uani 0.5 1 d D U . A -1
C461 C 0.286(2) 0.4038(12) -0.1463(14) 0.074(3) Uani 0.5 1 d D U . A -1
C462 C 0.2297(16) 0.3420(11) -0.1144(12) 0.074(3) Uani 0.5 1 d D U . A -1
C463 C 0.1969(16) 0.3561(11) -0.0624(14) 0.073(4) Uani 0.5 1 d D U . A -1
C464 C 0.176(2) 0.3106(17) -0.0113(9) 0.074(5) Uani 0.5 1 d D U . A -1
C465 C 0.190(2) 0.3525(13) 0.0417(14) 0.078(5) Uani 0.5 1 d D U . A -1
C466 C 0.211(2) 0.3323(13) 0.0975(12) 0.078(5) Uani 0.5 1 d D U . A -1
C467 C 0.261(3) 0.3904(13) 0.1370(12) 0.074(3) Uani 0.5 1 d D U . A -1
C468 C 0.3118(11) 0.3830(15) 0.1726(18) 0.074(3) Uani 0.5 1 d D U . A -1
C469 C 0.3749(11) 0.4519(12) 0.1748(19) 0.081(3) Uani 0.5 1 d D U . A -1
C470 C 0.4461(10) 0.4591(10) 0.1777(11) 0.075(4) Uani 0.5 1 d D U . A -1
C471 C 0.5066(10) 0.5224(10) 0.1500(14) 0.079(3) Uani 0.5 1 d D U . A -1
C472 C 0.5620(17) 0.5167(10) 0.1201(13) 0.079(4) Uani 0.5 1 d D U . A -1
C473 C 0.585(2) 0.5629(17) 0.0701(7) 0.073(3) Uani 0.5 1 d D U . A -1
C474 C 0.6124(18) 0.5464(14) 0.0158(9) 0.069(3) Uani 0.5 1 d D U . A -1
C475 C 0.600(2) 0.5714(15) -0.0419(8) 0.074(3) Uani 0.5 1 d D U . A -1
C476 C 0.578(2) 0.5263(11) -0.0933(12) 0.073(3) Uani 0.5 1 d D U . A -1
C477 C 0.5285(11) 0.5345(11) -0.1289(14) 0.077(3) Uani 0.5 1 d D U . A -1
C478 C 0.4760(12) 0.4755(11) -0.1669(11) 0.077(3) Uani 0.5 1 d D U . A -1
C479 C 0.4039(16) 0.4669(11) -0.1721(19) 0.074(3) Uani 0.5 1 d D U . A -1
C480 C 0.3418(11) 0.3990(12) -0.1769(17) 0.081(3) Uani 0.5 1 d D U . A -1

loop_
_atom_site_aniso_label
_atom_site_aniso_U_11
_atom_site_aniso_U_22
_atom_site_aniso_U_33
_atom_site_aniso_U_23
_atom_site_aniso_U_13
_atom_site_aniso_U_12
P11 0.029(3) 0.029(3) 0.021(3) 0.000 0.000 0.0147(17)
C11 0.026(5) 0.026(5) 0.020(3) 0.000 0.000 0.013(3)
C12 0.032(5) 0.025(4) 0.023(4) 0.007(4) -0.005(4) 0.014(4)
C13 0.033(5) 0.026(4) 0.026(4) 0.005(5) -0.006(5) 0.015(4)
C14 0.034(5) 0.027(5) 0.041(6) 0.006(6) -0.009(6) 0.015(4)
C15 0.045(7) 0.039(7) 0.081(9) -0.002(10) -0.008(10) 0.027(6)
P31 0.020(3) 0.020(3) 0.019(3) 0.000 0.000 0.0101(15)
C31 0.026(5) 0.026(5) 0.020(3) 0.000 0.000 0.013(3)
C32 0.032(5) 0.025(4) 0.023(4) 0.007(4) -0.005(4) 0.014(4)
C33 0.033(5) 0.026(4) 0.026(4) 0.005(5) -0.006(5) 0.015(4)
C34 0.034(5) 0.027(5) 0.041(6) 0.006(6) -0.009(6) 0.015(4)
C35 0.045(7) 0.039(7) 0.081(9) -0.002(10) -0.008(10) 0.027(6)
N31 0.042(4) 0.042(4) 0.026(4) -0.004(4) -0.004(4) 0.028(4)
Sc01 0.058(8) 0.057(6) 0.033(6) 0.000(5) -0.011(5) 0.037(7)
Sc02 0.054(5) 0.058(6) 0.034(5) -0.016(5) -0.010(6) 0.031(5)
Sc03 0.051(5) 0.064(5) 0.037(6) -0.009(5) 0.003(5) 0.035(5)
Sc04 0.051(7) 0.066(5) 0.034(5) 0.000(4) 0.006(6) 0.032(4)
Sc05 0.055(5) 0.049(6) 0.033(4) -0.012(4) -0.009(4) 0.032(5)
Sc06 0.056(4) 0.053(5) 0.046(5) 0.008(4) 0.004(4) 0.027(5)
Sc07 0.065(6) 0.065(7) 0.043(5) 0.001(4) -0.012(5) 0.046(6)
Sc08 0.058(6) 0.053(6) 0.046(5) -0.002(4) -0.007(4) 0.042(6)
Sc09 0.063(7) 0.073(7) 0.040(5) -0.008(5) -0.020(5) 0.045(7)
Sc10 0.049(7) 0.058(7) 0.041(6) -0.007(5) -0.012(5) 0.038(6)
Sc11 0.050(7) 0.044(4) 0.044(6) -0.009(4) -0.003(4) 0.031(4)
Sc12 0.059(6) 0.051(7) 0.043(5) -0.010(4) 0.000(4) 0.040(6)
Sc13 0.048(3) 0.048(3) 0.047(5) -0.001(4) -0.001(4) 0.022(5)
Sc14 0.047(5) 0.055(6) 0.049(5) -0.006(4) -0.005(4) 0.037(5)
Sc15 0.048(5) 0.055(6) 0.044(6) -0.004(4) 0.005(5) 0.034(5)
Sc16 0.054(9) 0.044(5) 0.039(6) 0.001(5) -0.001(5) 0.025(5)
C301 0.064(7) 0.094(7) 0.079(7) 0.012(6) 0.028(5) 0.025(6)
C302 0.075(5) 0.075(5) 0.085(7) 0.021(5) 0.021(5) 0.016(6)
C303 0.097(9) 0.080(7) 0.070(7) 0.032(5) 0.021(5) 0.028(8)
C304 0.096(7) 0.096(7) 0.053(7) 0.026(6) 0.026(6) 0.033(7)
C305 0.081(10) 0.111(7) 0.065(7) 0.011(6) 0.036(5) 0.035(7)
C306 0.093(8) 0.119(8) 0.063(8) -0.010(6) 0.033(6) 0.055(7)
C307 0.081(8) 0.112(8) 0.082(10) -0.015(7) 0.029(7) 0.062(7)
C308 0.054(8) 0.114(9) 0.110(9) -0.006(7) 0.017(8) 0.051(8)
C309 0.058(16) 0.103(9) 0.099(8) -0.002(8) 0.011(10) 0.036(9)
C310 0.048(9) 0.099(11) 0.100(8) -0.006(6) -0.008(8) 0.027(10)
C311 0.058(6) 0.067(10) 0.096(8) -0.008(6) -0.010(5) 0.006(6)
C312 0.072(7) 0.058(6) 0.095(8) 0.006(5) 0.004(5) 0.010(5)
C313 0.103(11) 0.050(8) 0.105(8) -0.006(9) -0.003(6) 0.028(10)
C314 0.114(9) 0.055(11) 0.110(9) 0.009(9) 0.000(7) 0.045(10)
C315 0.108(8) 0.067(9) 0.083(8) 0.034(7) 0.007(8) 0.040(8)
C316 0.117(8) 0.088(8) 0.086(10) 0.032(6) -0.011(6) 0.060(7)
C317 0.120(8) 0.115(10) 0.064(10) 0.024(6) -0.017(8) 0.059(7)
C318 0.113(8) 0.111(8) 0.043(15) 0.018(10) 0.005(9) 0.047(8)
C319 0.118(8) 0.119(8) 0.028(14) -0.018(8) -0.009(9) 0.050(7)
C320 0.117(8) 0.113(10) 0.043(8) -0.034(8) 0.014(8) 0.057(7)
C321 0.117(8) 0.093(10) 0.058(10) -0.048(8) -0.003(8) 0.053(7)
C322 0.112(9) 0.082(12) 0.085(11) -0.044(7) 0.003(7) 0.061(7)
C323 0.097(9) 0.097(8) 0.096(9) -0.028(8) 0.017(9) 0.071(7)
C324 0.091(12) 0.097(10) 0.115(9) -0.006(7) -0.002(8) 0.072(10)
C325 0.052(11) 0.112(10) 0.111(8) -0.005(6) -0.007(9) 0.063(8)
C326 0.059(7) 0.111(9) 0.105(9) -0.002(7) -0.022(6) 0.058(7)
C327 0.045(9) 0.104(9) 0.098(9) -0.006(7) -0.024(9) 0.039(8)
C328 0.066(13) 0.100(10) 0.079(10) -0.015(8) -0.037(10) 0.034(9)
C329 0.061(12) 0.071(12) 0.083(8) -0.018(7) -0.025(6) 0.016(10)
C330 0.085(10) 0.058(10) 0.090(12) -0.027(8) -0.018(6) 0.022(6)
C331 0.101(9) 0.042(15) 0.106(8) -0.019(9) -0.005(7) 0.029(10)
C332 0.108(9) 0.051(8) 0.108(9) -0.013(9) -0.006(6) 0.044(9)
C333 0.122(9) 0.057(7) 0.112(8) 0.000(8) -0.002(7) 0.055(8)
C334 0.115(8) 0.080(7) 0.119(8) 0.010(5) -0.012(7) 0.078(7)
C335 0.110(8) 0.096(8) 0.100(8) 0.024(6) -0.023(7) 0.072(7)
C336 0.095(8) 0.113(10) 0.094(9) 0.017(7) -0.035(6) 0.071(7)
C337 0.097(9) 0.117(8) 0.062(6) 0.009(7) -0.039(7) 0.058(7)
C338 0.094(10) 0.117(8) 0.055(7) -0.015(5) -0.045(5) 0.046(7)
C339 0.111(7) 0.111(7) 0.038(6) -0.031(6) -0.031(6) 0.043(7)
C340 0.110(8) 0.091(8) 0.058(7) -0.046(5) -0.025(6) 0.039(7)
C341 0.076(13) 0.087(11) 0.091(12) 0.007(8) 0.010(10) 0.031(11)
C342 0.084(10) 0.084(10) 0.097(9) 0.009(8) 0.009(8) 0.031(11)
C343 0.092(10) 0.072(9) 0.071(8) 0.033(6) 0.021(5) 0.027(9)
C344 0.092(7) 0.092(7) 0.050(11) 0.026(8) 0.026(8) 0.037(8)
C345 0.086(10) 0.105(7) 0.064(8) 0.014(6) 0.033(7) 0.041(8)
C346 0.094(7) 0.111(7) 0.063(6) -0.010(6) 0.028(6) 0.057(7)
C347 0.083(8) 0.105(10) 0.094(9) -0.015(6) 0.023(6) 0.068(6)
C348 0.059(8) 0.112(8) 0.107(9) -0.005(7) 0.012(7) 0.059(8)
C349 0.062(16) 0.096(9) 0.102(9) 0.000(8) 0.002(10) 0.032(10)
C350 0.068(17) 0.092(10) 0.106(8) -0.006(7) -0.015(9) 0.028(11)
C351 0.073(14) 0.086(12) 0.106(9) -0.009(9) -0.014(8) 0.024(12)
C352 0.073(11) 0.070(13) 0.100(9) 0.002(8) 0.000(8) 0.017(11)
C353 0.084(10) 0.044(10) 0.105(8) -0.007(8) -0.005(7) 0.015(9)
C354 0.106(10) 0.046(6) 0.106(8) 0.011(6) 0.000(6) 0.036(8)
C355 0.106(8) 0.061(8) 0.085(7) 0.030(5) 0.004(7) 0.040(7)
C356 0.113(8) 0.082(8) 0.081(11) 0.030(6) -0.011(6) 0.059(7)
C357 0.111(8) 0.103(8) 0.052(6) 0.024(6) -0.018(7) 0.057(7)
C358 0.110(8) 0.105(7) 0.035(9) 0.018(10) 0.006(7) 0.049(7)
C359 0.114(8) 0.113(7) 0.013(12) -0.007(8) 0.001(8) 0.053(7)
C360 0.109(7) 0.108(10) 0.045(9) -0.020(7) 0.016(8) 0.057(7)
C361 0.113(8) 0.088(9) 0.062(8) -0.037(6) 0.002(7) 0.055(7)
C362 0.111(9) 0.074(7) 0.090(8) -0.031(5) 0.006(6) 0.064(6)
C363 0.099(8) 0.091(8) 0.106(8) -0.020(6) 0.014(7) 0.076(7)
C364 0.095(9) 0.096(8) 0.123(9) -0.005(7) -0.002(6) 0.083(7)
C365 0.072(7) 0.110(8) 0.118(8) -0.002(7) -0.006(6) 0.074(6)
C366 0.069(11) 0.114(9) 0.106(9) 0.003(7) -0.027(6) 0.061(9)
C367 0.067(16) 0.104(9) 0.101(9) -0.007(8) -0.026(10) 0.036(10)
C368 0.077(9) 0.106(10) 0.089(10) -0.017(6) -0.040(7) 0.036(6)
C369 0.062(7) 0.088(12) 0.091(10) -0.019(9) -0.034(9) 0.021(8)
C370 0.086(8) 0.072(6) 0.086(10) -0.035(6) -0.030(6) 0.024(6)
C371 0.093(9) 0.053(6) 0.101(8) -0.029(7) -0.016(7) 0.028(8)
C372 0.103(10) 0.056(6) 0.101(8) -0.031(6) -0.009(6) 0.047(7)
C373 0.108(9) 0.051(9) 0.111(9) -0.003(8) -0.006(7) 0.053(8)
C374 0.103(9) 0.074(13) 0.108(9) 0.008(7) -0.013(7) 0.069(10)
C375 0.103(10) 0.090(8) 0.094(9) 0.018(6) -0.022(8) 0.069(8)
C376 0.088(8) 0.107(10) 0.091(8) 0.010(6) -0.033(6) 0.068(6)
C377 0.097(7) 0.108(8) 0.058(7) 0.012(7) -0.032(6) 0.059(6)
C378 0.087(9) 0.107(8) 0.047(10) -0.009(7) -0.041(6) 0.047(7)
C379 0.106(7) 0.106(7) 0.032(7) -0.021(8) -0.021(8) 0.047(7)
C380 0.103(7) 0.080(7) 0.057(6) -0.039(5) -0.017(6) 0.040(7)
N41 0.043(3) 0.043(3) 0.031(4) -0.004(3) -0.004(3) 0.032(3)
Sc21 0.053(4) 0.048(4) 0.045(4) 0.003(4) 0.001(4) 0.038(4)
Sc22 0.046(4) 0.055(4) 0.051(5) -0.002(3) -0.006(3) 0.039(3)
Sc23 0.053(4) 0.047(4) 0.046(5) -0.013(4) -0.006(4) 0.034(4)
Sc24 0.043(4) 0.050(4) 0.046(4) -0.004(3) 0.000(3) 0.029(3)
Sc25 0.043(4) 0.047(4) 0.047(4) -0.008(3) -0.007(3) 0.030(3)
Sc26 0.052(5) 0.066(7) 0.052(4) -0.005(4) -0.002(4) 0.048(6)
Sc27 0.048(6) 0.055(6) 0.047(4) -0.007(4) -0.010(5) 0.033(5)
Sc28 0.041(4) 0.053(5) 0.051(4) -0.003(4) 0.000(4) 0.030(4)
Sc29 0.056(4) 0.056(5) 0.042(4) -0.006(4) 0.002(3) 0.042(4)
Sc30 0.053(4) 0.063(7) 0.050(4) -0.005(4) -0.014(4) 0.043(5)
Sc31 0.052(6) 0.046(4) 0.049(4) -0.006(4) 0.002(4) 0.034(4)
Sc32 0.046(3) 0.046(3) 0.047(4) -0.002(3) -0.002(3) 0.028(3)
Sc33 0.052(3) 0.052(3) 0.039(4) 0.002(3) 0.002(3) 0.032(4)
Sc34 0.048(5) 0.046(4) 0.048(5) 0.002(4) 0.004(4) 0.033(4)
Sc35 0.059(7) 0.058(5) 0.042(4) -0.001(4) 0.007(4) 0.042(5)
Sc36 0.052(5) 0.044(4) 0.049(5) -0.001(4) 0.002(5) 0.036(4)
C401 0.081(4) 0.086(4) 0.088(5) -0.019(3) 0.004(3) 0.068(4)
C402 0.090(5) 0.062(5) 0.086(5) -0.022(4) -0.003(4) 0.056(5)
C403 0.084(6) 0.045(4) 0.090(5) -0.005(5) -0.002(4) 0.040(5)
C404 0.092(5) 0.053(5) 0.086(5) 0.011(4) 0.000(4) 0.051(4)
C405 0.087(6) 0.069(6) 0.090(5) -0.004(5) -0.006(5) 0.067(5)
C406 0.079(6) 0.080(6) 0.085(6) -0.001(4) -0.013(4) 0.068(5)
C407 0.065(5) 0.087(6) 0.086(5) -0.010(4) -0.009(5) 0.064(5)
C408 0.081(4) 0.086(4) 0.088(5) -0.019(3) 0.004(3) 0.068(4)
C409 0.081(4) 0.086(4) 0.088(5) -0.019(3) 0.004(3) 0.068(4)
C410 0.081(4) 0.086(4) 0.088(5) -0.019(3) 0.004(3) 0.068(4)
C411 0.092(5) 0.082(5) 0.066(5) -0.028(3) 0.002(4) 0.060(4)
C412 0.091(6) 0.074(8) 0.071(5) -0.031(4) -0.003(5) 0.054(5)
C413 0.085(6) 0.071(7) 0.068(8) -0.031(5) -0.016(5) 0.045(6)
C414 0.069(10) 0.056(12) 0.095(8) -0.008(8) -0.007(6) 0.028(10)
C415 0.066(6) 0.057(11) 0.092(7) 0.000(7) 0.000(6) 0.020(7)
C416 0.063(8) 0.059(9) 0.097(8) 0.009(9) 0.010(6) 0.022(6)
C417 0.081(7) 0.063(6) 0.080(6) 0.025(5) 0.020(5) 0.033(6)
C418 0.093(7) 0.062(7) 0.074(6) 0.022(4) 0.006(5) 0.047(5)
C419 0.098(7) 0.070(8) 0.061(7) 0.022(6) 0.002(6) 0.057(6)
C420 0.085(8) 0.096(6) 0.060(7) 0.007(5) -0.022(6) 0.071(6)
C421 0.079(9) 0.108(6) 0.042(12) -0.020(6) -0.033(9) 0.051(6)
C422 0.103(5) 0.099(4) 0.050(3) -0.022(3) -0.020(3) 0.058(3)
C423 0.053(5) 0.090(6) 0.074(5) -0.016(4) -0.019(4) 0.052(4)
C424 0.040(5) 0.078(6) 0.083(5) -0.012(4) -0.001(5) 0.035(5)
C425 0.053(6) 0.088(5) 0.080(5) -0.009(5) 0.010(5) 0.047(6)
C426 0.061(6) 0.089(6) 0.072(5) -0.002(5) 0.020(4) 0.043(5)
C427 0.066(8) 0.095(5) 0.061(7) -0.004(5) 0.022(7) 0.049(5)
C428 0.096(7) 0.101(5) 0.034(8) 0.007(6) 0.018(6) 0.057(4)
C429 0.103(5) 0.099(4) 0.050(3) -0.022(3) -0.020(3) 0.058(3)
C430 0.103(5) 0.099(4) 0.050(3) -0.022(3) -0.020(3) 0.058(3)
C431 0.103(5) 0.099(4) 0.050(3) -0.022(3) -0.020(3) 0.058(3)
C432 0.072(7) 0.082(6) 0.072(7) -0.025(5) -0.034(5) 0.042(5)
C433 0.060(9) 0.062(9) 0.105(9) -0.011(7) -0.005(8) 0.025(6)
C434 0.059(15) 0.066(11) 0.102(8) 0.000(9) 0.003(8) 0.027(11)
C435 0.075(14) 0.067(13) 0.107(8) 0.007(7) 0.005(8) 0.033(11)
C436 0.066(13) 0.079(8) 0.092(11) 0.014(8) 0.023(9) 0.032(9)
C437 0.077(9) 0.081(7) 0.075(8) 0.024(5) 0.031(5) 0.036(6)
C438 0.094(6) 0.094(6) 0.048(4) 0.019(5) 0.025(6) 0.054(6)
C439 0.100(6) 0.091(6) 0.036(10) 0.018(8) 0.010(8) 0.058(5)
C440 0.103(5) 0.099(4) 0.050(3) -0.022(3) -0.020(3) 0.058(3)
C441 0.081(4) 0.086(4) 0.088(5) -0.019(3) 0.004(3) 0.068(4)
C442 0.090(5) 0.062(5) 0.086(5) -0.022(4) -0.003(4) 0.056(5)
C443 0.082(6) 0.053(14) 0.095(6) -0.006(6) -0.002(4) 0.040(7)
C444 0.092(5) 0.053(5) 0.086(5) 0.011(4) 0.000(4) 0.051(4)
C445 0.088(6) 0.073(7) 0.089(5) -0.003(7) -0.010(5) 0.066(7)
C446 0.085(7) 0.083(6) 0.083(6) 0.001(5) -0.020(5) 0.067(5)
C447 0.063(7) 0.091(7) 0.096(6) -0.007(6) -0.018(5) 0.061(6)
C448 0.059(7) 0.095(7) 0.099(6) -0.006(6) 0.001(5) 0.063(6)
C449 0.075(8) 0.087(8) 0.092(6) -0.014(4) 0.004(5) 0.068(5)
C450 0.081(4) 0.086(4) 0.088(5) -0.019(3) 0.004(3) 0.068(4)
C451 0.092(5) 0.082(5) 0.066(5) -0.028(3) 0.002(4) 0.060(4)
C452 0.091(6) 0.068(6) 0.074(7) -0.032(5) -0.005(5) 0.052(5)
C453 0.083(6) 0.069(7) 0.075(6) -0.038(4) -0.020(5) 0.041(5)
C454 0.069(6) 0.055(5) 0.093(6) -0.028(4) -0.015(5) 0.029(4)
C455 0.072(7) 0.044(6) 0.099(7) -0.006(5) -0.001(6) 0.028(7)
C456 0.065(9) 0.050(4) 0.092(6) 0.009(4) 0.009(5) 0.023(5)
C457 0.082(7) 0.063(5) 0.081(7) 0.028(4) 0.018(5) 0.034(5)
C458 0.091(8) 0.062(8) 0.075(8) 0.020(7) 0.003(6) 0.045(7)
C459 0.102(6) 0.077(6) 0.069(9) 0.013(6) -0.008(5) 0.057(5)
C460 0.093(6) 0.088(7) 0.069(6) 0.003(5) -0.025(6) 0.066(6)
C461 0.085(6) 0.094(7) 0.060(5) -0.008(5) -0.032(4) 0.057(5)
C462 0.070(5) 0.089(7) 0.074(6) -0.014(5) -0.036(4) 0.048(4)
C463 0.055(4) 0.090(7) 0.095(7) -0.008(6) -0.025(5) 0.052(5)
C464 0.047(10) 0.088(8) 0.099(8) -0.006(6) -0.008(8) 0.043(8)
C465 0.054(7) 0.093(8) 0.099(7) -0.005(6) 0.005(7) 0.046(8)
C466 0.065(8) 0.087(7) 0.085(10) 0.004(6) 0.020(8) 0.039(6)
C467 0.071(5) 0.097(5) 0.070(6) -0.004(5) 0.022(4) 0.054(4)
C468 0.089(7) 0.102(5) 0.047(4) 0.005(5) 0.024(6) 0.060(4)
C469 0.103(5) 0.099(4) 0.050(3) -0.022(3) -0.020(3) 0.058(3)
C470 0.098(6) 0.092(7) 0.038(7) -0.035(8) -0.040(8) 0.050(6)
C471 0.095(6) 0.089(7) 0.060(5) -0.038(5) -0.030(4) 0.050(5)
C472 0.089(9) 0.096(8) 0.064(6) -0.040(6) -0.037(5) 0.055(8)
C473 0.064(6) 0.067(5) 0.089(6) -0.033(4) -0.025(4) 0.032(5)
C474 0.045(4) 0.063(5) 0.093(6) -0.015(5) -0.008(4) 0.022(4)
C475 0.053(5) 0.062(6) 0.096(6) 0.003(4) 0.011(4) 0.021(4)
C476 0.063(5) 0.076(6) 0.076(5) 0.013(4) 0.024(4) 0.031(5)
C477 0.082(6) 0.079(6) 0.066(6) 0.024(4) 0.024(4) 0.038(5)
C478 0.098(6) 0.096(6) 0.044(4) 0.019(5) 0.019(5) 0.053(5)
C479 0.104(6) 0.093(6) 0.036(8) 0.015(7) 0.001(7) 0.057(5)
C480 0.103(5) 0.099(4) 0.050(3) -0.022(3) -0.020(3) 0.058(3)

loop_
_atom_type_symbol
_atom_type_description
_atom_type_scat_dispersion_real
_atom_type_scat_dispersion_imag
_atom_type_scat_source
C C 0.0033 0.0016 'International Tables Vol C Tables 4.2.6.8 and 6.1.1.4'
H H 0.0000 0.0000 'International Tables Vol C Tables 4.2.6.8 and 6.1.1.4'
N N 0.0061 0.0033 'International Tables Vol C Tables 4.2.6.8 and 6.1.1.4'
P P 0.1023 0.0942 'International Tables Vol C Tables 4.2.6.8 and 6.1.1.4'
Sc Sc 0.2519 0.3716 'International Tables Vol C Tables 4.2.6.8 and 6.1.1.4'

loop_
_geom_angle_atom_site_label_1
_geom_angle_atom_site_label_2
_geom_angle_atom_site_label_3
_geom_angle
_geom_angle_site_symmetry_1
_geom_angle_site_symmetry_3
C12 P11 C11 110.3(8) 4_565 .
C12 P11 C11 110.3(8) 2_665 .
C12 P11 C11 110.3(8) . .
C12 P11 C12 108.6(8) 2_665 .
C12 P11 C12 108.6(8) 2_665 4_565
C12 P11 C12 108.6(8) 4_565 .
C13 C12 P11 116.7(17) . .
C14 C13 C12 111.5(19) . .
C13 C14 C15 110(2) . .
C32 P31 C31 108.4(8) 2_655 .
C32 P31 C31 108.4(8) 4_665 .
C32 P31 C31 108.4(8) . .
C32 P31 C32 110.5(8) 4_665 .
C32 P31 C32 110.5(8) 2_655 .
C32 P31 C32 110.5(8) 4_665 2_655
C33 C32 P31 114.1(18) . .
C32 C33 C34 114.9(19) . .
C35 C34 C33 111(2) . .
Sc05 N31 Sc05 33(3) 3 .
Sc05 N31 Sc06 86(3) 3 3
Sc05 N31 Sc06 91(3) . 3
Sc05 N31 Sc08 110(3) 3 .
Sc05 N31 Sc08 77(2) 3 3
Sc05 N31 Sc08 77(2) . .
Sc05 N31 Sc08 110(3) . 3
Sc05 N31 Sc10 74(3) . .
Sc05 N31 Sc10 74(3) 3 3
Sc05 N31 Sc10 41(2) 3 .
Sc05 N31 Sc10 41(2) . 3
Sc05 N31 Sc11 130(3) 3 3
Sc05 N31 Sc11 103(3) 3 .
Sc05 N31 Sc11 103(3) . 3
Sc05 N31 Sc11 130(3) . .
Sc05 N31 Sc13 68(2) 3 .
Sc05 N31 Sc13 68(2) . .
Sc05 N31 Sc14 111(3) . 3
Sc05 N31 Sc14 82(3) . .
Sc05 N31 Sc14 111(3) 3 .
Sc05 N31 Sc14 82(3) 3 3
Sc08 N31 Sc06 90(2) . 3
Sc08 N31 Sc06 71(2) 3 3
Sc08 N31 Sc08 159(4) 3 .
Sc08 N31 Sc10 149(3) . .
Sc08 N31 Sc10 37(2) . 3
Sc08 N31 Sc10 37(2) 3 .
Sc08 N31 Sc10 149(3) 3 3
Sc08 N31 Sc11 141(3) . .
Sc08 N31 Sc11 49(2) 3 .
Sc08 N31 Sc11 49(2) . 3
Sc08 N31 Sc11 141(3) 3 3
Sc08 N31 Sc13 82.4(18) . .
Sc08 N31 Sc13 82.4(18) 3 .
Sc08 N31 Sc14 38(2) 3 3
Sc08 N31 Sc14 159(3) 3 .
Sc08 N31 Sc14 159(3) . 3
Sc08 N31 Sc14 38(2) . .
Sc10 N31 Sc06 96(2) 3 3
Sc10 N31 Sc06 81(2) . 3
Sc10 N31 Sc10 115(4) 3 .
Sc11 N31 Sc06 114(2) . 3
Sc11 N31 Sc06 130(2) 3 3
Sc11 N31 Sc10 69(3) 3 3
Sc11 N31 Sc10 149(3) . 3
Sc11 N31 Sc10 149(3) 3 .
Sc11 N31 Sc10 69(3) . .
Sc11 N31 Sc11 93(3) 3 .
Sc11 N31 Sc13 131.1(16) 3 .
Sc11 N31 Sc13 131.1(16) . .
Sc11 N31 Sc14 109(3) 3 3
Sc11 N31 Sc14 21.3(16) 3 .
Sc11 N31 Sc14 109(3) . .
Sc11 N31 Sc14 21.3(16) . 3
Sc13 N31 Sc06 23.6(14) . 3
Sc13 N31 Sc10 77(2) . 3
Sc13 N31 Sc10 77(2) . .
Sc13 N31 Sc14 118.8(18) . 3
Sc13 N31 Sc14 118.8(18) . .
Sc14 N31 Sc06 109(2) 3 3
Sc14 N31 Sc06 128(2) . 3
Sc14 N31 Sc10 144(3) 3 3
Sc14 N31 Sc10 144(3) . .
Sc14 N31 Sc10 48(3) . 3
Sc14 N31 Sc10 48(3) 3 .
Sc14 N31 Sc14 122(3) . 3
Sc05 Sc01 Sc01 33(2) . 3
Sc05 Sc01 Sc01 62(4) 3 3
Sc05 Sc01 Sc05 30(3) 3 .
Sc05 Sc01 Sc10 66(4) 3 .
Sc05 Sc01 Sc14 107(5) 3 3
Sc05 Sc01 Sc16 120(4) 3 .
Sc05 Sc01 C346 151(5) 3 3
Sc05 Sc01 C346 148(4) . 3
Sc05 Sc01 C357 129(4) . .
Sc05 Sc01 C357 131(5) 3 .
Sc05 Sc01 C360 111(4) 3 3
Sc05 Sc01 C360 114(3) . 3
Sc05 Sc01 C377 98(4) 3 .
Sc05 Sc01 C377 115(3) . .
Sc10 Sc01 Sc01 117(3) . 3
Sc10 Sc01 Sc05 90(4) . .
Sc10 Sc01 Sc14 56(4) . 3
Sc10 Sc01 Sc16 92(4) . .
Sc10 Sc01 C346 119(5) . 3
Sc10 Sc01 C357 127(5) . .
Sc10 Sc01 C360 122(4) . 3
Sc10 Sc01 C377 94(4) . .
Sc12 Sc01 Sc01 133(5) 3 3
Sc12 Sc01 Sc05 110(6) 3 .
Sc12 Sc01 Sc05 87(7) 3 3
Sc12 Sc01 Sc10 21(6) 3 .
Sc12 Sc01 Sc14 45(5) 3 3
Sc12 Sc01 Sc15 76(6) 3 3
Sc12 Sc01 Sc16 83(6) 3 .
Sc12 Sc01 C346 100(6) 3 3
Sc12 Sc01 C357 112(6) 3 .
Sc12 Sc01 C360 114(6) 3 3
Sc12 Sc01 C377 89(6) 3 .
Sc14 Sc01 Sc01 109(2) 3 3
Sc14 Sc01 Sc05 111(3) 3 .
Sc14 Sc01 C346 98(3) 3 3
Sc14 Sc01 C357 119(3) 3 .
Sc14 Sc01 C360 135(3) 3 3
Sc14 Sc01 C377 124(4) 3 .
Sc15 Sc01 Sc01 98(4) 3 3
Sc15 Sc01 Sc05 132(6) 3 3
Sc15 Sc01 Sc05 120(5) 3 .
Sc15 Sc01 Sc10 90(6) 3 .
Sc15 Sc01 Sc14 35(4) 3 3
Sc15 Sc01 Sc16 15(3) 3 .
Sc15 Sc01 C346 76(4) 3 3
Sc15 Sc01 C357 97(4) 3 .
Sc15 Sc01 C360 116(5) 3 3
Sc15 Sc01 C377 125(5) 3 .
Sc16 Sc01 Sc01 84(3) . 3
Sc16 Sc01 Sc05 105(3) . .
Sc16 Sc01 Sc14 38(2) . 3
Sc16 Sc01 C346 88(3) . 3
Sc16 Sc01 C357 107(3) . .
Sc16 Sc01 C360 127(4) . 3
Sc16 Sc01 C377 140(4) . .
C346 Sc01 Sc01 123.8(18) 3 3
C357 Sc01 Sc01 114.5(19) . 3
C357 Sc01 C346 21.8(10) . 3
C357 Sc01 C377 41.0(11) . .
C360 Sc01 Sc01 109.6(19) 3 3
C360 Sc01 C346 40.7(12) 3 3
C360 Sc01 C357 19.6(10) 3 .
C360 Sc01 C377 28.2(9) 3 .
C377 Sc01 Sc01 127.1(18) . 3
C377 Sc01 C346 54.7(14) . 3
N31 Sc02 Sc14 52.8(17) . 3
N31 Sc02 C368 153(3) . 3
N31 Sc02 C370 148(3) . .
Sc02 Sc02 N31 77.1(14) 3 .
Sc02 Sc02 Sc03 122(3) 3 .
Sc02 Sc02 Sc07 131(3) 3 3
Sc02 Sc02 Sc09 18(3) 3 .
Sc02 Sc02 Sc11 124(2) 3 .
Sc02 Sc02 Sc14 122.9(17) 3 3
Sc02 Sc02 C338 115.5(15) 3 3
Sc02 Sc02 C340 108.4(15) 3 .
Sc02 Sc02 C368 118.8(15) 3 3
Sc02 Sc02 C370 102.7(15) 3 .
Sc03 Sc02 N31 62(3) . .
Sc03 Sc02 Sc14 60(3) . 3
Sc03 Sc02 C338 95(3) . 3
Sc03 Sc02 C340 108(3) . .
Sc03 Sc02 C368 116(3) . 3
Sc03 Sc02 C370 134(4) . .
Sc07 Sc02 N31 63(3) 3 .
Sc07 Sc02 Sc03 12(3) 3 .
Sc07 Sc02 Sc14 49(3) 3 3
Sc07 Sc02 C338 96(4) 3 3
Sc07 Sc02 C340 108(4) 3 .
Sc07 Sc02 C368 109(3) 3 3
Sc07 Sc02 C370 126(4) 3 .
Sc09 Sc02 N31 65(3) . .
Sc09 Sc02 N31 77(5) 3 .
Sc09 Sc02 Sc02 143(6) 3 3
Sc09 Sc02 Sc03 104(4) . .
Sc09 Sc02 Sc03 21(5) 3 .
Sc09 Sc02 Sc07 15(5) 3 3
Sc09 Sc02 Sc07 113(4) . 3
Sc09 Sc02 Sc09 125(8) 3 .
Sc09 Sc02 Sc11 62(5) 3 .
Sc09 Sc02 Sc14 117(3) . 3
Sc09 Sc02 Sc14 56(5) 3 3
Sc09 Sc02 C338 121(3) . 3
Sc09 Sc02 C338 81(5) 3 3
Sc09 Sc02 C340 93(5) 3 .
Sc09 Sc02 C340 118(3) . .
Sc09 Sc02 C368 96(6) 3 3
Sc09 Sc02 C368 135(3) . 3
Sc09 Sc02 C370 113(6) 3 .
Sc09 Sc02 C370 120(3) . .
Sc11 Sc02 N31 61(2) . .
Sc11 Sc02 Sc03 69(3) . .
Sc11 Sc02 Sc07 57(3) . 3
Sc11 Sc02 Sc09 122(4) . .
Sc11 Sc02 Sc14 10(3) . 3
Sc11 Sc02 C338 118(3) . 3
Sc11 Sc02 C340 120(3) . .
Sc11 Sc02 C368 93(3) . 3
Sc11 Sc02 C370 97(3) . .
C338 Sc02 N31 156(3) 3 .
C338 Sc02 Sc14 121(3) 3 3
C338 Sc02 C368 39.8(10) 3 3
C338 Sc02 C370 52.1(13) 3 .
C340 Sc02 N31 169(3) . .
C340 Sc02 Sc14 126(3) . 3
C340 Sc02 C338 13.0(9) . 3
C340 Sc02 C368 31.9(10) . 3
C340 Sc02 C370 40.7(11) . .
C368 Sc02 Sc14 101(3) 3 3
C370 Sc02 Sc14 107(3) . 3
C370 Sc02 C368 18.2(9) . 3
N31 Sc03 Sc14 55(2) . 3
Sc02 Sc03 N31 62(3) . .
Sc02 Sc03 Sc11 48(3) . .
Sc02 Sc03 Sc14 67(3) . 3
Sc02 Sc03 C306 116(4) . .
Sc04 Sc03 N31 74(6) . .
Sc04 Sc03 Sc02 99(8) . .
Sc04 Sc03 Sc06 26(5) . 3
Sc04 Sc03 Sc08 119(10) . 3
Sc04 Sc03 Sc09 114(10) . 3
Sc04 Sc03 Sc11 128(8) . .
Sc04 Sc03 Sc14 128(8) . 3
Sc04 Sc03 C306 81(6) . .
Sc04 Sc03 C307 109(7) . .
Sc04 Sc03 C316 89(6) . 3
Sc06 Sc03 N31 62(3) 3 .
Sc06 Sc03 Sc02 108(5) 3 .
Sc06 Sc03 Sc11 116(4) 3 .
Sc06 Sc03 Sc14 109(4) 3 3
Sc06 Sc03 C306 98(4) 3 .
Sc06 Sc03 C307 111(4) 3 .
Sc06 Sc03 C316 100(4) 3 3
Sc07 Sc03 N31 83(10) 3 .
Sc07 Sc03 Sc02 77(10) 3 .
Sc07 Sc03 Sc04 156(10) 3 .
Sc07 Sc03 Sc06 133(10) 3 3
Sc07 Sc03 Sc08 40(10) 3 3
Sc07 Sc03 Sc09 66(10) 3 3
Sc07 Sc03 Sc11 35(10) 3 .
Sc07 Sc03 Sc14 28(10) 3 3
Sc07 Sc03 C306 123(10) 3 .
Sc07 Sc03 C307 89(10) 3 .
Sc07 Sc03 C316 112(10) 3 3
Sc08 Sc03 N31 63(4) 3 .
Sc08 Sc03 Sc02 98(5) 3 .
Sc08 Sc03 Sc06 94(6) 3 3
Sc08 Sc03 Sc11 51(4) 3 .
Sc08 Sc03 Sc14 32(4) 3 3
Sc08 Sc03 C306 138(6) 3 .
Sc08 Sc03 C307 97(5) 3 .
Sc08 Sc03 C316 121(6) 3 3
Sc09 Sc03 N31 74(5) 3 .
Sc09 Sc03 Sc02 16(4) 3 .
Sc09 Sc03 Sc06 125(7) 3 3
Sc09 Sc03 Sc08 95(6) 3 3
Sc09 Sc03 Sc11 44(4) 3 .
Sc09 Sc03 Sc14 63(5) 3 3
Sc09 Sc03 C306 111(6) 3 .
Sc09 Sc03 C307 122(7) 3 .
Sc09 Sc03 C316 121(6) 3 3
Sc11 Sc03 N31 55(2) . .
Sc11 Sc03 Sc14 19.6(17) . 3
Sc11 Sc03 C306 145(5) . .
C306 Sc03 N31 154(4) . .
C306 Sc03 Sc14 151(5) . 3
C307 Sc03 N31 157(5) . .
C307 Sc03 Sc02 137(5) . .
C307 Sc03 Sc11 123(4) . .
C307 Sc03 Sc14 114(4) . 3
C307 Sc03 C306 42.0(16) . .
C316 Sc03 N31 162(5) 3 .
C316 Sc03 Sc02 130(5) 3 .
C316 Sc03 Sc11 143(5) 3 .
C316 Sc03 Sc14 139(5) 3 3
C316 Sc03 C306 17.3(9) 3 .
C316 Sc03 C307 25.7(13) 3 .
N31 Sc04 C305 168(4) . .
N31 Sc04 C315 145(3) . 3
N31 Sc04 C316 144(4) . 3
Sc03 Sc04 N31 80(6) . .
Sc03 Sc04 Sc04 137(6) . 3
Sc03 Sc04 Sc06 132(9) . 3
Sc03 Sc04 Sc06 144(7) . .
Sc03 Sc04 Sc07 7(8) . 3
Sc03 Sc04 Sc08 35(6) . 3
Sc03 Sc04 Sc09 37(7) . 3
Sc03 Sc04 Sc13 121(7) . .
Sc03 Sc04 C305 112(7) . .
Sc03 Sc04 C315 95(7) . 3
Sc03 Sc04 C316 65(6) . 3
Sc04 Sc04 N31 66(2) 3 .
Sc04 Sc04 Sc08 124(2) 3 3
Sc04 Sc04 Sc09 102(3) 3 3
Sc04 Sc04 Sc13 63(2) 3 .
Sc04 Sc04 C305 104.7(19) 3 .
Sc04 Sc04 C315 128(2) 3 3
Sc04 Sc04 C316 148.0(17) 3 3
Sc06 Sc04 N31 74(3) 3 .
Sc06 Sc04 N31 68(3) . .
Sc06 Sc04 Sc04 63(4) 3 3
Sc06 Sc04 Sc04 40(3) . 3
Sc06 Sc04 Sc06 23(4) 3 .
Sc06 Sc04 Sc07 126(6) 3 3
Sc06 Sc04 Sc08 98(4) 3 3
Sc06 Sc04 Sc08 110(3) . 3
Sc06 Sc04 Sc09 140(5) 3 3
Sc06 Sc04 Sc09 130(4) . 3
Sc06 Sc04 Sc13 26.1(18) . .
Sc06 Sc04 Sc13 15(3) 3 .
Sc06 Sc04 C305 100(4) . .
Sc06 Sc04 C305 95(5) 3 .
Sc06 Sc04 C315 102(4) . 3
Sc06 Sc04 C315 86(4) 3 3
Sc06 Sc04 C316 141(4) . 3
Sc06 Sc04 C316 125(5) 3 3
Sc07 Sc04 N31 73(4) 3 .
Sc07 Sc04 Sc04 132(4) 3 3
Sc07 Sc04 Sc06 136(5) 3 .
Sc07 Sc04 Sc08 28(4) 3 3
Sc07 Sc04 Sc09 37(5) 3 3
Sc07 Sc04 Sc13 114(5) 3 .
Sc07 Sc04 C305 119(5) 3 .
Sc07 Sc04 C315 99(5) 3 3
Sc07 Sc04 C316 72(5) 3 3
Sc08 Sc04 N31 58(2) 3 .
Sc08 Sc04 C305 131(4) 3 .
Sc08 Sc04 C315 99(3) 3 3
Sc08 Sc04 C316 88(3) 3 3
Sc09 Sc04 N31 66(3) 3 .
Sc09 Sc04 Sc08 58(4) 3 3
Sc09 Sc04 Sc13 125(4) 3 .
Sc09 Sc04 C305 125(4) 3 .
Sc09 Sc04 C315 127(4) 3 3
Sc09 Sc04 C316 88(4) 3 3
Sc13 Sc04 N31 59.3(19) . .
Sc13 Sc04 Sc08 86(3) . 3
Sc13 Sc04 C305 110(4) . .
Sc13 Sc04 C315 96(3) . 3
Sc13 Sc04 C316 134(3) . 3
C305 Sc04 C316 47.1(14) . 3
C315 Sc04 C305 35.2(11) 3 .
C315 Sc04 C316 39.8(12) 3 3
N31 Sc05 Sc01 69(2) . .
N31 Sc05 Sc08 51.6(16) . .
N31 Sc05 Sc10 54.7(18) . .
N31 Sc05 Sc13 57.2(18) . .
N31 Sc05 Sc15 63(2) . .
N31 Sc05 C378 173(3) . 3
N31 Sc05 C380 175(4) . .
Sc01 Sc05 N31 87(4) 3 .
Sc01 Sc05 Sc01 85(6) 3 .
Sc01 Sc05 Sc08 117(3) . .
Sc01 Sc05 Sc08 72(4) 3 .
Sc01 Sc05 Sc10 34(2) . .
Sc01 Sc05 Sc10 62(5) 3 3
Sc01 Sc05 Sc10 113(5) 3 .
Sc01 Sc05 Sc12 39(4) 3 .
Sc01 Sc05 Sc13 100(3) . .
Sc01 Sc05 Sc13 138(5) 3 .
Sc01 Sc05 Sc15 24(3) 3 .
Sc01 Sc05 Sc15 79(3) . .
Sc01 Sc05 C378 112(3) . 3
Sc01 Sc05 C378 86(4) 3 3
Sc01 Sc05 C380 98(4) 3 .
Sc01 Sc05 C380 112(3) . .
Sc05 Sc05 N31 73.5(15) 3 .
Sc05 Sc05 Sc01 118(4) 3 3
Sc05 Sc05 Sc01 33(2) 3 .
Sc05 Sc05 Sc08 124.3(16) 3 .
Sc05 Sc05 Sc10 146(3) 3 3
Sc05 Sc05 Sc10 18.9(19) 3 .
Sc05 Sc05 Sc12 144(3) 3 .
Sc05 Sc05 Sc13 75.5(13) 3 .
Sc05 Sc05 Sc15 110(2) 3 .
Sc05 Sc05 C378 111.6(13) 3 3
Sc05 Sc05 C380 105.2(13) 3 .
Sc10 Sc05 N31 73(3) 3 .
Sc10 Sc05 Sc01 130(5) 3 .
Sc10 Sc05 Sc08 106(2) . .
Sc10 Sc05 Sc08 23(3) 3 .
Sc10 Sc05 Sc10 128(5) 3 .
Sc10 Sc05 Sc12 23(3) 3 .
Sc10 Sc05 Sc13 85(3) 3 .
Sc10 Sc05 Sc15 55(4) 3 .
Sc10 Sc05 C378 102(3) 3 3
Sc10 Sc05 C380 108(3) 3 .
Sc12 Sc05 N31 78(3) . .
Sc12 Sc05 Sc01 115(5) . .
Sc12 Sc05 Sc08 39(3) . .
Sc12 Sc05 Sc10 128(4) . .
Sc12 Sc05 Sc13 106(4) . .
Sc12 Sc05 Sc15 36(3) . .
Sc12 Sc05 C378 96(3) . 3
Sc12 Sc05 C380 105(4) . .
Sc13 Sc05 Sc08 68(2) . .
Sc13 Sc05 Sc10 66(2) . .
Sc13 Sc05 C378 128(3) . 3
Sc13 Sc05 C380 118(3) . .
Sc15 Sc05 Sc08 57(2) . .
Sc15 Sc05 Sc10 98(3) . .
Sc15 Sc05 Sc13 116(3) . .
Sc15 Sc05 C378 110(3) . 3
Sc15 Sc05 C380 121(3) . .
C378 Sc05 Sc08 124(2) 3 .
C378 Sc05 Sc10 130(3) 3 .
C380 Sc05 Sc08 129(2) . .
C380 Sc05 Sc10 124(3) . .
C380 Sc05 C378 11.3(7) . 3
N31 Sc06 Sc07 59(2) . .
N31 Sc06 Sc08 51.4(16) . .
N31 Sc06 C302 160(3) . .
N31 Sc06 C303 155(3) . .
N31 Sc06 C315 132(3) . .
Sc03 Sc06 N31 65(3) 3 .
Sc03 Sc06 Sc07 8(4) 3 .
Sc03 Sc06 Sc08 32(3) 3 .
Sc03 Sc06 C301 96(3) 3 3
Sc03 Sc06 C302 134(4) 3 .
Sc03 Sc06 C303 96(3) 3 .
Sc03 Sc06 C315 68(3) 3 .
Sc04 Sc06 N31 68(3) . .
Sc04 Sc06 N31 75(4) 3 .
Sc04 Sc06 Sc03 22(4) 3 3
Sc04 Sc06 Sc03 91(4) . 3
Sc04 Sc06 Sc04 77(6) 3 .
Sc04 Sc06 Sc07 29(4) 3 .
Sc04 Sc06 Sc07 94(4) . .
Sc04 Sc06 Sc08 53(4) 3 .
Sc04 Sc06 Sc08 107(4) . .
Sc04 Sc06 C301 88(4) 3 3
Sc04 Sc06 C301 120(4) . 3
Sc04 Sc06 C302 101(3) . .
Sc04 Sc06 C302 120(5) 3 .
Sc04 Sc06 C303 99(3) . .
Sc04 Sc06 C303 82(4) 3 .
Sc04 Sc06 C315 124(4) . .
Sc04 Sc06 C315 66(4) 3 .
Sc06 Sc06 N31 80.7(15) 3 .
Sc06 Sc06 Sc03 129(3) 3 3
Sc06 Sc06 Sc04 117(4) 3 3
Sc06 Sc06 Sc04 40(3) 3 .
Sc06 Sc06 Sc07 130(3) 3 .
Sc06 Sc06 Sc08 131.9(17) 3 .
Sc06 Sc06 Sc13 66(4) 3 .
Sc06 Sc06 C301 118.1(15) 3 3
Sc06 Sc06 C302 81.0(14) 3 .
Sc06 Sc06 C303 103.9(15) 3 .
Sc06 Sc06 C315 141.9(12) 3 .
Sc07 Sc06 Sc08 24(2) . .
Sc07 Sc06 C315 73(3) . .
Sc08 Sc06 C315 82(2) . .
Sc13 Sc06 N31 71(4) . .
Sc13 Sc06 Sc03 127(5) . 3
Sc13 Sc06 Sc04 99(5) . .
Sc13 Sc06 Sc04 144(7) . 3
Sc13 Sc06 Sc07 119(5) . .
Sc13 Sc06 Sc08 97(4) . .
Sc13 Sc06 C301 123(5) . 3
Sc13 Sc06 C302 96(5) . .
Sc13 Sc06 C303 133(5) . .
Sc13 Sc06 C315 136(5) . .
C301 Sc06 N31 159(3) 3 .
C301 Sc06 Sc07 101(3) 3 .
C301 Sc06 Sc08 109(3) 3 .
C301 Sc06 C302 40.1(10) 3 .
C301 Sc06 C303 20.6(10) 3 .
C301 Sc06 C315 27.9(10) 3 .
C302 Sc06 Sc07 140(4) . .
C302 Sc06 Sc08 147(3) . .
C302 Sc06 C315 67.9(15) . .
C303 Sc06 Sc07 103(3) . .
C303 Sc06 Sc08 118(3) . .
C303 Sc06 C302 38.7(9) . .
C303 Sc06 C315 38.2(10) . .
N31 Sc07 Sc10 56(3) . 3
N31 Sc07 C323 158(4) . 3
Sc02 Sc07 N31 63(3) 3 .
Sc02 Sc07 Sc10 111(4) 3 3
Sc02 Sc07 C307 138(5) 3 3
Sc02 Sc07 C323 119(5) 3 3
Sc02 Sc07 C335 131(5) 3 .
Sc03 Sc07 N31 86(10) 3 .
Sc03 Sc07 Sc02 91(10) 3 3
Sc03 Sc07 Sc04 17(10) 3 3
Sc03 Sc07 Sc08 123(10) 3 .
Sc03 Sc07 Sc09 93(10) 3 .
Sc03 Sc07 Sc10 113(10) 3 3
Sc03 Sc07 Sc11 137(10) 3 3
Sc03 Sc07 Sc14 145(10) 3 .
Sc03 Sc07 C307 79(10) 3 3
Sc03 Sc07 C323 116(10) 3 3
Sc03 Sc07 C335 96(10) 3 .
Sc04 Sc07 N31 70(4) 3 .
Sc04 Sc07 Sc02 88(5) 3 3
Sc04 Sc07 Sc10 99(5) 3 3
Sc04 Sc07 Sc11 126(6) 3 3
Sc04 Sc07 Sc14 129(6) 3 .
Sc04 Sc07 C307 92(5) 3 3
Sc04 Sc07 C323 131(5) 3 3
Sc04 Sc07 C335 110(5) 3 .
Sc08 Sc07 N31 65(6) . .
Sc08 Sc07 Sc02 114(8) . 3
Sc08 Sc07 Sc04 109(8) . 3
Sc08 Sc07 Sc09 122(10) . .
Sc08 Sc07 Sc10 11(5) . 3
Sc08 Sc07 Sc11 67(6) . 3
Sc08 Sc07 Sc14 43(5) . .
Sc08 Sc07 C307 106(8) . 3
Sc08 Sc07 C323 96(7) . 3
Sc08 Sc07 C335 102(7) . .
Sc09 Sc07 N31 76(6) . .
Sc09 Sc07 Sc02 13(4) . 3
Sc09 Sc07 Sc04 94(7) . 3
Sc09 Sc07 Sc10 121(7) . 3
Sc09 Sc07 Sc11 57(6) . 3
Sc09 Sc07 Sc14 81(6) . .
Sc09 Sc07 C307 126(8) . 3
Sc09 Sc07 C323 107(7) . 3
Sc09 Sc07 C335 118(7) . .
Sc11 Sc07 N31 60(3) 3 .
Sc11 Sc07 Sc02 53(4) 3 3
Sc11 Sc07 Sc10 69(4) 3 3
Sc11 Sc07 Sc14 24(2) 3 .
Sc11 Sc07 C307 142(5) 3 3
Sc11 Sc07 C323 103(4) 3 3
Sc11 Sc07 C335 124(4) 3 .
Sc14 Sc07 N31 60(3) . .
Sc14 Sc07 Sc02 76(4) . 3
Sc14 Sc07 Sc10 48(3) . 3
Sc14 Sc07 C307 132(5) . 3
Sc14 Sc07 C323 98(4) . 3
Sc14 Sc07 C335 117(4) . .
C307 Sc07 N31 154(5) 3 .
C307 Sc07 Sc10 111(5) 3 3
C307 Sc07 C323 39.6(16) 3 3
C307 Sc07 C335 18.8(11) 3 .
C323 Sc07 Sc10 107(4) 3 3
C335 Sc07 N31 166(6) . .
C335 Sc07 Sc10 111(5) . 3
C335 Sc07 C323 20.8(11) . 3
N31 Sc08 Sc15 63(2) . .
N31 Sc08 C324 167(3) . 3
N31 Sc08 C334 169(3) . .
Sc03 Sc08 N31 82(4) 3 .
Sc03 Sc08 Sc04 26(4) 3 3
Sc03 Sc08 Sc09 42(5) 3 .
Sc03 Sc08 Sc10 145(6) 3 3
Sc03 Sc08 Sc11 93(6) 3 3
Sc03 Sc08 Sc12 157(6) 3 .
Sc03 Sc08 Sc14 118(7) 3 .
Sc03 Sc08 Sc15 134(5) 3 .
Sc03 Sc08 C324 105(5) 3 3
Sc03 Sc08 C334 95(5) 3 .
Sc04 Sc08 N31 66(2) 3 .
Sc04 Sc08 Sc15 129(3) 3 .
Sc04 Sc08 C324 124(3) 3 3
Sc04 Sc08 C334 106(3) 3 .
Sc07 Sc08 N31 89(6) . .
Sc07 Sc08 Sc03 17(8) . 3
Sc07 Sc08 Sc04 43(6) . 3
Sc07 Sc08 Sc09 31(6) . .
Sc07 Sc08 Sc10 160(8) . 3
Sc07 Sc08 Sc11 81(7) . 3
Sc07 Sc08 Sc12 162(7) . .
Sc07 Sc08 Sc14 106(8) . .
Sc07 Sc08 Sc15 127(8) . .
Sc07 Sc08 C324 96(6) . 3
Sc07 Sc08 C334 91(7) . .
Sc09 Sc08 N31 70(3) . .
Sc09 Sc08 Sc04 58(3) . 3
Sc09 Sc08 Sc15 96(4) . .
Sc09 Sc08 C324 108(3) . 3
Sc09 Sc08 C334 114(3) . .
Sc10 Sc08 N31 75(4) 3 .
Sc10 Sc08 Sc04 119(5) 3 3
Sc10 Sc08 Sc09 143(5) 3 .
Sc10 Sc08 Sc11 102(5) 3 3
Sc10 Sc08 Sc12 20(4) 3 .
Sc10 Sc08 Sc14 80(5) 3 .
Sc10 Sc08 Sc15 55(4) 3 .
Sc10 Sc08 C324 102(4) 3 3
Sc10 Sc08 C334 102(4) 3 .
Sc11 Sc08 N31 66(2) 3 .
Sc11 Sc08 Sc04 104(4) 3 3
Sc11 Sc08 Sc09 51(3) 3 .
Sc11 Sc08 Sc15 48(3) 3 .
Sc11 Sc08 C324 103(3) 3 3
Sc11 Sc08 C334 125(3) 3 .
Sc12 Sc08 N31 76(3) . .
Sc12 Sc08 Sc04 133(5) . 3
Sc12 Sc08 Sc09 132(5) . .
Sc12 Sc08 Sc11 84(4) . 3
Sc12 Sc08 Sc15 37(3) . .
Sc12 Sc08 C324 98(4) . 3
Sc12 Sc08 C334 106(4) . .
Sc14 Sc08 N31 73(3) . .
Sc14 Sc08 Sc04 127(5) . 3
Sc14 Sc08 Sc09 77(4) . .
Sc14 Sc08 Sc11 25(3) . 3
Sc14 Sc08 Sc12 61(5) . .
Sc14 Sc08 Sc15 27(3) . .
Sc14 Sc08 C324 95(4) . 3
Sc14 Sc08 C334 118(4) . .
Sc15 Sc08 C324 105(3) . 3
Sc15 Sc08 C334 125(3) . .
C324 Sc08 C334 23.7(8) 3 .
N31 Sc09 C338 148(4) . .
Sc02 Sc09 N31 65(3) . .
Sc02 Sc09 N31 77(5) 3 .
Sc02 Sc09 Sc02 19(3) 3 .
Sc02 Sc09 Sc03 143(9) 3 3
Sc02 Sc09 Sc04 115(7) 3 3
Sc02 Sc09 Sc07 152(9) 3 .
Sc02 Sc09 Sc08 131(6) 3 .
Sc02 Sc09 Sc11 84(6) 3 3
Sc02 Sc09 Sc14 104(4) . .
Sc02 Sc09 Sc14 101(6) 3 .
Sc02 Sc09 C321 101(6) 3 3
Sc02 Sc09 C321 111(4) . 3
Sc02 Sc09 C337 114(6) 3 .
Sc02 Sc09 C337 120(4) . .
Sc02 Sc09 C338 83(3) . .
Sc02 Sc09 C338 73(5) 3 .
Sc03 Sc09 N31 74(5) 3 .
Sc03 Sc09 Sc02 124(7) 3 .
Sc03 Sc09 Sc04 29(4) 3 3
Sc03 Sc09 Sc08 44(5) 3 .
Sc03 Sc09 Sc11 103(6) 3 3
Sc03 Sc09 Sc14 84(6) 3 .
Sc03 Sc09 C321 105(5) 3 3
Sc03 Sc09 C337 88(5) 3 .
Sc03 Sc09 C338 127(5) 3 .
Sc04 Sc09 N31 64(3) 3 .
Sc04 Sc09 Sc02 96(5) 3 .
Sc04 Sc09 Sc14 100(4) 3 .
Sc04 Sc09 C321 112(4) 3 3
Sc04 Sc09 C337 95(4) 3 .
Sc04 Sc09 C338 121(4) 3 .
Sc07 Sc09 N31 75(5) . .
Sc07 Sc09 Sc02 137(7) . .
Sc07 Sc09 Sc03 21(6) . 3
Sc07 Sc09 Sc04 49(5) . 3
Sc07 Sc09 Sc08 27(5) . .
Sc07 Sc09 Sc11 85(6) . 3
Sc07 Sc09 Sc14 66(5) . .
Sc07 Sc09 C321 107(7) . 3
Sc07 Sc09 C337 92(6) . .
Sc07 Sc09 C338 134(7) . .
Sc08 Sc09 N31 58(2) . .
Sc08 Sc09 Sc02 123(4) . .
Sc08 Sc09 Sc04 64(4) . 3
Sc08 Sc09 Sc14 40(3) . .
Sc08 Sc09 C321 126(4) . 3
Sc08 Sc09 C337 115(4) . .
Sc08 Sc09 C338 153(4) . .
Sc11 Sc09 N31 63(3) 3 .
Sc11 Sc09 Sc02 91(4) 3 .
Sc11 Sc09 Sc04 116(5) 3 3
Sc11 Sc09 Sc08 59(4) 3 .
Sc11 Sc09 Sc14 19(3) 3 .
Sc11 Sc09 C321 125(4) 3 3
Sc11 Sc09 C337 134(4) 3 .
Sc11 Sc09 C338 123(5) 3 .
Sc14 Sc09 N31 58(2) . .
Sc14 Sc09 C321 130(4) . 3
Sc14 Sc09 C337 132(4) . .
Sc14 Sc09 C338 138(4) . .
C321 Sc09 N31 173(4) 3 .
C321 Sc09 C338 27.9(11) 3 .
C337 Sc09 N31 159(4) . .
C337 Sc09 C321 17.1(10) . 3
C337 Sc09 C338 41.7(13) . .
N31 Sc10 Sc07 61(3) . 3
N31 Sc10 Sc11 54(2) . .
N31 Sc10 C326 157(4) . .
N31 Sc10 C362 168(4) . 3
N31 Sc10 C376 163(3) . .
Sc01 Sc10 N31 80(4) . .
Sc01 Sc10 Sc05 52(4) . 3
Sc01 Sc10 Sc07 130(5) . 3
Sc01 Sc10 Sc11 85(4) . .
Sc01 Sc10 Sc14 82(4) . 3
Sc01 Sc10 Sc15 41(3) . 3
Sc01 Sc10 C326 119(4) . .
Sc01 Sc10 C362 92(4) . 3
Sc01 Sc10 C376 83(4) . .
Sc05 Sc10 N31 66(3) 3 .
Sc05 Sc10 Sc07 124(4) 3 3
Sc05 Sc10 Sc11 111(4) 3 .
Sc05 Sc10 Sc14 116(5) 3 3
Sc05 Sc10 Sc15 86(4) 3 3
Sc05 Sc10 C326 115(4) 3 .
Sc05 Sc10 C362 102(4) 3 3
Sc05 Sc10 C376 107(4) 3 .
Sc07 Sc10 Sc11 47(3) 3 .
Sc07 Sc10 C376 130(4) 3 .
Sc08 Sc10 N31 68(3) 3 .
Sc08 Sc10 Sc01 130(6) 3 .
Sc08 Sc10 Sc05 132(6) 3 3
Sc08 Sc10 Sc07 9(3) 3 3
Sc08 Sc10 Sc11 45(4) 3 .
Sc08 Sc10 Sc14 51(4) 3 3
Sc08 Sc10 Sc15 91(5) 3 3
Sc08 Sc10 C326 103(5) 3 .
Sc08 Sc10 C362 124(5) 3 3
Sc08 Sc10 C376 122(5) 3 .
Sc12 Sc10 N31 97(10) 3 .
Sc12 Sc10 Sc01 35(10) 3 .
Sc12 Sc10 Sc05 87(10) 3 3
Sc12 Sc10 Sc07 116(10) 3 3
Sc12 Sc10 Sc08 112(10) 3 3
Sc12 Sc10 Sc11 71(10) 3 .
Sc12 Sc10 Sc14 62(10) 3 3
Sc12 Sc10 Sc15 30(10) 3 3
Sc12 Sc10 C326 106(10) 3 .
Sc12 Sc10 C362 82(10) 3 3
Sc12 Sc10 C376 67(10) 3 .
Sc14 Sc10 N31 65(3) 3 .
Sc14 Sc10 Sc07 54(4) 3 3
Sc14 Sc10 Sc11 11(2) 3 .
Sc14 Sc10 Sc15 40(3) 3 3
Sc14 Sc10 C326 126(4) 3 .
Sc14 Sc10 C362 124(4) 3 3
Sc14 Sc10 C376 109(4) 3 .
Sc15 Sc10 N31 69(3) 3 .
Sc15 Sc10 Sc07 93(4) 3 3
Sc15 Sc10 Sc11 46(3) 3 .
Sc15 Sc10 C326 133(4) 3 .
Sc15 Sc10 C362 111(4) 3 3
Sc15 Sc10 C376 95(3) 3 .
C326 Sc10 Sc07 107(4) . 3
C326 Sc10 Sc11 134(4) . .
C326 Sc10 C362 27.2(11) . 3
C326 Sc10 C376 39.6(12) . .
C362 Sc10 Sc07 130(4) 3 3
C362 Sc10 Sc11 135(4) 3 .
C362 Sc10 C376 16.4(10) 3 .
C376 Sc10 Sc11 120(3) . .
N31 Sc11 Sc03 64(3) . .
N31 Sc11 Sc10 57(2) . .
N31 Sc11 Sc12 64(3) . 3
N31 Sc11 C372 161(3) . .
Sc02 Sc11 N31 72(3) . .
Sc02 Sc11 Sc03 64(4) . .
Sc02 Sc11 Sc07 70(4) . 3
Sc02 Sc11 Sc10 119(4) . .
Sc02 Sc11 Sc12 132(4) . 3
Sc02 Sc11 C372 95(3) . .
Sc03 Sc11 Sc10 66(3) . .
Sc03 Sc11 Sc12 81(4) . 3
Sc03 Sc11 C372 99(3) . .
Sc07 Sc11 N31 70(3) 3 .
Sc07 Sc11 Sc03 8(4) 3 .
Sc07 Sc11 Sc10 64(4) 3 .
Sc07 Sc11 Sc12 78(4) 3 3
Sc07 Sc11 C372 93(3) 3 .
Sc08 Sc11 N31 64(2) 3 .
Sc08 Sc11 Sc02 98(4) 3 .
Sc08 Sc11 Sc03 36(4) 3 .
Sc08 Sc11 Sc07 32(3) 3 3
Sc08 Sc11 Sc10 33(3) 3 .
Sc08 Sc11 Sc12 46(3) 3 3
Sc08 Sc11 C372 106(3) 3 .
Sc09 Sc11 N31 76(3) 3 .
Sc09 Sc11 Sc02 34(3) 3 .
Sc09 Sc11 Sc03 34(4) 3 .
Sc09 Sc11 Sc07 38(4) 3 3
Sc09 Sc11 Sc08 70(4) 3 3
Sc09 Sc11 Sc10 99(4) 3 .
Sc09 Sc11 Sc12 114(4) 3 3
Sc09 Sc11 Sc15 146(5) 3 3
Sc09 Sc11 C372 86(3) 3 .
Sc10 Sc11 C372 125(3) . .
Sc12 Sc11 Sc10 15(2) 3 .
Sc12 Sc11 C372 123(3) 3 .
Sc14 Sc11 N31 81(7) 3 .
Sc14 Sc11 Sc02 145(9) 3 .
Sc14 Sc11 Sc03 85(7) 3 .
Sc14 Sc11 Sc07 81(7) 3 3
Sc14 Sc11 Sc08 49(6) 3 3
Sc14 Sc11 Sc09 119(8) 3 3
Sc14 Sc11 Sc10 26(6) 3 .
Sc14 Sc11 Sc12 17(6) 3 3
Sc14 Sc11 Sc15 42(6) 3 3
Sc14 Sc11 Sc16 72(6) 3 .
Sc14 Sc11 C372 106(7) 3 .
Sc15 Sc11 N31 74(3) 3 .
Sc15 Sc11 Sc02 140(4) 3 .
Sc15 Sc11 Sc03 117(5) 3 .
Sc15 Sc11 Sc07 116(5) 3 3
Sc15 Sc11 Sc08 85(4) 3 3
Sc15 Sc11 Sc10 52(3) 3 .
Sc15 Sc11 Sc12 38(3) 3 3
Sc15 Sc11 C372 123(4) 3 .
Sc16 Sc11 N31 77(4) . .
Sc16 Sc11 Sc02 120(5) . .
Sc16 Sc11 Sc03 138(6) . .
Sc16 Sc11 Sc07 141(6) . 3
Sc16 Sc11 Sc08 113(5) . 3
Sc16 Sc11 Sc09 148(6) . 3
Sc16 Sc11 Sc10 80(4) . .
Sc16 Sc11 Sc12 67(4) . 3
Sc16 Sc11 Sc15 30(3) . 3
Sc16 Sc11 C372 121(4) . .
Sc01 Sc12 Sc05 54(6) 3 .
Sc01 Sc12 Sc08 141(7) 3 .
Sc01 Sc12 Sc11 104(6) 3 3
Sc01 Sc12 Sc14 108(7) 3 .
Sc01 Sc12 Sc15 61(6) 3 .
Sc01 Sc12 Sc16 70(6) 3 3
Sc01 Sc12 C362 108(6) 3 .
Sc01 Sc12 C363 121(6) 3 .
Sc01 Sc12 C375 106(6) 3 3
Sc01 Sc12 C376 104(6) 3 3
Sc05 Sc12 Sc08 105(5) . .
Sc05 Sc12 Sc11 114(4) . 3
Sc05 Sc12 Sc16 102(5) . 3
Sc05 Sc12 C362 99(4) . .
Sc05 Sc12 C363 139(5) . .
Sc05 Sc12 C375 145(5) . 3
Sc05 Sc12 C376 111(4) . 3
Sc08 Sc12 Sc11 50(3) . 3
Sc08 Sc12 Sc16 84(4) . 3
Sc08 Sc12 C362 109(4) . .
Sc08 Sc12 C363 97(4) . .
Sc08 Sc12 C375 106(4) . 3
Sc08 Sc12 C376 115(5) . 3
Sc10 Sc12 Sc01 124(10) 3 3
Sc10 Sc12 Sc05 70(10) 3 .
Sc10 Sc12 Sc08 48(10) 3 .
Sc10 Sc12 Sc11 94(10) 3 3
Sc10 Sc12 Sc14 97(10) 3 .
Sc10 Sc12 Sc15 138(10) 3 .
Sc10 Sc12 Sc16 122(10) 3 3
Sc10 Sc12 C362 83(10) 3 .
Sc10 Sc12 C363 103(10) 3 .
Sc10 Sc12 C375 123(10) 3 3
Sc10 Sc12 C376 98(10) 3 3
Sc11 Sc12 C362 144(4) 3 .
Sc14 Sc12 Sc05 122(5) . .
Sc14 Sc12 Sc08 50(4) . .
Sc14 Sc12 Sc11 9(3) . 3
Sc14 Sc12 Sc16 38(3) . 3
Sc14 Sc12 C362 136(5) . .
Sc14 Sc12 C363 98(4) . .
Sc14 Sc12 C375 90(4) . 3
Sc14 Sc12 C376 126(5) . 3
Sc15 Sc12 Sc05 102(6) . .
Sc15 Sc12 Sc08 99(5) . .
Sc15 Sc12 Sc11 50(4) . 3
Sc15 Sc12 Sc14 51(4) . .
Sc15 Sc12 Sc16 16(3) . 3
Sc15 Sc12 C362 139(5) . .
Sc15 Sc12 C363 107(5) . .
Sc15 Sc12 C375 87(4) . 3
Sc15 Sc12 C376 122(5) . 3
Sc16 Sc12 Sc11 35(2) 3 3
Sc16 Sc12 C362 152(4) 3 .
Sc16 Sc12 C363 115(4) 3 .
Sc16 Sc12 C375 97(3) 3 3
Sc16 Sc12 C376 135(4) 3 3
C363 Sc12 Sc11 106(4) . 3
C363 Sc12 C362 40.7(14) . .
C363 Sc12 C375 20.9(10) . 3
C375 Sc12 Sc11 98(3) 3 3
C375 Sc12 C362 56.0(19) 3 .
C376 Sc12 Sc11 135(4) 3 3
C376 Sc12 C362 17.0(10) 3 .
C376 Sc12 C363 28.5(14) 3 .
C376 Sc12 C375 39.9(13) 3 3
N31 Sc13 Sc05 54.9(19) . 3
N31 Sc13 Sc05 54.9(19) . .
N31 Sc13 C302 147(2) . .
N31 Sc13 C311 147(2) . .
N31 Sc13 C311 147(2) . 3
N31 Sc13 C312 169.1(8) . 3
N31 Sc13 C312 169.1(8) . .
Sc04 Sc13 N31 66(2) . .
Sc04 Sc13 N31 66(2) 3 .
Sc04 Sc13 Sc04 54(4) 3 .
Sc04 Sc13 Sc05 120(3) 3 3
Sc04 Sc13 Sc05 120(3) . .
Sc04 Sc13 Sc05 106(2) . 3
Sc04 Sc13 Sc05 106(2) 3 .
Sc04 Sc13 C302 85(3) 3 .
Sc04 Sc13 C302 85(3) . .
Sc04 Sc13 C311 126(2) . .
Sc04 Sc13 C311 147(3) 3 .
Sc04 Sc13 C311 147(3) . 3
Sc04 Sc13 C311 126(2) 3 3
Sc04 Sc13 C312 121(3) . .
Sc04 Sc13 C312 111(2) 3 .
Sc04 Sc13 C312 111(2) . 3
Sc04 Sc13 C312 121(3) 3 3
Sc05 Sc13 Sc05 29(3) 3 .
Sc05 Sc13 C302 155(2) . .
Sc05 Sc13 C302 155(2) 3 .
Sc05 Sc13 C311 101(2) . .
Sc05 Sc13 C311 93(2) 3 .
Sc05 Sc13 C311 93(2) . 3
Sc05 Sc13 C311 101(2) 3 3
Sc06 Sc13 N31 86(5) 3 .
Sc06 Sc13 N31 86(5) . .
Sc06 Sc13 Sc04 21(4) 3 .
Sc06 Sc13 Sc04 55(5) 3 3
Sc06 Sc13 Sc04 55(5) . .
Sc06 Sc13 Sc04 21(4) . 3
Sc06 Sc13 Sc05 124(4) 3 3
Sc06 Sc13 Sc05 140(5) 3 .
Sc06 Sc13 Sc05 140(5) . 3
Sc06 Sc13 Sc05 124(4) . .
Sc06 Sc13 Sc06 48(7) 3 .
Sc06 Sc13 C302 64(4) . .
Sc06 Sc13 C302 64(4) 3 .
Sc06 Sc13 C311 127(5) 3 3
Sc06 Sc13 C311 112(4) . 3
Sc06 Sc13 C311 127(5) . .
Sc06 Sc13 C311 112(4) 3 .
Sc06 Sc13 C312 92(4) . .
Sc06 Sc13 C312 101(5) 3 .
Sc06 Sc13 C312 92(4) 3 3
Sc06 Sc13 C312 101(5) . 3
C302 Sc13 C311 64.1(11) . 3
C302 Sc13 C311 64.1(11) . .
C311 Sc13 C311 32.4(12) 3 .
C312 Sc13 Sc05 125(3) 3 .
C312 Sc13 Sc05 119(2) . .
C312 Sc13 Sc05 119(2) 3 3
C312 Sc13 Sc05 125(3) . 3
C312 Sc13 C302 37.5(7) 3 .
C312 Sc13 C302 37.5(7) . .
C312 Sc13 C311 37.6(7) . .
C312 Sc13 C311 26.6(6) 3 .
C312 Sc13 C311 26.6(6) . 3
C312 Sc13 C311 37.6(7) 3 3
C312 Sc13 C312 21.0(9) . 3
N31 Sc14 Sc03 62(3) . 3
N31 Sc14 C365 161(3) . .
Sc01 Sc14 N31 69(2) 3 .
Sc01 Sc14 Sc03 112(4) 3 3
Sc01 Sc14 C365 120(3) 3 .
Sc03 Sc14 C365 99(3) 3 .
Sc07 Sc14 N31 69(3) . .
Sc07 Sc14 Sc01 117(5) . 3
Sc07 Sc14 Sc03 6(4) . 3
Sc07 Sc14 Sc09 34(4) . .
Sc07 Sc14 C365 93(3) . .
Sc08 Sc14 N31 69(3) . .
Sc08 Sc14 Sc01 90(5) . 3
Sc08 Sc14 Sc03 30(4) . 3
Sc08 Sc14 Sc07 31(4) . .
Sc08 Sc14 Sc09 63(4) . .
Sc08 Sc14 Sc10 49(4) . 3
Sc08 Sc14 Sc12 69(5) . .
Sc08 Sc14 C365 94(3) . .
Sc09 Sc14 N31 66(3) . .
Sc09 Sc14 Sc01 133(4) . 3
Sc09 Sc14 Sc03 33(4) . 3
Sc09 Sc14 C365 101(3) . .
Sc10 Sc14 N31 67(3) 3 .
Sc10 Sc14 Sc01 43(3) 3 3
Sc10 Sc14 Sc03 76(4) 3 3
Sc10 Sc14 Sc07 78(5) 3 .
Sc10 Sc14 Sc09 107(4) 3 .
Sc10 Sc14 C365 107(4) 3 .
Sc11 Sc14 N31 78(7) 3 .
Sc11 Sc14 Sc01 135(7) 3 3
Sc11 Sc14 Sc03 75(7) 3 3
Sc11 Sc14 Sc07 75(7) 3 .
Sc11 Sc14 Sc08 105(8) 3 .
Sc11 Sc14 Sc09 42(6) 3 .
Sc11 Sc14 Sc10 142(9) 3 3
Sc11 Sc14 Sc12 154(9) 3 .
Sc11 Sc14 Sc15 114(8) 3 .
Sc11 Sc14 Sc16 74(7) 3 3
Sc11 Sc14 C365 101(7) 3 .
Sc12 Sc14 N31 76(4) . .
Sc12 Sc14 Sc01 27(3) . 3
Sc12 Sc14 Sc03 96(4) . 3
Sc12 Sc14 Sc07 99(5) . .
Sc12 Sc14 Sc09 127(5) . .
Sc12 Sc14 Sc10 21(3) . 3
Sc12 Sc14 C365 104(4) . .
Sc15 Sc14 N31 82(4) . .
Sc15 Sc14 Sc01 35(4) . 3
Sc15 Sc14 Sc03 142(5) . 3
Sc15 Sc14 Sc07 148(6) . .
Sc15 Sc14 Sc08 125(6) . .
Sc15 Sc14 Sc09 142(5) . .
Sc15 Sc14 Sc10 77(5) . 3
Sc15 Sc14 Sc12 59(5) . .
Sc15 Sc14 Sc16 40(3) . 3
Sc15 Sc14 C365 114(5) . .
Sc16 Sc14 N31 77(3) 3 .
Sc16 Sc14 Sc01 70(4) 3 3
Sc16 Sc14 Sc03 133(5) 3 3
Sc16 Sc14 Sc07 138(6) 3 .
Sc16 Sc14 Sc08 145(5) 3 .
Sc16 Sc14 Sc09 110(5) 3 .
Sc16 Sc14 Sc10 111(5) 3 3
Sc16 Sc14 Sc12 96(5) 3 .
Sc16 Sc14 C365 121(4) 3 .
N31 Sc15 Sc05 52(2) . .
N31 Sc15 Sc08 52.6(18) . .
N31 Sc15 C346 149(3) . .
Sc01 Sc15 N31 76(4) 3 .
Sc01 Sc15 Sc05 24(3) 3 .
Sc01 Sc15 Sc08 82(5) 3 .
Sc01 Sc15 Sc10 48(5) 3 3
Sc01 Sc15 Sc11 127(6) 3 3
Sc01 Sc15 Sc12 43(4) 3 .
Sc01 Sc15 Sc14 111(7) 3 .
Sc01 Sc15 C346 73(4) 3 .
Sc01 Sc15 C355 121(5) 3 3
Sc01 Sc15 C356 85(4) 3 3
Sc05 Sc15 Sc08 67(3) . .
Sc05 Sc15 C346 97(3) . .
Sc08 Sc15 C346 124(3) . .
Sc10 Sc15 N31 60(3) 3 .
Sc10 Sc15 Sc05 39(3) 3 .
Sc10 Sc15 Sc08 35(2) 3 .
Sc10 Sc15 C346 99(4) 3 .
Sc10 Sc15 C355 137(4) 3 3
Sc10 Sc15 C356 99(4) 3 3
Sc11 Sc15 N31 60(3) 3 .
Sc11 Sc15 Sc05 105(4) 3 .
Sc11 Sc15 Sc08 48(3) 3 .
Sc11 Sc15 Sc10 82(4) 3 3
Sc11 Sc15 C346 145(4) 3 .
Sc11 Sc15 C355 108(4) 3 3
Sc11 Sc15 C356 127(4) 3 3
Sc12 Sc15 N31 72(4) . .
Sc12 Sc15 Sc05 41(4) . .
Sc12 Sc15 Sc08 44(4) . .
Sc12 Sc15 Sc10 13(4) . 3
Sc12 Sc15 Sc11 92(5) . 3
Sc12 Sc15 C346 87(4) . .
Sc12 Sc15 C355 126(5) . 3
Sc12 Sc15 C356 87(4) . 3
Sc14 Sc15 N31 65(4) . .
Sc14 Sc15 Sc05 95(5) . .
Sc14 Sc15 Sc08 29(4) . .
Sc14 Sc15 Sc10 62(4) . 3
Sc14 Sc15 Sc11 24(3) . 3
Sc14 Sc15 Sc12 70(6) . .
Sc14 Sc15 C346 129(5) . .
Sc14 Sc15 C355 112(5) . 3
Sc14 Sc15 C356 114(5) . 3
Sc16 Sc15 N31 73(5) 3 .
Sc16 Sc15 Sc01 144(8) 3 3
Sc16 Sc15 Sc05 123(7) 3 .
Sc16 Sc15 Sc08 95(6) 3 .
Sc16 Sc15 Sc10 126(7) 3 3
Sc16 Sc15 Sc11 50(5) 3 3
Sc16 Sc15 Sc12 138(8) 3 .
Sc16 Sc15 Sc14 74(6) 3 .
Sc16 Sc15 C346 133(7) 3 .
Sc16 Sc15 C355 87(6) 3 3
Sc16 Sc15 C356 128(7) 3 3
C355 Sc15 N31 161(4) 3 .
C355 Sc15 Sc05 145(4) 3 .
C355 Sc15 Sc08 133(3) 3 .
C355 Sc15 C346 48.6(14) 3 .
C355 Sc15 C356 41.0(12) 3 3
C356 Sc15 N31 158(4) 3 .
C356 Sc15 Sc05 108(3) 3 .
C356 Sc15 Sc08 115(3) 3 .
C356 Sc15 C346 17.4(8) 3 .
N31 Sc16 Sc15 59(2) . .
N31 Sc16 C349 158(3) . 3
N31 Sc16 C354 151(3) . .
N31 Sc16 C355 155(3) . .
Sc01 Sc16 N31 67(3) . .
Sc01 Sc16 Sc12 27(2) . 3
Sc01 Sc16 Sc15 77(3) . .
Sc01 Sc16 C341 106(3) . 3
Sc01 Sc16 C349 119(3) . 3
Sc01 Sc16 C354 116(3) . .
Sc01 Sc16 C355 89(3) . .
Sc11 Sc16 N31 66(4) . .
Sc11 Sc16 Sc01 103(5) . .
Sc11 Sc16 Sc12 77(4) . 3
Sc11 Sc16 Sc15 120(5) . .
Sc11 Sc16 Sc16 114(4) . 3
Sc11 Sc16 C341 133(5) . 3
Sc11 Sc16 C349 92(4) . 3
Sc11 Sc16 C354 85(4) . .
Sc11 Sc16 C355 118(4) . .
Sc12 Sc16 N31 63(3) 3 .
Sc12 Sc16 Sc15 97(4) 3 .
Sc12 Sc16 C341 119(3) 3 3
Sc12 Sc16 C349 111(3) 3 3
Sc12 Sc16 C354 105(3) 3 .
Sc12 Sc16 C355 93(3) 3 .
Sc14 Sc16 N31 67(3) 3 .
Sc14 Sc16 Sc01 73(4) 3 .
Sc14 Sc16 Sc11 34(3) 3 .
Sc14 Sc16 Sc12 46(4) 3 3
Sc14 Sc16 Sc15 125(4) 3 .
Sc14 Sc16 Sc16 131(3) 3 3
Sc14 Sc16 C341 129(4) 3 3
Sc14 Sc16 C349 93(4) 3 3
Sc14 Sc16 C354 85(4) 3 .
Sc14 Sc16 C355 102(4) 3 .
Sc15 Sc16 N31 84(6) 3 .
Sc15 Sc16 Sc01 22(5) 3 .
Sc15 Sc16 Sc11 100(7) 3 .
Sc15 Sc16 Sc12 26(5) 3 3
Sc15 Sc16 Sc14 66(6) 3 3
Sc15 Sc16 Sc15 97(7) 3 .
Sc15 Sc16 Sc16 116(6) 3 3
Sc15 Sc16 C341 94(6) 3 3
Sc15 Sc16 C349 98(6) 3 3
Sc15 Sc16 C354 94(6) 3 .
Sc15 Sc16 C355 71(6) 3 .
Sc16 Sc16 N31 64.1(17) 3 .
Sc16 Sc16 Sc01 96(3) 3 .
Sc16 Sc16 Sc12 114(3) 3 3
Sc16 Sc16 Sc15 18.9(17) 3 .
Sc16 Sc16 C341 100.0(18) 3 3
Sc16 Sc16 C349 132.1(17) 3 3
Sc16 Sc16 C354 139.3(16) 3 .
Sc16 Sc16 C355 125.9(15) 3 .
C341 Sc16 N31 160(3) 3 .
C341 Sc16 Sc15 102(3) 3 .
C341 Sc16 C349 41.8(13) 3 3
C341 Sc16 C354 48.8(15) 3 .
C341 Sc16 C355 29.1(9) 3 .
C349 Sc16 Sc15 142(3) 3 .
C349 Sc16 C354 7.8(8) 3 .
C349 Sc16 C355 35.3(11) 3 .
C354 Sc16 Sc15 150(3) . .
C355 Sc16 Sc15 122(3) . .
C355 Sc16 C354 38.1(10) . .
Sc04 C301 Sc03 16(2) . .
Sc04 C301 Sc06 39(2) . .
Sc04 C301 Sc13 45.2(18) . .
Sc06 C301 Sc03 53(2) . .
Sc06 C301 Sc03 41(2) 3 .
Sc06 C301 Sc04 29.8(19) 3 .
Sc06 C301 Sc06 14(2) 3 .
Sc06 C301 Sc13 16.0(16) 3 .
Sc06 C301 Sc13 19.1(12) . .
Sc13 C301 Sc03 54.1(19) . .
C302 C301 Sc03 115(3) . .
C302 C301 Sc04 100(3) . .
C302 C301 Sc06 75(3) . 3
C302 C301 Sc06 62(2) . .
C302 C301 Sc13 66.4(18) . .
C302 C301 C309 120.2(13) . .
C302 C301 C314 125.1(13) . 3
C303 C301 Sc03 91(4) 3 .
C303 C301 Sc04 80(4) 3 .
C303 C301 Sc06 80(4) 3 .
C303 C301 Sc06 90(4) 3 3
C303 C301 Sc13 99(4) 3 .
C303 C301 C302 74.0(16) 3 .
C303 C301 C305 44.5(16) 3 .
C303 C301 C309 163(3) 3 .
C303 C301 C314 158(3) 3 3
C303 C301 C315 105(2) 3 3
C305 C301 Sc03 66(2) . .
C305 C301 Sc04 66(2) . .
C305 C301 Sc06 93(3) . 3
C305 C301 Sc06 93(3) . .
C305 C301 Sc13 108(3) . .
C305 C301 C302 118(2) . .
C305 C301 C309 119.5(12) . .
C305 C301 C314 114.1(11) . 3
C309 C301 Sc03 75(3) . .
C309 C301 Sc04 88(3) . .
C309 C301 Sc06 98(3) . .
C309 C301 Sc06 86(3) . 3
C309 C301 Sc13 80(2) . .
C309 C301 C314 5.4(12) . 3
C314 C301 Sc03 72(2) 3 .
C314 C301 Sc04 85(2) 3 .
C314 C301 Sc06 98(2) 3 .
C314 C301 Sc06 85(2) 3 3
C314 C301 Sc13 81.2(19) 3 .
C315 C301 Sc03 54(3) 3 .
C315 C301 Sc04 69(3) 3 .
C315 C301 Sc06 93(3) 3 3
C315 C301 Sc06 106(3) 3 .
C315 C301 Sc13 103(3) 3 .
C315 C301 C302 168(5) 3 .
C315 C301 C305 60.2(13) 3 .
C315 C301 C309 59.6(16) 3 .
C315 C301 C314 54.2(11) 3 3
Sc04 C302 Sc04 34(3) 3 .
Sc06 C302 Sc04 19.9(16) 3 .
Sc06 C302 Sc04 32.0(18) . .
Sc06 C302 Sc04 19.9(16) . 3
Sc06 C302 Sc04 32.0(18) 3 3
Sc06 C302 Sc06 18(3) . 3
Sc06 C302 Sc13 20.5(14) . .
Sc06 C302 Sc13 20.5(14) 3 .
Sc13 C302 Sc04 40.3(13) . .
Sc13 C302 Sc04 40.3(13) . 3
C301 C302 Sc04 51(2) . .
C301 C302 Sc04 51(2) 3 3
C301 C302 Sc04 84(3) 3 .
C301 C302 Sc04 84(3) . 3
C301 C302 Sc06 82(3) . .
C301 C302 Sc06 65(3) 3 .
C301 C302 Sc06 65(3) . 3
C301 C302 Sc06 82(3) 3 3
C301 C302 Sc13 80(2) 3 .
C301 C302 Sc13 80(2) . .
C301 C302 C301 128(4) 3 .
C301 C302 C312 91.7(10) . 3
C301 C302 C312 120.8(13) . .
C301 C302 C312 120.8(13) 3 3
C301 C302 C312 91.7(10) 3 .
C303 C302 Sc04 51(2) 3 .
C303 C302 Sc04 74(2) . .
C303 C302 Sc04 74(2) 3 3
C303 C302 Sc04 51(2) . 3
C303 C302 Sc06 82(3) 3 .
C303 C302 Sc06 70(3) . .
C303 C302 Sc06 82(3) . 3
C303 C302 Sc06 70(3) 3 3
C303 C302 Sc13 91(2) . .
C303 C302 Sc13 91(2) 3 .
C303 C302 C301 30.6(11) 3 .
C303 C302 C301 102(3) . .
C303 C302 C301 102(3) 3 3
C303 C302 C301 30.6(11) . 3
C303 C302 C303 74(2) . 3
C303 C302 C312 148.1(17) 3 .
C303 C302 C312 121.9(9) 3 3
C303 C302 C312 148.1(17) . 3
C303 C302 C312 121.9(9) . .
C312 C302 Sc04 94.2(17) 3 .
C312 C302 Sc04 103.4(17) 3 3
C312 C302 Sc04 103.4(17) . .
C312 C302 Sc04 94.2(17) . 3
C312 C302 Sc06 78.9(19) 3 3
C312 C302 Sc06 84(2) 3 .
C312 C302 Sc06 78.9(19) . .
C312 C302 Sc06 84(2) . 3
C312 C302 Sc13 63.5(15) 3 .
C312 C302 Sc13 63.5(15) . .
C312 C302 C312 31.2(12) 3 .
Sc04 C303 Sc04 37(3) 3 .
Sc04 C303 Sc06 39(2) 3 3
Sc04 C303 Sc13 42.1(17) 3 .
Sc06 C303 Sc04 23.0(16) 3 .
Sc06 C303 Sc04 29.5(19) . 3
Sc06 C303 Sc04 32.8(17) . .
Sc06 C303 Sc06 16(3) . 3
Sc06 C303 Sc13 16.5(13) 3 .
Sc06 C303 Sc13 12.6(16) . .
Sc13 C303 Sc04 39.0(13) . .
C301 C303 Sc04 102(4) 3 .
C301 C303 Sc04 81(4) 3 3
C301 C303 Sc06 81(4) 3 3
C301 C303 Sc06 70(4) 3 .
C301 C303 Sc13 65(3) 3 .
C301 C303 C302 75.4(13) 3 .
C301 C303 C303 125(2) 3 3
C301 C303 C304 153(5) 3 .
C301 C303 C305 105(2) 3 3
C301 C303 C315 45.9(14) 3 .
C302 C303 Sc04 100(3) . 3
C302 C303 Sc04 77(2) . .
C302 C303 Sc06 71(2) . .
C302 C303 Sc06 62(2) . 3
C302 C303 Sc13 58.7(18) . .
C302 C303 C303 53.2(12) . 3
C302 C303 C304 106(3) . .
C302 C303 C315 120.3(10) . .
C303 C303 Sc04 90.0(18) 3 3
C303 C303 Sc04 53.2(12) 3 .
C303 C303 Sc06 60.3(13) 3 3
C303 C303 Sc06 76.1(15) 3 .
C303 C303 Sc13 72.2(5) 3 .
C304 C303 Sc04 73(2) . 3
C304 C303 Sc04 54(2) . .
C304 C303 Sc06 86(3) . .
C304 C303 Sc06 76(3) . 3
C304 C303 Sc13 93(2) . .
C304 C303 C303 53.6(11) . 3
C304 C303 C315 121.0(10) . .
C305 C303 Sc04 69(3) 3 3
C305 C303 Sc04 92(2) 3 .
C305 C303 Sc06 99(3) 3 .
C305 C303 Sc06 107(3) 3 3
C305 C303 Sc13 111(2) 3 .
C305 C303 C302 169(4) 3 .
C305 C303 C303 121.8(13) 3 3
C305 C303 C304 68.3(9) 3 .
C305 C303 C315 59.0(14) 3 .
C315 C303 Sc04 102.1(19) . .
C315 C303 Sc04 66(2) . 3
C315 C303 Sc06 78.4(19) . .
C315 C303 Sc06 94(2) . 3
C315 C303 Sc13 83.6(14) . .
C315 C303 C303 154.3(16) . 3
Sc04 C304 Sc04 43(3) . 3
Sc04 C304 Sc06 38(2) 3 3
Sc04 C304 Sc06 27.0(19) 3 .
Sc04 C304 Sc06 27.0(19) . 3
Sc04 C304 Sc06 38(2) . .
Sc06 C304 Sc06 16(2) . 3
C303 C304 Sc04 96(3) 3 3
C303 C304 Sc04 96(3) . .
C303 C304 Sc04 71(2) 3 .
C303 C304 Sc04 71(2) . 3
C303 C304 Sc06 59(2) 3 3
C303 C304 Sc06 69(2) 3 .
C303 C304 Sc06 69(2) . 3
C303 C304 Sc06 59(2) . .
C303 C304 C303 73(2) . 3
C303 C304 C318 157.6(19) . 3
C303 C304 C318 157.6(19) 3 .
C303 C304 C318 120.1(9) 3 3
C303 C304 C318 120.1(9) . .
C305 C304 Sc04 108(3) 3 .
C305 C304 Sc04 65(2) 3 3
C305 C304 Sc04 108(3) . 3
C305 C304 Sc04 65(2) . .
C305 C304 Sc06 90(2) 3 3
C305 C304 Sc06 75(2) . 3
C305 C304 Sc06 75(2) 3 .
C305 C304 Sc06 90(2) . .
C305 C304 C303 115(2) . .
C305 C304 C303 115(2) 3 3
C305 C304 C303 42.4(11) 3 .
C305 C304 C303 42.4(11) . 3
C305 C304 C305 157(3) . 3
C305 C304 C318 120.9(9) 3 3
C305 C304 C318 79.3(10) 3 .
C305 C304 C318 79.3(10) . 3
C305 C304 C318 120.9(9) . .
C318 C304 Sc04 89(2) . .
C318 C304 Sc04 74(2) 3 .
C318 C304 Sc04 74(2) . 3
C318 C304 Sc04 89(2) 3 3
C318 C304 Sc06 106.0(19) . 3
C318 C304 Sc06 106.0(19) 3 .
C318 C304 Sc06 100.3(19) . .
C318 C304 Sc06 100.3(19) 3 3
C318 C304 C318 41.8(11) . 3
Sc03 C305 Sc06 51(2) . .
Sc04 C305 Sc03 19(2) . .
Sc04 C305 Sc06 32(2) . .
Sc04 C305 Sc06 27(2) . 3
Sc06 C305 Sc03 43(2) 3 .
Sc06 C305 Sc06 12(2) 3 .
C301 C305 Sc03 85(3) . .
C301 C305 Sc04 76(3) . .
C301 C305 Sc06 57(2) . .
C301 C305 Sc06 53(2) . 3
C301 C305 C306 121.9(15) . .
C301 C305 C316 101.6(15) . 3
C301 C305 C317 141(2) . 3
C301 C305 C318 139(3) . 3
C303 C305 Sc03 100(3) 3 .
C303 C305 Sc04 84(3) 3 .
C303 C305 Sc06 53(2) 3 .
C303 C305 Sc06 57(3) 3 3
C303 C305 C301 30.7(14) 3 .
C303 C305 C304 69.4(12) 3 .
C303 C305 C306 149(3) 3 .
C303 C305 C315 78.0(18) 3 3
C303 C305 C316 131(3) 3 3
C303 C305 C317 154(3) 3 3
C303 C305 C318 119.4(18) 3 3
C304 C305 Sc03 94(3) . .
C304 C305 Sc04 78(3) . .
C304 C305 Sc06 72(2) . 3
C304 C305 Sc06 60(2) . .
C304 C305 C301 97(2) . .
C304 C305 C306 121.0(10) . .
C304 C305 C316 135(2) . 3
C304 C305 C317 97.1(10) . 3
C304 C305 C318 51.7(8) . 3
C306 C305 Sc03 53(2) . .
C306 C305 Sc04 72(2) . .
C306 C305 Sc06 96.3(18) . 3
C306 C305 Sc06 104.1(17) . .
C306 C305 C316 20.9(10) . 3
C306 C305 C317 25.7(9) . 3
C306 C305 C318 71.2(7) . 3
C315 C305 Sc03 66(3) 3 .
C315 C305 Sc04 72(3) 3 .
C315 C305 Sc06 67(2) 3 3
C315 C305 Sc06 79(2) 3 .
C315 C305 C301 47.3(10) 3 .
C315 C305 C304 138(3) 3 .
C315 C305 C306 77.0(13) 3 .
C315 C305 C316 56.0(9) 3 3
C315 C305 C317 101.3(13) 3 3
C315 C305 C318 138(2) 3 3
C316 C305 Sc03 48(2) 3 .
C316 C305 Sc04 68(3) 3 .
C316 C305 Sc06 98(2) 3 .
C316 C305 Sc06 87(2) 3 3
C316 C305 C317 45.9(6) 3 3
C316 C305 C318 89.9(11) 3 3
C317 C305 Sc03 58(2) 3 .
C317 C305 Sc04 72(2) 3 .
C317 C305 Sc06 101.2(16) 3 .
C317 C305 Sc06 98.4(18) 3 3
C318 C305 Sc03 74(2) 3 .
C318 C305 Sc04 72(2) 3 .
C318 C305 Sc06 89.6(18) 3 3
C318 C305 Sc06 83.3(17) 3 .
C318 C305 C317 45.9(6) 3 3
Sc03 C306 Sc04 25(2) . .
Sc03 C306 Sc07 9(3) . 3
Sc04 C306 Sc07 34(3) . 3
C305 C306 Sc03 93(3) . .
C305 C306 Sc04 68(2) . .
C305 C306 Sc07 101(2) . 3
C305 C306 C307 116.7(10) . .
C305 C306 C315 46.8(9) . 3
C305 C306 C318 63.4(6) . 3
C305 C306 C320 117.1(9) . .
C305 C306 C335 133.1(14) . 3
C305 C306 C337 140.8(14) . 3
C307 C306 Sc03 65(3) . .
C307 C306 Sc04 83(3) . .
C307 C306 Sc07 58(3) . 3
C307 C306 C315 70.1(11) . 3
C307 C306 C318 150(2) . 3
C307 C306 C320 116.8(10) . .
C307 C306 C335 17.2(10) . 3
C307 C306 C337 87.0(11) . 3
C315 C306 Sc03 77(3) 3 .
C315 C306 Sc04 65(2) 3 .
C315 C306 Sc07 81(3) 3 3
C315 C306 C318 105.8(8) 3 3
C315 C306 C335 87.0(12) 3 3
C315 C306 C337 144(2) 3 3
C316 C306 Sc03 68(6) 3 .
C316 C306 Sc04 81(5) 3 .
C316 C306 Sc07 64(6) 3 3
C316 C306 C305 103(2) 3 .
C316 C306 C307 15(3) 3 .
C316 C306 C315 56(2) 3 3
C316 C306 C317 145(5) 3 3
C316 C306 C318 150(5) 3 3
C316 C306 C320 131(4) 3 .
C316 C306 C335 32(3) 3 3
C316 C306 C337 102(4) 3 3
C317 C306 Sc03 91(4) 3 .
C317 C306 Sc04 93(3) 3 .
C317 C306 Sc07 92(4) 3 3
C317 C306 C305 107.2(13) 3 .
C317 C306 C307 130(2) 3 .
C317 C306 C315 149.7(18) 3 3
C317 C306 C318 44.7(10) 3 3
C317 C306 C320 14(2) 3 .
C317 C306 C335 113(2) 3 3
C317 C306 C337 43(2) 3 3
C318 C306 Sc03 86(3) 3 .
C318 C306 Sc04 69.3(19) 3 .
C318 C306 Sc07 92(2) 3 3
C320 C306 Sc03 82(3) . .
C320 C306 Sc04 88(2) . .
C320 C306 Sc07 81(3) . 3
C320 C306 C315 151.7(18) . 3
C320 C306 C318 53.7(6) . 3
C320 C306 C335 100.4(12) . 3
C320 C306 C337 29.8(9) . 3
C335 C306 Sc03 64(3) 3 .
C335 C306 Sc04 87(2) 3 .
C335 C306 Sc07 56(2) 3 3
C335 C306 C318 144(2) 3 3
C335 C306 C337 70.6(13) 3 3
C337 C306 Sc03 68(3) 3 .
C337 C306 Sc04 86(2) 3 .
C337 C306 Sc07 63(3) 3 3
C337 C306 C318 80.6(10) 3 3
Sc03 C307 Sc04 21(2) . .
Sc03 C307 Sc07 12(3) . 3
Sc03 C307 Sc08 30(3) . 3
Sc07 C307 Sc04 33(3) 3 .
Sc07 C307 Sc08 22(3) 3 3
Sc08 C307 Sc04 44.8(19) 3 .
C306 C307 Sc03 73(3) . .
C306 C307 Sc04 60.7(19) . .
C306 C307 Sc07 83(3) . 3
C306 C307 Sc08 103(2) . 3
C306 C307 C315 61.2(10) . 3
C306 C307 C334 165(4) . 3
C306 C307 C336 90.9(10) . 3
C308 C307 Sc03 96(4) . .
C308 C307 Sc04 88(3) . .
C308 C307 Sc07 97(4) . 3
C308 C307 Sc08 79(3) . 3
C308 C307 C306 120.1(12) . .
C308 C307 C315 59.0(11) . 3
C308 C307 C334 56.7(16) . 3
C308 C307 C336 144(3) . 3
C315 C307 Sc03 78(3) 3 .
C315 C307 Sc04 57(2) 3 .
C315 C307 Sc07 88(3) 3 3
C315 C307 Sc08 89(2) 3 3
C315 C307 C336 145.4(18) 3 3
C316 C307 Sc03 75(4) 3 .
C316 C307 Sc04 60(4) 3 .
C316 C307 Sc07 87(5) 3 3
C316 C307 Sc08 104(5) 3 3
C316 C307 C306 11(2) 3 .
C316 C307 C308 110(2) 3 .
C316 C307 C315 51.1(16) 3 3
C316 C307 C323 132(3) 3 .
C316 C307 C334 161(5) 3 3
C316 C307 C336 101(3) 3 3
C323 C307 Sc03 85(3) . .
C323 C307 Sc04 106(3) . .
C323 C307 Sc07 74(3) . 3
C323 C307 Sc08 72(3) . 3
C323 C307 C306 121.1(10) . .
C323 C307 C308 116(3) . .
C323 C307 C315 161(4) . 3
C323 C307 C334 59.4(17) . 3
C323 C307 C336 30.2(9) . 3
C334 C307 Sc03 92(3) 3 .
C334 C307 Sc04 105(3) 3 .
C334 C307 Sc07 83(3) 3 3
C334 C307 Sc08 63(2) 3 3
C334 C307 C315 113(2) 3 3
C334 C307 C336 88.5(15) 3 3
C335 C307 Sc03 94(6) 3 .
C335 C307 Sc04 115(6) 3 .
C335 C307 Sc07 83(6) 3 3
C335 C307 Sc08 81(5) 3 3
C335 C307 C306 122(3) 3 .
C335 C307 C308 117(3) 3 .
C335 C307 C315 170(7) 3 3
C335 C307 C316 133(4) 3 3
C335 C307 C323 9(4) 3 .
C335 C307 C334 61(3) 3 3
C335 C307 C336 33(3) 3 3
C336 C307 Sc03 75(3) 3 .
C336 C307 Sc04 93(2) 3 .
C336 C307 Sc07 67(3) 3 3
C336 C307 Sc08 77(2) 3 3
Sc03 C308 Sc07 9(2) . 3
Sc03 C308 Sc08 27(2) . 3
Sc08 C308 Sc07 20.8(17) 3 3
C307 C308 Sc03 51(3) . .
C307 C308 Sc07 51(3) . 3
C307 C308 Sc08 69(3) . 3
C307 C308 C309 120.2(18) . .
C307 C308 C315 73.6(12) . 3
C307 C308 C316 25.8(10) . 3
C307 C308 C325 99(3) . .
C307 C308 C334 70.2(19) . 3
C307 C308 C335 19.1(12) . 3
C309 C308 Sc03 87(3) . .
C309 C308 Sc07 94(3) . 3
C309 C308 Sc08 93(3) . 3
C309 C308 C315 49.1(11) . 3
C309 C308 C316 95.9(13) . 3
C309 C308 C334 147(3) . 3
C309 C308 C335 137(2) . 3
C314 C308 Sc03 93(3) 3 .
C314 C308 Sc07 99(3) 3 3
C314 C308 Sc08 94(3) 3 3
C314 C308 C307 131(2) 3 .
C314 C308 C309 10.7(14) 3 .
C314 C308 C315 59.8(11) 3 3
C314 C308 C316 106.6(15) 3 3
C314 C308 C325 112(2) 3 .
C314 C308 C334 141(3) 3 3
C314 C308 C335 146(3) 3 3
C315 C308 Sc03 66(2) 3 .
C315 C308 Sc07 75(2) 3 3
C315 C308 Sc08 89(2) 3 3
C315 C308 C316 47.9(8) 3 3
C315 C308 C335 92.3(14) 3 3
C316 C308 Sc03 50(2) 3 .
C316 C308 Sc07 55(2) 3 3
C316 C308 Sc08 75(2) 3 3
C325 C308 Sc03 86(3) . .
C325 C308 Sc07 77(3) . 3
C325 C308 Sc08 60(3) . 3
C325 C308 C309 120.0(18) . .
C325 C308 C315 149(3) . 3
C325 C308 C316 122(3) . 3
C325 C308 C334 31.5(15) . 3
C325 C308 C335 81.5(19) . 3
C333 C308 Sc03 105(3) 3 .
C333 C308 Sc07 99(3) 3 3
C333 C308 Sc08 78(3) 3 3
C333 C308 C307 136(4) 3 .
C333 C308 C309 88(2) 3 .
C333 C308 C314 78.4(18) 3 3
C333 C308 C315 135(2) 3 3
C333 C308 C316 154(3) 3 3
C333 C308 C325 37.6(15) 3 .
C333 C308 C334 68.6(16) 3 3
C333 C308 C335 119(2) 3 3
C334 C308 Sc03 77(3) 3 .
C334 C308 Sc07 68(2) 3 3
C334 C308 Sc08 60(2) 3 3
C334 C308 C315 139(3) 3 3
C334 C308 C316 95.2(17) 3 3
C334 C308 C335 51.4(11) 3 3
C335 C308 Sc03 56(2) 3 .
C335 C308 Sc07 52(2) 3 3
C335 C308 Sc08 64.5(19) 3 3
C335 C308 C316 44.8(8) 3 3
Sc04 C309 Sc03 19.1(18) . .
Sc04 C309 Sc13 40.8(17) . .
Sc06 C309 Sc03 41(2) 3 .
Sc06 C309 Sc04 25.2(17) 3 .
Sc06 C309 Sc13 17.4(13) 3 .
Sc13 C309 Sc03 53(2) . .
C301 C309 Sc03 75(3) . .
C301 C309 Sc04 59(3) . .
C301 C309 Sc06 57(2) . 3
C301 C309 Sc13 68(2) . .
C301 C309 C308 118.3(16) . .
C301 C309 C310 119.0(17) . .
C301 C309 C333 150(3) . 3
C308 C309 Sc03 63(3) . .
C308 C309 Sc04 81(3) . .
C308 C309 Sc06 103(3) . 3
C308 C309 Sc13 111(3) . .
C308 C309 C333 36.2(11) . 3
C310 C309 Sc03 111(3) . .
C310 C309 Sc04 109(3) . .
C310 C309 Sc06 88(3) . 3
C310 C309 Sc13 71(2) . .
C310 C309 C308 117.4(16) . .
C310 C309 C333 81.3(14) . 3
C313 C309 Sc03 114(4) 3 .
C313 C309 Sc04 107(3) 3 .
C313 C309 Sc06 83(3) 3 3
C313 C309 Sc13 67(3) 3 .
C313 C309 C301 104.9(18) 3 .
C313 C309 C308 132(2) 3 .
C313 C309 C310 14.9(13) 3 .
C313 C309 C333 96.2(19) 3 3
C314 C309 Sc03 86(10) 3 .
C314 C309 Sc04 104(10) 3 .
C314 C309 Sc06 118(10) 3 3
C314 C309 Sc13 115(10) 3 .
C314 C309 C301 153(6) 3 .
C314 C309 C308 35(5) 3 .
C314 C309 C310 85(6) 3 .
C314 C309 C313 100(6) 3 3
C314 C309 C315 108(5) 3 3
C314 C309 C333 12(10) 3 3
C315 C309 Sc03 56(3) 3 .
C315 C309 Sc04 53(3) 3 .
C315 C309 Sc06 72(3) 3 3
C315 C309 Sc13 89(3) 3 .
C315 C309 C301 46.2(10) 3 .
C315 C309 C308 72.6(13) 3 .
C315 C309 C310 160(4) 3 .
C315 C309 C313 149(3) 3 3
C315 C309 C333 108(2) 3 3
C333 C309 Sc03 77(2) 3 .
C333 C309 Sc04 95(3) 3 .
C333 C309 Sc06 106(3) 3 3
C333 C309 Sc13 103(3) 3 .
Sc13 C310 Sc06 17.5(10) . 3
C309 C310 Sc06 59(3) . 3
C309 C310 Sc13 77(2) . .
C309 C310 C312 84.6(10) . 3
C309 C310 C314 14.8(11) . 3
C309 C310 C332 95.5(16) . 3
C311 C310 Sc06 76(2) . 3
C311 C310 Sc13 64(2) . .
C311 C310 C309 120.3(14) . .
C311 C310 C312 36.2(7) . 3
C311 C310 C314 134.6(16) . 3
C311 C310 C327 107(3) . .
C311 C310 C332 131(3) . 3
C312 C310 Sc06 57.3(16) 3 3
C312 C310 Sc13 54.5(15) 3 .
C312 C310 C332 151(3) 3 3
C313 C310 Sc06 59(8) 3 3
C313 C310 Sc13 66(8) 3 .
C313 C310 C309 59(4) 3 .
C313 C310 C311 65(4) 3 .
C313 C310 C312 30(4) 3 3
C313 C310 C314 73(5) 3 3
C313 C310 C327 162(10) 3 .
C313 C310 C331 150(6) 3 3
C313 C310 C332 151(7) 3 3
C314 C310 Sc06 67(2) 3 3
C314 C310 Sc13 84(2) 3 .
C314 C310 C312 99.3(12) 3 3
C314 C310 C332 81.8(17) 3 3
C327 C310 Sc06 105(3) . 3
C327 C310 Sc13 96(3) . .
C327 C310 C309 120.7(18) . .
C327 C310 C312 138(4) . 3
C327 C310 C314 107.5(16) . 3
C327 C310 C332 25.9(11) . 3
C331 C310 Sc06 112(3) 3 3
C331 C310 Sc13 98(3) 3 .
C331 C310 C309 145(3) 3 .
C331 C310 C311 86(2) 3 .
C331 C310 C312 121(3) 3 3
C331 C310 C314 132(2) 3 3
C331 C310 C327 24.9(18) 3 .
C331 C310 C332 50.6(18) 3 3
C332 C310 Sc06 98(2) 3 3
C332 C310 Sc13 97(2) 3 .
Sc13 C311 Sc06 16.0(10) . 3
C310 C311 Sc06 74(2) . 3
C310 C311 Sc13 84(2) . .
C310 C311 C312 121.3(14) . .
C310 C311 C329 103(3) . .
C310 C311 C329 128(3) . 3
C310 C311 C330 85(2) . 3
C310 C311 C331 38.6(15) . 3
C311 C311 Sc06 83.3(12) 3 3
C311 C311 Sc13 73.8(6) 3 .
C311 C311 C310 157.5(17) 3 .
C311 C311 C312 44.2(6) 3 .
C311 C311 C329 79.9(9) 3 .
C311 C311 C329 52.4(8) 3 3
C311 C311 C330 98.6(8) 3 3
C311 C311 C331 143.9(9) 3 3
C312 C311 Sc06 61.4(16) . 3
C312 C311 Sc06 55(2) 3 3
C312 C311 Sc13 63.5(15) . .
C312 C311 Sc13 66(2) 3 .
C312 C311 C310 92(2) 3 .
C312 C311 C311 75.4(16) 3 3
C312 C311 C312 31.2(15) 3 .
C312 C311 C313 76.3(15) 3 3
C312 C311 C329 94.5(12) . 3
C312 C311 C329 124(2) 3 3
C312 C311 C329 148(2) 3 .
C312 C311 C330 137.0(17) . 3
C312 C311 C330 155(3) 3 3
C312 C311 C331 153(2) . 3
C312 C311 C331 129(3) 3 3
C313 C311 Sc06 67(2) 3 3
C313 C311 Sc13 80(2) 3 .
C313 C311 C310 16.0(12) 3 .
C313 C311 C311 147.5(10) 3 3
C313 C311 C312 106.2(11) 3 .
C313 C311 C329 118(3) 3 .
C313 C311 C329 141(3) 3 3
C313 C311 C330 100.1(18) 3 3
C313 C311 C331 54.5(12) 3 3
C329 C311 Sc06 96(2) 3 3
C329 C311 Sc06 102(3) . 3
C329 C311 Sc13 80(2) 3 .
C329 C311 Sc13 88(3) . .
C329 C311 C312 121.0(10) . .
C329 C311 C329 27.5(12) . 3
C329 C311 C330 19.1(14) . 3
C329 C311 C330 46.4(5) 3 3
C329 C311 C331 66.2(17) . 3
C330 C311 Sc06 100(2) 3 3
C330 C311 Sc13 89(2) 3 .
C331 C311 Sc06 92(2) 3 3
C331 C311 Sc13 92(2) 3 .
C331 C311 C329 93.1(10) 3 3
C331 C311 C330 47.1(6) 3 3
Sc06 C312 Sc06 16(2) . 3
Sc13 C312 Sc06 19.4(12) . 3
Sc13 C312 Sc06 20.8(12) . .
C302 C312 Sc06 59.8(17) . 3
C302 C312 Sc06 63.3(17) . .
C302 C312 Sc13 79.0(17) . .
C302 C312 C310 124.2(12) . 3
C302 C312 C311 117.4(9) . .
C302 C312 C313 117.8(9) . .
C310 C312 Sc06 97(2) 3 3
C310 C312 Sc06 82.6(19) 3 .
C310 C312 Sc13 82.8(17) 3 .
C311 C312 Sc06 107(3) 3 3
C311 C312 Sc06 86.8(19) . 3
C311 C312 Sc06 98(2) . .
C311 C312 Sc06 104(3) 3 .
C311 C312 Sc13 88(2) 3 .
C311 C312 Sc13 78.9(17) . .
C311 C312 C302 167(3) 3 .
C311 C312 C310 51.8(15) 3 3
C311 C312 C310 109.9(13) . 3
C311 C312 C311 60.3(19) 3 .
C311 C312 C313 59.1(19) 3 .
C312 C312 Sc06 88.6(14) 3 .
C312 C312 Sc06 72.7(12) 3 3
C312 C312 Sc13 79.5(4) 3 .
C312 C312 C302 74.4(6) 3 .
C312 C312 C310 151.1(15) 3 3
C312 C312 C311 104.6(16) 3 3
C312 C312 C311 44.2(6) 3 .
C312 C312 C313 157.9(11) 3 .
C313 C312 Sc06 81.9(19) . .
C313 C312 Sc06 96.8(19) . 3
C313 C312 Sc13 84.8(15) . .
C313 C312 C310 7.6(12) . 3
C313 C312 C311 117.5(9) . .
Sc13 C313 Sc06 18.8(11) . .
C309 C313 Sc06 66(3) 3 .
C309 C313 Sc13 85(3) 3 .
C309 C313 C312 105.4(15) 3 .
C309 C313 C314 15.3(13) 3 .
C309 C313 C327 107(2) 3 3
C309 C313 C331 125(3) 3 .
C310 C313 Sc06 114(9) 3 .
C310 C313 Sc13 105(9) 3 .
C310 C313 C309 106(5) 3 3
C310 C313 C311 99(4) 3 3
C310 C313 C312 143(5) 3 .
C310 C313 C314 91(5) 3 .
C310 C313 C327 14(8) 3 3
C310 C313 C331 22(5) 3 .
C311 C313 Sc06 85(2) 3 .
C311 C313 Sc13 69.1(18) 3 .
C311 C313 C309 147(2) 3 3
C311 C313 C312 44.7(8) 3 .
C311 C313 C314 159(3) 3 .
C311 C313 C327 93.4(13) 3 3
C311 C313 C331 77.5(9) 3 .
C312 C313 Sc06 63.9(17) . .
C312 C313 Sc13 59.4(13) . .
C312 C313 C327 133.7(15) . 3
C314 C313 Sc06 74(2) . .
C314 C313 Sc13 91(3) . .
C314 C313 C312 120.4(9) . .
C314 C313 C327 93(2) . 3
C327 C313 Sc06 101(2) 3 .
C327 C313 Sc13 92(2) 3 .
C331 C313 Sc06 108(3) . .
C331 C313 Sc13 94(2) . .
C331 C313 C312 121.0(9) . .
C331 C313 C314 111(3) . .
C331 C313 C327 18.5(15) . 3
Sc03 C314 Sc13 51.1(19) 3 .
Sc04 C314 Sc03 19.2(16) 3 3
Sc04 C314 Sc13 38.5(15) 3 .
Sc06 C314 Sc03 40(2) . 3
Sc06 C314 Sc04 24.0(16) . 3
Sc06 C314 Sc13 16.3(11) . .
C301 C314 Sc03 72(2) 3 3
C301 C314 Sc04 55(2) 3 3
C301 C314 Sc06 50.4(19) 3 .
C301 C314 Sc13 60.6(18) 3 .
C308 C314 Sc03 63(3) 3 3
C308 C314 Sc04 80(3) 3 3
C308 C314 Sc06 103(3) 3 .
C308 C314 Sc13 112(3) 3 .
C308 C314 C301 113.0(18) 3 3
C308 C314 C310 141(3) 3 3
C308 C314 C313 155(4) 3 .
C308 C314 C315 76.3(14) 3 .
C308 C314 C333 46.9(13) 3 .
C309 C314 Sc03 87(10) 3 3
C309 C314 Sc04 68(10) 3 3
C309 C314 Sc06 55(10) 3 .
C309 C314 Sc13 58(10) 3 .
C309 C314 C301 21(5) 3 3
C309 C314 C308 134(6) 3 3
C309 C314 C310 80(6) 3 3
C309 C314 C313 65(5) 3 .
C309 C314 C315 58(5) 3 .
C309 C314 C333 165(10) 3 .
C310 C314 Sc03 111(3) 3 3
C310 C314 Sc04 103(3) 3 3
C310 C314 Sc06 81(2) 3 .
C310 C314 Sc13 65(2) 3 .
C310 C314 C301 99.5(14) 3 3
C313 C314 Sc03 110(3) . 3
C313 C314 Sc04 98(3) . 3
C313 C314 Sc06 74(2) . .
C313 C314 Sc13 60(2) . .
C313 C314 C301 84.7(8) . 3
C313 C314 C310 15.3(12) . 3
C313 C314 C315 121.4(10) . .
C315 C314 Sc03 56.6(19) . 3
C315 C314 Sc04 49.6(17) . 3
C315 C314 Sc06 63.5(18) . .
C315 C314 Sc13 79.4(17) . .
C315 C314 C301 37.2(7) . 3
C315 C314 C310 135.4(17) . 3
C333 C314 Sc03 82(2) . 3
C333 C314 Sc04 100(3) . 3
C333 C314 Sc06 110(3) . .
C333 C314 Sc13 106(3) . .
C333 C314 C301 153(3) . 3
C333 C314 C310 95(2) . 3
C333 C314 C313 110(3) . .
C333 C314 C315 121.3(9) . .
Sc04 C315 Sc03 23(2) 3 3
Sc04 C315 Sc06 29(2) 3 .
Sc06 C315 Sc03 47(2) . 3
C301 C315 Sc03 105(4) 3 3
C301 C315 Sc04 83(3) 3 3
C301 C315 Sc06 59(3) 3 .
C301 C315 C303 29.4(14) 3 .
C301 C315 C305 72.5(12) 3 3
C301 C315 C306 126(2) 3 3
C301 C315 C307 159(4) 3 3
C301 C315 C308 132(2) 3 3
C301 C315 C309 74.3(15) 3 3
C301 C315 C314 88.6(15) 3 .
C301 C315 C316 145(3) 3 .
C303 C315 Sc03 98(2) . 3
C303 C315 Sc04 75(2) . 3
C303 C315 Sc06 63.4(17) . .
C303 C315 C306 97.6(8) . 3
C303 C315 C307 142.8(15) . 3
C303 C315 C308 158.9(18) . 3
C305 C315 Sc03 85(2) 3 3
C305 C315 Sc04 72(2) 3 3
C305 C315 Sc06 82(2) 3 .
C305 C315 C303 43.1(11) 3 .
C305 C315 C306 56.2(11) 3 3
C305 C315 C307 104.7(16) 3 3
C305 C315 C308 152(2) 3 3
C305 C315 C309 146.3(19) 3 3
C305 C315 C314 159.8(18) 3 .
C305 C315 C316 77.0(12) 3 .
C306 C315 Sc03 59(2) 3 3
C306 C315 Sc04 68(2) 3 3
C306 C315 Sc06 96(2) 3 .
C306 C315 C307 48.7(8) 3 3
C307 C315 Sc03 54(3) 3 3
C307 C315 Sc04 77(3) 3 3
C307 C315 Sc06 100(2) 3 .
C308 C315 Sc03 76(3) 3 3
C308 C315 Sc04 95(3) 3 3
C308 C315 Sc06 99(2) 3 .
C308 C315 C306 96.2(12) 3 3
C308 C315 C307 47.5(7) 3 3
C309 C315 Sc03 98(4) 3 3
C309 C315 Sc04 98(4) 3 3
C309 C315 Sc06 76(3) 3 .
C309 C315 C303 103.6(13) 3 .
C309 C315 C306 150(3) 3 3
C309 C315 C307 104(2) 3 3
C309 C315 C308 58.3(12) 3 3
C309 C315 C314 14.4(12) 3 .
C309 C315 C316 131(2) 3 .
C314 C315 Sc03 93(2) . 3
C314 C315 Sc04 99(2) . 3
C314 C315 Sc06 82(2) . .
C314 C315 C303 117.8(9) . .
C314 C315 C306 138.1(14) . 3
C314 C315 C307 90.2(12) . 3
C314 C315 C308 44.0(10) . 3
C316 C315 Sc03 55(3) . 3
C316 C315 Sc04 72(3) . 3
C316 C315 Sc06 100(2) . .
C316 C315 C303 117.9(9) . .
C316 C315 C306 20.8(8) . 3
C316 C315 C307 28.0(10) . 3
C316 C315 C308 75.4(12) . 3
C316 C315 C314 118.1(10) . .
Sc03 C316 Sc04 26(2) 3 3
Sc03 C316 Sc07 10(3) 3 .
Sc03 C316 Sc09 21(3) 3 .
Sc04 C316 Sc07 36(3) 3 .
Sc04 C316 Sc09 40(2) 3 .
Sc07 C316 Sc09 21(3) . .
C305 C316 Sc03 91(3) 3 3
C305 C316 Sc04 65(2) 3 3
C305 C316 Sc07 101(3) 3 .
C305 C316 Sc09 99(2) 3 .
C305 C316 C308 103.6(13) 3 3
C305 C316 C320 86.2(10) 3 3
C306 C316 Sc03 94(6) 3 3
C306 C316 Sc04 82(5) 3 3
C306 C316 Sc07 101(6) 3 .
C306 C316 Sc09 82(5) 3 .
C306 C316 C305 56.4(18) 3 3
C306 C316 C307 155(5) 3 3
C306 C316 C308 160(3) 3 3
C306 C316 C315 103(2) 3 .
C306 C316 C317 21(3) 3 .
C306 C316 C320 35(3) 3 3
C306 C316 C335 134(4) 3 .
C307 C316 Sc03 79(5) 3 3
C307 C316 Sc04 100(5) 3 3
C307 C316 Sc07 69(5) 3 .
C307 C316 Sc09 83(4) 3 .
C307 C316 C305 147(3) 3 3
C307 C316 C308 44.4(17) 3 3
C307 C316 C315 101(2) 3 .
C307 C316 C317 134(4) 3 .
C307 C316 C320 120(3) 3 3
C307 C316 C335 20.2(19) 3 .
C308 C316 Sc03 83(3) 3 3
C308 C316 Sc04 87(2) 3 3
C308 C316 Sc07 79(3) 3 .
C308 C316 Sc09 100(2) 3 .
C308 C316 C320 156(3) 3 3
C315 C316 Sc03 88(3) . 3
C315 C316 Sc04 69(2) . 3
C315 C316 Sc07 94(3) . .
C315 C316 Sc09 108(2) . .
C315 C316 C305 46.9(10) . 3
C315 C316 C308 56.7(9) . 3
C315 C316 C320 130.1(13) . 3
C317 C316 Sc03 84(3) . 3
C317 C316 Sc04 80(2) . 3
C317 C316 Sc07 88(4) . .
C317 C316 Sc09 67(3) . .
C317 C316 C305 74.2(9) . 3
C317 C316 C308 166(3) . 3
C317 C316 C315 120.3(9) . .
C317 C316 C320 14.3(14) . 3
C320 C316 Sc03 75(3) 3 3
C320 C316 Sc04 77(2) 3 3
C320 C316 Sc07 77(3) 3 .
C320 C316 Sc09 56(2) 3 .
C335 C316 Sc03 77(4) . 3
C335 C316 Sc04 102(4) . 3
C335 C316 Sc07 66(3) . .
C335 C316 Sc09 74(3) . .
C335 C316 C305 164(3) . 3
C335 C316 C308 64.5(10) . 3
C335 C316 C315 120.6(9) . .
C335 C316 C317 114(3) . .
C335 C316 C320 101(2) . 3
Sc03 C317 Sc04 23(2) 3 3
Sc03 C317 Sc07 8(3) 3 .
Sc03 C317 Sc09 27(3) 3 .
Sc04 C317 Sc07 32(3) 3 .
Sc04 C317 Sc09 42(2) 3 .
Sc07 C317 Sc09 24(2) . .
C305 C317 Sc03 77(3) 3 3
C305 C317 Sc04 58(2) 3 3
C305 C317 Sc07 84(2) 3 .
C305 C317 Sc09 100(2) 3 .
C305 C317 C321 150(2) 3 3
C306 C317 Sc03 67(4) 3 3
C306 C317 Sc04 66(3) 3 3
C306 C317 Sc07 68(4) 3 .
C306 C317 Sc09 93(3) 3 .
C306 C317 C305 47.1(10) 3 3
C306 C317 C316 15(2) 3 .
C306 C317 C318 110.7(13) 3 .
C306 C317 C319 145(2) 3 3
C306 C317 C321 121(3) 3 3
C306 C317 C337 112(3) 3 .
C316 C317 Sc03 58(3) . 3
C316 C317 Sc04 64(2) . 3
C316 C317 Sc07 58(3) . .
C316 C317 Sc09 82(3) . .
C316 C317 C305 59.8(9) . 3
C316 C317 C318 120.7(11) . .
C316 C317 C319 147(3) . 3
C316 C317 C321 106(2) . 3
C318 C317 Sc03 91(2) . 3
C318 C317 Sc04 71(2) . 3
C318 C317 Sc07 98(2) . .
C318 C317 Sc09 89.4(19) . .
C318 C317 C305 64.4(7) . 3
C318 C317 C319 40.0(6) . 3
C318 C317 C321 112.5(13) . 3
C319 C317 Sc03 92(2) 3 3
C319 C317 Sc04 83.5(18) 3 3
C319 C317 Sc07 94(2) 3 .
C319 C317 Sc09 73(2) 3 .
C319 C317 C305 103.4(10) 3 3
C319 C317 C321 74.3(11) 3 3
C320 C317 Sc03 90(5) 3 3
C320 C317 Sc04 100(4) 3 3
C320 C317 Sc07 85(5) 3 .
C320 C317 Sc09 62(4) 3 .
C320 C317 C305 150(4) 3 3
C320 C317 C306 148(5) 3 3
C320 C317 C316 134(4) 3 .
C320 C317 C318 89(2) 3 .
C320 C317 C319 49.5(18) 3 3
C320 C317 C321 28(2) 3 3
C320 C317 C337 37(2) 3 .
C321 C317 Sc03 74(3) 3 3
C321 C317 Sc04 92(2) 3 3
C321 C317 Sc07 67(2) 3 .
C321 C317 Sc09 50.2(18) 3 .
C337 C317 Sc03 71(3) . 3
C337 C317 Sc04 91(3) . 3
C337 C317 Sc07 63(3) . .
C337 C317 Sc09 50(3) . .
C337 C317 C305 147(3) . 3
C337 C317 C316 98(3) . .
C337 C317 C318 120.3(11) . .
C337 C317 C319 82.9(9) . 3
C337 C317 C321 8.9(10) . 3
Sc04 C318 Sc03 19(2) 3 3
Sc04 C318 Sc03 54(2) . 3
Sc04 C318 Sc04 38(3) 3 .
C304 C318 Sc03 88(2) . 3
C304 C318 Sc04 58.0(18) . .
C304 C318 Sc04 69(2) . 3
C304 C318 C305 49.0(7) . 3
C304 C318 C306 93.3(9) . 3
C304 C318 C319 117.4(10) . .
C304 C318 C320 139.4(14) . 3
C305 C318 Sc03 66(2) 3 3
C305 C318 Sc04 59.6(19) 3 3
C305 C318 Sc04 82(2) 3 .
C305 C318 C306 45.4(6) 3 3
C306 C318 Sc03 49.7(19) 3 3
C306 C318 Sc04 97.8(19) 3 .
C306 C318 Sc04 59.8(19) 3 3
C317 C318 Sc03 56(2) . 3
C317 C318 Sc04 73(2) . 3
C317 C318 Sc04 110.1(18) . .
C317 C318 C304 117.9(9) . .
C317 C318 C305 69.6(8) . 3
C317 C318 C306 24.6(8) . 3
C317 C318 C319 117.6(9) . .
C317 C318 C320 24.5(12) . 3
C318 C318 Sc03 111.4(18) 3 3
C318 C318 Sc04 97.9(17) 3 3
C318 C318 Sc04 59.5(14) 3 .
C318 C318 C304 69.1(6) 3 .
C318 C318 C305 117.9(8) 3 3
C318 C318 C306 156.2(10) 3 3
C318 C318 C317 163.5(10) 3 .
C318 C318 C319 50.0(5) 3 .
C318 C318 C319 84.8(13) 3 3
C318 C318 C320 142.0(15) 3 3
C319 C318 Sc03 88(3) 3 3
C319 C318 Sc03 100(2) . 3
C319 C318 Sc04 100(3) 3 3
C319 C318 Sc04 78(2) . .
C319 C318 Sc04 102(2) . 3
C319 C318 Sc04 96(2) 3 .
C319 C318 C304 149.6(19) 3 .
C319 C318 C305 150(2) 3 3
C319 C318 C305 159(2) . 3
C319 C318 C306 137.6(13) . 3
C319 C318 C306 106.3(14) 3 3
C319 C318 C317 83.7(15) 3 .
C319 C318 C319 34.7(15) 3 .
C319 C318 C320 93.2(14) . 3
C319 C318 C320 59.2(9) 3 3
C320 C318 Sc03 60(2) 3 3
C320 C318 Sc04 79(2) 3 3
C320 C318 Sc04 109(2) 3 .
C320 C318 C305 93.3(12) 3 3
C320 C318 C306 47.8(7) 3 3
Sc02 C319 Sc02 20(2) . 3
Sc02 C319 Sc04 50.4(19) . .
Sc04 C319 Sc02 56.4(17) . 3
Sc09 C319 Sc02 38(2) 3 3
Sc09 C319 Sc02 20.0(17) 3 .
Sc09 C319 Sc04 38(2) 3 .
C317 C319 Sc02 87.6(19) 3 .
C317 C319 Sc02 104.3(19) 3 3
C317 C319 Sc04 57.9(16) 3 .
C317 C319 Sc09 68(2) 3 3
C317 C319 C338 83.6(12) 3 3
C318 C319 Sc02 107(2) 3 3
C318 C319 Sc02 106(2) 3 .
C318 C319 Sc02 90.3(18) . 3
C318 C319 Sc02 103.4(19) . .
C318 C319 Sc04 71(2) . .
C318 C319 Sc04 56(2) 3 .
C318 C319 Sc09 93(3) 3 3
C318 C319 Sc09 105(2) . 3
C318 C319 C317 100.8(8) . 3
C318 C319 C317 56.3(11) 3 3
C318 C319 C318 45.2(14) 3 .
C318 C319 C320 77.3(12) 3 .
C318 C319 C338 153(2) . 3
C318 C319 C338 136(3) 3 3
C318 C319 C339 160(2) 3 .
C319 C319 Sc02 91.1(12) 3 .
C319 C319 Sc02 71.6(11) 3 3
C319 C319 Sc04 98.8(14) 3 .
C319 C319 Sc09 107.3(15) 3 3
C319 C319 C317 149.6(6) 3 3
C319 C319 C318 50.1(5) 3 .
C319 C319 C318 95.2(13) 3 3
C319 C319 C320 165.5(16) 3 .
C319 C319 C338 117.9(6) 3 3
C319 C319 C339 72.7(7) 3 .
C320 C319 Sc02 98(3) . 3
C320 C319 Sc02 79(3) . .
C320 C319 Sc04 67(2) . .
C320 C319 Sc09 61(3) . 3
C320 C319 C317 21.0(8) . 3
C320 C319 C318 121.3(9) . .
C320 C319 C338 63.5(18) . 3
C320 C319 C339 111(2) . .
C338 C319 Sc02 62.7(17) 3 3
C338 C319 Sc02 49.6(16) 3 .
C338 C319 Sc04 89(2) 3 .
C338 C319 Sc09 51.9(19) 3 3
C339 C319 Sc02 54.2(18) . 3
C339 C319 Sc02 59(2) . .
C339 C319 Sc04 109(2) . .
C339 C319 Sc09 76(2) . 3
C339 C319 C317 130.4(18) . 3
C339 C319 C318 120.8(9) . .
C339 C319 C338 47.1(7) . 3
Sc03 C320 Sc04 21.5(18) . .
Sc03 C320 Sc07 9(3) . 3
Sc04 C320 Sc07 30(2) . 3
Sc09 C320 Sc03 29(3) 3 .
Sc09 C320 Sc04 42(2) 3 .
Sc09 C320 Sc07 25(2) 3 3
C306 C320 Sc03 61(2) . .
C306 C320 Sc04 57.4(17) . .
C306 C320 Sc07 65(2) . 3
C306 C320 Sc09 89(2) . 3
C306 C320 C316 14.1(12) . 3
C306 C320 C318 78.4(9) . 3
C306 C320 C338 146.0(19) . 3
C316 C320 Sc03 53(2) 3 .
C316 C320 Sc04 55.2(18) 3 .
C316 C320 Sc07 55(3) 3 3
C316 C320 Sc09 80(2) 3 3
C317 C320 Sc03 74(4) 3 .
C317 C320 Sc04 65(4) 3 .
C317 C320 Sc07 80(4) 3 3
C317 C320 Sc09 103(4) 3 3
C317 C320 C306 18(3) 3 .
C317 C320 C316 32(3) 3 3
C317 C320 C318 66.0(15) 3 3
C317 C320 C319 110(2) 3 .
C317 C320 C321 139(3) 3 .
C317 C320 C337 119(3) 3 3
C317 C320 C338 162(5) 3 3
C318 C320 Sc03 85(2) 3 .
C318 C320 Sc04 64(2) 3 .
C318 C320 Sc07 94(2) 3 3
C318 C320 Sc09 95(2) 3 3
C318 C320 C316 89.6(10) 3 3
C318 C320 C338 115(2) 3 3
C319 C320 Sc03 98(3) . .
C319 C320 Sc04 83(2) . .
C319 C320 Sc07 103(3) . 3
C319 C320 Sc09 87(3) . 3
C319 C320 C306 121.0(10) . .
C319 C320 C316 129.9(13) . 3
C319 C320 C318 43.5(7) . 3
C319 C320 C338 73.8(17) . 3
C321 C320 Sc03 81(3) . .
C321 C320 Sc04 100(3) . .
C321 C320 Sc07 72(3) . 3
C321 C320 Sc09 58(3) . 3
C321 C320 C306 121.5(10) . .
C321 C320 C316 107.4(13) . 3
C321 C320 C318 143(4) . 3
C321 C320 C319 106(3) . .
C321 C320 C338 31.9(15) . 3
C337 C320 Sc03 71(4) 3 .
C337 C320 Sc04 92(4) 3 .
C337 C320 Sc07 62(3) 3 3
C337 C320 Sc09 57(3) 3 3
C337 C320 C306 102(2) 3 .
C337 C320 C316 88(2) 3 3
C337 C320 C318 151(4) 3 3
C337 C320 C319 124(4) 3 .
C337 C320 C321 20.1(17) 3 .
C337 C320 C338 51.4(17) 3 3
C338 C320 Sc03 88(3) 3 .
C338 C320 Sc04 99(2) 3 .
C338 C320 Sc07 82(3) 3 3
C338 C320 Sc09 60(2) 3 3
C338 C320 C316 133(2) 3 3
Sc02 C321 Sc03 48(2) . .
Sc02 C321 Sc07 47(2) . 3
Sc07 C321 Sc03 10(2) 3 .
Sc09 C321 Sc02 23(2) 3 .
Sc09 C321 Sc03 26(3) 3 .
Sc09 C321 Sc07 24(3) 3 3
C317 C321 Sc02 93(2) 3 .
C317 C321 Sc03 59.3(19) 3 .
C317 C321 Sc07 68(2) 3 3
C317 C321 Sc09 81(3) 3 3
C320 C321 Sc02 92(3) . .
C320 C321 Sc03 67(2) . .
C320 C321 Sc07 76(3) . 3
C320 C321 Sc09 85(3) . 3
C320 C321 C317 12.9(10) . 3
C320 C321 C322 121.7(9) . .
C320 C321 C336 98.7(13) . 3
C320 C321 C340 110(3) . .
C320 C321 C368 144(3) . 3
C322 C321 Sc02 91.2(18) . .
C322 C321 Sc03 74(2) . .
C322 C321 Sc07 65(2) . 3
C322 C321 Sc09 77(2) . 3
C322 C321 C317 108.8(11) . 3
C322 C321 C336 23.8(11) . 3
C322 C321 C368 84.9(10) . 3
C336 C321 Sc02 99(2) 3 .
C336 C321 Sc03 65(2) 3 .
C336 C321 Sc07 59(2) 3 3
C336 C321 Sc09 79(3) 3 3
C336 C321 C317 85.9(15) 3 3
C336 C321 C368 108.4(13) 3 3
C337 C321 Sc02 98(6) 3 .
C337 C321 Sc03 54(6) 3 .
C337 C321 Sc07 60(5) 3 3
C337 C321 Sc09 79(6) 3 3
C337 C321 C317 22(2) 3 3
C337 C321 C320 35(2) 3 .
C337 C321 C322 87(3) 3 .
C337 C321 C336 64(2) 3 3
C337 C321 C338 132(5) 3 3
C337 C321 C340 141(6) 3 .
C337 C321 C368 157(6) 3 3
C338 C321 Sc02 61(3) 3 .
C338 C321 Sc03 105(4) 3 .
C338 C321 Sc07 107(4) 3 3
C338 C321 Sc09 83(4) 3 3
C338 C321 C317 112(2) 3 3
C338 C321 C320 100(3) 3 .
C338 C321 C322 130.9(16) 3 .
C338 C321 C336 152(2) 3 3
C338 C321 C340 10.0(10) 3 .
C338 C321 C368 46.9(11) 3 3
C340 C321 Sc02 59(2) . .
C340 C321 Sc03 106(3) . .
C340 C321 Sc07 106(3) . 3
C340 C321 Sc09 82(3) . 3
C340 C321 C317 121(2) . 3
C340 C321 C322 121.2(9) . .
C340 C321 C336 143.7(14) . 3
C340 C321 C368 36.8(7) . 3
C368 C321 Sc02 61.1(19) 3 .
C368 C321 Sc03 104(2) 3 .
C368 C321 Sc07 98(3) 3 3
C368 C321 Sc09 78(3) 3 3
C368 C321 C317 151(2) 3 3
Sc03 C322 Sc11 47(2) . .
Sc07 C322 Sc03 8(3) 3 .
Sc07 C322 Sc11 40(2) 3 .
Sc09 C322 Sc03 27(3) 3 .
Sc09 C322 Sc07 27(3) 3 3
Sc09 C322 Sc11 34(2) 3 .
C321 C322 Sc03 73(2) . .
C321 C322 Sc07 80(3) . 3
C321 C322 Sc09 63(2) . 3
C321 C322 Sc11 92.4(19) . .
C321 C322 C323 116.8(9) . .
C321 C322 C335 98.4(11) . 3
C321 C322 C337 22.4(11) . 3
C321 C322 C367 93.4(11) . 3
C321 C322 C372 117.2(10) . .
C323 C322 Sc03 64(2) . .
C323 C322 Sc07 63(3) . 3
C323 C322 Sc09 90(2) . 3
C323 C322 Sc11 90.2(18) . .
C323 C322 C335 18.4(10) . 3
C323 C322 C337 94.5(13) . 3
C323 C322 C367 137.3(14) . 3
C323 C322 C372 116.8(9) . .
C335 C322 Sc03 54(2) 3 .
C335 C322 Sc07 56(3) 3 3
C335 C322 Sc09 81(2) 3 3
C335 C322 Sc11 91.3(18) 3 .
C336 C322 Sc03 65(5) 3 .
C336 C322 Sc07 69(5) 3 3
C336 C322 Sc09 91(5) 3 3
C336 C322 Sc11 108(5) 3 .
C336 C322 C321 88(3) 3 .
C336 C322 C323 33(3) 3 .
C336 C322 C335 19(3) 3 3
C336 C322 C337 66(2) 3 3
C336 C322 C366 125(4) 3 3
C336 C322 C367 165(6) 3 3
C336 C322 C372 150(3) 3 .
C337 C322 Sc03 61(2) 3 .
C337 C322 Sc07 69(3) 3 3
C337 C322 Sc09 61(2) 3 3
C337 C322 Sc11 94(2) 3 .
C337 C322 C335 76.1(14) 3 3
C337 C322 C367 113.2(18) 3 3
C366 C322 Sc03 102(3) 3 .
C366 C322 Sc07 93(3) 3 3
C366 C322 Sc09 95(3) 3 3
C366 C322 Sc11 62(3) 3 .
C366 C322 C321 143(2) 3 .
C366 C322 C323 91.5(19) 3 .
C366 C322 C335 108(2) 3 3
C366 C322 C337 156(3) 3 3
C366 C322 C367 50.4(13) 3 3
C366 C322 C372 26.6(16) 3 .
C367 C322 Sc03 101(2) 3 .
C367 C322 Sc07 96(3) 3 3
C367 C322 Sc09 77(3) 3 3
C367 C322 Sc11 57.3(19) 3 .
C367 C322 C335 147(2) 3 3
C372 C322 Sc03 104(2) . .
C372 C322 Sc07 97(3) . 3
C372 C322 Sc09 87(2) . 3
C372 C322 Sc11 57.8(18) . .
C372 C322 C335 131.6(13) . 3
C372 C322 C337 135.9(16) . 3
C372 C322 C367 24.0(8) . 3
Sc03 C323 Sc08 30(2) . 3
Sc03 C323 Sc09 26(3) . 3
Sc07 C323 Sc03 9(3) 3 .
Sc07 C323 Sc08 23(2) 3 3
Sc07 C323 Sc09 23(3) 3 3
Sc08 C323 Sc09 40.4(18) 3 3
C307 C323 Sc03 58(3) . .
C307 C323 Sc07 66(3) . 3
C307 C323 Sc08 75(3) . 3
C307 C323 Sc09 81(3) . 3
C307 C323 C322 121.1(10) . .
C307 C323 C334 68.5(19) . 3
C307 C323 C366 146(3) . 3
C322 C323 Sc03 81(3) . .
C322 C323 Sc07 78(3) . 3
C322 C323 Sc08 90.7(19) . 3
C322 C323 Sc09 55.8(19) . 3
C322 C323 C334 152(2) . 3
C322 C323 C366 34.1(10) . 3
C324 C323 Sc03 94(3) . .
C324 C323 Sc07 88(4) . 3
C324 C323 Sc08 66(3) . 3
C324 C323 Sc09 102(3) . 3
C324 C323 C307 103(3) . .
C324 C323 C322 121.8(10) . .
C324 C323 C334 36.1(13) . 3
C324 C323 C366 88.3(11) . 3
C334 C323 Sc03 83(3) 3 .
C334 C323 Sc07 83(3) 3 3
C334 C323 Sc08 65(2) 3 3
C334 C323 Sc09 104(2) 3 3
C334 C323 C366 122.4(17) 3 3
C335 C323 Sc03 66(4) 3 .
C335 C323 Sc07 74(4) 3 3
C335 C323 Sc08 82(4) 3 3
C335 C323 Sc09 88(4) 3 3
C335 C323 C307 8(4) 3 .
C335 C323 C322 124(3) 3 .
C335 C323 C324 106(4) 3 .
C335 C323 C334 70(3) 3 3
C335 C323 C336 106(3) 3 3
C335 C323 C366 152(4) 3 3
C336 C323 Sc03 80(3) 3 .
C336 C323 Sc07 80(4) 3 3
C336 C323 Sc08 98(3) 3 3
C336 C323 Sc09 58(3) 3 3
C336 C323 C307 105(2) 3 .
C336 C323 C322 20.3(15) 3 .
C336 C323 C324 141.9(19) 3 .
C336 C323 C334 163(4) 3 3
C336 C323 C366 54.3(14) 3 3
C366 C323 Sc03 90(2) 3 .
C366 C323 Sc07 82(3) 3 3
C366 C323 Sc08 82(2) 3 3
C366 C323 Sc09 65.1(19) 3 3
Sc07 C324 Sc03 6(3) 3 .
Sc07 C324 Sc10 47(2) 3 .
Sc07 C324 Sc14 40(2) 3 3
Sc08 C324 Sc03 25(2) 3 .
Sc08 C324 Sc07 21.8(19) 3 3
Sc08 C324 Sc10 25.6(19) 3 .
Sc08 C324 Sc14 28.3(17) 3 3
Sc10 C324 Sc03 49(2) . .
Sc14 C324 Sc03 45.7(19) 3 .
Sc14 C324 Sc10 34.4(19) 3 .
C323 C324 Sc03 56(3) . .
C323 C324 Sc07 58(3) . 3
C323 C324 Sc08 80(3) . 3
C323 C324 Sc10 105(3) . .
C323 C324 Sc14 88(2) . 3
C323 C324 C325 107(3) . .
C323 C324 C335 24.4(14) . 3
C323 C324 C365 93.4(12) . 3
C323 C324 C374 121.1(10) . .
C325 C324 Sc03 76(3) . .
C325 C324 Sc07 81(3) . 3
C325 C324 Sc08 72(3) . 3
C325 C324 Sc10 62(2) . .
C325 C324 Sc14 95(3) . 3
C325 C324 C335 83(2) . 3
C325 C324 C365 144(2) . 3
C325 C324 C374 120.4(10) . .
C334 C324 Sc03 70(4) 3 .
C334 C324 Sc07 76(4) 3 3
C334 C324 Sc08 79(4) 3 3
C334 C324 Sc10 81(3) 3 .
C334 C324 Sc14 107(4) 3 3
C334 C324 C323 80(3) 3 .
C334 C324 C325 31(2) 3 .
C334 C324 C335 55.5(17) 3 3
C334 C324 C365 162(4) 3 3
C334 C324 C374 150(3) 3 .
C335 C324 Sc03 50(2) 3 .
C335 C324 Sc07 54(2) 3 3
C335 C324 Sc08 74(2) 3 3
C335 C324 Sc10 96(2) 3 .
C335 C324 Sc14 93(2) 3 3
C364 C324 Sc03 115(5) 3 .
C364 C324 Sc07 111(5) 3 3
C364 C324 Sc08 91(5) 3 3
C364 C324 Sc10 69(5) 3 .
C364 C324 Sc14 73(5) 3 3
C364 C324 C323 153(3) 3 .
C364 C324 C325 93(2) 3 .
C364 C324 C334 123(4) 3 3
C364 C324 C335 165(6) 3 3
C364 C324 C365 60.8(19) 3 3
C364 C324 C374 33(3) 3 .
C365 C324 Sc03 93(2) 3 .
C365 C324 Sc07 87(3) 3 3
C365 C324 Sc08 84(2) 3 3
C365 C324 Sc10 85(2) 3 .
C365 C324 Sc14 56.3(19) 3 3
C365 C324 C335 116(2) 3 3
C374 C324 Sc03 103(2) . .
C374 C324 Sc07 97(2) . 3
C374 C324 Sc08 84(2) . 3
C374 C324 Sc10 73.3(18) . .
C374 C324 Sc14 57.4(17) . 3
C374 C324 C335 141(2) . 3
C374 C324 C365 28.4(12) . 3
Sc07 C325 Sc03 8(3) 3 .
Sc07 C325 Sc12 54(2) 3 3
Sc08 C325 Sc03 24(2) 3 .
Sc08 C325 Sc07 19.6(19) 3 3
Sc08 C325 Sc10 30(2) 3 .
Sc08 C325 Sc12 34(2) 3 3
Sc10 C325 Sc03 52(2) . .
Sc10 C325 Sc07 49(2) . 3
Sc10 C325 Sc12 11(2) . 3
Sc12 C325 Sc03 58(2) 3 .
C308 C325 Sc03 64(3) . .
C308 C325 Sc07 72(3) . 3
C308 C325 Sc08 87(3) . 3
C308 C325 Sc10 103(3) . .
C308 C325 Sc12 113(3) . 3
C308 C325 C324 113(2) . .
C308 C325 C326 121.0(13) . .
C308 C325 C332 97.4(15) . 3
C308 C325 C364 139(3) . 3
C324 C325 Sc03 75(3) . .
C324 C325 Sc07 68(3) . 3
C324 C325 Sc08 71(3) . 3
C324 C325 Sc10 88(3) . .
C324 C325 Sc12 80(2) . 3
C324 C325 C326 121.2(9) . .
C324 C325 C332 142.2(14) . 3
C324 C325 C364 27.2(11) . 3
C326 C325 Sc03 109(2) . .
C326 C325 Sc07 108(3) . 3
C326 C325 Sc08 90(2) . 3
C326 C325 Sc10 60(2) . .
C326 C325 Sc12 58(2) . 3
C326 C325 C332 23.7(12) . 3
C326 C325 C364 94.5(13) . 3
C332 C325 Sc03 101(3) 3 .
C332 C325 Sc07 104(3) 3 3
C332 C325 Sc08 89(2) 3 3
C332 C325 Sc10 63(2) 3 .
C332 C325 Sc12 66.6(19) 3 3
C333 C325 Sc03 93(4) 3 .
C333 C325 Sc07 100(4) 3 3
C333 C325 Sc08 103(4) 3 3
C333 C325 Sc10 96(4) 3 .
C333 C325 Sc12 105(4) 3 3
C333 C325 C308 47.6(18) 3 .
C333 C325 C324 160(3) 3 .
C333 C325 C326 77(2) 3 .
C333 C325 C332 53.8(19) 3 3
C333 C325 C364 171(3) 3 3
C334 C325 Sc03 68(4) 3 .
C334 C325 Sc07 65(4) 3 3
C334 C325 Sc08 80(4) 3 3
C334 C325 Sc10 108(4) 3 .
C334 C325 Sc12 105(4) 3 3
C334 C325 C308 78(3) 3 .
C334 C325 C324 37(2) 3 .
C334 C325 C326 158(2) 3 .
C334 C325 C332 169(5) 3 3
C334 C325 C333 125(3) 3 3
C334 C325 C364 63.6(18) 3 3
C364 C325 Sc03 87(2) 3 .
C364 C325 Sc07 79(2) 3 3
C364 C325 Sc08 73(2) 3 3
C364 C325 Sc10 76(2) 3 .
C364 C325 Sc12 67(2) 3 3
C364 C325 C332 117.0(16) 3 3
Sc10 C326 Sc08 27(2) . 3
Sc10 C326 Sc12 14(2) . 3
Sc12 C326 Sc08 35(2) 3 3
C325 C326 Sc08 57.3(19) . 3
C325 C326 Sc10 84(2) . .
C325 C326 Sc12 90(2) . 3
C325 C326 C327 117.8(10) . .
C325 C326 C333 33.8(12) . 3
C325 C326 C363 83.8(12) . 3
C325 C326 C376 117.8(9) . .
C327 C326 Sc08 98(2) . 3
C327 C326 Sc10 86(3) . .
C327 C326 Sc12 95(3) . 3
C327 C326 C333 86.2(15) . 3
C327 C326 C363 147.0(18) . 3
C327 C326 C376 117.4(9) . .
C332 C326 Sc08 95(5) 3 3
C332 C326 Sc10 93(5) 3 .
C332 C326 Sc12 104(5) 3 3
C332 C326 C325 101(3) 3 .
C332 C326 C327 19(2) 3 .
C332 C326 C333 68(2) 3 3
C332 C326 C362 118(3) 3 3
C332 C326 C363 162(5) 3 3
C332 C326 C376 137(2) 3 .
C333 C326 Sc08 70(2) 3 3
C333 C326 Sc10 93(2) 3 .
C333 C326 Sc12 105(3) 3 3
C333 C326 C363 117.6(19) 3 3
C362 C326 Sc08 99(3) 3 3
C362 C326 Sc10 77(3) 3 .
C362 C326 Sc12 65(3) 3 3
C362 C326 C325 137(2) 3 .
C362 C326 C327 99.0(18) 3 .
C362 C326 C333 168(4) 3 3
C362 C326 C363 53.7(14) 3 3
C362 C326 C376 19.5(18) 3 .
C363 C326 Sc08 72(2) 3 3
C363 C326 Sc10 71(2) 3 .
C363 C326 Sc12 59(2) 3 3
C376 C326 Sc08 89.3(19) . 3
C376 C326 Sc10 73(2) . .
C376 C326 Sc12 60(2) . 3
C376 C326 C333 151.2(16) . 3
C376 C326 C363 34.2(10) . 3
Sc05 C327 Sc12 30(2) 3 3
Sc10 C327 Sc05 30.2(19) . 3
Sc10 C327 Sc12 9.5(18) . 3
C310 C327 Sc05 100(3) . 3
C310 C327 Sc10 101(3) . .
C310 C327 Sc12 110(3) . 3
C310 C327 C313 4(2) . 3
C310 C327 C326 120.9(13) . .
C310 C327 C328 114(3) . .
C310 C327 C330 92(2) . 3
C310 C327 C333 73.5(11) . 3
C310 C327 C362 149(2) . 3
C313 C327 Sc05 96(2) 3 3
C313 C327 Sc10 98(2) 3 .
C313 C327 Sc12 107(2) 3 3
C313 C327 C333 74.1(13) 3 3
C313 C327 C362 147(2) 3 3
C326 C327 Sc05 85(2) . 3
C326 C327 Sc10 58(2) . .
C326 C327 Sc12 55(2) . 3
C326 C327 C313 120.8(14) . 3
C326 C327 C330 137.0(15) . 3
C326 C327 C333 48.0(9) . 3
C326 C327 C362 31.3(9) . 3
C328 C327 Sc05 65(2) . 3
C328 C327 Sc10 92(3) . .
C328 C327 Sc12 87(2) . 3
C328 C327 C313 112(2) . 3
C328 C327 C326 120.7(9) . .
C328 C327 C330 21.9(14) . 3
C328 C327 C333 163(2) . 3
C328 C327 C362 89.5(11) . 3
C330 C327 Sc05 61.6(18) 3 3
C330 C327 Sc10 92(2) 3 .
C330 C327 Sc12 90(2) 3 3
C330 C327 C313 90.5(18) 3 3
C330 C327 C333 155(3) 3 3
C330 C327 C362 107.5(11) 3 3
C331 C327 Sc05 98(5) 3 3
C331 C327 Sc10 120(6) 3 .
C331 C327 Sc12 126(6) 3 3
C331 C327 C310 45(3) 3 .
C331 C327 C313 45(3) 3 3
C331 C327 C326 165(3) 3 .
C331 C327 C328 73(2) 3 .
C331 C327 C330 55(2) 3 3
C331 C327 C332 150(4) 3 3
C331 C327 C333 118(3) 3 3
C331 C327 C362 162(3) 3 3
C332 C327 Sc05 94(4) 3 3
C332 C327 Sc10 64(4) 3 .
C332 C327 Sc12 64(4) 3 3
C332 C327 C310 106(3) 3 .
C332 C327 C313 106(3) 3 3
C332 C327 C326 16.3(18) 3 .
C332 C327 C328 137(2) 3 .
C332 C327 C330 152(3) 3 3
C332 C327 C333 32(3) 3 3
C332 C327 C362 47.6(16) 3 3
C333 C327 Sc05 100.0(19) 3 3
C333 C327 Sc10 71.6(19) 3 .
C333 C327 Sc12 76.4(19) 3 3
C362 C327 Sc05 70.8(18) 3 3
C362 C327 Sc10 55.9(19) 3 .
C362 C327 Sc12 47.8(18) 3 3
C362 C327 C333 78.9(11) 3 3
C327 C328 Sc05 84(3) . 3
C327 C328 C329 98(3) . .
C327 C328 C361 91.5(11) . 3
C327 C328 C378 120.6(11) . .
C329 C328 Sc05 80(2) . 3
C329 C328 C361 142(2) . 3
C329 C328 C378 119.9(11) . .
C330 C328 Sc05 79(4) 3 3
C330 C328 C327 107(4) 3 .
C330 C328 C329 8.7(16) 3 .
C330 C328 C331 84(2) 3 3
C330 C328 C361 138(3) 3 3
C330 C328 C378 112.8(18) 3 .
C330 C328 C380 99(2) 3 3
C331 C328 Sc05 92(2) 3 3
C331 C328 C327 26.2(14) 3 .
C331 C328 C329 75(2) 3 .
C331 C328 C361 117.4(18) 3 3
C331 C328 C378 145(2) 3 .
C361 C328 Sc05 65.3(17) 3 3
C378 C328 Sc05 62.8(17) . 3
C378 C328 C361 31.1(9) . 3
C380 C328 Sc05 64(2) 3 3
C380 C328 C327 134(2) 3 .
C380 C328 C329 107.2(13) 3 .
C380 C328 C331 154(4) 3 3
C380 C328 C361 45.8(10) 3 3
C380 C328 C378 14.7(14) 3 .
Sc05 C329 Sc05 23(2) 3 .
Sc05 C329 Sc13 47.9(15) 3 .
Sc13 C329 Sc05 46.4(14) . .
C311 C329 Sc05 103(2) 3 3
C311 C329 Sc05 104(3) . 3
C311 C329 Sc05 107(3) . .
C311 C329 Sc05 89(2) 3 .
C311 C329 Sc13 59.6(16) 3 .
C311 C329 Sc13 61(2) . .
C311 C329 C311 47.6(12) . 3
C311 C329 C328 116(2) . .
C311 C329 C330 121.0(9) . .
C311 C329 C331 64.9(13) . 3
C328 C329 Sc05 68(2) . 3
C328 C329 Sc05 87(2) . .
C328 C329 Sc13 105(3) . .
C328 C329 C311 161(3) . 3
C328 C329 C330 120.6(9) . .
C328 C329 C331 50.9(14) . 3
C329 C329 Sc05 70.0(11) 3 .
C329 C329 Sc05 92.8(12) 3 3
C329 C329 Sc13 81.2(5) 3 .
C329 C329 C311 100.1(9) 3 .
C329 C329 C311 52.4(8) 3 3
C329 C329 C328 142.1(8) 3 .
C329 C329 C330 21.6(5) 3 .
C329 C329 C331 160.8(11) 3 3
C330 C329 Sc05 85(3) 3 .
C330 C329 Sc05 61.0(17) . .
C330 C329 Sc05 82.3(18) . 3
C330 C329 Sc05 68(3) 3 3
C330 C329 Sc13 109(4) 3 .
C330 C329 Sc13 88.2(15) . .
C330 C329 C311 124(3) 3 .
C330 C329 C311 73.5(10) . 3
C330 C329 C311 167(5) 3 3
C330 C329 C328 7.8(17) 3 .
C330 C329 C329 134.9(19) 3 3
C330 C329 C330 113(2) 3 .
C330 C329 C331 163(3) . 3
C330 C329 C331 59(2) 3 3
C331 C329 Sc05 102(2) 3 .
C331 C329 Sc05 80(2) 3 3
C331 C329 Sc13 80.9(17) 3 .
C331 C329 C311 111.5(11) 3 3
Sc05 C330 Sc05 22.1(19) . 3
C311 C330 Sc05 91.7(18) 3 3
C311 C330 Sc05 96(2) 3 .
C327 C330 Sc05 99(2) 3 3
C327 C330 Sc05 79(2) 3 .
C327 C330 C311 75.8(14) 3 3
C327 C330 C330 147.6(18) 3 3
C327 C330 C378 88.8(13) 3 3
C328 C330 Sc05 105(4) 3 3
C328 C330 Sc05 85(4) 3 .
C328 C330 C311 126(2) 3 3
C328 C330 C327 51(3) 3 3
C328 C330 C329 163(3) 3 3
C328 C330 C329 170(3) 3 .
C328 C330 C330 150.1(13) 3 3
C328 C330 C331 69(2) 3 .
C328 C330 C378 47.3(13) 3 3
C328 C330 C380 53.2(13) 3 .
C329 C330 Sc05 87(2) . .
C329 C330 Sc05 66.8(18) . 3
C329 C330 Sc05 79(3) 3 3
C329 C330 Sc05 95(3) 3 .
C329 C330 C311 37.3(19) 3 3
C329 C330 C311 60.1(10) . 3
C329 C330 C327 132.3(19) . 3
C329 C330 C327 112(3) 3 3
C329 C330 C329 23.5(19) 3 .
C329 C330 C330 21.6(5) . 3
C329 C330 C330 45.1(19) 3 3
C329 C330 C331 95(2) 3 .
C329 C330 C331 117.3(10) . .
C329 C330 C378 123.7(10) . 3
C329 C330 C378 145(2) 3 3
C329 C330 C380 141(2) 3 .
C330 C330 Sc05 80.3(12) 3 .
C330 C330 Sc05 58.2(11) 3 3
C330 C330 C311 81.4(8) 3 3
C331 C330 Sc05 107.6(18) . 3
C331 C330 Sc05 91.5(18) . .
C331 C330 C311 57.7(10) . 3
C331 C330 C327 20.6(9) . 3
C331 C330 C330 137.3(8) . 3
C331 C330 C378 109.3(11) . 3
C378 C330 Sc05 70.4(16) 3 3
C378 C330 Sc05 60.8(17) 3 .
C378 C330 C311 154(2) 3 3
C378 C330 C330 102.9(7) 3 3
C380 C330 Sc05 70.3(17) . 3
C380 C330 Sc05 63.7(19) . .
C380 C330 C311 159(2) . 3
C380 C330 C327 96.5(11) . 3
C380 C330 C329 118.1(10) . .
C380 C330 C330 96.8(6) . 3
C380 C330 C331 116.9(9) . .
C380 C330 C378 7.8(11) . 3
Sc10 C331 Sc05 27.7(16) 3 .
C310 C331 Sc05 102(3) 3 .
C310 C331 Sc10 92(3) 3 3
C310 C331 C311 55.8(11) 3 3
C310 C331 C313 7.9(16) 3 .
C310 C331 C328 154(3) 3 3
C310 C331 C329 103(2) 3 3
C310 C331 C330 129(2) 3 .
C310 C331 C332 94(3) 3 .
C311 C331 Sc05 87.1(17) 3 .
C311 C331 Sc10 103(2) 3 3
C311 C331 C329 49.0(9) 3 3
C313 C331 Sc05 99(3) . .
C313 C331 Sc10 93(3) . 3
C313 C331 C311 48.0(9) . 3
C313 C331 C329 95.5(9) . 3
C313 C331 C330 121.1(10) . .
C313 C331 C332 101(3) . .
C327 C331 Sc05 70(5) 3 .
C327 C331 Sc10 49(5) 3 3
C327 C331 C310 111(4) 3 3
C327 C331 C311 151(6) 3 3
C327 C331 C313 117(5) 3 .
C327 C331 C328 81(2) 3 3
C327 C331 C329 127(3) 3 3
C327 C331 C330 105(2) 3 .
C327 C331 C332 17(2) 3 .
C328 C331 Sc05 59.1(18) 3 .
C328 C331 Sc10 78(2) 3 3
C328 C331 C311 102.7(19) 3 3
C328 C331 C313 147(2) 3 .
C328 C331 C329 53.7(11) 3 3
C328 C331 C330 27.4(14) 3 .
C328 C331 C332 98.1(13) 3 .
C329 C331 Sc05 63.8(16) 3 .
C329 C331 Sc10 91.2(19) 3 3
C330 C331 Sc05 57.8(15) . .
C330 C331 Sc10 84.3(18) . 3
C330 C331 C311 75.3(8) . 3
C330 C331 C329 26.3(6) . 3
C332 C331 Sc05 77(2) . .
C332 C331 Sc10 51(3) . 3
C332 C331 C311 142(3) . 3
C332 C331 C329 139(2) . 3
C332 C331 C330 120.7(11) . .
Sc08 C332 Sc05 49.1(16) . .
Sc10 C332 Sc05 28(2) 3 .
Sc10 C332 Sc08 25(2) 3 .
Sc10 C332 Sc12 11(2) 3 .
Sc12 C332 Sc05 30(2) . .
Sc12 C332 Sc08 33(2) . .
C310 C332 Sc05 84(2) 3 .
C310 C332 Sc08 92(2) 3 .
C310 C332 Sc10 98(3) 3 3
C310 C332 Sc12 108(3) 3 .
C310 C332 C376 154(3) 3 3
C325 C332 Sc05 101(2) 3 .
C325 C332 Sc08 52.7(19) 3 .
C325 C332 Sc10 74(2) 3 3
C325 C332 Sc12 76(2) 3 .
C325 C332 C310 108(2) 3 3
C325 C332 C376 82.7(11) 3 3
C326 C332 Sc05 89(4) 3 .
C326 C332 Sc08 70(5) 3 .
C326 C332 Sc10 69(5) 3 3
C326 C332 Sc12 61(4) 3 .
C326 C332 C310 160(6) 3 3
C326 C332 C325 56(2) 3 3
C326 C332 C327 144(4) 3 3
C326 C332 C331 157(3) 3 .
C326 C332 C333 85(2) 3 .
C326 C332 C362 37(2) 3 .
C326 C332 C376 29.6(17) 3 3
C327 C332 Sc05 70(4) 3 .
C327 C332 Sc08 110(6) 3 .
C327 C332 Sc10 96(5) 3 3
C327 C332 Sc12 99(4) 3 .
C327 C332 C310 48(2) 3 3
C327 C332 C325 153(6) 3 3
C327 C332 C331 13.1(17) 3 .
C327 C332 C333 129(4) 3 .
C327 C332 C362 107.8(19) 3 .
C327 C332 C376 115(2) 3 3
C331 C332 Sc05 75(2) . .
C331 C332 Sc08 109(3) . .
C331 C332 Sc10 100(3) . 3
C331 C332 Sc12 105(3) . .
C331 C332 C310 35.4(14) . 3
C331 C332 C325 142(3) . 3
C331 C332 C362 120.8(9) . .
C331 C332 C376 127.6(12) . 3
C333 C332 Sc05 112(3) . .
C333 C332 Sc08 66(2) . .
C333 C332 Sc10 90(3) . 3
C333 C332 Sc12 96(3) . .
C333 C332 C310 81(2) . 3
C333 C332 C325 29.8(9) . 3
C333 C332 C331 116(3) . .
C333 C332 C362 120.5(9) . .
C333 C332 C376 112.4(11) . 3
C362 C332 Sc05 69.7(18) . .
C362 C332 Sc08 81.6(19) . .
C362 C332 Sc10 65(2) . 3
C362 C332 Sc12 54.5(19) . .
C362 C332 C310 151(2) . 3
C362 C332 C325 90.9(11) . 3
C362 C332 C376 8.4(11) . 3
C376 C332 Sc05 69.8(17) 3 .
C376 C332 Sc08 75.1(18) 3 .
C376 C332 Sc10 61(2) 3 3
C376 C332 Sc12 50.5(19) 3 .
Sc08 C333 Sc10 26.9(18) . 3
C308 C333 Sc08 78(3) 3 .
C308 C333 Sc10 103(3) 3 3
C308 C333 C309 55.4(14) 3 3
C308 C333 C314 54.7(14) 3 .
C308 C333 C326 154(3) 3 3
C308 C333 C327 135(3) 3 3
C308 C333 C332 150(4) 3 .
C308 C333 C334 69.5(18) 3 .
C309 C333 Sc08 86(2) 3 .
C309 C333 Sc10 92(3) 3 3
C309 C333 C327 81.5(15) 3 3
C314 C333 Sc08 89(3) . .
C314 C333 Sc10 95(3) . 3
C314 C333 C309 3(3) . 3
C314 C333 C326 127(3) . 3
C314 C333 C327 83(2) . 3
C314 C333 C332 101(3) . .
C314 C333 C334 120.8(10) . .
C325 C333 Sc08 58(4) 3 .
C325 C333 Sc10 65(3) 3 3
C325 C333 C308 95(3) 3 3
C325 C333 C309 138(4) 3 3
C325 C333 C314 140(4) 3 .
C325 C333 C326 69.6(18) 3 3
C325 C333 C327 113(3) 3 3
C325 C333 C332 96(2) 3 .
C325 C333 C334 26(2) 3 .
C326 C333 Sc08 76(2) 3 .
C326 C333 Sc10 52(2) 3 3
C326 C333 C309 124(2) 3 3
C326 C333 C327 45.8(10) 3 3
C327 C333 Sc08 87(2) 3 .
C327 C333 Sc10 62.2(19) 3 3
C332 C333 Sc08 85(3) . .
C332 C333 Sc10 58(3) . 3
C332 C333 C309 99(3) . 3
C332 C333 C326 27.7(12) . 3
C332 C333 C327 18.4(16) . 3
C332 C333 C334 121.7(11) . .
C334 C333 Sc08 60.1(16) . .
C334 C333 Sc10 78.5(18) . 3
C334 C333 C309 120.1(14) . 3
C334 C333 C326 95.5(13) . 3
C334 C333 C327 136.3(14) . 3
Sc03 C334 Sc10 51(2) 3 3
Sc07 C334 Sc03 9(3) . 3
Sc07 C334 Sc10 48(2) . 3
Sc08 C334 Sc03 27(2) . 3
Sc08 C334 Sc07 22.5(19) . .
Sc08 C334 Sc10 25.6(19) . 3
C307 C334 Sc03 49(2) 3 3
C307 C334 Sc07 55(3) 3 .
C307 C334 Sc08 76(2) 3 .
C307 C334 Sc10 98(2) 3 3
C308 C334 Sc03 70(2) 3 3
C308 C334 Sc07 79(2) 3 .
C308 C334 Sc08 85(2) 3 .
C308 C334 Sc10 87(2) 3 3
C308 C334 C307 53.1(10) 3 3
C308 C334 C323 105.3(18) 3 3
C323 C334 Sc03 61(2) 3 3
C323 C334 Sc07 59(3) 3 .
C323 C334 Sc08 77(2) 3 .
C323 C334 Sc10 101(2) 3 3
C323 C334 C307 52.1(11) 3 3
C324 C334 Sc03 91(4) 3 3
C324 C334 Sc07 83(4) 3 .
C324 C334 Sc08 77(4) 3 .
C324 C334 Sc10 80(3) 3 3
C324 C334 C307 115(3) 3 3
C324 C334 C308 161(4) 3 3
C324 C334 C323 64(2) 3 3
C324 C334 C333 141(2) 3 .
C324 C334 C335 93(2) 3 .
C324 C334 C364 25.4(17) 3 .
C325 C334 Sc03 96(5) 3 3
C325 C334 Sc07 98(5) 3 .
C325 C334 Sc08 80(4) 3 .
C325 C334 Sc10 57(4) 3 3
C325 C334 C307 119(4) 3 3
C325 C334 C308 70(2) 3 3
C325 C334 C323 157(5) 3 3
C325 C334 C324 113(3) 3 3
C325 C334 C333 29.0(19) 3 .
C325 C334 C335 142(4) 3 .
C325 C334 C364 88(2) 3 .
C333 C334 Sc03 89(2) . 3
C333 C334 Sc07 95(3) . .
C333 C334 Sc08 85.6(19) . .
C333 C334 Sc10 70.5(18) . 3
C333 C334 C307 93.9(12) . 3
C333 C334 C308 41.8(11) . 3
C333 C334 C323 144.4(16) . 3
C333 C334 C364 116.7(9) . .
C335 C334 Sc03 54(2) . 3
C335 C334 Sc07 57(2) . .
C335 C334 Sc08 79(2) . .
C335 C334 Sc10 104.3(19) . 3
C335 C334 C307 23.6(10) . 3
C335 C334 C308 76.5(12) . 3
C335 C334 C323 29.2(9) . 3
C335 C334 C333 117.5(9) . .
C335 C334 C364 117.2(10) . .
C364 C334 Sc03 98(2) . 3
C364 C334 Sc07 90(2) . .
C364 C334 Sc08 76(2) . .
C364 C334 Sc10 67.5(18) . 3
C364 C334 C307 136.2(17) . 3
C364 C334 C308 153(2) . 3
C364 C334 C323 88.9(11) . 3
Sc03 C335 Sc08 30(2) 3 .
Sc07 C335 Sc03 11(3) . 3
Sc07 C335 Sc08 22(2) . .
C306 C335 Sc03 62(2) 3 3
C306 C335 Sc07 73(2) 3 .
C306 C335 Sc08 91(2) 3 .
C306 C335 C322 97.7(16) 3 3
C307 C335 Sc03 68(6) 3 3
C307 C335 Sc07 78(6) 3 .
C307 C335 Sc08 84(6) 3 .
C307 C335 C306 41(2) 3 3
C307 C335 C308 44(3) 3 3
C307 C335 C316 27(2) 3 .
C307 C335 C322 134(5) 3 3
C307 C335 C323 163(8) 3 3
C307 C335 C324 124(4) 3 3
C307 C335 C334 95(3) 3 .
C307 C335 C336 132(5) 3 .
C308 C335 Sc03 80(3) 3 3
C308 C335 Sc07 84(3) 3 .
C308 C335 Sc08 73.2(18) 3 .
C308 C335 C306 84.1(10) 3 3
C308 C335 C322 152(2) 3 3
C316 C335 Sc03 63(3) . 3
C316 C335 Sc07 74(3) . .
C316 C335 Sc08 89(3) . .
C316 C335 C306 13.6(12) . 3
C316 C335 C308 70.7(9) . 3
C316 C335 C322 110(3) . 3
C316 C335 C324 145(2) . 3
C316 C335 C334 121.3(10) . .
C322 C335 Sc03 77(3) 3 3
C322 C335 Sc07 70(3) 3 .
C322 C335 Sc08 79.2(19) 3 .
C323 C335 Sc03 95(4) 3 3
C323 C335 Sc07 85(4) 3 .
C323 C335 Sc08 80(4) 3 .
C323 C335 C306 135(4) 3 3
C323 C335 C308 132(3) 3 3
C323 C335 C316 148(5) 3 .
C323 C335 C322 38(2) 3 3
C323 C335 C324 50(2) 3 3
C323 C335 C334 81(3) 3 .
C323 C335 C336 43(2) 3 .
C324 C335 Sc03 92(3) 3 3
C324 C335 Sc07 82(3) 3 .
C324 C335 Sc08 61.9(19) 3 .
C324 C335 C306 152(2) 3 3
C324 C335 C308 82.5(14) 3 3
C324 C335 C322 83.6(11) 3 3
C334 C335 Sc03 92(3) . 3
C334 C335 Sc07 87(3) . .
C334 C335 Sc08 65.0(18) . .
C334 C335 C306 133.8(13) . 3
C334 C335 C308 52.1(10) . 3
C334 C335 C322 114.2(11) . 3
C334 C335 C324 31.3(10) . 3
C336 C335 Sc03 81(4) . 3
C336 C335 Sc07 76(4) . .
C336 C335 Sc08 87(3) . .
C336 C335 C306 93(2) . 3
C336 C335 C308 160(3) . 3
C336 C335 C316 107(3) . .
C336 C335 C322 8.6(13) . 3
C336 C335 C324 90.8(11) . 3
C336 C335 C334 121.9(9) . .
Sc03 C336 Sc08 26(2) 3 .
Sc07 C336 Sc03 10(3) . 3
Sc07 C336 Sc08 18(2) . .
Sc07 C336 Sc09 28(3) . .
Sc09 C336 Sc03 29(3) . 3
Sc09 C336 Sc08 40(2) . .
C307 C336 Sc03 54(3) 3 3
C307 C336 Sc07 59(3) 3 .
C307 C336 Sc08 60(2) 3 .
C307 C336 Sc09 83(3) 3 .
C307 C336 C372 138(2) 3 3
C321 C336 Sc03 78(3) 3 3
C321 C336 Sc07 82(3) 3 .
C321 C336 Sc08 98(2) 3 .
C321 C336 Sc09 59(2) 3 .
C321 C336 C307 110(2) 3 3
C321 C336 C372 86.6(12) 3 3
C322 C336 Sc03 101(5) 3 3
C322 C336 Sc07 95(5) 3 .
C322 C336 Sc08 93(4) 3 .
C322 C336 Sc09 73(5) 3 .
C322 C336 C307 153(5) 3 3
C322 C336 C321 69(2) 3 3
C322 C336 C323 126(3) 3 3
C322 C336 C335 152(4) 3 .
C322 C336 C337 90(3) 3 .
C322 C336 C366 35(2) 3 .
C322 C336 C372 21(2) 3 3
C323 C336 Sc03 76(4) 3 3
C323 C336 Sc07 73(4) 3 .
C323 C336 Sc08 61(3) 3 .
C323 C336 Sc09 100(4) 3 .
C323 C336 C307 45.1(16) 3 3
C323 C336 C321 152(4) 3 3
C323 C336 C335 31.1(15) 3 .
C323 C336 C337 133(4) 3 .
C323 C336 C366 92.1(16) 3 .
C323 C336 C372 105.4(18) 3 3
C335 C336 Sc03 63(3) . 3
C335 C336 Sc07 66(4) . .
C335 C336 Sc08 62(2) . .
C335 C336 Sc09 92(3) . .
C335 C336 C307 14.8(15) . 3
C335 C336 C321 124(3) . 3
C335 C336 C337 103(3) . .
C335 C336 C366 120.6(10) . .
C335 C336 C372 132.0(16) . 3
C337 C336 Sc03 68(3) . 3
C337 C336 Sc07 75(3) . .
C337 C336 Sc08 93(3) . .
C337 C336 Sc09 59(3) . .
C337 C336 C307 88(2) . 3
C337 C336 C321 22.1(11) . 3
C337 C336 C366 120.8(11) . .
C337 C336 C372 106.7(11) . 3
C366 C336 Sc03 97(2) . 3
C366 C336 Sc07 88(2) . .
C366 C336 Sc08 76.7(17) . .
C366 C336 Sc09 80(2) . .
C366 C336 C307 129.4(18) . 3
C366 C336 C321 101.1(11) . 3
C366 C336 C372 14.5(8) . 3
C372 C336 Sc03 95(2) 3 3
C372 C336 Sc07 87(3) 3 .
C372 C336 Sc08 79.2(19) 3 .
C372 C336 Sc09 73(2) 3 .
Sc03 C337 Sc02 49(3) 3 3
Sc03 C337 Sc07 11(3) 3 .
Sc07 C337 Sc02 48(3) . 3
Sc09 C337 Sc02 20(2) . 3
Sc09 C337 Sc03 31(3) . 3
Sc09 C337 Sc07 28(3) . .
C306 C337 Sc02 103(2) 3 3
C306 C337 Sc03 60(2) 3 3
C306 C337 Sc07 68(3) 3 .
C306 C337 Sc09 90(3) 3 .
C317 C337 Sc02 103(3) . 3
C317 C337 Sc03 73(3) . 3
C317 C337 Sc07 83(3) . .
C317 C337 Sc09 97(3) . .
C317 C337 C306 24.6(13) . 3
C317 C337 C322 140(2) . 3
C317 C337 C338 120.2(9) . .
C317 C337 C340 123.5(9) . 3
C320 C337 Sc02 96(3) 3 3
C320 C337 Sc03 85(3) 3 3
C320 C337 Sc07 96(3) 3 .
C320 C337 Sc09 99(4) 3 .
C320 C337 C306 48.5(15) 3 3
C320 C337 C317 24.1(16) 3 .
C320 C337 C322 163(3) 3 3
C320 C337 C336 141(3) 3 .
C320 C337 C338 97(2) 3 .
C320 C337 C340 101(2) 3 3
C321 C337 Sc02 69(5) 3 3
C321 C337 Sc03 114(6) 3 3
C321 C337 Sc07 108(6) 3 .
C321 C337 Sc09 83(6) 3 .
C321 C337 C306 170(5) 3 3
C321 C337 C317 149(3) 3 .
C321 C337 C320 125(4) 3 3
C321 C337 C322 70(2) 3 3
C321 C337 C336 94(3) 3 .
C321 C337 C338 30(4) 3 .
C321 C337 C340 28(4) 3 3
C322 C337 Sc02 84(2) 3 3
C322 C337 Sc03 83(3) 3 3
C322 C337 Sc07 72(2) 3 .
C322 C337 Sc09 76(3) 3 .
C322 C337 C306 115.2(19) 3 3
C322 C337 C340 92.2(11) 3 3
C336 C337 Sc02 97(2) . 3
C336 C337 Sc03 77(3) . 3
C336 C337 Sc07 68(3) . .
C336 C337 Sc09 83(3) . .
C336 C337 C306 92.7(19) . 3
C336 C337 C317 117(2) . .
C336 C337 C322 24.1(11) . 3
C336 C337 C338 120.4(9) . .
C336 C337 C340 116.2(9) . 3
C338 C337 Sc02 55.3(18) . 3
C338 C337 Sc03 104(3) . 3
C338 C337 Sc07 103(3) . .
C338 C337 Sc09 75(3) . .
C338 C337 C306 140.2(13) . 3
C338 C337 C322 96.3(12) . 3
C338 C337 C340 4.4(9) . 3
C340 C337 Sc02 52.8(16) 3 3
C340 C337 Sc03 102(3) 3 3
C340 C337 Sc07 100(3) 3 .
C340 C337 Sc09 72(3) 3 .
C340 C337 C306 142.3(14) 3 3
Sc02 C338 Sc02 19(2) 3 .
Sc02 C338 Sc09 26(2) 3 .
Sc09 C338 Sc02 43(2) . .
C319 C338 Sc02 83(2) 3 3
C319 C338 Sc02 74.3(17) 3 .
C319 C338 Sc09 80(2) 3 .
C320 C338 Sc02 90(2) 3 3
C320 C338 Sc02 95.1(19) 3 .
C320 C338 Sc09 71(2) 3 .
C320 C338 C319 42.6(5) 3 3
C321 C338 Sc02 94(3) 3 3
C321 C338 Sc02 111(3) 3 .
C321 C338 Sc09 69(3) 3 .
C321 C338 C319 90(2) 3 3
C321 C338 C320 47.9(17) 3 3
C321 C338 C337 17(2) 3 .
C321 C338 C339 135(2) 3 .
C321 C338 C368 103.1(15) 3 .
C321 C338 C370 120.3(17) 3 3
C337 C338 Sc02 102(2) . .
C337 C338 Sc02 89(2) . 3
C337 C338 Sc09 64(3) . .
C337 C338 C319 73.3(9) . 3
C337 C338 C320 31.3(8) . 3
C337 C338 C370 132.2(15) . 3
C339 C338 Sc02 79.7(19) . 3
C339 C338 Sc02 61.5(15) . .
C339 C338 Sc09 96(2) . .
C339 C338 C319 45.0(7) . 3
C339 C338 C320 87.6(9) . 3
C339 C338 C337 118.0(10) . .
C339 C338 C370 97.9(11) . 3
C340 C338 Sc02 81(6) 3 3
C340 C338 Sc02 72(6) 3 .
C340 C338 Sc09 104(7) 3 .
C340 C338 C319 120(3) 3 3
C340 C338 C320 162(4) 3 3
C340 C338 C321 148(3) 3 3
C340 C338 C337 161(4) 3 .
C340 C338 C339 75(3) 3 .
C340 C338 C368 45(2) 3 .
C340 C338 C370 29(3) 3 3
C368 C338 Sc02 76(2) . 3
C368 C338 Sc02 81.5(17) . .
C368 C338 Sc09 85(2) . .
C368 C338 C319 155.3(18) . 3
C368 C338 C320 147.5(14) . 3
C368 C338 C337 117.7(9) . .
C368 C338 C339 117.8(9) . .
C368 C338 C370 20.2(10) . 3
C370 C338 Sc02 66.6(18) 3 .
C370 C338 Sc02 66(2) 3 3
C370 C338 Sc09 83(2) 3 .
C370 C338 C319 136.6(16) 3 3
C370 C338 C320 155(2) 3 3
Sc02 C339 Sc02 24(3) 3 .
Sc02 C339 Sc09 41(2) . .
Sc02 C339 Sc09 19.3(17) 3 .
Sc02 C339 Sc09 41(2) 3 3
Sc02 C339 Sc09 19.3(17) . 3
Sc09 C339 Sc09 53(3) 3 .
C319 C339 Sc02 96(2) 3 .
C319 C339 Sc02 89(2) 3 3
C319 C339 Sc02 96(2) . 3
C319 C339 Sc02 89(2) . .
C319 C339 Sc09 73(2) 3 .
C319 C339 Sc09 89(2) 3 3
C319 C339 Sc09 89(2) . .
C319 C339 Sc09 73(2) . 3
C319 C339 C319 34.6(13) 3 .
C319 C339 C338 88.0(11) 3 .
C319 C339 C338 88.0(11) . 3
C319 C339 C338 121.0(9) . .
C319 C339 C338 121.0(9) 3 3
C319 C339 C340 138.3(19) . 3
C319 C339 C340 106.3(18) . .
C319 C339 C340 106.3(18) 3 3
C319 C339 C340 138.3(19) 3 .
C338 C339 Sc02 84.5(18) . .
C338 C339 Sc02 61.6(18) . 3
C338 C339 Sc02 61.6(17) 3 .
C338 C339 Sc02 84.5(18) 3 3
C338 C339 Sc09 51.5(18) . .
C338 C339 Sc09 102(2) 3 .
C338 C339 Sc09 51.5(18) 3 3
C338 C339 Sc09 102(2) . 3
C338 C339 C338 135.7(18) . 3
C340 C339 Sc02 61(2) . .
C340 C339 Sc02 81(2) . 3
C340 C339 Sc02 61(2) 3 3
C340 C339 Sc02 81(2) 3 .
C340 C339 Sc09 58(2) 3 .
C340 C339 Sc09 100(2) 3 3
C340 C339 Sc09 58(2) . 3
C340 C339 Sc09 100(2) . .
C340 C339 C338 18.5(12) . 3
C340 C339 C338 18.5(12) 3 .
C340 C339 C338 120.4(10) . .
C340 C339 C338 120.4(10) 3 3
C340 C339 C340 103.4(14) . 3
Sc02 C340 Sc02 21(2) . 3
Sc02 C340 Sc09 23.9(19) . 3
Sc09 C340 Sc02 43(2) 3 3
C321 C340 Sc02 84(3) . .
C321 C340 Sc02 102(3) . 3
C321 C340 Sc09 60(3) . 3
C321 C340 C337 11.2(17) . 3
C321 C340 C339 107(2) . .
C321 C340 C370 121.3(10) . .
C337 C340 Sc02 79(2) 3 .
C337 C340 Sc02 94(2) 3 3
C337 C340 Sc09 55(2) 3 3
C338 C340 Sc02 86(7) 3 .
C338 C340 Sc02 98(7) 3 3
C338 C340 Sc09 65(6) 3 3
C338 C340 C321 22(3) 3 .
C338 C340 C337 14(3) 3 3
C338 C340 C339 86(3) 3 .
C338 C340 C368 119(3) 3 3
C338 C340 C370 142(4) 3 .
C339 C340 Sc02 65.3(19) . 3
C339 C340 Sc02 81(2) . .
C339 C340 Sc09 91(3) . 3
C339 C340 C337 96.7(15) . 3
C339 C340 C370 121.3(10) . .
C368 C340 Sc02 82(3) 3 .
C368 C340 Sc02 92(2) 3 3
C368 C340 Sc09 85(3) 3 3
C368 C340 C321 97.0(14) 3 .
C368 C340 C337 105.9(18) 3 3
C368 C340 C339 149(2) 3 .
C368 C340 C370 27.9(16) 3 .
C370 C340 Sc02 74(2) . .
C370 C340 Sc02 74.2(18) . 3
C370 C340 Sc09 87(2) . 3
C370 C340 C337 127.7(15) . 3
Sc16 C341 Sc15 21.7(17) 3 .
Sc16 C341 C344 86(2) 3 .
C342 C341 Sc15 111(3) . .
C342 C341 Sc16 94(3) . 3
C342 C341 C344 77.9(17) . .
C342 C341 C349 120.5(9) . .
C342 C341 C354 125.3(13) . 3
C343 C341 Sc15 100(4) 3 .
C343 C341 Sc16 110(5) 3 3
C343 C341 C342 73.5(13) 3 .
C343 C341 C344 24(3) 3 .
C343 C341 C345 46.1(15) 3 .
C343 C341 C349 166.0(16) 3 .
C343 C341 C354 161.1(19) 3 3
C343 C341 C355 106.4(19) 3 3
C344 C341 Sc15 77(2) . .
C345 C341 Sc15 76(2) . .
C345 C341 Sc16 96(3) . 3
C345 C341 C342 118.6(17) . .
C345 C341 C344 42.9(12) . .
C345 C341 C349 120.3(9) . .
C345 C341 C354 115.7(10) . 3
C349 C341 Sc15 76(2) . .
C349 C341 Sc16 72(2) . 3
C349 C341 C344 152(2) . .
C349 C341 C354 4.9(12) . 3
C354 C341 Sc15 76(2) 3 .
C354 C341 Sc16 74(2) 3 3
C354 C341 C344 149.5(19) 3 .
C355 C341 Sc15 69(3) 3 .
C355 C341 Sc16 85(3) 3 3
C355 C341 C342 180(6) 3 .
C355 C341 C344 102(2) 3 .
C355 C341 C345 61.3(12) 3 .
C355 C341 C349 59.5(15) 3 .
C355 C341 C354 54.8(10) 3 3
Sc16 C342 Sc16 41(2) 3 .
C341 C342 Sc16 52(2) . 3
C341 C342 Sc16 90(3) . .
C341 C342 Sc16 52(2) 3 .
C341 C342 Sc16 90(3) 3 3
C341 C342 C341 123(4) 3 .
C341 C342 C352 120.0(10) 3 3
C341 C342 C352 91.6(10) 3 .
C341 C342 C352 120.0(10) . .
C341 C342 C352 91.6(10) . 3
C343 C342 Sc16 91(3) 3 .
C343 C342 Sc16 66(2) . .
C343 C342 Sc16 66(2) 3 3
C343 C342 Sc16 91(3) . 3
C343 C342 C341 30.2(9) . 3
C343 C342 C341 30.2(9) 3 .
C343 C342 C341 101(3) . .
C343 C342 C341 101(3) 3 3
C343 C342 C343 74(2) . 3
C343 C342 C352 148.2(16) 3 .
C343 C342 C352 121.8(9) . .
C343 C342 C352 148.2(16) . 3
C343 C342 C352 121.8(9) 3 3
C352 C342 Sc16 85.0(18) 3 .
C352 C342 Sc16 73.9(17) 3 3
C352 C342 Sc16 85.0(18) . 3
C352 C342 Sc16 73.9(17) . .
C352 C342 C352 31.2(11) . 3
Sc16 C343 Sc15 19.5(15) . 3
C341 C343 Sc15 63(4) 3 3
C341 C343 Sc16 53(4) 3 .
C341 C343 C342 76.3(13) 3 .
C341 C343 C343 123(2) 3 3
C341 C343 C344 144(5) 3 .
C341 C343 C345 103.4(18) 3 3
C341 C343 C355 44.6(13) 3 .
C342 C343 Sc15 100(2) . 3
C342 C343 Sc16 81(2) . .
C342 C343 C343 53.0(11) . 3
C342 C343 C344 105(2) . .
C342 C343 C355 120.9(9) . .
C343 C343 Sc15 99.7(15) 3 3
C343 C343 Sc16 91.4(15) 3 .
C344 C343 Sc15 82(2) . 3
C344 C343 Sc16 91(3) . .
C344 C343 C343 53.3(10) . 3
C344 C343 C355 121.3(10) . .
C345 C343 Sc15 70(2) 3 3
C345 C343 Sc16 89(2) 3 .
C345 C343 C342 168(4) 3 .
C345 C343 C343 121.0(12) 3 3
C345 C343 C344 67.7(9) 3 .
C345 C343 C355 59.7(12) 3 .
C355 C343 Sc15 57.5(18) . 3
C355 C343 Sc16 65.4(18) . .
C355 C343 C343 156.6(15) . 3
Sc15 C344 Sc15 57(3) . 3
Sc15 C344 Sc16 17.3(14) . 3
Sc15 C344 Sc16 49.7(19) 3 3
Sc15 C344 Sc16 49.7(19) . .
Sc15 C344 Sc16 17.3(14) 3 .
Sc16 C344 Sc16 38(2) 3 .
C341 C344 Sc15 90(2) 3 .
C341 C344 Sc15 90(2) . 3
C341 C344 Sc15 54.3(18) . .
C341 C344 Sc15 54.3(18) 3 3
C341 C344 Sc16 46.3(17) 3 .
C341 C344 Sc16 72.9(19) 3 3
C341 C344 Sc16 46.3(17) . 3
C341 C344 Sc16 72.9(19) . .
C341 C344 C341 74.9(14) 3 .
C343 C344 Sc15 66(2) 3 .
C343 C344 Sc15 99(3) 3 3
C343 C344 Sc15 99(3) . .
C343 C344 Sc15 66(2) . 3
C343 C344 Sc16 82(3) . 3
C343 C344 Sc16 58(2) . .
C343 C344 Sc16 82(3) 3 .
C343 C344 Sc16 58(2) 3 3
C343 C344 C341 75.5(17) . .
C343 C344 C341 12.2(16) 3 .
C343 C344 C341 75.5(17) 3 3
C343 C344 C341 12.2(16) . 3
C343 C344 C343 73(2) 3 .
C343 C344 C358 160.5(17) . 3
C343 C344 C358 120.2(8) 3 3
C343 C344 C358 160.5(17) 3 .
C343 C344 C358 120.2(8) . .
C345 C344 Sc15 116(2) . 3
C345 C344 Sc15 116(2) 3 .
C345 C344 Sc15 60.6(19) 3 3
C345 C344 Sc15 60.6(19) . .
C345 C344 Sc16 105(2) . .
C345 C344 Sc16 105(2) 3 3
C345 C344 Sc16 67.0(19) 3 .
C345 C344 Sc16 67.0(19) . 3
C345 C344 C341 43.3(11) . .
C345 C344 C341 118.0(18) 3 .
C345 C344 C341 43.3(11) 3 3
C345 C344 C341 118.0(18) . 3
C345 C344 C343 43.6(10) 3 .
C345 C344 C343 117.0(18) 3 3
C345 C344 C343 117.0(18) . .
C345 C344 C343 43.6(10) . 3
C345 C344 C345 161(2) . 3
C345 C344 C358 77.9(10) . 3
C345 C344 C358 120.9(9) 3 3
C345 C344 C358 120.9(9) . .
C345 C344 C358 77.9(10) 3 .
C358 C344 Sc15 96(2) 3 3
C358 C344 Sc15 96(2) . .
C358 C344 Sc15 76(2) . 3
C358 C344 Sc15 76(2) 3 .
C358 C344 Sc16 93(2) . .
C358 C344 Sc16 107(2) 3 .
C358 C344 Sc16 93(2) 3 3
C358 C344 Sc16 107(2) . 3
C358 C344 C341 150.1(18) 3 3
C358 C344 C341 114.9(9) 3 .
C358 C344 C341 114.9(9) . 3
C358 C344 C341 150.1(18) . .
C358 C344 C358 43.1(11) . 3
Sc15 C345 Sc01 25.6(18) . 3
Sc15 C345 Sc16 18.5(17) . 3
Sc16 C345 Sc01 42.1(17) 3 3
C341 C345 Sc01 93(2) . 3
C341 C345 Sc15 68(3) . .
C341 C345 Sc16 51(2) . 3
C341 C345 C346 120.6(11) . .
C341 C345 C356 99.6(12) . 3
C341 C345 C357 136(2) . 3
C341 C345 C358 136(3) . 3
C343 C345 Sc01 105(2) 3 3
C343 C345 Sc15 85(3) 3 .
C343 C345 Sc16 67(2) 3 3
C343 C345 C341 30.6(12) 3 .
C343 C345 C344 68.7(12) 3 .
C343 C345 C346 149(2) 3 .
C343 C345 C355 76.3(15) 3 3
C343 C345 C356 130(2) 3 3
C343 C345 C357 153(3) 3 3
C343 C345 C358 119.9(17) 3 3
C344 C345 Sc01 80.2(19) . 3
C344 C345 Sc15 88(2) . .
C344 C345 Sc16 83(2) . 3
C344 C345 C341 94(2) . .
C344 C345 C346 120.6(10) . .
C344 C345 C356 136.5(19) . 3
C344 C345 C357 97.9(10) . 3
C344 C345 C358 52.6(8) . 3
C346 C345 Sc01 53.6(16) . 3
C346 C345 Sc15 67(2) . .
C346 C345 Sc16 84.6(18) . 3
C346 C345 C356 22.7(10) . 3
C346 C345 C357 24.0(8) . 3
C346 C345 C358 70.4(7) . 3
C355 C345 Sc01 84(2) 3 3
C355 C345 Sc15 63(2) 3 .
C355 C345 Sc16 59(2) 3 3
C355 C345 C341 46.3(9) 3 .
C355 C345 C344 136(2) 3 .
C355 C345 C346 79.1(12) 3 .
C355 C345 C356 56.4(8) 3 3
C355 C345 C357 101.5(12) 3 3
C355 C345 C358 140.1(19) 3 3
C356 C345 Sc01 58(2) 3 3
C356 C345 Sc15 60(2) 3 .
C356 C345 Sc16 74.5(19) 3 3
C356 C345 C357 46.1(6) 3 3
C356 C345 C358 91.4(11) 3 3
C357 C345 Sc01 48.4(15) 3 3
C357 C345 Sc15 70(2) 3 .
C357 C345 Sc16 89(2) 3 3
C358 C345 Sc01 57.6(16) 3 3
C358 C345 Sc15 81(2) 3 .
C358 C345 Sc16 92.6(19) 3 3
C358 C345 C357 46.5(6) 3 3
Sc01 C346 Sc12 21(2) 3 .
Sc01 C346 Sc15 31(2) 3 .
Sc15 C346 Sc12 31(2) . .
C345 C346 Sc01 93(2) . 3
C345 C346 Sc12 106(2) . .
C345 C346 Sc15 75(2) . .
C345 C346 C355 46.2(7) . 3
C345 C346 C358 63.0(6) . 3
C345 C346 C375 131.1(12) . 3
C345 C346 C377 141.7(13) . 3
C347 C346 Sc01 84(2) . 3
C347 C346 Sc12 63(2) . .
C347 C346 Sc15 71(2) . .
C347 C346 C345 116.4(9) . .
C347 C346 C355 70.4(9) . 3
C347 C346 C358 152(2) . 3
C347 C346 C375 17.0(11) . 3
C347 C346 C377 88.1(10) . 3
C355 C346 Sc01 93(2) 3 3
C355 C346 Sc12 89(2) 3 .
C355 C346 Sc15 62(2) 3 .
C355 C346 C358 105.2(8) 3 3
C355 C346 C375 86.1(12) 3 3
C355 C346 C377 146(2) 3 3
C356 C346 Sc01 93(5) 3 3
C356 C346 Sc12 74(5) 3 .
C356 C346 Sc15 71(4) 3 .
C356 C346 C345 98(2) 3 .
C356 C346 C347 20(3) 3 .
C356 C346 C355 52.0(18) 3 3
C356 C346 C357 148(5) 3 3
C356 C346 C358 151(3) 3 3
C356 C346 C360 137(4) 3 .
C356 C346 C375 37(3) 3 3
C356 C346 C377 108(3) 3 3
C357 C346 Sc01 68(4) 3 3
C357 C346 Sc12 81(4) 3 .
C357 C346 Sc15 98(4) 3 .
C357 C346 C345 108.3(14) 3 .
C357 C346 C347 128(3) 3 .
C357 C346 C355 149(2) 3 3
C357 C346 C358 45.5(11) 3 3
C357 C346 C360 11(2) 3 .
C357 C346 C375 111(3) 3 3
C357 C346 C377 40(2) 3 3
C358 C346 Sc01 68(2) 3 3
C358 C346 Sc12 89(2) 3 .
C358 C346 Sc15 82.3(19) 3 .
C358 C346 C377 81.4(10) 3 3
C360 C346 Sc01 63(2) . 3
C360 C346 Sc12 73(2) . .
C360 C346 Sc15 94(2) . .
C360 C346 C345 116.9(9) . .
C360 C346 C347 117.5(10) . .
C360 C346 C355 151.5(17) . 3
C360 C346 C358 53.9(6) . 3
C360 C346 C375 100.6(12) . 3
C360 C346 C377 29.6(9) . 3
C375 C346 Sc01 76(2) 3 3
C375 C346 Sc12 55(2) 3 .
C375 C346 Sc15 72(2) 3 .
C375 C346 C358 143(2) 3 3
C375 C346 C377 71.2(13) 3 3
C377 C346 Sc01 59(2) 3 3
C377 C346 Sc12 58(2) 3 .
C377 C346 Sc15 87(2) 3 .
Sc01 C347 Sc14 45.3(18) 3 .
Sc12 C347 Sc01 21.6(19) . 3
Sc12 C347 Sc14 34(2) . .
Sc15 C347 Sc01 28.0(19) . 3
Sc15 C347 Sc12 34(2) . .
Sc15 C347 Sc14 27.8(18) . .
C346 C347 Sc01 60.4(18) . 3
C346 C347 Sc12 82(2) . .
C346 C347 Sc14 98.0(18) . .
C346 C347 Sc15 70.3(19) . .
C346 C347 C355 62.4(9) . 3
C346 C347 C374 158(3) . 3
C346 C347 C376 90.2(10) . 3
C348 C347 Sc01 104(3) . 3
C348 C347 Sc12 97(3) . .
C348 C347 Sc14 62(3) . .
C348 C347 Sc15 77(3) . .
C348 C347 C346 121.4(9) . .
C348 C347 C355 59.4(9) . 3
C348 C347 C363 110(3) . .
C348 C347 C374 52.4(16) . 3
C348 C347 C376 138(3) . 3
C355 C347 Sc01 80.7(19) 3 3
C355 C347 Sc12 94(2) 3 .
C355 C347 Sc14 75.2(18) 3 .
C355 C347 Sc15 60(2) 3 .
C355 C347 C376 144.4(17) 3 3
C356 C347 Sc01 68(4) 3 3
C356 C347 Sc12 89(4) 3 .
C356 C347 Sc14 98(3) 3 .
C356 C347 Sc15 70(3) 3 .
C356 C347 C346 15(2) 3 .
C356 C347 C348 107.9(19) 3 .
C356 C347 C355 48.6(14) 3 3
C356 C347 C363 136(3) 3 .
C356 C347 C374 155(4) 3 3
C356 C347 C376 105(3) 3 3
C363 C347 Sc01 82(2) . 3
C363 C347 Sc12 65(3) . .
C363 C347 Sc14 81(3) . .
C363 C347 Sc15 98(3) . .
C363 C347 C346 121.0(9) . .
C363 C347 C355 156(4) . 3
C363 C347 C374 57.8(19) . 3
C363 C347 C376 31.0(10) . 3
C374 C347 Sc01 99(3) 3 3
C374 C347 Sc12 79(3) 3 .
C374 C347 Sc14 60(2) 3 .
C374 C347 Sc15 88(3) 3 .
C374 C347 C355 109.5(16) 3 3
C374 C347 C376 87.4(15) 3 3
C375 C347 Sc01 85(5) 3 3
C375 C347 Sc12 68(5) 3 .
C375 C347 Sc14 84(5) 3 .
C375 C347 Sc15 101(6) 3 .
C375 C347 C346 122(3) 3 .
C375 C347 C348 111(4) 3 .
C375 C347 C355 159(6) 3 3
C375 C347 C356 137(4) 3 3
C375 C347 C363 3(4) 3 .
C375 C347 C374 58(3) 3 3
C375 C347 C376 32(3) 3 3
C376 C347 Sc01 65.6(18) 3 3
C376 C347 Sc12 58(2) 3 .
C376 C347 Sc14 88(2) 3 .
C376 C347 Sc15 90(2) 3 .
Sc14 C348 Sc15 29.7(19) . .
Sc14 C348 Sc16 29.5(17) . 3
Sc15 C348 Sc16 19.1(16) . 3
C347 C348 Sc14 84(3) . .
C347 C348 Sc15 67(3) . .
C347 C348 Sc16 86(3) . 3
C347 C348 C349 121.3(10) . .
C347 C348 C355 74.6(10) . 3
C347 C348 C356 26.4(8) . 3
C347 C348 C365 106(3) . .
C347 C348 C375 20.4(13) . 3
C349 C348 Sc14 81(2) . .
C349 C348 Sc15 72(2) . .
C349 C348 Sc16 56.1(19) . 3
C349 C348 C355 48.4(9) . 3
C349 C348 C356 95.5(9) . 3
C349 C348 C375 137.4(18) . 3
C354 C348 Sc14 87(3) 3 .
C354 C348 Sc15 82(3) 3 .
C354 C348 Sc16 65(2) 3 3
C354 C348 C347 132.1(14) 3 .
C354 C348 C349 11.5(13) 3 .
C354 C348 C355 58.0(10) 3 3
C354 C348 C356 105.9(13) 3 3
C354 C348 C365 115.0(17) 3 .
C354 C348 C374 145(3) 3 3
C354 C348 C375 149(2) 3 3
C355 C348 Sc14 87(2) 3 .
C355 C348 Sc15 60(2) 3 .
C355 C348 Sc16 59.2(17) 3 3
C355 C348 C356 48.2(7) 3 3
C355 C348 C375 93.8(14) 3 3
C356 C348 Sc14 84(2) 3 .
C356 C348 Sc15 58(2) 3 .
C356 C348 Sc16 73.5(18) 3 3
C365 C348 Sc14 70(3) . .
C365 C348 Sc15 99(3) . .
C365 C348 Sc16 98(3) . 3
C365 C348 C349 121.0(10) . .
C365 C348 C355 157(3) . 3
C365 C348 C356 129(3) . 3
C365 C348 C375 85(2) . 3
C373 C348 Sc14 75(3) 3 .
C373 C348 Sc15 103(3) 3 .
C373 C348 Sc16 90(3) 3 3
C373 C348 C347 145(4) 3 .
C373 C348 C349 83.6(18) 3 .
C373 C348 C354 75.7(17) 3 3
C373 C348 C355 131(2) 3 3
C373 C348 C356 160(4) 3 3
C373 C348 C365 40.4(15) 3 .
C373 C348 C374 72.2(17) 3 3
C373 C348 C375 125(3) 3 3
C374 C348 Sc14 71(2) 3 .
C374 C348 Sc15 91(3) 3 .
C374 C348 Sc16 100(3) 3 3
C374 C348 C347 74(2) 3 .
C374 C348 C349 147(2) 3 .
C374 C348 C355 144(3) 3 3
C374 C348 C356 99.4(19) 3 3
C374 C348 C365 31.8(16) 3 .
C374 C348 C375 53.9(12) 3 3
C375 C348 Sc14 78(2) 3 .
C375 C348 Sc15 71(2) 3 .
C375 C348 Sc16 90(2) 3 3
C375 C348 C356 46.1(8) 3 3
Sc11 C349 Sc14 16.7(13) 3 .
Sc15 C349 Sc11 39(2) . 3
Sc15 C349 Sc14 28.1(18) . .
Sc16 C349 Sc11 30.5(19) 3 3
Sc16 C349 Sc14 29.9(19) 3 .
Sc16 C349 Sc15 20.3(17) 3 .
C341 C349 Sc11 96(2) . 3
C341 C349 Sc14 93(2) . .
C341 C349 Sc15 67(2) . .
C341 C349 Sc16 66(2) . 3
C341 C349 C348 117.0(10) . .
C341 C349 C373 149(2) . 3
C348 C349 Sc11 76.6(18) . 3
C348 C349 Sc14 63.5(18) . .
C348 C349 Sc15 71(2) . .
C348 C349 Sc16 88(2) . 3
C348 C349 C373 37.9(10) . 3
C350 C349 Sc11 69(2) . 3
C350 C349 Sc14 85(2) . .
C350 C349 Sc15 105(2) . .
C350 C349 Sc16 87(2) . 3
C350 C349 C341 117.6(11) . .
C350 C349 C348 117.2(9) . .
C350 C349 C373 79.6(12) . 3
C353 C349 Sc11 75(3) 3 3
C353 C349 Sc14 92(3) 3 .
C353 C349 Sc15 106(3) 3 .
C353 C349 Sc16 87(3) 3 3
C353 C349 C341 103.7(10) 3 .
C353 C349 C348 132.4(16) 3 .
C353 C349 C350 15.4(12) 3 .
C353 C349 C355 148.6(14) 3 3
C353 C349 C373 95.0(17) 3 3
C354 C349 Sc11 94(9) 3 3
C354 C349 Sc14 90(9) 3 .
C354 C349 Sc15 110(8) 3 .
C354 C349 Sc16 120(9) 3 3
C354 C349 C341 154(6) 3 .
C354 C349 C348 44(5) 3 .
C354 C349 C350 88(5) 3 .
C354 C349 C353 102(5) 3 3
C354 C349 C355 110(5) 3 3
C354 C349 C373 30(8) 3 3
C355 C349 Sc11 101(3) 3 3
C355 C349 Sc14 87(3) 3 .
C355 C349 Sc15 62(2) 3 .
C355 C349 Sc16 77(2) 3 3
C355 C349 C341 45.1(7) 3 .
C355 C349 C348 74.3(10) 3 .
C355 C349 C350 160(2) 3 .
C355 C349 C373 111.7(16) 3 3
C373 C349 Sc11 64.4(18) 3 3
C373 C349 Sc14 61.1(18) 3 .
C373 C349 Sc15 85(2) 3 .
C373 C349 Sc16 91(2) 3 3
Sc11 C350 Sc14 13.4(14) 3 .
Sc11 C350 Sc16 29.7(18) 3 3
Sc16 C350 Sc14 26.6(16) 3 .
C349 C350 Sc11 76(2) . 3
C349 C350 Sc14 63.4(18) . .
C349 C350 Sc16 56.9(18) . 3
C349 C350 C352 85.2(8) . 3
C349 C350 C354 13.8(8) . 3
C349 C350 C372 97.3(11) . 3
C349 C350 C373 55.6(9) . 3
C351 C350 Sc11 98(3) . 3
C351 C350 Sc14 108(3) . .
C351 C350 Sc16 89(3) . 3
C351 C350 C349 120.9(9) . .
C351 C350 C352 36.0(6) . 3
C351 C350 C354 134.7(12) . 3
C351 C350 C367 109(3) . .
C351 C350 C372 133(3) . 3
C351 C350 C373 161(4) . 3
C352 C350 Sc11 94(2) 3 3
C352 C350 Sc14 97(2) 3 .
C352 C350 Sc16 71.2(19) 3 3
C352 C350 C372 155(3) 3 3
C352 C350 C373 137.3(13) 3 3
C353 C350 Sc11 101(8) 3 3
C353 C350 Sc14 97(8) 3 .
C353 C350 Sc16 72(8) 3 3
C353 C350 C349 58(4) 3 .
C353 C350 C351 66(4) 3 .
C353 C350 C352 31(4) 3 3
C353 C350 C354 71(4) 3 3
C353 C350 C367 168(10) 3 .
C353 C350 C371 152(6) 3 3
C353 C350 C372 155(6) 3 3
C353 C350 C373 114(5) 3 3
C354 C350 Sc11 78(2) 3 3
C354 C350 Sc14 64(2) 3 .
C354 C350 Sc16 65(2) 3 3
C354 C350 C352 98.8(11) 3 3
C354 C350 C372 86.0(14) 3 3
C354 C350 C373 43.8(9) 3 3
C367 C350 Sc11 68(3) . 3
C367 C350 Sc14 74(3) . .
C367 C350 Sc16 98(3) . 3
C367 C350 C349 121.4(10) . .
C367 C350 C352 141(4) . 3
C367 C350 C354 110.7(13) . 3
C367 C350 C372 24.7(9) . 3
C367 C350 C373 66.9(9) . 3
C371 C350 Sc11 82(3) 3 3
C371 C350 Sc14 92(3) 3 .
C371 C350 Sc16 110(4) 3 3
C371 C350 C349 147(2) 3 .
C371 C350 C351 86(2) 3 .
C371 C350 C352 121(3) 3 3
C371 C350 C354 136(2) 3 3
C371 C350 C367 25.6(18) 3 .
C371 C350 C372 50.1(17) 3 3
C371 C350 C373 92.3(19) 3 3
C372 C350 Sc11 63(2) 3 3
C372 C350 Sc14 62.8(18) 3 .
C372 C350 Sc16 89(2) 3 3
C372 C350 C373 42.2(6) 3 3
C373 C350 Sc11 62.8(17) 3 3
C373 C350 Sc14 52.8(15) 3 .
C373 C350 Sc16 73.0(18) 3 3
C350 C351 Sc16 61(2) . 3
C350 C351 C352 121.1(10) . .
C350 C351 C369 127(3) . 3
C350 C351 C369 102(3) . .
C350 C351 C370 83(2) . 3
C350 C351 C371 37.8(16) . 3
C351 C351 Sc16 94.9(12) 3 3
C351 C351 C350 155.8(18) 3 .
C351 C351 C352 44.3(5) 3 .
C351 C351 C369 52.3(7) 3 3
C351 C351 C369 80.4(9) 3 .
C351 C351 C370 98.4(8) 3 3
C351 C351 C371 143.4(9) 3 3
C352 C351 Sc16 74.0(16) . 3
C352 C351 Sc16 63(2) 3 3
C352 C351 C350 92.2(14) 3 .
C352 C351 C351 75.5(14) 3 3
C352 C351 C352 31.2(14) 3 .
C352 C351 C353 76.1(13) 3 3
C352 C351 C369 124(2) 3 3
C352 C351 C369 94.3(12) . 3
C352 C351 C369 148(2) 3 .
C352 C351 C370 154(3) 3 3
C352 C351 C370 136.5(16) . 3
C352 C351 C371 152(2) . 3
C352 C351 C371 129(2) 3 3
C353 C351 Sc16 57(2) 3 3
C353 C351 C350 16.5(12) 3 .
C353 C351 C351 146.8(11) 3 3
C353 C351 C352 106.0(10) 3 .
C353 C351 C369 140(3) 3 3
C353 C351 C369 117(3) 3 .
C353 C351 C370 99.4(15) 3 3
C353 C351 C371 54.3(10) 3 3
C369 C351 Sc16 98(3) . 3
C369 C351 Sc16 99(2) 3 3
C369 C351 C352 121.3(10) . .
C369 C351 C369 28.0(12) . 3
C369 C351 C370 18.5(15) . 3
C369 C351 C370 46.2(5) 3 3
C369 C351 C371 65.4(17) . 3
C370 C351 Sc16 92.3(19) 3 3
C371 C351 Sc16 78.2(19) 3 3
C371 C351 C369 92.8(9) 3 3
C371 C351 C370 46.9(6) 3 3
Sc16 C352 Sc16 39(2) . 3
C342 C352 Sc16 64.0(15) . 3
C342 C352 Sc16 72.9(16) . .
C342 C352 C350 124.0(12) . 3
C342 C352 C351 117.5(9) . .
C342 C352 C353 117.3(9) . .
C350 C352 Sc16 67.2(19) 3 .
C350 C352 Sc16 102(2) 3 3
C351 C352 Sc16 95(2) 3 .
C351 C352 Sc16 76.1(17) . 3
C351 C352 Sc16 103.9(19) . .
C351 C352 Sc16 104(2) 3 3
C351 C352 C342 167(3) 3 .
C351 C352 C350 51.8(11) 3 3
C351 C352 C350 109.2(15) . 3
C351 C352 C351 60.2(16) 3 .
C351 C352 C353 59.4(16) 3 .
C352 C352 Sc16 101.5(13) 3 .
C352 C352 Sc16 62.7(11) 3 3
C352 C352 C342 74.4(5) 3 .
C352 C352 C350 149.8(17) 3 3
C352 C352 C351 104.5(14) 3 3
C352 C352 C351 44.3(5) 3 .
C352 C352 C353 157.3(11) 3 .
C353 C352 Sc16 103.4(19) . 3
C353 C352 Sc16 66.7(18) . .
C353 C352 C350 8.2(14) . 3
C353 C352 C351 117.4(9) . .
Sc11 C353 Sc14 13.4(13) . 3
Sc16 C353 Sc11 29.7(18) . .
Sc16 C353 Sc14 25.6(17) . 3
C349 C353 Sc11 74(3) 3 .
C349 C353 Sc14 61(3) 3 3
C349 C353 Sc16 61(2) 3 .
C349 C353 C351 148.8(18) 3 3
C349 C353 C352 106.7(10) 3 .
C349 C353 C354 14.3(9) 3 .
C349 C353 C367 106(2) 3 3
C349 C353 C371 125(3) 3 .
C350 C353 Sc11 70(8) 3 .
C350 C353 Sc14 75(8) 3 3
C350 C353 Sc16 99(9) 3 .
C350 C353 C349 106(5) 3 3
C350 C353 C351 98(4) 3 3
C350 C353 C352 141(6) 3 .
C350 C353 C354 94(5) 3 .
C350 C353 C367 9(9) 3 3
C350 C353 C371 20(5) 3 .
C351 C353 Sc11 96(2) 3 .
C351 C353 Sc14 108(2) 3 3
C351 C353 Sc16 97(2) 3 .
C351 C353 C352 44.4(7) 3 .
C351 C353 C354 162(2) 3 .
C351 C353 C367 94.1(13) 3 3
C351 C353 C371 77.4(9) 3 .
C352 C353 Sc11 99.5(19) . .
C352 C353 Sc14 103.2(18) . 3
C352 C353 Sc16 79.1(19) . .
C352 C353 C367 134.6(14) . 3
C354 C353 Sc11 75(3) . .
C354 C353 Sc14 62(2) . 3
C354 C353 Sc16 68(2) . .
C354 C353 C352 120.9(9) . .
C354 C353 C367 95(2) . 3
C367 C353 Sc11 61.5(19) 3 .
C367 C353 Sc14 68.1(18) 3 3
C367 C353 Sc16 91(2) 3 .
C371 C353 Sc11 72(3) . .
C371 C353 Sc14 82(3) . 3
C371 C353 Sc16 101(3) . .
C371 C353 C352 120.7(9) . .
C371 C353 C354 113(2) . .
C371 C353 C367 18.6(14) . 3
Sc14 C354 Sc11 16.5(13) 3 .
Sc15 C354 Sc11 38(2) 3 .
Sc15 C354 Sc14 27.3(17) 3 3
Sc16 C354 Sc11 29.7(18) . .
Sc16 C354 Sc14 29.5(18) . 3
Sc16 C354 Sc15 19.2(15) . 3
C341 C354 Sc11 87(2) 3 .
C341 C354 Sc14 85(2) 3 3
C341 C354 Sc15 60(2) 3 3
C341 C354 Sc16 57(2) 3 .
C348 C354 Sc11 78(3) 3 .
C348 C354 Sc14 64(3) 3 3
C348 C354 Sc15 68(3) 3 3
C348 C354 Sc16 86(3) 3 .
C348 C354 C341 110.0(18) 3 3
C348 C354 C350 133(3) 3 3
C348 C354 C353 146(4) 3 .
C348 C354 C355 76.4(12) 3 .
C348 C354 C373 46.5(13) 3 .
C349 C354 Sc11 78(9) 3 .
C349 C354 Sc14 82(9) 3 3
C349 C354 Sc15 62(8) 3 3
C349 C354 Sc16 52(8) 3 .
C349 C354 C341 21(5) 3 3
C349 C354 C348 125(6) 3 3
C349 C354 C350 78(5) 3 3
C349 C354 C353 64(4) 3 .
C349 C354 C355 57(4) 3 .
C349 C354 C373 143(10) 3 .
C350 C354 Sc11 67(3) 3 .
C350 C354 Sc14 83(3) 3 3
C350 C354 Sc15 98(3) 3 3
C350 C354 Sc16 79(3) 3 .
C350 C354 C341 98.9(13) 3 3
C353 C354 Sc11 72(3) . .
C353 C354 Sc14 88(3) . 3
C353 C354 Sc15 96(3) . 3
C353 C354 Sc16 77(3) . .
C353 C354 C341 84.5(9) . 3
C353 C354 C350 15.6(11) . 3
C353 C354 C355 121.0(10) . .
C353 C354 C373 105(3) . .
C355 C354 Sc11 93.9(19) . .
C355 C354 Sc14 82.7(18) . 3
C355 C354 Sc15 56.6(18) . 3
C355 C354 Sc16 67.6(18) . .
C355 C354 C341 36.7(7) . 3
C355 C354 C350 134.4(16) . 3
C373 C354 Sc11 65(2) . .
C373 C354 Sc14 62(2) . 3
C373 C354 Sc15 86(2) . 3
C373 C354 Sc16 92(3) . .
C373 C354 C341 145(3) . 3
C373 C354 C350 89(2) . 3
C373 C354 C355 121.1(10) . .
Sc15 C355 Sc14 23.6(19) 3 3
Sc15 C355 Sc16 22.0(18) 3 .
Sc16 C355 Sc14 26.2(18) . 3
C341 C355 Sc14 91(3) 3 3
C341 C355 Sc15 83(3) 3 3
C341 C355 Sc16 66(3) 3 .
C341 C355 C343 28.9(11) 3 .
C341 C355 C345 72.4(12) 3 3
C341 C355 C346 122(2) 3 3
C341 C355 C347 151(4) 3 3
C341 C355 C348 129(2) 3 3
C341 C355 C349 75.4(14) 3 3
C341 C355 C354 88.5(14) 3 .
C341 C355 C356 140(3) 3 .
C343 C355 Sc14 103.3(18) . 3
C343 C355 Sc15 86(2) . 3
C343 C355 Sc16 77(2) . .
C343 C355 C346 96.9(8) . 3
C343 C355 C347 140.6(14) . 3
C343 C355 C348 155(2) . 3
C343 C355 C354 117.4(9) . .
C345 C355 Sc14 107(2) 3 3
C345 C355 Sc15 83(2) 3 3
C345 C355 Sc16 91(2) 3 .
C345 C355 C343 44.0(10) 3 .
C345 C355 C346 54.7(10) 3 3
C345 C355 C347 101.7(15) 3 3
C345 C355 C348 147(2) 3 3
C345 C355 C349 146.6(17) 3 3
C345 C355 C354 159.6(17) 3 .
C345 C355 C356 75.6(11) 3 .
C346 C355 Sc14 83.7(19) 3 3
C346 C355 Sc15 70(2) 3 3
C346 C355 Sc16 91(2) 3 .
C346 C355 C347 47.2(7) 3 3
C347 C355 Sc14 63.2(19) 3 3
C347 C355 Sc15 68(2) 3 3
C347 C355 Sc16 86(2) 3 .
C348 C355 Sc14 55.1(18) 3 3
C348 C355 Sc15 76(2) 3 3
C348 C355 Sc16 80(2) 3 .
C348 C355 C346 93.1(12) 3 3
C348 C355 C347 46.0(7) 3 3
C349 C355 Sc14 65(2) 3 3
C349 C355 Sc15 84(3) 3 3
C349 C355 Sc16 68(2) 3 .
C349 C355 C343 104.3(10) 3 .
C349 C355 C346 145(2) 3 3
C349 C355 C347 102.1(14) 3 3
C349 C355 C348 57.3(10) 3 3
C349 C355 C354 13.3(9) 3 .
C349 C355 C356 128.1(16) 3 .
C354 C355 Sc14 65.3(17) . 3
C354 C355 Sc15 87(2) . 3
C354 C355 Sc16 74.3(19) . .
C354 C355 C346 137.4(13) . 3
C354 C355 C347 91.4(11) . 3
C354 C355 C348 45.6(10) . 3
C356 C355 Sc14 76.2(19) . 3
C356 C355 Sc15 70(2) . 3
C356 C355 Sc16 92(2) . .
C356 C355 C343 117.5(9) . .
C356 C355 C346 21.0(7) . 3
C356 C355 C347 26.6(10) . 3
C356 C355 C348 72.7(11) . 3
C356 C355 C354 118.0(9) . .
Sc01 C356 Sc12 22.3(19) . 3
Sc01 C356 Sc16 44.0(19) . .
Sc12 C356 Sc16 46(2) 3 .
Sc15 C356 Sc01 30(2) 3 .
Sc15 C356 Sc12 33(2) 3 3
Sc15 C356 Sc16 14(2) 3 .
C345 C356 Sc01 83(2) 3 .
C345 C356 Sc12 102(2) 3 3
C345 C356 Sc15 75(2) 3 3
C345 C356 Sc16 67.8(17) 3 .
C345 C356 C348 106.4(13) 3 3
C345 C356 C360 84.7(10) 3 3
C346 C356 Sc01 71(4) 3 .
C346 C356 Sc12 91(5) 3 3
C346 C356 Sc15 91(4) 3 3
C346 C356 Sc16 98(4) 3 .
C346 C356 C345 59.1(16) 3 3
C346 C356 C347 145(5) 3 3
C346 C356 C348 161(3) 3 3
C346 C356 C355 107(2) 3 .
C346 C356 C357 18(3) 3 .
C346 C356 C360 30(3) 3 3
C346 C356 C375 127(4) 3 .
C347 C356 Sc01 92(4) 3 .
C347 C356 Sc12 70(4) 3 3
C347 C356 Sc15 87(4) 3 3
C347 C356 Sc16 89(3) 3 .
C347 C356 C345 151(3) 3 3
C347 C356 C348 45.7(14) 3 3
C347 C356 C355 105(2) 3 .
C347 C356 C357 128(4) 3 .
C347 C356 C360 116(3) 3 3
C347 C356 C375 18.2(19) 3 .
C348 C356 Sc01 97(2) 3 .
C348 C356 Sc12 80(2) 3 3
C348 C356 Sc15 72(2) 3 3
C348 C356 Sc16 64.4(16) 3 .
C348 C356 C360 149(3) 3 3
C355 C356 Sc01 97(2) . .
C355 C356 Sc12 101(2) . 3
C355 C356 Sc15 69(2) . 3
C355 C356 Sc16 55.2(17) . .
C355 C356 C345 47.9(9) . 3
C355 C356 C348 59.1(9) . 3
C355 C356 C360 129.3(12) . 3
C357 C356 Sc01 60(3) . .
C357 C356 Sc12 77(3) . 3
C357 C356 Sc15 87(3) . 3
C357 C356 Sc16 96(2) . .
C357 C356 C345 74.1(9) . 3
C357 C356 C348 157(4) . 3
C357 C356 C355 120.7(9) . .
C357 C356 C360 12.1(14) . 3
C357 C356 C375 109(3) . .
C360 C356 Sc01 55(2) 3 .
C360 C356 Sc12 69(2) 3 3
C360 C356 Sc15 84(3) 3 3
C360 C356 Sc16 95(2) 3 .
C375 C356 Sc01 81(3) . .
C375 C356 Sc12 60(3) . 3
C375 C356 Sc15 85(3) . 3
C375 C356 Sc16 92(3) . .
C375 C356 C345 159(3) . 3
C375 C356 C348 62.3(10) . 3
C375 C356 C355 120.7(10) . .
C375 C356 C360 97(2) . 3
Sc01 C357 Sc12 20(2) . 3
Sc01 C357 Sc15 28(2) . 3
Sc15 C357 Sc12 30(2) 3 3
C345 C357 Sc01 87(2) 3 .
C345 C357 Sc12 93(2) 3 3
C345 C357 Sc15 63.0(19) 3 3
C345 C357 C361 156(2) 3 3
C346 C357 Sc01 90(4) 3 .
C346 C357 Sc12 80(4) 3 3
C346 C357 Sc15 63(3) 3 3
C346 C357 C345 47.7(10) 3 3
C346 C357 C356 15(2) 3 .
C346 C357 C358 111.2(13) 3 .
C346 C357 C359 148.5(18) 3 3
C346 C357 C361 125(3) 3 3
C346 C357 C377 118(3) 3 .
C356 C357 Sc01 82(3) . .
C356 C357 Sc12 69(3) . 3
C356 C357 Sc15 58(2) . 3
C356 C357 C345 59.8(8) . 3
C356 C357 C358 121.6(10) . .
C356 C357 C359 153(2) . 3
C356 C357 C361 111(2) . 3
C356 C357 C377 104(3) . .
C358 C357 Sc01 81(2) . .
C358 C357 Sc12 101(2) . 3
C358 C357 Sc15 84.0(19) . 3
C358 C357 C345 63.7(7) . 3
C358 C357 C359 39.5(6) . 3
C358 C357 C361 114.1(12) . 3
C359 C357 Sc01 76(2) 3 .
C359 C357 Sc12 93(2) 3 3
C359 C357 Sc15 96.0(18) 3 3
C359 C357 C345 102.7(10) 3 3
C359 C357 C361 76.0(10) 3 3
C360 C357 Sc01 78(5) 3 .
C360 C357 Sc12 82(5) 3 3
C360 C357 Sc15 106(5) 3 3
C360 C357 C345 149(3) 3 3
C360 C357 C346 157(5) 3 3
C360 C357 C356 142(4) 3 .
C360 C357 C358 87(2) 3 .
C360 C357 C359 47.4(17) 3 3
C360 C357 C361 31(2) 3 3
C360 C357 C377 39(2) 3 .
C361 C357 Sc01 69(2) 3 .
C361 C357 Sc12 62.9(19) 3 3
C361 C357 Sc15 93(2) 3 3
C377 C357 Sc01 70(3) . .
C377 C357 Sc12 61(3) . 3
C377 C357 Sc15 91(3) . 3
C377 C357 C345 154(3) . 3
C377 C357 C358 121.3(10) . .
C377 C357 C359 83.5(8) . 3
C377 C357 C361 7.5(10) . 3
Sc01 C358 Sc01 50(2) . 3
Sc01 C358 Sc15 25.3(18) . 3
Sc15 C358 Sc01 57.0(17) 3 3
C344 C358 Sc01 76.9(18) . 3
C344 C358 Sc01 94(2) . .
C344 C358 Sc15 72(2) . 3
C344 C358 C345 49.5(7) . 3
C344 C358 C346 94.6(9) . 3
C344 C358 C359 117.0(10) . .
C344 C358 C360 140.3(15) . 3
C345 C358 Sc01 103.9(18) 3 3
C345 C358 Sc01 81.1(19) 3 .
C345 C358 Sc15 57.5(17) 3 3
C345 C358 C346 46.6(7) 3 3
C346 C358 Sc01 109.1(17) 3 3
C346 C358 Sc01 61.3(18) 3 .
C346 C358 Sc15 53.6(16) 3 3
C357 C358 Sc01 109.3(18) . 3
C357 C358 Sc01 60.0(18) . .
C357 C358 Sc15 63.7(18) . 3
C357 C358 C344 117.6(10) . .
C357 C358 C345 69.7(8) . 3
C357 C358 C346 23.3(7) . 3
C357 C358 C359 117.4(9) . .
C357 C358 C360 25.6(11) . 3
C358 C358 Sc01 103.8(15) 3 .
C358 C358 Sc01 54.0(11) 3 3
C358 C358 Sc15 105.4(13) 3 3
C358 C358 C344 68.5(6) 3 .
C358 C358 C345 118.0(7) 3 3
C358 C358 C346 157.5(10) 3 3
C358 C358 C357 162.0(12) 3 .
C358 C358 C359 50.2(5) 3 .
C358 C358 C359 83.1(13) 3 3
C358 C358 C360 140.7(15) 3 3
C359 C358 Sc01 88(2) . .
C359 C358 Sc01 58.0(16) . 3
C359 C358 Sc01 78(2) 3 .
C359 C358 Sc01 74.4(19) 3 3
C359 C358 Sc15 108.8(19) . 3
C359 C358 Sc15 103(2) 3 3
C359 C358 C344 148(2) 3 .
C359 C358 C345 153(2) 3 3
C359 C358 C345 162(2) . 3
C359 C358 C346 138.2(12) . 3
C359 C358 C346 108.0(14) 3 3
C359 C358 C357 85.5(15) 3 .
C359 C358 C359 33.0(14) 3 .
C359 C358 C360 59.9(9) 3 3
C359 C358 C360 92.1(14) . 3
C360 C358 Sc01 58(2) 3 .
C360 C358 Sc01 100(2) 3 3
C360 C358 Sc15 73(2) 3 3
C360 C358 C345 95.0(12) 3 3
C360 C358 C346 48.5(7) 3 3
Sc01 C359 Sc01 51(2) 3 .
Sc01 C359 Sc05 42.8(17) 3 3
Sc01 C359 Sc05 24.7(16) . 3
Sc01 C359 Sc05 26.5(18) 3 .
Sc05 C359 Sc01 42.4(16) . .
Sc05 C359 Sc05 22(2) . 3
C357 C359 Sc01 56.6(18) 3 3
C357 C359 Sc01 102.3(18) 3 .
C357 C359 Sc05 99.4(18) 3 3
C357 C359 Sc05 80.0(18) 3 .
C357 C359 C378 82.1(11) 3 3
C358 C359 Sc01 90(2) . 3
C358 C359 Sc01 74(2) 3 3
C358 C359 Sc01 82(2) 3 .
C358 C359 Sc01 58.8(17) . .
C358 C359 Sc05 100(2) 3 3
C358 C359 Sc05 98(2) 3 .
C358 C359 Sc05 83.5(17) . 3
C358 C359 Sc05 98.0(18) . .
C358 C359 C357 100.6(8) . 3
C358 C359 C357 54.9(11) 3 3
C358 C359 C358 46.7(13) 3 .
C358 C359 C360 75.9(12) 3 .
C358 C359 C378 134(2) 3 3
C358 C359 C378 152(2) . 3
C358 C359 C379 159(2) 3 .
C359 C359 Sc01 107.0(14) 3 3
C359 C359 Sc01 56.4(12) 3 .
C359 C359 Sc05 92.9(11) 3 .
C359 C359 Sc05 70.6(11) 3 3
C359 C359 C357 149.0(6) 3 3
C359 C359 C358 50.2(5) 3 .
C359 C359 C358 96.9(13) 3 3
C359 C359 C360 164.4(17) 3 .
C359 C359 C378 118.2(6) 3 3
C359 C359 C379 73.4(7) 3 .
C360 C359 Sc01 108(3) . .
C360 C359 Sc01 58(2) . 3
C360 C359 Sc05 97(3) . 3
C360 C359 Sc05 75(3) . .
C360 C359 C357 20.9(8) . 3
C360 C359 C358 121.1(9) . .
C360 C359 C378 62.3(17) . 3
C378 C359 Sc01 93.1(19) 3 .
C378 C359 Sc01 68(2) 3 3
C378 C359 Sc05 68.4(16) 3 3
C378 C359 Sc05 54.4(16) 3 .
C379 C359 Sc01 91(2) . 3
C379 C359 Sc01 77.2(19) . .
C379 C359 Sc05 59.3(18) . 3
C379 C359 Sc05 65(2) . .
C379 C359 C357 127.7(18) . 3
C379 C359 C358 120.8(9) . .
C379 C359 C360 108(2) . .
C379 C359 C378 46.3(7) . 3
Sc01 C360 Sc05 25(2) 3 .
Sc01 C360 Sc12 19(2) 3 .
Sc01 C360 Sc15 23(2) 3 .
Sc01 C360 C356 70(2) 3 3
Sc05 C360 Sc15 47.2(17) . .
Sc12 C360 Sc05 33(2) . .
Sc12 C360 Sc15 28.5(19) . .
C346 C360 Sc01 76(2) . 3
C346 C360 Sc05 100.7(19) . .
C346 C360 Sc12 73(2) . .
C346 C360 Sc15 54.0(17) . .
C346 C360 C356 13.0(11) . 3
C346 C360 C358 77.6(9) . 3
C346 C360 C378 148.6(19) . 3
C356 C360 Sc05 93.8(19) 3 .
C356 C360 Sc12 63(2) 3 .
C356 C360 Sc15 49.7(16) 3 .
C357 C360 Sc01 82(4) 3 3
C357 C360 Sc05 107(5) 3 .
C357 C360 Sc12 82(4) 3 .
C357 C360 Sc15 60(4) 3 .
C357 C360 C346 13(3) 3 .
C357 C360 C356 26(3) 3 3
C357 C360 C358 67.4(15) 3 3
C357 C360 C359 112(2) 3 .
C357 C360 C361 134(3) 3 .
C357 C360 C377 115(3) 3 3
C357 C360 C378 160(5) 3 3
C358 C360 Sc01 79(3) 3 3
C358 C360 Sc05 87(2) 3 .
C358 C360 Sc12 97(2) 3 .
C358 C360 Sc15 72.9(19) 3 .
C358 C360 C356 88.2(10) 3 3
C358 C360 C378 117(2) 3 3
C359 C360 Sc01 85(3) . 3
C359 C360 Sc05 75(3) . .
C359 C360 Sc12 104(3) . .
C359 C360 Sc15 95(2) . .
C359 C360 C346 121.4(9) . .
C359 C360 C356 130.5(11) . 3
C359 C360 C358 44.2(7) . 3
C359 C360 C361 109(3) . .
C359 C360 C378 75.4(17) . 3
C361 C360 Sc01 81(3) . 3
C361 C360 Sc05 65(3) . .
C361 C360 Sc12 68(3) . .
C361 C360 Sc15 97(2) . .
C361 C360 C346 121.4(9) . .
C361 C360 C356 108.5(11) . 3
C361 C360 C358 148(4) . 3
C361 C360 C378 33.8(15) . 3
C377 C360 Sc01 77(4) 3 3
C377 C360 Sc05 69(3) 3 .
C377 C360 Sc12 61(3) 3 .
C377 C360 Sc15 88(3) 3 .
C377 C360 C346 103(2) 3 .
C377 C360 C356 90(2) 3 3
C377 C360 C358 156(4) 3 3
C377 C360 C359 127(4) 3 .
C377 C360 C361 18.7(16) 3 .
C377 C360 C378 52.0(16) 3 3
C378 C360 Sc01 79(2) 3 3
C378 C360 Sc05 55.4(19) 3 .
C378 C360 Sc12 77(2) 3 .
C378 C360 Sc15 101(2) 3 .
C378 C360 C356 136(2) 3 3
Sc01 C361 Sc05 29.2(19) 3 .
Sc01 C361 Sc10 31(2) 3 3
Sc01 C361 Sc12 22.6(19) 3 .
Sc05 C361 Sc10 32.0(18) . 3
Sc12 C361 Sc05 35(2) . .
Sc12 C361 Sc10 13(2) . 3
C328 C361 Sc01 96(2) 3 3
C328 C361 Sc05 67.4(19) 3 .
C328 C361 Sc10 79.4(19) 3 3
C328 C361 Sc12 91(2) 3 .
C357 C361 Sc01 56.9(19) 3 3
C357 C361 Sc05 83(2) 3 .
C357 C361 Sc10 83(2) 3 3
C357 C361 Sc12 70(2) 3 .
C357 C361 C328 148(2) 3 3
C360 C361 Sc01 61(3) . 3
C360 C361 Sc05 83(3) . .
C360 C361 Sc10 91(3) . 3
C360 C361 Sc12 78(3) . .
C360 C361 C328 140(3) . 3
C360 C361 C357 14.6(10) . 3
C360 C361 C362 120.8(10) . .
C360 C361 C376 98.5(14) . 3
C360 C361 C380 106(3) . .
C362 C361 Sc01 84(2) . 3
C362 C361 Sc05 86.5(18) . .
C362 C361 Sc10 56.7(19) . 3
C362 C361 Sc12 62(2) . .
C362 C361 C328 85.8(10) . 3
C362 C361 C357 106.3(11) . 3
C362 C361 C376 23.6(11) . 3
C376 C361 Sc01 78(2) 3 3
C376 C361 Sc05 91(2) 3 .
C376 C361 Sc10 59(2) 3 3
C376 C361 Sc12 58(2) 3 .
C376 C361 C328 109.0(13) 3 3
C376 C361 C357 84.0(16) 3 3
C377 C361 Sc01 60(5) 3 3
C377 C361 Sc05 89(5) 3 .
C377 C361 Sc10 78(5) 3 3
C377 C361 Sc12 66(5) 3 .
C377 C361 C328 156(6) 3 3
C377 C361 C357 19(2) 3 3
C377 C361 C360 33(3) 3 .
C377 C361 C362 89(3) 3 .
C377 C361 C376 66(3) 3 3
C377 C361 C378 128(5) 3 3
C377 C361 C380 136(5) 3 .
C378 C361 Sc01 89(3) 3 3
C378 C361 Sc05 66(3) 3 .
C378 C361 Sc10 96(3) 3 3
C378 C361 Sc12 101(3) 3 .
C378 C361 C328 46.8(11) 3 3
C378 C361 C357 110(2) 3 3
C378 C361 C360 97(3) 3 .
C378 C361 C362 130.9(16) 3 .
C378 C361 C376 151(3) 3 3
C378 C361 C380 10.0(10) 3 .
C380 C361 Sc01 90(3) . 3
C380 C361 Sc05 64(2) . .
C380 C361 Sc10 92(3) . 3
C380 C361 Sc12 99(3) . .
C380 C361 C328 36.9(7) . 3
C380 C361 C357 118(3) . 3
C380 C361 C362 121.2(10) . .
C380 C361 C376 142.5(17) . 3
Sc01 C362 Sc05 25.5(17) 3 .
Sc10 C362 Sc01 31(2) 3 3
Sc10 C362 Sc05 29(2) 3 .
Sc12 C362 Sc01 20.0(19) . 3
Sc12 C362 Sc05 32(2) . .
Sc12 C362 Sc10 16(2) . 3
C326 C362 Sc01 107(3) 3 3
C326 C362 Sc05 92(3) 3 .
C326 C362 Sc10 76(3) 3 3
C326 C362 Sc12 90(4) 3 .
C326 C362 C327 49.7(13) 3 3
C326 C362 C332 25.1(16) 3 .
C326 C362 C361 142(2) 3 .
C326 C362 C363 93.1(19) 3 .
C326 C362 C375 110(2) 3 3
C326 C362 C377 155(3) 3 3
C327 C362 Sc01 94(2) 3 3
C327 C362 Sc05 69(2) 3 .
C327 C362 Sc10 76(3) 3 3
C327 C362 Sc12 91(3) 3 .
C327 C362 C375 148(2) 3 3
C332 C362 Sc01 102(2) . 3
C332 C362 Sc05 80(2) . .
C332 C362 Sc10 76(2) . 3
C332 C362 Sc12 91(3) . .
C332 C362 C327 24.6(8) . 3
C332 C362 C375 131.4(15) . 3
C332 C362 C377 135.1(16) . 3
C361 C362 Sc01 61.2(18) . 3
C361 C362 Sc05 61.6(16) . .
C361 C362 Sc10 88(2) . 3
C361 C362 Sc12 81(2) . .
C361 C362 C327 92.9(11) . 3
C361 C362 C332 117.2(10) . .
C361 C362 C363 117.5(9) . .
C361 C362 C375 98.6(11) . 3
C361 C362 C377 21.8(11) . 3
C363 C362 Sc01 78.8(19) . 3
C363 C362 Sc05 100(2) . .
C363 C362 Sc10 77(2) . 3
C363 C362 Sc12 69(2) . .
C363 C362 C327 138.5(17) . 3
C363 C362 C332 116.8(10) . .
C363 C362 C375 18.9(10) . 3
C363 C362 C377 95.7(13) . 3
C375 C362 Sc01 66.1(19) 3 3
C375 C362 Sc05 90.4(19) 3 .
C375 C362 Sc10 74(2) 3 3
C375 C362 Sc12 62(2) 3 .
C376 C362 Sc01 72(5) 3 3
C376 C362 Sc05 98(5) 3 .
C376 C362 Sc10 89(5) 3 3
C376 C362 Sc12 75(5) 3 .
C376 C362 C326 128(4) 3 3
C376 C362 C327 165(6) 3 3
C376 C362 C332 151(3) 3 .
C376 C362 C361 86(3) 3 .
C376 C362 C363 35(3) 3 .
C376 C362 C375 20(3) 3 3
C376 C362 C377 64(2) 3 3
C377 C362 Sc01 52(2) 3 3
C377 C362 Sc05 63.4(18) 3 .
C377 C362 Sc10 83(2) 3 3
C377 C362 Sc12 72(3) 3 .
C377 C362 C327 112.1(17) 3 3
C377 C362 C375 76.8(14) 3 3
Sc01 C363 Sc08 50.6(17) 3 .
Sc01 C363 Sc14 42.0(17) 3 .
Sc10 C363 Sc01 30(2) 3 3
Sc10 C363 Sc08 26.4(18) 3 .
Sc10 C363 Sc14 37(2) 3 .
Sc12 C363 Sc01 17.1(19) . 3
Sc12 C363 Sc08 34(2) . .
Sc12 C363 Sc10 14(2) . 3
Sc12 C363 Sc14 32(2) . .
Sc14 C363 Sc08 26.9(14) . .
C326 C363 Sc01 81.1(19) 3 3
C326 C363 Sc08 68.3(19) 3 .
C326 C363 Sc10 61(2) 3 3
C326 C363 Sc12 73(2) 3 .
C326 C363 Sc14 93(2) 3 .
C347 C363 Sc01 67(2) . 3
C347 C363 Sc08 95(3) . .
C347 C363 Sc10 91(3) . 3
C347 C363 Sc12 77(3) . .
C347 C363 Sc14 68(3) . .
C347 C363 C326 147(2) . 3
C347 C363 C362 121.3(10) . .
C347 C363 C374 70(2) . 3
C362 C363 Sc01 68.8(18) . 3
C362 C363 Sc08 84.9(18) . .
C362 C363 Sc10 65(2) . 3
C362 C363 Sc12 70(2) . .
C362 C363 Sc14 100.8(19) . .
C362 C363 C326 33.2(10) . 3
C362 C363 C374 150(2) . 3
C364 C363 Sc01 108(3) . 3
C364 C363 Sc08 60(3) . .
C364 C363 Sc10 86(3) . 3
C364 C363 Sc12 93(3) . .
C364 C363 Sc14 68(3) . .
C364 C363 C326 89.1(11) . 3
C364 C363 C347 107(3) . .
C364 C363 C362 122.1(10) . .
C364 C363 C374 36.7(15) . 3
C374 C363 Sc01 96(2) 3 3
C374 C363 Sc08 66(2) 3 .
C374 C363 Sc10 90(3) 3 3
C374 C363 Sc12 88(3) 3 .
C374 C363 Sc14 56(2) 3 .
C374 C363 C326 122.1(19) 3 3
C375 C363 Sc01 69(4) 3 3
C375 C363 Sc08 97(4) 3 .
C375 C363 Sc10 94(4) 3 3
C375 C363 Sc12 80(4) 3 .
C375 C363 Sc14 70(4) 3 .
C375 C363 C326 149(4) 3 3
C375 C363 C347 3(4) 3 .
C375 C363 C362 122(3) 3 .
C375 C363 C364 107(4) 3 .
C375 C363 C374 71(3) 3 3
C375 C363 C376 104(3) 3 3
C376 C363 Sc01 65(3) 3 3
C376 C363 Sc08 97(3) 3 .
C376 C363 Sc10 72(3) 3 3
C376 C363 Sc12 73(3) 3 .
C376 C363 Sc14 105(3) 3 .
C376 C363 C326 53.6(14) 3 3
C376 C363 C347 104(2) 3 .
C376 C363 C362 20.3(15) 3 .
C376 C363 C364 142.3(19) 3 .
C376 C363 C374 161(4) 3 3
Sc08 C364 Sc07 17.6(18) . .
Sc08 C364 Sc10 28.1(19) . 3
Sc08 C364 Sc12 36(2) . .
Sc08 C364 Sc14 29.6(17) . .
Sc10 C364 Sc07 46(2) 3 .
Sc12 C364 Sc07 53(2) . .
Sc12 C364 Sc10 12.7(18) . 3
Sc14 C364 Sc07 38(2) . .
Sc14 C364 Sc10 36(2) . 3
Sc14 C364 Sc12 33(2) . .
C324 C364 Sc07 55(5) 3 .
C324 C364 Sc08 71(5) 3 .
C324 C364 Sc10 95(5) 3 3
C324 C364 Sc12 106(5) 3 .
C324 C364 Sc14 90(5) 3 .
C324 C364 C325 60.0(19) 3 3
C324 C364 C334 32(2) 3 .
C324 C364 C363 151(4) 3 .
C324 C364 C365 91(2) 3 .
C324 C364 C374 121(4) 3 3
C324 C364 C375 159(6) 3 3
C325 C364 Sc07 67(2) 3 .
C325 C364 Sc08 65(2) 3 .
C325 C364 Sc10 66(2) 3 3
C325 C364 Sc12 78(2) 3 .
C325 C364 Sc14 94(2) 3 .
C325 C364 C375 114(2) 3 3
C334 C364 Sc07 59(2) . .
C334 C364 Sc08 67.0(19) . .
C334 C364 Sc10 81.0(19) . 3
C334 C364 Sc12 94(2) . .
C334 C364 Sc14 95(2) . .
C334 C364 C325 28.6(11) . 3
C334 C364 C375 140.8(19) . 3
C363 C364 Sc07 107(3) . .
C363 C364 Sc08 89(3) . .
C363 C364 Sc10 62(2) . 3
C363 C364 Sc12 54(3) . .
C363 C364 Sc14 81(3) . .
C363 C364 C325 92.6(13) . 3
C363 C364 C334 121.0(10) . .
C363 C364 C365 108(3) . .
C363 C364 C375 24.0(15) . 3
C365 C364 Sc07 77(3) . .
C365 C364 Sc08 84(3) . .
C365 C364 Sc10 96(3) . 3
C365 C364 Sc12 89(3) . .
C365 C364 Sc14 60(3) . .
C365 C364 C325 143(2) . 3
C365 C364 C334 120.9(10) . .
C365 C364 C375 84(2) . 3
C374 C364 Sc07 93(4) 3 .
C374 C364 Sc08 90(4) 3 .
C374 C364 Sc10 89(4) 3 3
C374 C364 Sc12 77(4) 3 .
C374 C364 Sc14 61(3) 3 .
C374 C364 C325 154(5) 3 3
C374 C364 C334 148(3) 3 .
C374 C364 C363 78(3) 3 .
C374 C364 C365 30.4(19) 3 .
C374 C364 C375 54.3(17) 3 3
C375 C364 Sc07 104(3) 3 .
C375 C364 Sc08 89(3) 3 .
C375 C364 Sc10 65(2) 3 3
C375 C364 Sc12 54(2) 3 .
C375 C364 Sc14 70(2) 3 .
Sc11 C365 Sc08 36.9(18) 3 .
Sc14 C365 Sc08 28.8(16) . .
Sc14 C365 Sc11 16.7(15) . 3
C324 C365 Sc08 58.2(19) 3 .
C324 C365 Sc11 94(2) 3 3
C324 C365 Sc14 87(2) 3 .
C324 C365 C372 116.4(16) 3 3
C348 C365 Sc08 98(3) . .
C348 C365 Sc11 78(2) . 3
C348 C365 Sc14 73(3) . .
C348 C365 C324 135(3) . 3
C348 C365 C366 121.4(9) . .
C348 C365 C372 98.2(13) . 3
C364 C365 Sc08 64(2) . .
C364 C365 Sc11 100(3) . 3
C364 C365 Sc14 86(3) . .
C364 C365 C324 27.8(11) . 3
C364 C365 C348 109(3) . .
C364 C365 C366 121.7(10) . .
C364 C365 C372 142.4(15) . 3
C366 C365 Sc08 81.2(18) . .
C366 C365 Sc11 67.7(19) . 3
C366 C365 Sc14 83(2) . .
C366 C365 C324 94.3(13) . 3
C366 C365 C372 23.4(11) . 3
C372 C365 Sc08 87.5(19) 3 .
C372 C365 Sc11 61.2(19) 3 3
C372 C365 Sc14 78(2) 3 .
C373 C365 Sc08 107(4) 3 .
C373 C365 Sc11 70(3) 3 3
C373 C365 Sc14 79(4) 3 .
C373 C365 C324 163(4) 3 3
C373 C365 C348 48.4(17) 3 .
C373 C365 C364 156(4) 3 .
C373 C365 C366 75.3(19) 3 .
C373 C365 C372 52.0(16) 3 3
C374 C365 Sc08 76(4) 3 .
C374 C365 Sc11 99(4) 3 3
C374 C365 Sc14 82(4) 3 .
C374 C365 C324 65.1(19) 3 3
C374 C365 C348 73(3) 3 .
C374 C365 C364 37(2) 3 .
C374 C365 C366 155(3) 3 .
C374 C365 C372 160(5) 3 3
C374 C365 C373 121(4) 3 3
Sc07 C366 Sc08 19.6(18) . .
Sc09 C366 Sc07 24(2) . .
Sc09 C366 Sc08 38.3(19) . .
Sc09 C366 Sc14 45.0(19) . .
Sc11 C366 Sc07 41(2) 3 .
Sc11 C366 Sc08 35.2(18) 3 .
Sc11 C366 Sc09 35(2) 3 .
Sc11 C366 Sc14 16.6(14) 3 .
Sc14 C366 Sc07 41(2) . .
Sc14 C366 Sc08 26.9(15) . .
C322 C366 Sc07 64(3) 3 .
C322 C366 Sc08 82(3) 3 .
C322 C366 Sc09 61(3) 3 .
C322 C366 Sc11 96(3) 3 3
C322 C366 Sc14 103(3) 3 .
C322 C366 C323 54.4(14) 3 3
C322 C366 C336 20.9(17) 3 .
C322 C366 C365 138(2) 3 .
C322 C366 C367 97.5(18) 3 .
C322 C366 C373 165(4) 3 3
C323 C366 Sc07 54(2) 3 .
C323 C366 Sc08 58.7(19) 3 .
C323 C366 Sc09 74(2) 3 .
C323 C366 Sc11 93(2) 3 3
C323 C366 Sc14 85(2) 3 .
C336 C366 Sc07 57(2) . .
C336 C366 Sc08 72.6(17) . .
C336 C366 Sc09 64.4(19) . .
C336 C366 Sc11 97(2) . 3
C336 C366 Sc14 97.9(19) . .
C336 C366 C323 33.6(9) . 3
C336 C366 C373 150.9(17) . 3
C365 C366 Sc07 87(3) . .
C365 C366 Sc08 67.7(18) . .
C365 C366 Sc09 104(2) . .
C365 C366 Sc11 77(2) . 3
C365 C366 Sc14 61.4(19) . .
C365 C366 C323 83.9(12) . 3
C365 C366 C336 117.3(9) . .
C365 C366 C367 117.4(10) . .
C365 C366 C373 35.7(11) . 3
C367 C366 Sc07 98(3) . .
C367 C366 Sc08 103(2) . .
C367 C366 Sc09 75(2) . .
C367 C366 Sc11 69(2) . 3
C367 C366 Sc14 83(2) . .
C367 C366 C323 145.8(17) . 3
C367 C366 C336 117.3(9) . .
C367 C366 C373 82.9(14) . 3
C372 C366 Sc07 109(5) 3 .
C372 C366 Sc08 108(5) 3 .
C372 C366 Sc09 88(4) 3 .
C372 C366 Sc11 73(4) 3 3
C372 C366 Sc14 84(5) 3 .
C372 C366 C322 115(3) 3 3
C372 C366 C323 162(4) 3 3
C372 C366 C336 135(2) 3 .
C372 C366 C365 103(3) 3 .
C372 C366 C367 18(2) 3 .
C372 C366 C373 67(2) 3 3
C373 C366 Sc07 101(3) 3 .
C373 C366 Sc08 83(2) 3 .
C373 C366 Sc09 105(2) 3 .
C373 C366 Sc11 70(2) 3 3
C373 C366 Sc14 62(2) 3 .
C373 C366 C323 119(2) 3 3
Sc09 C367 Sc02 20.7(18) . 3
Sc11 C367 Sc02 38.9(19) 3 3
Sc11 C367 Sc09 35(2) 3 .
C322 C367 Sc02 75.4(19) 3 3
C322 C367 Sc09 57(2) 3 .
C322 C367 Sc11 78.3(19) 3 3
C322 C367 C373 81.0(11) 3 3
C350 C367 Sc02 95(4) . 3
C350 C367 Sc09 107(4) . .
C350 C367 Sc11 76(3) . 3
C350 C367 C322 149(2) . 3
C350 C367 C353 3(2) . 3
C350 C367 C366 121.2(9) . .
C350 C367 C368 112(3) . .
C350 C367 C370 91(3) . 3
C350 C367 C373 72.0(9) . 3
C353 C367 Sc02 93(2) 3 3
C353 C367 Sc09 104(2) 3 .
C353 C367 Sc11 74(2) 3 3
C353 C367 C322 147(2) 3 3
C353 C367 C373 72.3(12) 3 3
C366 C367 Sc02 92(2) . 3
C366 C367 Sc09 71(2) . .
C366 C367 Sc11 74.0(19) . 3
C366 C367 C322 32.2(9) . 3
C366 C367 C353 121.2(12) . 3
C366 C367 C370 137.6(14) . 3
C366 C367 C373 49.7(9) . 3
C368 C367 Sc02 59(2) . 3
C368 C367 Sc09 71(2) . .
C368 C367 Sc11 97(3) . 3
C368 C367 C322 88.6(11) . 3
C368 C367 C353 111(2) . 3
C368 C367 C366 120.7(9) . .
C368 C367 C370 22.0(15) . 3
C368 C367 C373 161(3) . 3
C370 C367 Sc02 55.1(18) 3 3
C370 C367 Sc09 73(2) 3 .
C370 C367 Sc11 89(2) 3 3
C370 C367 C322 107.1(11) 3 3
C370 C367 C353 89.4(17) 3 3
C370 C367 C373 152(3) 3 3
C371 C367 Sc02 90(4) 3 3
C371 C367 Sc09 110(5) 3 .
C371 C367 Sc11 98(5) 3 3
C371 C367 C322 161(3) 3 3
C371 C367 C350 44(3) 3 .
C371 C367 C353 44(3) 3 3
C371 C367 C366 165(3) 3 .
C371 C367 C368 73(2) 3 .
C371 C367 C370 54(2) 3 3
C371 C367 C372 151(3) 3 3
C371 C367 C373 115(3) 3 3
C372 C367 Sc02 103(4) 3 3
C372 C367 Sc09 83(4) 3 .
C372 C367 Sc11 77(4) 3 3
C372 C367 C322 47.7(15) 3 3
C372 C367 C350 108(2) 3 .
C372 C367 C353 109(3) 3 3
C372 C367 C366 15.9(17) 3 .
C372 C367 C368 136(2) 3 .
C372 C367 C370 153(3) 3 3
C372 C367 C373 36(2) 3 3
C373 C367 Sc02 104(2) 3 3
C373 C367 Sc09 91(2) 3 .
C373 C367 Sc11 65.7(19) 3 3
Sc02 C368 Sc02 17.2(19) 3 .
Sc02 C368 Sc09 21.8(18) 3 .
Sc02 C368 Sc11 35.7(18) 3 3
Sc02 C368 Sc11 48.7(16) . 3
Sc09 C368 Sc02 39(2) . .
Sc09 C368 Sc11 31.1(18) . 3
C321 C368 Sc02 79.7(18) 3 .
C321 C368 Sc02 68(2) 3 3
C321 C368 Sc09 51.9(19) 3 .
C321 C368 Sc11 77.7(16) 3 3
C338 C368 Sc02 67.3(16) . .
C338 C368 Sc02 64.3(18) . 3
C338 C368 Sc09 58.7(18) . .
C338 C368 Sc11 89.8(17) . 3
C338 C368 C321 30.0(9) . 3
C340 C368 Sc02 63(2) 3 .
C340 C368 Sc02 66(2) 3 3
C340 C368 Sc09 67(3) 3 .
C340 C368 Sc11 97(3) 3 3
C340 C368 C321 46.1(10) 3 3
C340 C368 C338 16.1(15) 3 .
C340 C368 C367 136(2) 3 .
C340 C368 C369 107.3(12) 3 .
C340 C368 C371 157(4) 3 3
C367 C368 Sc02 101(3) . .
C367 C368 Sc02 88(3) . 3
C367 C368 Sc09 76(3) . .
C367 C368 Sc11 53(3) . 3
C367 C368 C321 92.4(11) . 3
C367 C368 C338 120.9(11) . .
C367 C368 C369 99(3) . .
C369 C368 Sc02 63(2) . .
C369 C368 Sc02 76(3) . 3
C369 C368 Sc09 96(3) . .
C369 C368 Sc11 81(3) . 3
C369 C368 C321 142(2) . 3
C369 C368 C338 120.5(11) . .
C370 C368 Sc02 75(4) 3 3
C370 C368 Sc02 61(3) 3 .
C370 C368 Sc09 96(4) 3 .
C370 C368 Sc11 86(4) 3 3
C370 C368 C321 138(3) 3 3
C370 C368 C338 113.1(18) 3 .
C370 C368 C340 99(2) 3 3
C370 C368 C367 108(4) 3 .
C370 C368 C369 9.1(15) 3 .
C370 C368 C371 84(2) 3 3
C371 C368 Sc02 100(2) 3 .
C371 C368 Sc02 93(2) 3 3
C371 C368 Sc09 90(2) 3 .
C371 C368 Sc11 60(2) 3 3
C371 C368 C321 118.8(19) 3 3
C371 C368 C338 145(2) 3 .
C371 C368 C367 26.9(14) 3 .
C371 C368 C369 75(2) 3 .
Sc02 C369 Sc02 22(2) 3 .
C351 C369 Sc02 89(2) 3 .
C351 C369 Sc02 104(2) 3 3
C351 C369 Sc02 109(3) . .
C351 C369 Sc02 106(3) . 3
C351 C369 C351 47.3(11) . 3
C351 C369 C368 117(2) . .
C351 C369 C370 120.5(9) . .
C351 C369 C371 65.4(13) . 3
C368 C369 Sc02 67(2) . 3
C368 C369 Sc02 86(2) . .
C368 C369 C351 160(3) . 3
C368 C369 C370 119.8(9) . .
C368 C369 C371 51.2(14) . 3
C369 C369 Sc02 69.0(13) 3 .
C369 C369 Sc02 91.3(14) 3 3
C369 C369 C351 52.3(7) 3 3
C369 C369 C351 99.6(9) 3 .
C369 C369 C368 141.5(7) 3 .
C369 C369 C370 21.7(5) 3 .
C369 C369 C371 160.4(12) 3 3
C370 C369 Sc02 80.0(19) . 3
C370 C369 Sc02 59.1(17) . .
C370 C369 Sc02 67(3) 3 3
C370 C369 Sc02 84(3) 3 .
C370 C369 C351 73.5(9) . 3
C370 C369 C351 167(5) 3 3
C370 C369 C351 125(3) 3 .
C370 C369 C368 8.3(17) 3 .
C370 C369 C369 133.8(19) 3 3
C370 C369 C370 112(2) 3 .
C370 C369 C371 162(3) . 3
C370 C369 C371 59(2) 3 3
C371 C369 Sc02 82(2) 3 3
C371 C369 Sc02 103(2) 3 .
C371 C369 C351 111.6(11) 3 3
Sc02 C370 Sc02 21(2) . 3
Sc02 C370 Sc09 18.8(17) . 3
Sc02 C370 Sc09 40.0(19) 3 3
C338 C370 Sc02 61.5(18) 3 .
C338 C370 Sc02 71.2(17) 3 3
C338 C370 Sc09 52.9(17) 3 3
C338 C370 C351 154(2) 3 3
C338 C370 C370 103.0(7) 3 3
C340 C370 Sc02 72.1(17) . 3
C340 C370 Sc02 65.5(19) . .
C340 C370 Sc09 59.4(18) . 3
C340 C370 C338 9.0(12) . 3
C340 C370 C351 161(2) . 3
C340 C370 C367 96.5(10) . 3
C340 C370 C369 118.3(10) . .
C340 C370 C370 96.8(6) . 3
C340 C370 C371 117.3(9) . .
C351 C370 Sc02 91.7(18) 3 3
C351 C370 Sc02 96(2) 3 .
C351 C370 Sc09 102(2) 3 3
C367 C370 Sc02 102(2) 3 3
C367 C370 Sc02 83(2) 3 .
C367 C370 Sc09 67(2) 3 3
C367 C370 C338 88.0(13) 3 3
C367 C370 C351 76.6(14) 3 3
C367 C370 C370 148.6(15) 3 3
C368 C370 Sc02 106(4) 3 3
C368 C370 Sc02 86(4) 3 .
C368 C370 Sc09 68(4) 3 3
C368 C370 C338 46.7(13) 3 3
C368 C370 C340 52.9(12) 3 .
C368 C370 C351 126(2) 3 3
C368 C370 C367 50(3) 3 3
C368 C370 C369 163(3) 3 3
C368 C370 C369 170(3) 3 .
C368 C370 C370 149.7(13) 3 3
C368 C370 C371 68.3(19) 3 .
C369 C370 Sc02 85(2) . .
C369 C370 Sc02 94(3) 3 .
C369 C370 Sc02 79(3) 3 3
C369 C370 Sc02 65.1(19) . 3
C369 C370 Sc09 110(4) 3 3
C369 C370 Sc09 103(2) . 3
C369 C370 C338 147(2) 3 3
C369 C370 C338 123.9(10) . 3
C369 C370 C340 142(2) 3 .
C369 C370 C351 60.3(9) . 3
C369 C370 C351 37(2) 3 3
C369 C370 C367 113(3) 3 3
C369 C370 C367 133.5(17) . 3
C369 C370 C369 24.4(19) 3 .
C369 C370 C370 46.2(19) 3 3
C369 C370 C370 21.7(5) . 3
C369 C370 C371 94(2) 3 .
C369 C370 C371 117.4(9) . .
C370 C370 Sc02 77.3(15) 3 .
C370 C370 Sc02 56.0(12) 3 3
C370 C370 Sc09 95.9(15) 3 3
C370 C370 C351 81.6(8) 3 3
C371 C370 Sc02 109.1(18) . 3
C371 C370 Sc02 93.6(19) . .
C371 C370 Sc09 82.0(19) . 3
C371 C370 C338 108.9(11) . 3
C371 C370 C351 57.6(9) . 3
C371 C370 C367 20.9(9) . 3
C371 C370 C370 137.4(8) . 3
Sc02 C371 Sc09 19.0(15) . 3
Sc11 C371 Sc02 37.2(18) . .
Sc11 C371 Sc09 30.9(18) . 3
C350 C371 Sc02 102(3) 3 .
C350 C371 Sc09 104(3) 3 3
C350 C371 Sc11 73(3) 3 .
C350 C371 C351 56.0(11) 3 3
C350 C371 C353 7.7(15) 3 .
C350 C371 C368 153(3) 3 3
C350 C371 C369 103(2) 3 3
C350 C371 C370 128(2) 3 .
C350 C371 C372 95(3) 3 .
C351 C371 Sc02 84.9(18) 3 .
C351 C371 Sc09 101(2) 3 3
C351 C371 Sc11 87.7(19) 3 .
C351 C371 C369 49.2(9) 3 3
C353 C371 Sc02 100(2) . .
C353 C371 Sc09 104(3) . 3
C353 C371 Sc11 75(3) . .
C353 C371 C351 48.3(8) . 3
C353 C371 C369 95.9(9) . 3
C353 C371 C370 121.3(10) . .
C367 C371 Sc02 76(4) 3 .
C367 C371 Sc09 57(4) 3 3
C367 C371 Sc11 66(5) 3 .
C367 C371 C350 111(4) 3 3
C367 C371 C351 154(6) 3 3
C367 C371 C353 118(4) 3 .
C367 C371 C368 80.4(18) 3 3
C367 C371 C369 128(3) 3 3
C367 C371 C370 106(2) 3 .
C367 C371 C372 16.2(18) 3 .
C368 C371 Sc02 55.7(18) 3 .
C368 C371 Sc09 60.7(19) 3 3
C368 C371 Sc11 91(2) 3 .
C368 C371 C351 103.4(19) 3 3
C368 C371 C353 147(2) 3 .
C368 C371 C369 54.1(11) 3 3
C368 C371 C370 27.9(14) 3 .
C368 C371 C372 96.5(13) 3 .
C369 C371 Sc02 59.3(17) 3 .
C369 C371 Sc09 78(2) 3 3
C369 C371 Sc11 89(2) 3 .
C370 C371 Sc02 53.2(15) . .
C370 C371 Sc09 67.3(18) . 3
C370 C371 Sc11 89.9(19) . .
C370 C371 C351 75.5(7) . 3
C370 C371 C369 26.2(6) . 3
C372 C371 Sc02 84(2) . .
C372 C371 Sc09 65(2) . 3
C372 C371 Sc11 64(3) . .
C372 C371 C351 146(3) . 3
C372 C371 C353 103(3) . .
C372 C371 C369 141(2) . 3
C372 C371 C370 120.9(10) . .
Sc09 C372 Sc02 18.5(18) 3 .
Sc11 C372 Sc02 34.8(18) . .
Sc11 C372 Sc09 34(2) . 3
Sc11 C372 Sc14 15.9(15) . 3
Sc14 C372 Sc02 49.2(17) 3 .
Sc14 C372 Sc09 44.0(19) 3 3
C322 C372 Sc02 71.8(16) . .
C322 C372 Sc09 58.1(19) . 3
C322 C372 Sc11 88(2) . .
C322 C372 Sc14 89.0(19) . 3
C322 C372 C336 8.9(10) . 3
C322 C372 C350 148(2) . 3
C322 C372 C365 90.6(10) . 3
C336 C372 Sc02 73.5(17) 3 .
C336 C372 Sc09 57.9(19) 3 3
C336 C372 Sc11 85.2(19) 3 .
C336 C372 Sc14 83.7(19) 3 3
C350 C372 Sc02 78(2) 3 .
C350 C372 Sc09 94(3) 3 3
C350 C372 Sc11 71(2) 3 .
C350 C372 Sc14 77(2) 3 3
C350 C372 C336 151(3) 3 3
C365 C372 Sc02 105(2) 3 .
C365 C372 Sc09 92(2) 3 3
C365 C372 Sc11 75(2) 3 .
C365 C372 Sc14 59(2) 3 3
C365 C372 C336 81.7(11) 3 3
C365 C372 C350 105.6(19) 3 3
C366 C372 Sc02 94(4) 3 .
C366 C372 Sc09 76(4) 3 3
C366 C372 Sc11 89(4) 3 .
C366 C372 Sc14 80(4) 3 3
C366 C372 C322 39(2) 3 .
C366 C372 C336 30.6(16) 3 3
C366 C372 C350 155(5) 3 3
C366 C372 C365 54(2) 3 3
C366 C372 C367 146(3) 3 3
C366 C372 C371 158(3) 3 .
C366 C372 C373 84(2) 3 .
C367 C372 Sc02 61(4) 3 .
C367 C372 Sc09 79(4) 3 3
C367 C372 Sc11 82(5) 3 .
C367 C372 Sc14 97(5) 3 3
C367 C372 C322 108.3(18) 3 .
C367 C372 C336 116(2) 3 3
C367 C372 C350 47(2) 3 3
C367 C372 C365 150(5) 3 3
C367 C372 C371 13.0(15) 3 .
C367 C372 C373 124(4) 3 .
C371 C372 Sc02 67(2) . .
C371 C372 Sc09 86(3) . 3
C371 C372 Sc11 81(3) . .
C371 C372 Sc14 94(3) . 3
C371 C372 C322 121.1(9) . .
C371 C372 C336 128.5(12) . 3
C371 C372 C350 34.6(14) . 3
C371 C372 C365 139(3) . 3
C373 C372 Sc02 110(3) . .
C373 C372 Sc09 105(3) . 3
C373 C372 Sc11 75(3) . .
C373 C372 Sc14 62(2) . 3
C373 C372 C322 121.3(9) . .
C373 C372 C336 112.3(11) . 3
C373 C372 C350 77(2) . 3
C373 C372 C365 30.8(9) . 3
C373 C372 C371 111(3) . .
Sc11 C373 Sc16 27.3(17) . .
Sc14 C373 Sc11 18.1(14) 3 .
Sc14 C373 Sc16 26.7(17) 3 .
C348 C373 Sc11 91(3) 3 .
C348 C373 Sc14 77(3) 3 3
C348 C373 Sc16 68(3) 3 .
C348 C373 C349 58.5(13) 3 3
C348 C373 C350 103.0(19) 3 3
C348 C373 C354 57.9(14) 3 .
C348 C373 C366 154(3) 3 3
C348 C373 C367 141(3) 3 3
C348 C373 C372 158(4) 3 .
C348 C373 C374 64.4(18) 3 .
C349 C373 Sc11 74(2) 3 .
C349 C373 Sc14 77(2) 3 3
C349 C373 Sc16 50.1(18) 3 .
C349 C373 C350 44.8(8) 3 3
C349 C373 C367 85.3(15) 3 3
C350 C373 Sc11 66(2) 3 .
C350 C373 Sc14 81(2) 3 3
C350 C373 Sc16 61.1(19) 3 .
C354 C373 Sc11 81(3) . .
C354 C373 Sc14 84(3) . 3
C354 C373 Sc16 57(2) . .
C354 C373 C349 7(2) . 3
C354 C373 C350 47.0(16) . 3
C354 C373 C366 135(3) . 3
C354 C373 C367 88(2) . 3
C354 C373 C374 120.6(9) . .
C365 C373 Sc11 88(3) 3 .
C365 C373 Sc14 77(4) 3 3
C365 C373 Sc16 102(4) 3 .
C365 C373 C348 91(2) 3 3
C365 C373 C349 143(3) 3 3
C365 C373 C350 150(4) 3 3
C365 C373 C354 147(3) 3 .
C365 C373 C366 69.0(16) 3 3
C365 C373 C367 115(2) 3 3
C365 C373 C372 97.2(19) 3 .
C365 C373 C374 27(2) 3 .
C366 C373 Sc11 72(2) 3 .
C366 C373 Sc14 81(2) 3 3
C366 C373 Sc16 99(2) 3 .
C366 C373 C349 130(2) 3 3
C366 C373 C350 88.3(16) 3 3
C366 C373 C367 47.4(9) 3 3
C367 C373 Sc11 63(2) 3 .
C367 C373 Sc14 81(2) 3 3
C367 C373 Sc16 79(2) 3 .
C367 C373 C350 41.1(8) 3 3
C372 C373 Sc11 69(3) . .
C372 C373 Sc14 85(3) . 3
C372 C373 Sc16 91(3) . .
C372 C373 C349 105(3) . 3
C372 C373 C350 60.9(19) . 3
C372 C373 C354 108(3) . .
C372 C373 C366 28.3(12) . 3
C372 C373 C367 19.8(16) . 3
C372 C373 C374 121.4(10) . .
C374 C373 Sc11 87(2) . .
C374 C373 Sc14 71(2) . 3
C374 C373 Sc16 89.7(19) . .
C374 C373 C349 118.9(13) . 3
C374 C373 C350 151(2) . 3
C374 C373 C366 94.2(13) . 3
C374 C373 C367 136.1(15) . 3
Sc08 C374 Sc11 35.8(17) 3 .
Sc12 C374 Sc08 35(2) 3 3
Sc12 C374 Sc11 47(2) 3 .
Sc14 C374 Sc08 29.8(16) 3 3
Sc14 C374 Sc11 13.2(17) 3 .
Sc14 C374 Sc12 34(2) 3 3
C324 C374 Sc08 60.9(18) . 3
C324 C374 Sc11 89.0(18) . .
C324 C374 Sc12 88(2) . 3
C324 C374 Sc14 89(2) . 3
C324 C374 C347 138.6(15) . 3
C324 C374 C363 89.1(11) . 3
C324 C374 C373 117.2(9) . .
C347 C374 Sc08 95(2) 3 3
C347 C374 Sc11 88(2) 3 .
C347 C374 Sc12 61(2) 3 3
C347 C374 Sc14 79(2) 3 3
C348 C374 Sc08 102(2) 3 3
C348 C374 Sc11 70(2) 3 .
C348 C374 Sc12 85(2) 3 3
C348 C374 Sc14 72(2) 3 3
C348 C374 C324 156(2) 3 .
C348 C374 C347 53.3(11) 3 3
C348 C374 C363 105.0(19) 3 3
C348 C374 C373 43.3(11) 3 .
C348 C374 C375 75.6(13) 3 .
C363 C374 Sc08 81(2) 3 3
C363 C374 Sc11 103(2) 3 .
C363 C374 Sc12 56(2) 3 3
C363 C374 Sc14 90(2) 3 3
C363 C374 C347 51.9(10) 3 3
C364 C374 Sc08 69(3) 3 3
C364 C374 Sc11 103(3) 3 .
C364 C374 Sc12 82(4) 3 3
C364 C374 Sc14 98(4) 3 3
C364 C374 C324 26.0(18) 3 .
C364 C374 C347 117(3) 3 3
C364 C374 C348 167(4) 3 3
C364 C374 C363 65(2) 3 3
C364 C374 C373 143(2) 3 .
C364 C374 C375 95(2) 3 .
C365 C374 Sc08 87(4) 3 3
C365 C374 Sc11 65(4) 3 .
C365 C374 Sc12 112(4) 3 3
C365 C374 Sc14 78(4) 3 3
C365 C374 C324 86.5(19) 3 .
C365 C374 C347 128(3) 3 3
C365 C374 C348 76(2) 3 3
C365 C374 C363 167(5) 3 3
C365 C374 C364 112(3) 3 3
C365 C374 C373 32(2) 3 .
C365 C374 C375 150(3) 3 .
C373 C374 Sc08 93.3(19) . 3
C373 C374 Sc11 59.4(18) . .
C373 C374 Sc12 102(2) . 3
C373 C374 Sc14 71(2) . 3
C373 C374 C347 96.0(11) . 3
C373 C374 C363 146.0(17) . 3
C375 C374 Sc08 90.1(19) . 3
C375 C374 Sc11 96.1(19) . .
C375 C374 Sc12 56(2) . 3
C375 C374 Sc14 84(2) . 3
C375 C374 C324 118.0(9) . .
C375 C374 C347 22.4(9) . 3
C375 C374 C363 29.6(10) . 3
C375 C374 C373 118.1(9) . .
Sc12 C375 Sc10 11(3) 3 .
Sc12 C375 Sc15 33(2) 3 3
Sc15 C375 Sc10 42(2) 3 .
C346 C375 Sc10 88(2) 3 .
C346 C375 Sc12 77(3) 3 3
C346 C375 Sc15 60.0(19) 3 3
C346 C375 C362 98.3(17) 3 3
C347 C375 Sc10 106(5) 3 .
C347 C375 Sc12 95(6) 3 3
C347 C375 Sc15 64(5) 3 3
C347 C375 C346 41(2) 3 3
C347 C375 C348 49(3) 3 3
C347 C375 C356 25(2) 3 .
C347 C375 C362 139(4) 3 3
C347 C375 C363 174(8) 3 3
C347 C375 C364 130(3) 3 3
C347 C375 C374 99(3) 3 .
C347 C375 C376 134(4) 3 .
C348 C375 Sc10 97(2) 3 .
C348 C375 Sc12 93(2) 3 3
C348 C375 Sc15 66(2) 3 3
C348 C375 C346 86.9(11) 3 3
C348 C375 C362 152(2) 3 3
C348 C375 C364 81.3(15) 3 3
C356 C375 Sc10 95(3) . .
C356 C375 Sc12 84(3) . 3
C356 C375 Sc15 59(3) . 3
C356 C375 C346 16.2(13) . 3
C356 C375 C348 71.5(9) . 3
C356 C375 C362 114(3) . 3
C356 C375 C364 149.0(19) . 3
C356 C375 C374 121.2(10) . .
C362 C375 Sc10 55.8(19) 3 .
C362 C375 Sc12 62(2) 3 3
C362 C375 Sc15 93(2) 3 3
C363 C375 Sc10 68(4) 3 .
C363 C375 Sc12 79(4) 3 3
C363 C375 Sc15 110(4) 3 3
C363 C375 C346 137(4) 3 3
C363 C375 C348 130(3) 3 3
C363 C375 C356 153(5) 3 .
C363 C375 C362 39(2) 3 3
C363 C375 C364 49(3) 3 3
C363 C375 C374 80(3) 3 .
C363 C375 C376 44(2) 3 .
C364 C375 Sc10 74(2) 3 .
C364 C375 Sc12 83(3) 3 3
C364 C375 Sc15 96(2) 3 3
C364 C375 C346 156(3) 3 3
C364 C375 C362 83.5(11) 3 3
C374 C375 Sc10 85(2) . .
C374 C375 Sc12 89(2) . 3
C374 C375 Sc15 86(2) . 3
C374 C375 C346 135.0(14) . 3
C374 C375 C348 50.5(10) . 3
C374 C375 C362 113.2(11) . 3
C374 C375 C364 31.1(10) . 3
C376 C375 Sc10 62(3) . .
C376 C375 Sc12 68(3) . 3
C376 C375 Sc15 97(3) . 3
C376 C375 C346 93(2) . 3
C376 C375 C348 160(3) . 3
C376 C375 C356 109(3) . .
C376 C375 C362 8.8(12) . 3
C376 C375 C364 91.0(11) . 3
C376 C375 C374 121.3(9) . .
Sc10 C376 Sc01 33(2) . .
Sc12 C376 Sc01 21(2) 3 .
Sc12 C376 Sc10 15(2) 3 .
C326 C376 Sc01 97(2) . .
C326 C376 Sc10 67(2) . .
C326 C376 Sc12 82(2) . 3
C326 C376 C332 13.8(9) . 3
C326 C376 C347 131.4(16) . 3
C326 C376 C361 101.4(11) . 3
C332 C376 Sc01 91(2) 3 .
C332 C376 Sc10 64(2) 3 .
C332 C376 Sc12 79(3) 3 3
C347 C376 Sc01 68(2) 3 .
C347 C376 Sc10 82(2) 3 .
C347 C376 Sc12 69(2) 3 3
C347 C376 C332 139(2) 3 3
C361 C376 Sc01 64(2) 3 .
C361 C376 Sc10 83(3) 3 .
C361 C376 Sc12 82(3) 3 3
C361 C376 C332 87.6(12) 3 3
C361 C376 C347 112(2) 3 3
C362 C376 Sc01 94(5) 3 .
C362 C376 Sc10 75(5) 3 .
C362 C376 Sc12 88(5) 3 3
C362 C376 C326 32(3) 3 .
C362 C376 C332 20(2) 3 3
C362 C376 C347 156(5) 3 3
C362 C376 C361 71(3) 3 3
C362 C376 C363 125(4) 3 3
C362 C376 C375 151(4) 3 .
C362 C376 C377 92(3) 3 .
C363 C376 Sc01 93(4) 3 .
C363 C376 Sc10 82(3) 3 .
C363 C376 Sc12 79(4) 3 3
C363 C376 C326 92.3(16) 3 .
C363 C376 C332 104.9(19) 3 3
C363 C376 C347 45.3(15) 3 3
C363 C376 C361 154(4) 3 3
C363 C376 C375 31.4(15) 3 .
C363 C376 C377 134(4) 3 .
C375 C376 Sc01 77(3) . .
C375 C376 Sc10 83(3) . .
C375 C376 Sc12 72(3) . 3
C375 C376 C326 120.6(10) . .
C375 C376 C332 131.0(17) . 3
C375 C376 C347 14.0(13) . 3
C375 C376 C361 126(3) . 3
C377 C376 Sc01 56(3) . .
C377 C376 Sc10 84(3) . .
C377 C376 Sc12 77(3) . 3
C377 C376 C326 121.2(10) . .
C377 C376 C332 107.5(11) . 3
C377 C376 C347 90(2) . 3
C377 C376 C361 22.1(10) . 3
C377 C376 C375 104(3) . .
Sc01 C377 Sc05 28(2) . 3
Sc01 C377 Sc10 32(2) . .
Sc01 C377 Sc12 25(2) . 3
Sc05 C377 Sc10 32.1(18) 3 .
Sc12 C377 Sc05 36(2) 3 3
Sc12 C377 Sc10 12(2) 3 .
C346 C377 Sc01 67(2) 3 .
C346 C377 Sc05 95(2) 3 3
C346 C377 Sc10 86(2) 3 .
C346 C377 Sc12 74(2) 3 3
C357 C377 Sc01 69(3) . .
C357 C377 Sc05 94(3) . 3
C357 C377 Sc10 97(3) . .
C357 C377 Sc12 85(3) . 3
C357 C377 C346 21.6(12) . 3
C357 C377 C362 135(3) . 3
C357 C377 C378 120.5(9) . .
C357 C377 C380 123.3(9) . 3
C360 C377 Sc01 74(3) 3 .
C360 C377 Sc05 90(3) 3 3
C360 C377 Sc10 106(4) 3 .
C360 C377 Sc12 96(4) 3 3
C360 C377 C346 47.4(14) 3 3
C360 C377 C357 25.9(16) 3 .
C360 C377 C362 159(4) 3 3
C360 C377 C376 139(3) 3 .
C360 C377 C378 96(2) 3 .
C360 C377 C380 100(2) 3 3
C361 C377 Sc01 106(5) 3 .
C361 C377 Sc05 77(5) 3 3
C361 C377 Sc10 88(5) 3 .
C361 C377 Sc12 100(5) 3 3
C361 C377 C346 171(5) 3 3
C361 C377 C357 154(3) 3 .
C361 C377 C360 128(4) 3 3
C361 C377 C362 69(3) 3 3
C361 C377 C376 92(3) 3 .
C361 C377 C378 34(3) 3 .
C361 C377 C380 32(4) 3 3
C362 C377 Sc01 90(3) 3 .
C362 C377 Sc05 82(2) 3 3
C362 C377 Sc10 58(2) 3 .
C362 C377 Sc12 66(3) 3 3
C362 C377 C346 113.3(18) 3 3
C362 C377 C380 93.1(11) 3 3
C376 C377 Sc01 89(3) . .
C376 C377 Sc05 92(2) . 3
C376 C377 Sc10 62(2) . .
C376 C377 Sc12 64(3) . 3
C376 C377 C346 92(2) . 3
C376 C377 C357 113(3) . .
C376 C377 C362 23.3(11) . 3
C376 C377 C378 120.7(9) . .
C376 C377 C380 116.2(10) . 3
C378 C377 Sc01 88(2) . .
C378 C377 Sc05 62.2(18) . 3
C378 C377 Sc10 88(2) . .
C378 C377 Sc12 96(2) . 3
C378 C377 C346 139.0(13) . 3
C378 C377 C362 97.4(12) . 3
C378 C377 C380 4.9(11) . 3
C380 C377 Sc01 86(2) 3 .
C380 C377 Sc05 59.0(17) 3 3
C380 C377 Sc10 84(2) 3 .
C380 C377 Sc12 92(2) 3 3
C380 C377 C346 140.6(14) 3 3
Sc01 C378 Sc05 42.7(17) . .
Sc01 C378 Sc12 18.9(17) . 3
Sc05 C378 Sc01 29.0(18) 3 .
Sc05 C378 Sc05 20.9(19) 3 .
Sc05 C378 Sc12 32(2) 3 3
Sc12 C378 Sc05 51.3(18) 3 .
C328 C378 Sc01 104(2) . .
C328 C378 Sc05 85.8(17) . .
C328 C378 Sc05 81.3(19) . 3
C328 C378 Sc12 89.3(18) . 3
C328 C378 C330 19.9(10) . 3
C328 C378 C359 154.6(17) . 3
C328 C378 C360 146.9(14) . 3
C328 C378 C377 117.5(9) . .
C330 C378 Sc01 100(2) 3 .
C330 C378 Sc05 73(2) 3 3
C330 C378 Sc05 71.5(17) 3 .
C330 C378 Sc12 91(2) 3 3
C330 C378 C359 136.1(15) 3 3
C330 C378 C360 153(2) 3 3
C359 C378 Sc01 62.4(19) 3 .
C359 C378 Sc05 69.6(16) 3 .
C359 C378 Sc05 77.8(19) 3 3
C359 C378 Sc12 80.5(19) 3 3
C360 C378 Sc01 53.0(18) 3 .
C360 C378 Sc05 81(2) 3 3
C360 C378 Sc05 87.9(18) 3 .
C360 C378 Sc12 62.0(18) 3 3
C360 C378 C359 42.4(5) 3 3
C361 C378 Sc01 66(3) 3 .
C361 C378 Sc05 108(3) 3 .
C361 C378 Sc05 89(3) 3 3
C361 C378 Sc12 57(3) 3 3
C361 C378 C328 102.1(15) 3 .
C361 C378 C330 119.1(17) 3 3
C361 C378 C359 91.8(19) 3 3
C361 C378 C360 49.5(16) 3 3
C361 C378 C377 18.2(18) 3 .
C361 C378 C379 135.9(19) 3 .
C377 C378 Sc01 55(2) . .
C377 C378 Sc05 98.1(19) . .
C377 C378 Sc05 82(2) . 3
C377 C378 Sc12 52(2) . 3
C377 C378 C330 131.8(14) . 3
C377 C378 C359 73.9(8) . 3
C377 C378 C360 31.8(8) . 3
C379 C378 Sc01 85.3(19) . .
C379 C378 Sc05 79.7(18) . 3
C379 C378 Sc05 60.1(14) . .
C379 C378 Sc12 103(2) . 3
C379 C378 C328 117.7(9) . .
C379 C378 C330 98.0(11) . 3
C379 C378 C359 44.1(7) . 3
C379 C378 C360 86.5(9) . 3
C379 C378 C377 117.7(10) . .
C380 C378 Sc01 112(7) 3 .
C380 C378 Sc05 73(7) 3 .
C380 C378 Sc05 84(7) 3 3
C380 C378 Sc12 110(7) 3 3
C380 C378 C328 44(2) 3 .
C380 C378 C330 27(3) 3 3
C380 C378 C359 119(3) 3 3
C380 C378 C360 158(6) 3 3
C380 C378 C361 146(4) 3 3
C380 C378 C377 158(5) 3 .
C380 C378 C379 75(3) 3 .
Sc01 C379 Sc01 47(2) 3 .
Sc05 C379 Sc01 43.4(16) . .
Sc05 C379 Sc01 25.6(17) . 3
Sc05 C379 Sc01 43.4(16) 3 3
Sc05 C379 Sc01 25.6(16) 3 .
Sc05 C379 Sc05 26(2) . 3
C359 C379 Sc01 72.8(19) . .
C359 C379 Sc01 59(2) 3 .
C359 C379 Sc01 72.8(19) 3 3
C359 C379 Sc01 59(2) . 3
C359 C379 Sc05 91(2) 3 .
C359 C379 Sc05 84(2) . .
C359 C379 Sc05 84(2) 3 3
C359 C379 Sc05 91(2) . 3
C359 C379 C359 33.2(13) 3 .
C359 C379 C378 89.6(11) 3 .
C359 C379 C378 121.6(9) 3 3
C359 C379 C378 89.6(11) . 3
C359 C379 C378 121.6(9) . .
C359 C379 C380 137.5(18) . 3
C359 C379 C380 106.6(18) . .
C359 C379 C380 106.6(18) 3 3
C359 C379 C380 137.5(18) 3 .
C378 C379 Sc01 106.1(17) . 3
C378 C379 Sc01 106.1(18) 3 .
C378 C379 Sc01 62.7(17) 3 3
C378 C379 Sc01 62.7(17) . .
C378 C379 Sc05 64.0(17) 3 .
C378 C379 Sc05 88.5(17) . .
C378 C379 Sc05 88.5(17) 3 3
C378 C379 Sc05 64.0(17) . 3
C378 C379 C378 136.7(16) . 3
C380 C379 Sc01 71(2) 3 .
C380 C379 Sc01 71(2) . 3
C380 C379 Sc01 107(2) 3 3
C380 C379 Sc01 107(2) . .
C380 C379 Sc05 64(2) . .
C380 C379 Sc05 64(2) 3 3
C380 C379 Sc05 85(2) . 3
C380 C379 Sc05 85(2) 3 .
C380 C379 C378 17.3(11) 3 .
C380 C379 C378 121.2(9) 3 3
C380 C379 C378 17.3(11) . 3
C380 C379 C378 121.2(9) . .
C380 C379 C380 104.8(14) . 3
Sc01 C380 Sc05 42.5(17) 3 3
Sc05 C380 Sc01 26.4(17) . 3
Sc05 C380 Sc05 23(2) . 3
C328 C380 Sc01 103(3) 3 3
C328 C380 Sc05 96(2) 3 3
C328 C380 Sc05 88(3) 3 .
C328 C380 C330 27.3(16) 3 .
C328 C380 C361 97.4(14) 3 .
C328 C380 C377 107.5(18) 3 3
C328 C380 C379 147.9(19) 3 .
C330 C380 Sc01 104(2) . 3
C330 C380 Sc05 80(2) . .
C330 C380 Sc05 79.2(18) . 3
C330 C380 C377 128.9(15) . 3
C361 C380 Sc01 58(3) . 3
C361 C380 Sc05 81(3) . .
C361 C380 Sc05 100(3) . 3
C361 C380 C330 121.3(9) . .
C361 C380 C377 12.5(16) . 3
C377 C380 Sc01 49.5(19) 3 3
C377 C380 Sc05 74(2) 3 .
C377 C380 Sc05 92(2) 3 3
C378 C380 Sc01 59(7) 3 3
C378 C380 Sc05 98(7) 3 3
C378 C380 Sc05 85(7) 3 .
C378 C380 C328 122(3) 3 3
C378 C380 C330 145(4) 3 .
C378 C380 C361 24(3) 3 .
C378 C380 C377 17(4) 3 3
C378 C380 C379 87(3) 3 .
C379 C380 Sc01 79(2) . 3
C379 C380 Sc05 63.5(18) . 3
C379 C380 Sc05 81(2) . .
C379 C380 C330 120.7(9) . .
C379 C380 C361 110(2) . .
C379 C380 C377 98.1(15) . 3
Sc23 N41 Sc23 35(3) . 3
Sc23 N41 Sc24 51(2) . 3
Sc23 N41 Sc24 51(2) 3 .
Sc23 N41 Sc24 69(2) . .
Sc23 N41 Sc24 69(2) 3 3
Sc23 N41 Sc25 24(2) 3 .
Sc23 N41 Sc25 36.2(18) . .
Sc23 N41 Sc25 36.2(18) 3 3
Sc23 N41 Sc25 24(2) . 3
Sc23 N41 Sc28 136(3) 3 .
Sc23 N41 Sc28 129(3) 3 3
Sc23 N41 Sc28 129(3) . .
Sc23 N41 Sc28 136(3) . 3
Sc23 N41 Sc32 48(2) 3 .
Sc23 N41 Sc32 48(2) . .
Sc23 N41 Sc33 86(2) . .
Sc23 N41 Sc33 86(2) 3 .
Sc23 N41 Sc34 126(3) . .
Sc23 N41 Sc34 126(3) 3 3
Sc23 N41 Sc34 109(3) 3 .
Sc23 N41 Sc34 109(3) . 3
Sc24 N41 Sc24 55(3) . 3
Sc25 N41 Sc24 48(2) 3 .
Sc25 N41 Sc24 33.6(18) . .
Sc25 N41 Sc24 33.6(18) 3 3
Sc25 N41 Sc24 48(2) . 3
Sc25 N41 Sc25 20(2) . 3
Sc25 N41 Sc28 152(2) . 3
Sc25 N41 Sc28 160(3) 3 3
Sc25 N41 Sc28 160(3) . .
Sc25 N41 Sc28 152(2) 3 .
Sc25 N41 Sc32 24.1(12) . .
Sc25 N41 Sc32 24.1(12) 3 .
Sc25 N41 Sc33 62(2) . .
Sc25 N41 Sc33 62(2) 3 .
Sc25 N41 Sc34 131(3) . .
Sc25 N41 Sc34 144(3) 3 .
Sc25 N41 Sc34 144(3) . 3
Sc25 N41 Sc34 131(3) 3 3
Sc28 N41 Sc24 159(2) 3 3
Sc28 N41 Sc24 159(2) . .
Sc28 N41 Sc24 142(2) 3 .
Sc28 N41 Sc24 142(2) . 3
Sc28 N41 Sc28 18(2) 3 .
Sc32 N41 Sc24 28.6(16) . .
Sc32 N41 Sc24 28.6(16) . 3
Sc32 N41 Sc28 171.0(14) . 3
Sc32 N41 Sc28 171.0(14) . .
Sc33 N41 Sc24 40.5(16) . .
Sc33 N41 Sc24 40.5(16) . 3
Sc33 N41 Sc28 138(2) . .
Sc33 N41 Sc28 138(2) . 3
Sc33 N41 Sc32 39.6(19) . .
Sc34 N41 Sc24 176(3) . 3
Sc34 N41 Sc24 176(3) 3 .
Sc34 N41 Sc24 127(2) 3 3
Sc34 N41 Sc24 127(2) . .
Sc34 N41 Sc28 37(3) . .
Sc34 N41 Sc28 21.1(19) 3 .
Sc34 N41 Sc28 37(3) 3 3
Sc34 N41 Sc28 21.1(19) . 3
Sc34 N41 Sc32 152(2) 3 .
Sc34 N41 Sc32 152(2) . .
Sc34 N41 Sc33 144(2) 3 .
Sc34 N41 Sc33 144(2) . .
Sc34 N41 Sc34 50(4) 3 .
N41 Sc21 Sc28 58(2) . .
N41 Sc21 Sc35 60(3) . .
N41 Sc21 C418 166(4) . .
Sc22 Sc21 N41 66(3) . .
Sc22 Sc21 Sc28 124(4) . .
Sc22 Sc21 Sc31 75(4) . .
Sc22 Sc21 Sc35 104(4) . .
Sc22 Sc21 C418 128(4) . .
Sc26 Sc21 N41 85(7) 3 .
Sc26 Sc21 Sc22 40(8) 3 .
Sc26 Sc21 Sc28 122(10) 3 3
Sc26 Sc21 Sc28 127(9) 3 .
Sc26 Sc21 Sc29 73(10) 3 3
Sc26 Sc21 Sc31 49(7) 3 .
Sc26 Sc21 Sc34 125(10) 3 .
Sc26 Sc21 Sc35 143(10) 3 3
Sc26 Sc21 Sc35 141(9) 3 .
Sc26 Sc21 Sc36 66(8) 3 .
Sc26 Sc21 C418 108(8) 3 .
Sc28 Sc21 N41 65(3) 3 .
Sc28 Sc21 Sc22 130(4) 3 .
Sc28 Sc21 Sc28 12.8(18) 3 .
Sc28 Sc21 Sc31 73(4) 3 .
Sc28 Sc21 Sc35 50(3) . .
Sc28 Sc21 Sc35 62(3) 3 .
Sc28 Sc21 C418 101(4) 3 .
Sc29 Sc21 N41 84(6) 3 .
Sc29 Sc21 Sc22 39(6) 3 .
Sc29 Sc21 Sc28 143(8) 3 3
Sc29 Sc21 Sc28 130(8) 3 .
Sc29 Sc21 Sc31 114(8) 3 .
Sc29 Sc21 Sc34 148(10) 3 .
Sc29 Sc21 Sc35 85(7) 3 .
Sc29 Sc21 Sc35 72(8) 3 3
Sc29 Sc21 Sc36 137(10) 3 .
Sc29 Sc21 C418 106(7) 3 .
Sc31 Sc21 N41 65(3) . .
Sc31 Sc21 Sc28 80(3) . .
Sc31 Sc21 Sc35 120(4) . .
Sc31 Sc21 C418 118(4) . .
Sc34 Sc21 N41 72(5) . .
Sc34 Sc21 Sc22 137(6) . .
Sc34 Sc21 Sc28 18(5) . .
Sc34 Sc21 Sc28 7(4) . 3
Sc34 Sc21 Sc31 76(6) . .
Sc34 Sc21 Sc35 65(6) . .
Sc34 Sc21 Sc35 83(8) . 3
Sc34 Sc21 C418 94(6) . .
Sc35 Sc21 N41 81(5) 3 .
Sc35 Sc21 Sc22 103(7) 3 .
Sc35 Sc21 Sc28 82(6) 3 3
Sc35 Sc21 Sc28 71(6) 3 .
Sc35 Sc21 Sc31 144(6) 3 .
Sc35 Sc21 Sc35 25(3) 3 .
Sc35 Sc21 C418 92(5) 3 .
Sc36 Sc21 N41 81(5) . .
Sc36 Sc21 Sc22 99(7) . .
Sc36 Sc21 Sc28 61(7) . 3
Sc36 Sc21 Sc28 72(6) . .
Sc36 Sc21 Sc31 25(5) . .
Sc36 Sc21 Sc34 61(7) . .
Sc36 Sc21 Sc35 121(7) . .
Sc36 Sc21 Sc35 143(10) . 3
Sc36 Sc21 C418 97(6) . .
C418 Sc21 Sc28 108(4) . .
C418 Sc21 Sc35 109(3) . .
N41 Sc22 Sc31 58(2) . .
N41 Sc22 Sc36 58.7(19) . .
N41 Sc22 C406 142(3) . .
N41 Sc22 C423 149(3) . .
Sc21 Sc22 N41 62(3) . .
Sc21 Sc22 Sc24 119(4) . .
Sc21 Sc22 Sc25 116(4) . .
Sc21 Sc22 Sc31 54(3) . .
Sc21 Sc22 Sc36 24(2) . .
Sc21 Sc22 C406 82(3) . .
Sc21 Sc22 C407 121(3) . .
Sc21 Sc22 C423 147(4) . .
Sc23 Sc22 N41 63(3) 3 .
Sc23 Sc22 Sc21 107(4) 3 .
Sc23 Sc22 Sc24 59(3) 3 .
Sc23 Sc22 Sc25 24(3) 3 .
Sc23 Sc22 Sc31 119(4) 3 .
Sc23 Sc22 Sc36 118(4) 3 .
Sc23 Sc22 C406 148(4) 3 .
Sc23 Sc22 C407 128(4) 3 .
Sc23 Sc22 C423 89(3) 3 .
Sc24 Sc22 N41 60(2) . .
Sc24 Sc22 Sc31 80(3) . .
Sc24 Sc22 Sc36 105(3) . .
Sc24 Sc22 C406 143(3) . .
Sc24 Sc22 C407 108(3) . .
Sc24 Sc22 C423 94(3) . .
Sc25 Sc22 N41 58(2) . .
Sc25 Sc22 Sc24 35(2) . .
Sc25 Sc22 Sc31 105(3) . .
Sc25 Sc22 Sc36 117(3) . .
Sc25 Sc22 C406 160(3) . .
Sc25 Sc22 C407 123(3) . .
Sc25 Sc22 C423 91(3) . .
Sc26 Sc22 N41 71(3) 3 .
Sc26 Sc22 Sc21 21(3) 3 .
Sc26 Sc22 Sc23 126(5) 3 3
Sc26 Sc22 Sc24 118(4) 3 .
Sc26 Sc22 Sc25 129(4) 3 .
Sc26 Sc22 Sc31 40(3) 3 .
Sc26 Sc22 Sc36 13(3) 3 .
Sc26 Sc22 C406 71(3) 3 .
Sc26 Sc22 C407 105(4) 3 .
Sc26 Sc22 C423 141(4) 3 .
Sc29 Sc22 N41 72(3) 3 .
Sc29 Sc22 Sc21 23(3) 3 .
Sc29 Sc22 Sc23 97(5) 3 3
Sc29 Sc22 Sc24 132(4) 3 .
Sc29 Sc22 Sc25 114(4) 3 .
Sc29 Sc22 Sc26 41(4) 3 3
Sc29 Sc22 Sc31 77(4) 3 .
Sc29 Sc22 Sc36 47(4) 3 .
Sc29 Sc22 C406 80(3) 3 .
Sc29 Sc22 C407 119(4) 3 .
Sc29 Sc22 C423 129(4) 3 .
Sc36 Sc22 Sc31 30(2) . .
Sc36 Sc22 C406 83(2) . .
Sc36 Sc22 C423 152(3) . .
C406 Sc22 Sc31 92(3) . .
C407 Sc22 N41 160(3) . .
C407 Sc22 Sc31 106(3) . .
C407 Sc22 Sc36 114(3) . .
C407 Sc22 C406 39.7(10) . .
C407 Sc22 C423 38.9(10) . .
C423 Sc22 Sc31 141(3) . .
C423 Sc22 C406 69.6(15) . .
N41 Sc23 Sc24 57(2) . .
N41 Sc23 Sc29 63(2) . .
N41 Sc23 C453 166(4) . .
N41 Sc23 C454 156(3) . .
N41 Sc23 C471 139(3) . .
Sc22 Sc23 N41 75(3) 3 .
Sc22 Sc23 Sc24 74(4) 3 3
Sc22 Sc23 Sc24 119(4) 3 .
Sc22 Sc23 Sc29 39(3) 3 .
Sc22 Sc23 Sc32 107(4) 3 .
Sc22 Sc23 C453 97(3) 3 .
Sc22 Sc23 C454 113(4) 3 .
Sc22 Sc23 C471 117(4) 3 .
Sc23 Sc23 N41 72.5(16) 3 .
Sc23 Sc23 Sc22 147(3) 3 3
Sc23 Sc23 Sc24 102(3) 3 3
Sc23 Sc23 Sc24 48(2) 3 .
Sc23 Sc23 Sc25 40(3) 3 .
Sc23 Sc23 Sc29 115(2) 3 .
Sc23 Sc23 Sc32 68.8(19) 3 .
Sc23 Sc23 C453 112.4(15) 3 .
Sc23 Sc23 C454 100.7(14) 3 .
Sc23 Sc23 C471 83.1(13) 3 .
Sc24 Sc23 N41 67(3) 3 .
Sc24 Sc23 Sc24 54(4) 3 .
Sc24 Sc23 Sc29 102(4) 3 .
Sc24 Sc23 C453 122(4) 3 .
Sc24 Sc23 C454 93(3) 3 .
Sc24 Sc23 C471 125(3) . .
Sc24 Sc23 C471 152(4) 3 .
Sc25 Sc23 N41 79(5) 3 .
Sc25 Sc23 N41 72(4) . .
Sc25 Sc23 Sc22 135(5) . 3
Sc25 Sc23 Sc22 110(6) 3 3
Sc25 Sc23 Sc23 73(5) 3 3
Sc25 Sc23 Sc24 17(3) . .
Sc25 Sc23 Sc24 36(4) 3 3
Sc25 Sc23 Sc24 32(5) 3 .
Sc25 Sc23 Sc24 65(4) . 3
Sc25 Sc23 Sc25 33(5) 3 .
Sc25 Sc23 Sc29 134(7) 3 .
Sc25 Sc23 Sc29 135(5) . .
Sc25 Sc23 Sc32 12(5) 3 .
Sc25 Sc23 Sc32 30(2) . .
Sc25 Sc23 C453 115(6) 3 .
Sc25 Sc23 C453 120(5) . .
Sc25 Sc23 C454 77(6) 3 .
Sc25 Sc23 C454 87(4) . .
Sc25 Sc23 C471 125(6) 3 .
Sc25 Sc23 C471 109(4) . .
Sc29 Sc23 Sc24 120(3) . .
Sc29 Sc23 C453 104(3) . .
Sc29 Sc23 C454 137(3) . .
Sc29 Sc23 C471 101(3) . .
Sc32 Sc23 N41 67(3) . .
Sc32 Sc23 Sc24 35(2) . 3
Sc32 Sc23 Sc24 23.0(17) . .
Sc32 Sc23 Sc29 125(4) . .
Sc32 Sc23 C453 126(4) . .
Sc32 Sc23 C454 89(3) . .
Sc32 Sc23 C471 133(4) . .
C453 Sc23 Sc24 136(3) . .
C453 Sc23 C454 37.4(10) . .
C453 Sc23 C471 35.1(9) . .
C454 Sc23 Sc24 101(3) . .
C454 Sc23 C471 59.3(14) . .
N41 Sc24 Sc23 54(2) . .
N41 Sc24 C425 143(3) . .
N41 Sc24 C426 148(3) . .
N41 Sc24 C476 146(3) . .
Sc22 Sc24 N41 65(2) . .
Sc22 Sc24 Sc23 74(3) . .
Sc22 Sc24 C425 82(2) . .
Sc22 Sc24 C426 116(3) . .
Sc22 Sc24 C476 148(3) . .
Sc23 Sc24 N41 62(3) 3 .
Sc23 Sc24 Sc22 47(3) 3 .
Sc23 Sc24 Sc23 31(3) 3 .
Sc23 Sc24 Sc24 78(3) 3 3
Sc23 Sc24 C425 109(3) 3 .
Sc23 Sc24 C425 136(3) . .
Sc23 Sc24 C426 145(3) 3 .
Sc23 Sc24 C476 136(4) 3 .
Sc24 Sc24 N41 62.6(16) 3 .
Sc24 Sc24 Sc22 117(2) 3 .
Sc24 Sc24 Sc23 48(2) 3 .
Sc24 Sc24 C425 154.7(16) 3 .
Sc24 Sc24 C426 126.6(15) 3 .
Sc24 Sc24 C476 90.8(16) 3 .
Sc25 Sc24 N41 64(3) 3 .
Sc25 Sc24 N41 70(4) . .
Sc25 Sc24 Sc22 72(4) . .
Sc25 Sc24 Sc22 88(3) 3 .
Sc25 Sc24 Sc23 25(4) . 3
Sc25 Sc24 Sc23 43(2) 3 3
Sc25 Sc24 Sc23 18(3) . .
Sc25 Sc24 Sc23 15(2) 3 .
Sc25 Sc24 Sc24 59(4) . 3
Sc25 Sc24 Sc24 38(2) 3 3
Sc25 Sc24 Sc25 21(3) . 3
Sc25 Sc24 Sc33 106(4) . .
Sc25 Sc24 C425 136(3) 3 .
Sc25 Sc24 C425 118(4) . .
Sc25 Sc24 C426 142(5) . .
Sc25 Sc24 C426 145(4) 3 .
Sc25 Sc24 C476 115(5) . .
Sc25 Sc24 C476 108(4) 3 .
Sc32 Sc24 N41 74(4) . .
Sc32 Sc24 Sc22 113(5) . .
Sc32 Sc24 Sc23 68(4) . 3
Sc32 Sc24 Sc23 39(3) . .
Sc32 Sc24 Sc24 20(4) . 3
Sc32 Sc24 Sc25 25(3) . 3
Sc32 Sc24 Sc25 45(3) . .
Sc32 Sc24 Sc33 67(4) . .
Sc32 Sc24 C425 139(5) . .
Sc32 Sc24 C426 126(5) . .
Sc32 Sc24 C476 87(4) . .
Sc33 Sc24 N41 69(3) . .
Sc33 Sc24 Sc22 131(4) . .
Sc33 Sc24 Sc23 91(3) . .
Sc33 Sc24 Sc23 120(4) . 3
Sc33 Sc24 Sc24 48(2) . 3
Sc33 Sc24 Sc25 85(4) . 3
Sc33 Sc24 C425 131(3) . .
Sc33 Sc24 C426 95(3) . .
Sc33 Sc24 C476 78(3) . .
C426 Sc24 Sc23 158(4) . .
C426 Sc24 C425 37.5(10) . .
C426 Sc24 C476 38.6(10) . .
C476 Sc24 Sc23 123(3) . .
C476 Sc24 C425 66.8(17) . .
N41 Sc25 Sc22 55.8(17) . 3
N41 Sc25 Sc33 60(2) . .
N41 Sc25 C473 157(3) . .
N41 Sc25 C474 163(3) . .
Sc22 Sc25 N41 67(2) . .
Sc22 Sc25 Sc22 110(4) . 3
Sc22 Sc25 Sc33 100(3) . .
Sc22 Sc25 C473 111(3) . .
Sc22 Sc25 C474 104(3) . .
Sc23 Sc25 N41 71(4) . .
Sc23 Sc25 N41 77(6) 3 .
Sc23 Sc25 Sc22 46(5) 3 .
Sc23 Sc25 Sc22 84(5) 3 3
Sc23 Sc25 Sc22 105(5) . .
Sc23 Sc25 Sc22 25(3) . 3
Sc23 Sc25 Sc23 67(7) 3 .
Sc23 Sc25 Sc24 73(4) . 3
Sc23 Sc25 Sc24 118(7) 3 .
Sc23 Sc25 Sc24 133(7) 3 3
Sc23 Sc25 Sc32 157(10) 3 .
Sc23 Sc25 Sc33 108(4) . .
Sc23 Sc25 Sc33 134(7) 3 .
Sc23 Sc25 C473 88(4) . .
Sc23 Sc25 C473 85(6) 3 .
Sc23 Sc25 C474 107(6) 3 .
Sc23 Sc25 C474 126(5) . .
Sc24 Sc25 N41 68(3) 3 .
Sc24 Sc25 N41 76(4) . .
Sc24 Sc25 Sc22 121(5) . 3
Sc24 Sc25 Sc22 73(4) . .
Sc24 Sc25 Sc22 51(3) 3 3
Sc24 Sc25 Sc22 132(4) 3 .
Sc24 Sc25 Sc23 144(6) . .
Sc24 Sc25 Sc24 83(5) . 3
Sc24 Sc25 Sc33 41(3) . .
Sc24 Sc25 Sc33 43(2) 3 .
Sc24 Sc25 C473 117(3) 3 .
Sc24 Sc25 C473 127(5) . .
Sc24 Sc25 C474 116(4) 3 .
Sc24 Sc25 C474 88(4) . .
Sc25 Sc25 N41 79.9(12) 3 .
Sc25 Sc25 Sc22 29.7(18) 3 3
Sc25 Sc25 Sc22 140(2) 3 .
Sc25 Sc25 Sc23 107(5) 3 3
Sc25 Sc25 Sc23 40(3) 3 .
Sc25 Sc25 Sc24 38(2) 3 3
Sc25 Sc25 Sc24 121(4) 3 .
Sc25 Sc25 Sc32 66(3) 3 .
Sc25 Sc25 Sc33 80.3(11) 3 .
Sc25 Sc25 C473 91.5(12) 3 .
Sc25 Sc25 C474 113.7(13) 3 .
Sc32 Sc25 N41 80(6) . .
Sc32 Sc25 Sc22 81(4) . 3
Sc32 Sc25 Sc22 125(6) . .
Sc32 Sc25 Sc23 103(5) . .
Sc32 Sc25 Sc24 57(4) . .
Sc32 Sc25 Sc24 30(3) . 3
Sc32 Sc25 Sc33 26(5) . .
Sc32 Sc25 C473 116(7) . .
Sc32 Sc25 C474 96(7) . .
Sc33 Sc25 Sc22 83(2) . 3
Sc33 Sc25 C473 141(3) . .
Sc33 Sc25 C474 110(3) . .
C473 Sc25 Sc22 108(2) . 3
C474 Sc25 Sc22 140(3) . 3
C474 Sc25 C473 39.0(11) . .
N41 Sc26 Sc28 57(2) . .
N41 Sc26 Sc30 63(2) . .
N41 Sc26 C448 150(4) . .
Sc21 Sc26 N41 75(7) 3 .
Sc21 Sc26 Sc22 119(10) 3 3
Sc21 Sc26 Sc28 41(8) 3 .
Sc21 Sc26 Sc29 58(8) 3 .
Sc21 Sc26 Sc30 111(9) 3 .
Sc21 Sc26 Sc31 110(9) 3 3
Sc21 Sc26 Sc34 31(7) 3 3
Sc21 Sc26 Sc35 21(8) 3 .
Sc21 Sc26 Sc36 65(9) 3 3
Sc21 Sc26 C448 113(9) 3 .
Sc21 Sc26 C449 124(8) 3 .
Sc22 Sc26 N41 72(3) 3 .
Sc22 Sc26 Sc28 128(4) 3 .
Sc22 Sc26 Sc30 97(5) 3 .
Sc22 Sc26 Sc31 104(6) 3 3
Sc22 Sc26 Sc34 132(5) 3 3
Sc22 Sc26 Sc35 98(5) 3 .
Sc22 Sc26 C448 121(5) 3 .
Sc22 Sc26 C449 87(4) 3 .
Sc28 Sc26 C448 109(3) . .
Sc29 Sc26 N41 78(5) . .
Sc29 Sc26 Sc22 67(7) . 3
Sc29 Sc26 Sc28 92(6) . .
Sc29 Sc26 Sc30 141(6) . .
Sc29 Sc26 Sc31 147(7) . 3
Sc29 Sc26 Sc34 85(7) . 3
Sc29 Sc26 Sc35 38(5) . .
Sc29 Sc26 C448 132(6) . .
Sc29 Sc26 C449 101(6) . .
Sc30 Sc26 Sc28 70(3) . .
Sc30 Sc26 C448 87(3) . .
Sc31 Sc26 N41 69(3) 3 .
Sc31 Sc26 Sc28 69(4) 3 .
Sc31 Sc26 Sc30 8(3) 3 .
Sc31 Sc26 Sc35 122(5) 3 .
Sc31 Sc26 C448 81(4) 3 .
Sc31 Sc26 C449 110(5) 3 .
Sc34 Sc26 N41 64(3) 3 .
Sc34 Sc26 Sc28 11(3) 3 .
Sc34 Sc26 Sc30 80(4) 3 .
Sc34 Sc26 Sc31 78(5) 3 3
Sc34 Sc26 Sc35 48(4) 3 .
Sc34 Sc26 C448 107(4) 3 .
Sc34 Sc26 C449 138(5) 3 .
Sc35 Sc26 N41 68(3) . .
Sc35 Sc26 Sc28 55(3) . .
Sc35 Sc26 Sc30 120(4) . .
Sc35 Sc26 C448 130(4) . .
Sc35 Sc26 C449 125(4) . .
Sc36 Sc26 N41 77(5) 3 .
Sc36 Sc26 Sc22 146(7) 3 3
Sc36 Sc26 Sc28 31(5) 3 .
Sc36 Sc26 Sc29 121(10) 3 .
Sc36 Sc26 Sc30 55(6) 3 .
Sc36 Sc26 Sc31 50(5) 3 3
Sc36 Sc26 Sc34 36(5) 3 3
Sc36 Sc26 Sc35 83(7) 3 .
Sc36 Sc26 C448 80(6) 3 .
Sc36 Sc26 C449 120(6) 3 .
C449 Sc26 N41 158(4) . .
C449 Sc26 Sc28 145(4) . .
C449 Sc26 Sc30 114(4) . .
C449 Sc26 C448 40.2(12) . .
N41 Sc27 Sc28 58.6(19) . 3
N41 Sc27 Sc34 53(2) . 3
N41 Sc27 Sc36 58.6(19) . 3
N41 Sc27 C431 152(2) . .
N41 Sc27 C432 165(3) . .
N41 Sc27 C462 142(2) . .
Sc27 Sc27 N41 79.6(12) 3 .
Sc27 Sc27 Sc28 88.4(18) 3 .
Sc27 Sc27 Sc28 71.0(17) 3 3
Sc27 Sc27 Sc30 154(4) 3 .
Sc27 Sc27 Sc30 17(2) 3 3
Sc27 Sc27 Sc31 147(3) 3 3
Sc27 Sc27 Sc34 101.6(18) 3 3
Sc27 Sc27 Sc36 123.8(19) 3 3
Sc27 Sc27 C431 73.1(12) 3 .
Sc27 Sc27 C432 101.9(13) 3 .
Sc27 Sc27 C462 138.4(13) 3 .
Sc28 Sc27 N41 60(2) . .
Sc28 Sc27 Sc28 17(2) . 3
Sc28 Sc27 Sc30 89(3) . 3
Sc28 Sc27 Sc34 17.4(19) . 3
Sc28 Sc27 Sc34 33(2) 3 3
Sc28 Sc27 Sc36 56(2) 3 3
Sc28 Sc27 Sc36 40(2) . 3
Sc28 Sc27 C431 118(3) 3 .
Sc28 Sc27 C431 125(3) . .
Sc28 Sc27 C432 107(3) 3 .
Sc28 Sc27 C432 105(3) . .
Sc28 Sc27 C462 123(3) 3 .
Sc28 Sc27 C462 110(3) . .
Sc30 Sc27 N41 78(3) . .
Sc30 Sc27 N41 66(2) 3 .
Sc30 Sc27 Sc28 108(4) . 3
Sc30 Sc27 Sc28 92(4) . .
Sc30 Sc27 Sc28 72(3) 3 3
Sc30 Sc27 Sc30 137(6) . 3
Sc30 Sc27 Sc31 22(3) . 3
Sc30 Sc27 Sc34 98(3) 3 3
Sc30 Sc27 Sc34 75(4) . 3
Sc30 Sc27 Sc36 52(3) . 3
Sc30 Sc27 Sc36 117(3) 3 3
Sc30 Sc27 C431 126(4) . .
Sc30 Sc27 C431 86(2) 3 .
Sc30 Sc27 C432 103(4) . .
Sc30 Sc27 C432 118(3) 3 .
Sc30 Sc27 C462 152(3) 3 .
Sc30 Sc27 C462 65(3) . .
Sc31 Sc27 N41 68(3) 3 .
Sc31 Sc27 Sc28 86(3) 3 3
Sc31 Sc27 Sc28 70(3) 3 .
Sc31 Sc27 Sc30 134(4) 3 3
Sc31 Sc27 Sc34 54(3) 3 3
Sc31 Sc27 Sc36 31(2) 3 3
Sc31 Sc27 C431 139(3) 3 .
Sc31 Sc27 C432 107(3) 3 .
Sc31 Sc27 C462 74(3) 3 .
Sc36 Sc27 Sc34 23.4(19) 3 3
Sc36 Sc27 C431 146(3) 3 .
Sc36 Sc27 C462 90(2) 3 .
C431 Sc27 Sc34 140(3) . 3
C432 Sc27 Sc34 112(3) . 3
C432 Sc27 Sc36 110(3) . 3
C432 Sc27 C431 37.0(9) . .
C432 Sc27 C462 38.3(10) . .
C462 Sc27 Sc34 105(2) . 3
C462 Sc27 C431 65.9(14) . .
N41 Sc28 Sc21 59(2) . .
N41 Sc28 Sc27 59.7(19) . 3
N41 Sc28 Sc35 63(2) . 3
Sc21 Sc28 N41 67(3) 3 .
Sc21 Sc28 Sc21 94(5) 3 .
Sc21 Sc28 Sc27 116(3) 3 3
Sc21 Sc28 Sc27 103(4) 3 .
Sc21 Sc28 Sc35 33(3) 3 .
Sc21 Sc28 Sc35 71(4) 3 3
Sc21 Sc28 Sc36 115(4) 3 .
Sc27 Sc28 N41 62(2) . .
Sc27 Sc28 Sc21 102(3) . .
Sc27 Sc28 Sc21 85(3) 3 .
Sc27 Sc28 Sc27 21(2) . 3
Sc27 Sc28 Sc35 121(3) . 3
Sc27 Sc28 Sc36 85(3) . .
Sc28 Sc28 N41 81.1(12) 3 .
Sc28 Sc28 Sc21 36(2) 3 .
Sc28 Sc28 Sc21 131(3) 3 3
Sc28 Sc28 Sc27 71.0(17) 3 3
Sc28 Sc28 Sc27 91.6(18) 3 .
Sc28 Sc28 Sc34 136(6) 3 3
Sc28 Sc28 Sc34 24(3) 3 .
Sc28 Sc28 Sc35 61(2) 3 3
Sc28 Sc28 Sc35 101(2) 3 .
Sc28 Sc28 Sc36 153(3) 3 3
Sc28 Sc28 Sc36 19(2) 3 .
Sc34 Sc28 N41 70(4) . .
Sc34 Sc28 N41 76(6) 3 .
Sc34 Sc28 Sc21 100(7) 3 .
Sc34 Sc28 Sc21 107(5) . 3
Sc34 Sc28 Sc21 13(4) . .
Sc34 Sc28 Sc21 9(6) 3 3
Sc34 Sc28 Sc27 124(7) 3 3
Sc34 Sc28 Sc27 109(7) 3 .
Sc34 Sc28 Sc27 103(4) . .
Sc34 Sc28 Sc27 84(4) . 3
Sc34 Sc28 Sc34 111(9) 3 .
Sc34 Sc28 Sc35 77(4) . .
Sc34 Sc28 Sc35 35(6) 3 .
Sc34 Sc28 Sc35 75(6) 3 3
Sc34 Sc28 Sc35 37(4) . 3
Sc34 Sc28 Sc36 122(7) 3 .
Sc34 Sc28 Sc36 19(3) . .
Sc34 Sc28 Sc36 33(6) 3 3
Sc34 Sc28 Sc36 134(5) . 3
Sc35 Sc28 N41 67(3) . .
Sc35 Sc28 Sc21 27(2) 3 .
Sc35 Sc28 Sc21 66(3) . .
Sc35 Sc28 Sc27 127(3) . 3
Sc35 Sc28 Sc27 109(3) 3 3
Sc35 Sc28 Sc27 124(3) . .
Sc35 Sc28 Sc35 40(4) . 3
Sc35 Sc28 Sc36 90(3) . .
Sc36 Sc28 N41 62(2) . .
Sc36 Sc28 N41 72(3) 3 .
Sc36 Sc28 Sc21 24(2) . .
Sc36 Sc28 Sc21 121(4) 3 .
Sc36 Sc28 Sc21 32(3) 3 3
Sc36 Sc28 Sc27 65(2) . 3
Sc36 Sc28 Sc27 79(3) 3 .
Sc36 Sc28 Sc27 98(3) 3 3
Sc36 Sc28 Sc35 65(3) 3 .
Sc36 Sc28 Sc35 52(2) . 3
Sc36 Sc28 Sc35 102(4) 3 3
Sc36 Sc28 Sc36 134(5) 3 .
N41 Sc29 Sc35 58(2) . 3
N41 Sc29 C451 144(4) . .
N41 Sc29 C467 149(4) . .
Sc21 Sc29 N41 74(6) 3 .
Sc21 Sc29 Sc22 118(8) 3 3
Sc21 Sc29 Sc23 129(7) 3 .
Sc21 Sc29 Sc26 50(7) 3 .
Sc21 Sc29 Sc34 17(6) 3 3
Sc21 Sc29 Sc35 62(7) 3 .
Sc21 Sc29 Sc35 74(7) 3 3
Sc21 Sc29 Sc36 22(6) 3 3
Sc21 Sc29 C450 105(7) 3 .
Sc21 Sc29 C451 142(7) 3 .
Sc21 Sc29 C467 80(6) 3 .
Sc22 Sc29 N41 73(3) 3 .
Sc22 Sc29 Sc23 44(3) 3 .
Sc22 Sc29 Sc34 120(5) 3 3
Sc22 Sc29 Sc35 124(4) 3 3
Sc22 Sc29 Sc36 96(5) 3 3
Sc22 Sc29 C450 97(4) 3 .
Sc22 Sc29 C451 83(4) 3 .
Sc22 Sc29 C467 136(4) 3 .
Sc23 Sc29 N41 56(2) . .
Sc23 Sc29 Sc35 83(3) . 3
Sc23 Sc29 C451 88(3) . .
Sc23 Sc29 C467 149(4) . .
Sc26 Sc29 N41 77(5) . .
Sc26 Sc29 Sc22 73(7) . 3
Sc26 Sc29 Sc23 108(7) . .
Sc26 Sc29 Sc34 62(6) . 3
Sc26 Sc29 Sc35 116(6) . 3
Sc26 Sc29 Sc35 111(9) . .
Sc26 Sc29 Sc36 29(5) . 3
Sc26 Sc29 C450 91(5) . .
Sc26 Sc29 C451 121(6) . .
Sc26 Sc29 C467 99(6) . .
Sc34 Sc29 N41 61(2) 3 .
Sc34 Sc29 Sc23 117(3) 3 .
Sc34 Sc29 Sc35 58(3) 3 3
Sc34 Sc29 C450 120(4) 3 .
Sc34 Sc29 C451 154(4) 3 .
Sc34 Sc29 C467 89(4) 3 .
Sc35 Sc29 N41 76(4) . .
Sc35 Sc29 Sc22 146(6) . 3
Sc35 Sc29 Sc23 107(5) . .
Sc35 Sc29 Sc34 49(4) . 3
Sc35 Sc29 Sc35 23(3) . 3
Sc35 Sc29 Sc36 82(5) . 3
Sc35 Sc29 C450 116(5) . .
Sc35 Sc29 C451 118(5) . .
Sc35 Sc29 C467 77(4) . .
Sc36 Sc29 N41 67(3) 3 .
Sc36 Sc29 Sc23 117(4) 3 .
Sc36 Sc29 Sc34 33(3) 3 3
Sc36 Sc29 Sc35 89(4) 3 3
Sc36 Sc29 C450 106(4) 3 .
Sc36 Sc29 C451 143(4) 3 .
Sc36 Sc29 C467 94(4) 3 .
C450 Sc29 N41 166(4) . .
C450 Sc29 Sc23 123(4) . .
C450 Sc29 Sc35 135(3) . 3
C450 Sc29 C451 38.8(11) . .
C450 Sc29 C467 39.8(12) . .
C451 Sc29 Sc35 122(3) . 3
C467 Sc29 Sc35 99(3) . 3
C467 Sc29 C451 64.3(16) . .
N41 Sc30 C446 133(3) . .
N41 Sc30 C447 132(3) . .
N41 Sc30 C460 141(4) . .
N41 Sc30 C463 138(3) . .
Sc26 Sc30 N41 58(2) . .
Sc26 Sc30 C446 88(3) . .
Sc26 Sc30 C447 74(3) . .
Sc26 Sc30 C460 124(4) . .
Sc26 Sc30 C463 93(3) . .
Sc27 Sc30 N41 57(2) 3 .
Sc27 Sc30 N41 65(3) . .
Sc27 Sc30 Sc26 107(5) . .
Sc27 Sc30 Sc26 104(3) 3 .
Sc27 Sc30 Sc27 9.1(17) . 3
Sc27 Sc30 Sc36 90(4) . 3
Sc27 Sc30 C446 162(5) . .
Sc27 Sc30 C446 168(4) 3 .
Sc27 Sc30 C447 137(5) . .
Sc27 Sc30 C447 145(4) 3 .
Sc27 Sc30 C460 129(5) . .
Sc27 Sc30 C460 131(4) 3 .
Sc27 Sc30 C461 94(4) . .
Sc27 Sc30 C461 99(3) 3 .
Sc27 Sc30 C462 88(3) 3 .
Sc27 Sc30 C462 80(4) . .
Sc27 Sc30 C463 102(4) . .
Sc27 Sc30 C463 111(3) 3 .
Sc31 Sc30 N41 73(8) 3 .
Sc31 Sc30 Sc26 18(8) 3 .
Sc31 Sc30 Sc27 109(10) 3 .
Sc31 Sc30 Sc27 109(9) 3 3
Sc31 Sc30 Sc36 18(7) 3 3
Sc31 Sc30 C446 82(9) 3 .
Sc31 Sc30 C447 60(8) 3 .
Sc31 Sc30 C460 120(9) 3 .
Sc31 Sc30 C461 141(10) 3 .
Sc31 Sc30 C462 111(10) 3 .
Sc31 Sc30 C463 74(9) 3 .
Sc36 Sc30 N41 63(2) 3 .
Sc36 Sc30 Sc26 24(3) 3 .
Sc36 Sc30 Sc27 90(3) 3 3
Sc36 Sc30 C446 100(4) 3 .
Sc36 Sc30 C447 74(3) 3 .
Sc36 Sc30 C460 138(4) 3 .
Sc36 Sc30 C461 148(4) 3 .
Sc36 Sc30 C462 110(4) 3 .
Sc36 Sc30 C463 79(3) 3 .
C446 Sc30 C447 37.1(12) . .
C460 Sc30 C446 37.6(11) . .
C460 Sc30 C447 66.8(19) . .
C460 Sc30 C463 79(2) . .
C461 Sc30 N41 146(4) . .
C461 Sc30 Sc26 155(4) . .
C461 Sc30 C446 69.4(19) . .
C461 Sc30 C447 81(2) . .
C461 Sc30 C460 38.0(11) . .
C461 Sc30 C462 40.4(13) . .
C461 Sc30 C463 70(2) . .
C462 Sc30 N41 143(3) . .
C462 Sc30 Sc26 130(4) . .
C462 Sc30 C446 83(2) . .
C462 Sc30 C447 69(2) . .
C462 Sc30 C460 70.1(19) . .
C462 Sc30 C463 38.8(12) . .
C463 Sc30 C446 66.7(18) . .
C463 Sc30 C447 36.2(11) . .
N41 Sc31 Sc22 58(2) . .
N41 Sc31 Sc28 57.0(19) . 3
N41 Sc31 C401 148(3) . .
N41 Sc31 C412 142(3) . .
Sc21 Sc31 N41 61(2) . .
Sc21 Sc31 Sc22 51(3) . .
Sc21 Sc31 Sc28 48(3) . 3
Sc21 Sc31 Sc34 29(2) . .
Sc21 Sc31 C401 100(3) . .
Sc21 Sc31 C402 111(4) . .
Sc21 Sc31 C412 144(4) . .
Sc26 Sc31 N41 69(3) 3 .
Sc26 Sc31 Sc21 22(3) 3 .
Sc26 Sc31 Sc22 35(4) 3 .
Sc26 Sc31 Sc27 125(5) 3 3
Sc26 Sc31 Sc28 70(4) 3 3
Sc26 Sc31 Sc34 50(4) 3 .
Sc26 Sc31 C401 85(4) 3 .
Sc26 Sc31 C402 108(5) 3 .
Sc26 Sc31 C412 147(5) 3 .
Sc27 Sc31 N41 64(3) 3 .
Sc27 Sc31 Sc21 106(4) 3 .
Sc27 Sc31 Sc22 121(4) 3 .
Sc27 Sc31 Sc28 61(3) 3 3
Sc27 Sc31 Sc34 81(4) 3 .
Sc27 Sc31 C401 148(4) 3 .
Sc27 Sc31 C402 112(4) 3 .
Sc27 Sc31 C412 79(3) 3 .
Sc28 Sc31 Sc22 92(3) 3 .
Sc28 Sc31 C401 131(4) 3 .
Sc28 Sc31 C412 112(3) 3 .
Sc30 Sc31 N41 89(9) 3 .
Sc30 Sc31 Sc21 149(9) 3 .
Sc30 Sc31 Sc22 120(10) 3 .
Sc30 Sc31 Sc26 154(10) 3 3
Sc30 Sc31 Sc27 50(8) 3 3
Sc30 Sc31 Sc28 111(9) 3 3
Sc30 Sc31 Sc34 130(10) 3 .
Sc30 Sc31 Sc36 151(10) 3 .
Sc30 Sc31 C401 110(9) 3 .
Sc30 Sc31 C402 96(9) 3 .
Sc30 Sc31 C412 59(8) 3 .
Sc34 Sc31 N41 59(2) . .
Sc34 Sc31 Sc22 77(3) . .
Sc34 Sc31 Sc28 20(2) . 3
Sc34 Sc31 C401 117(4) . .
Sc34 Sc31 C402 110(4) . .
Sc34 Sc31 C412 125(4) . .
Sc36 Sc31 N41 73(4) . .
Sc36 Sc31 Sc21 19(4) . .
Sc36 Sc31 Sc22 69(4) . .
Sc36 Sc31 Sc26 36(4) . 3
Sc36 Sc31 Sc27 102(5) . 3
Sc36 Sc31 Sc28 40(4) . 3
Sc36 Sc31 Sc34 22(3) . .
Sc36 Sc31 C401 96(5) . .
Sc36 Sc31 C402 97(5) . .
Sc36 Sc31 C412 125(5) . .
C401 Sc31 Sc22 90(3) . .
C401 Sc31 C412 69.0(18) . .
C402 Sc31 N41 167(3) . .
C402 Sc31 Sc22 127(3) . .
C402 Sc31 Sc28 110(3) . 3
C402 Sc31 C401 38.9(12) . .
C402 Sc31 C412 39.1(12) . .
C412 Sc31 Sc22 155(3) . .
N41 Sc32 C456 154.5(11) . .
N41 Sc32 C474 136.8(18) . .
N41 Sc32 C475 166.0(8) . .
N41 Sc32 C476 135(2) . .
Sc23 Sc32 N41 64(3) . .
Sc23 Sc32 N41 64(3) 3 .
Sc23 Sc32 Sc23 42(4) . 3
Sc23 Sc32 C456 130(4) 3 .
Sc23 Sc32 C456 111(3) . .
Sc23 Sc32 C474 97(3) . .
Sc23 Sc32 C474 76(3) 3 .
Sc23 Sc32 C475 123(3) . .
Sc23 Sc32 C475 112(3) 3 .
Sc23 Sc32 C476 158(4) . .
Sc23 Sc32 C476 130(2) 3 .
Sc24 Sc32 N41 77(4) . .
Sc24 Sc32 N41 77(4) 3 .
Sc24 Sc32 Sc23 118(4) . .
Sc24 Sc32 Sc23 118(4) 3 3
Sc24 Sc32 Sc23 78(4) . 3
Sc24 Sc32 Sc23 78(4) 3 .
Sc24 Sc32 Sc24 139(8) 3 .
Sc24 Sc32 Sc33 71(4) 3 .
Sc24 Sc32 Sc33 71(4) . .
Sc24 Sc32 C456 77(4) 3 .
Sc24 Sc32 C456 123(4) . .
Sc24 Sc32 C474 140(4) 3 .
Sc24 Sc32 C474 79(4) . .
Sc24 Sc32 C475 89(4) . .
Sc24 Sc32 C475 115(4) 3 .
Sc24 Sc32 C476 68(4) . .
Sc24 Sc32 C476 112(4) 3 .
Sc25 Sc32 N41 76(6) 3 .
Sc25 Sc32 N41 76(6) . .
Sc25 Sc32 Sc23 11(5) . 3
Sc25 Sc32 Sc23 47(4) . .
Sc25 Sc32 Sc23 11(5) 3 .
Sc25 Sc32 Sc23 47(4) 3 3
Sc25 Sc32 Sc24 78(4) . .
Sc25 Sc32 Sc24 125(6) . 3
Sc25 Sc32 Sc24 78(4) 3 3
Sc25 Sc32 Sc24 125(6) 3 .
Sc25 Sc32 Sc25 49(6) . 3
Sc25 Sc32 Sc33 138(7) 3 .
Sc25 Sc32 Sc33 138(7) . .
Sc25 Sc32 C456 100(6) 3 .
Sc25 Sc32 C456 121(7) . .
Sc25 Sc32 C474 64(6) . .
Sc25 Sc32 C474 89(6) 3 .
Sc25 Sc32 C475 101(6) . .
Sc25 Sc32 C475 113(7) 3 .
Sc25 Sc32 C476 121(5) . .
Sc25 Sc32 C476 148(7) 3 .
Sc33 Sc32 N41 70(3) . .
Sc33 Sc32 Sc23 129(4) . 3
Sc33 Sc32 Sc23 129(4) . .
Sc33 Sc32 C456 101(3) . .
Sc33 Sc32 C474 133(2) . .
Sc33 Sc32 C475 106(3) . .
Sc33 Sc32 C476 73(2) . .
C456 Sc32 C474 67.1(14) . .
C456 Sc32 C475 38.3(9) . .
C456 Sc32 C476 56.4(14) . .
C475 Sc32 C474 36.5(8) . .
C475 Sc32 C476 35.3(8) . .
C476 Sc32 C474 62.7(11) . .
N41 Sc33 Sc25 58(2) . 3
N41 Sc33 Sc25 58(2) . .
N41 Sc33 Sc30 56.3(17) . 3
N41 Sc33 Sc30 56.3(17) . .
N41 Sc33 C457 136.4(14) . .
N41 Sc33 C476 137.1(17) . .
N41 Sc33 C477 167(2) . .
N41 Sc33 C478 154(2) . .
Sc24 Sc33 N41 71(3) . .
Sc24 Sc33 N41 71(3) 3 .
Sc24 Sc33 Sc24 84(5) . 3
Sc24 Sc33 Sc25 52(3) . 3
Sc24 Sc33 Sc25 33(2) 3 3
Sc24 Sc33 Sc25 33(2) . .
Sc24 Sc33 Sc25 52(3) 3 .
Sc24 Sc33 Sc30 77(3) . 3
Sc24 Sc33 Sc30 77(3) 3 .
Sc24 Sc33 Sc30 127(3) 3 3
Sc24 Sc33 Sc30 127(3) . .
Sc24 Sc33 C457 66(2) 3 .
Sc24 Sc33 C457 108(3) . .
Sc24 Sc33 C476 67(3) . .
Sc24 Sc33 C476 99(3) 3 .
Sc24 Sc33 C477 102(3) . .
Sc24 Sc33 C477 98(3) 3 .
Sc24 Sc33 C478 126(3) 3 .
Sc24 Sc33 C478 126(3) . .
Sc25 Sc33 Sc25 19(2) . 3
Sc25 Sc33 Sc30 106(2) 3 3
Sc25 Sc33 Sc30 94(2) . 3
Sc25 Sc33 Sc30 94(2) 3 .
Sc25 Sc33 Sc30 106(2) . .
Sc25 Sc33 C457 86(2) 3 .
Sc25 Sc33 C457 96(2) . .
Sc25 Sc33 C476 90(2) 3 .
Sc25 Sc33 C476 82(2) . .
Sc25 Sc33 C477 109(2) 3 .
Sc25 Sc33 C477 110(2) . .
Sc25 Sc33 C478 147(3) . .
Sc25 Sc33 C478 147(3) 3 .
Sc30 Sc33 Sc30 76(3) 3 .
Sc32 Sc33 N41 70(3) . .
Sc32 Sc33 Sc24 42(2) . 3
Sc32 Sc33 Sc24 42(2) . .
Sc32 Sc33 Sc25 16(2) . .
Sc32 Sc33 Sc25 16(2) . 3
Sc32 Sc33 Sc30 110(2) . 3
Sc32 Sc33 Sc30 110(2) . .
Sc32 Sc33 C457 80(2) . .
Sc32 Sc33 C476 74(2) . .
Sc32 Sc33 C477 97(3) . .
Sc32 Sc33 C478 136(3) . .
C457 Sc33 Sc30 108.7(16) . .
C457 Sc33 Sc30 167(2) . 3
C476 Sc33 Sc30 164.1(18) . .
C476 Sc33 Sc30 117.5(16) . 3
C476 Sc33 C457 56.2(10) . .
C477 Sc33 Sc30 129.0(18) . .
C477 Sc33 Sc30 133.9(19) . 3
C477 Sc33 C457 34.0(7) . .
C477 Sc33 C476 35.8(8) . .
C477 Sc33 C478 38.8(8) . .
C478 Sc33 Sc30 105(2) . .
C478 Sc33 Sc30 104(2) . 3
C478 Sc33 C457 63.0(10) . .
C478 Sc33 C476 65.3(11) . .
N41 Sc34 C417 159(3) . .
Sc21 Sc34 N41 81(5) . .
Sc21 Sc34 Sc26 24(5) . 3
Sc21 Sc34 Sc28 149(8) . .
Sc21 Sc34 Sc29 15(5) . 3
Sc21 Sc34 Sc31 75(6) . .
Sc21 Sc34 Sc34 127(6) . 3
Sc21 Sc34 Sc35 89(7) . .
Sc21 Sc34 Sc35 50(6) . 3
Sc21 Sc34 C417 96(6) . .
Sc26 Sc34 N41 73(3) 3 .
Sc26 Sc34 Sc29 33(3) 3 3
Sc26 Sc34 Sc31 51(3) 3 .
Sc26 Sc34 Sc34 135(3) 3 3
Sc26 Sc34 Sc35 106(5) 3 .
Sc26 Sc34 C417 111(4) 3 .
Sc28 Sc34 N41 83(6) 3 .
Sc28 Sc34 N41 74(4) . .
Sc28 Sc34 Sc21 164(10) 3 .
Sc28 Sc34 Sc26 147(8) 3 3
Sc28 Sc34 Sc26 147(6) . 3
Sc28 Sc34 Sc28 20(4) 3 .
Sc28 Sc34 Sc29 134(5) . 3
Sc28 Sc34 Sc29 151(8) 3 3
Sc28 Sc34 Sc31 98(7) 3 .
Sc28 Sc34 Sc31 109(4) . .
Sc28 Sc34 Sc34 44(6) 3 3
Sc28 Sc34 Sc34 24(3) . 3
Sc28 Sc34 Sc35 84(7) 3 .
Sc28 Sc34 Sc35 126(8) 3 3
Sc28 Sc34 Sc35 106(6) . 3
Sc28 Sc34 Sc35 64(4) . .
Sc28 Sc34 Sc36 122(9) 3 .
Sc28 Sc34 C417 99(7) 3 .
Sc28 Sc34 C417 101(4) . .
Sc29 Sc34 N41 70(3) 3 .
Sc29 Sc34 Sc31 81(4) 3 .
Sc29 Sc34 Sc35 75(3) 3 .
Sc29 Sc34 C417 102(4) 3 .
Sc31 Sc34 N41 66(3) . .
Sc31 Sc34 Sc35 131(4) . .
Sc31 Sc34 C417 133(4) . .
Sc34 Sc34 N41 64.9(19) 3 .
Sc34 Sc34 Sc29 112(3) 3 3
Sc34 Sc34 Sc31 120(3) 3 .
Sc34 Sc34 Sc35 40(3) 3 .
Sc34 Sc34 C417 102.1(18) 3 .
Sc35 Sc34 N41 78(4) 3 .
Sc35 Sc34 N41 65(3) . .
Sc35 Sc34 Sc26 72(5) 3 3
Sc35 Sc34 Sc29 39(4) 3 3
Sc35 Sc34 Sc31 119(5) 3 .
Sc35 Sc34 Sc34 82(4) 3 3
Sc35 Sc34 Sc35 42(4) 3 .
Sc35 Sc34 C417 83(4) 3 .
Sc35 Sc34 C417 94(3) . .
Sc36 Sc34 N41 85(5) . .
Sc36 Sc34 Sc21 56(6) . .
Sc36 Sc34 Sc26 34(4) . 3
Sc36 Sc34 Sc28 136(7) . .
Sc36 Sc34 Sc29 67(6) . 3
Sc36 Sc34 Sc31 27(4) . .
Sc36 Sc34 Sc34 146(5) . 3
Sc36 Sc34 Sc35 138(7) . .
Sc36 Sc34 Sc35 106(7) . 3
Sc36 Sc34 C417 111(6) . .
N41 Sc35 C438 144(3) . .
Sc21 Sc35 N41 72(4) 3 .
Sc21 Sc35 Sc26 16(6) 3 .
Sc21 Sc35 Sc28 65(5) 3 .
Sc21 Sc35 Sc28 81(6) 3 3
Sc21 Sc35 Sc29 46(5) 3 .
Sc21 Sc35 Sc34 47(5) 3 3
Sc21 Sc35 Sc34 101(6) 3 .
Sc21 Sc35 Sc35 138(5) 3 3
Sc21 Sc35 Sc36 17(5) 3 3
Sc21 Sc35 C438 142(6) 3 .
Sc21 Sc35 C468 114(5) 3 .
Sc26 Sc35 N41 67(3) . .
Sc26 Sc35 Sc28 76(4) . .
Sc26 Sc35 Sc28 91(4) . 3
Sc26 Sc35 Sc34 108(4) . .
Sc26 Sc35 Sc36 30(3) . 3
Sc26 Sc35 C438 149(4) . .
Sc26 Sc35 C468 112(4) . .
Sc28 Sc35 N41 61(2) . .
Sc28 Sc35 N41 58.3(19) 3 .
Sc28 Sc35 Sc28 18(2) . 3
Sc28 Sc35 Sc34 39(3) . .
Sc28 Sc35 C438 115(3) . .
Sc28 Sc35 C438 107(3) 3 .
Sc28 Sc35 C468 140(4) . .
Sc28 Sc35 C468 141(4) 3 .
Sc29 Sc35 N41 75(4) . .
Sc29 Sc35 Sc26 32(4) . .
Sc29 Sc35 Sc28 119(5) . 3
Sc29 Sc35 Sc28 107(5) . .
Sc29 Sc35 Sc34 91(6) . 3
Sc29 Sc35 Sc34 130(5) . .
Sc29 Sc35 Sc35 138(4) . 3
Sc29 Sc35 Sc36 62(5) . 3
Sc29 Sc35 C438 133(5) . .
Sc29 Sc35 C468 94(4) . .
Sc34 Sc35 N41 58(2) . .
Sc34 Sc35 N41 66(3) 3 .
Sc34 Sc35 Sc26 60(4) 3 .
Sc34 Sc35 Sc28 36(4) 3 3
Sc34 Sc35 Sc28 19(3) 3 .
Sc34 Sc35 Sc28 21.1(19) . 3
Sc34 Sc35 Sc34 57(5) 3 .
Sc34 Sc35 Sc35 98(4) 3 3
Sc34 Sc35 Sc36 30(3) 3 3
Sc34 Sc35 C438 96(3) . .
Sc34 Sc35 C438 124(5) 3 .
Sc34 Sc35 C468 134(4) 3 .
Sc34 Sc35 C468 136(4) . .
Sc35 Sc35 N41 71.7(16) 3 .
Sc35 Sc35 Sc26 138(3) 3 .
Sc35 Sc35 Sc28 61(2) 3 3
Sc35 Sc35 Sc28 79(2) 3 .
Sc35 Sc35 Sc34 40(3) 3 .
Sc35 Sc35 Sc36 122(2) 3 3
Sc35 Sc35 C438 72.4(16) 3 .
Sc35 Sc35 C468 108.4(19) 3 .
Sc36 Sc35 N41 64(2) 3 .
Sc36 Sc35 Sc28 64(3) 3 3
Sc36 Sc35 Sc28 48(3) 3 .
Sc36 Sc35 Sc34 83(3) 3 .
Sc36 Sc35 C438 143(4) 3 .
Sc36 Sc35 C468 126(3) 3 .
C468 Sc35 N41 159(3) . .
C468 Sc35 C438 40.2(11) . .
Sc21 Sc36 N41 74(5) . .
Sc21 Sc36 Sc26 49(6) . 3
Sc21 Sc36 Sc28 87(7) . 3
Sc21 Sc36 Sc28 84(7) . .
Sc21 Sc36 Sc29 21(6) . 3
Sc21 Sc36 Sc30 137(7) . 3
Sc21 Sc36 Sc31 136(9) . .
Sc21 Sc36 Sc34 63(6) . .
Sc21 Sc36 Sc35 20(6) . 3
Sc21 Sc36 C403 129(6) . .
Sc21 Sc36 C404 92(5) . .
Sc26 Sc36 N41 78(5) 3 .
Sc26 Sc36 Sc28 124(6) 3 .
Sc26 Sc36 Sc28 130(7) 3 3
Sc26 Sc36 Sc29 30(5) 3 3
Sc26 Sc36 Sc30 101(7) 3 3
Sc26 Sc36 Sc31 94(7) 3 .
Sc26 Sc36 Sc34 110(8) 3 .
Sc26 Sc36 Sc35 67(6) 3 3
Sc26 Sc36 C403 122(6) 3 .
Sc26 Sc36 C404 88(5) 3 .
Sc28 Sc36 N41 59(2) . .
Sc28 Sc36 N41 67(3) 3 .
Sc28 Sc36 Sc28 8.0(14) 3 .
Sc28 Sc36 Sc29 102(5) 3 3
Sc28 Sc36 Sc30 98(4) 3 3
Sc28 Sc36 Sc35 68(4) 3 3
Sc28 Sc36 C403 103(4) 3 .
Sc28 Sc36 C403 111(3) . .
Sc28 Sc36 C404 121(4) 3 .
Sc28 Sc36 C404 128(3) . .
Sc29 Sc36 N41 69(3) 3 .
Sc29 Sc36 Sc28 97(4) 3 .
Sc29 Sc36 Sc30 120(5) 3 3
Sc29 Sc36 Sc35 37(3) 3 3
Sc29 Sc36 C403 136(4) 3 .
Sc29 Sc36 C404 96(3) 3 .
Sc30 Sc36 N41 69(3) 3 .
Sc30 Sc36 Sc28 96(3) 3 .
Sc30 Sc36 C403 92(3) 3 .
Sc30 Sc36 C404 120(4) 3 .
Sc31 Sc36 N41 75(4) . .
Sc31 Sc36 Sc28 108(5) . 3
Sc31 Sc36 Sc28 106(5) . .
Sc31 Sc36 Sc29 117(6) . 3
Sc31 Sc36 Sc30 10(4) . 3
Sc31 Sc36 Sc35 139(6) . 3
Sc31 Sc36 C403 89(5) . .
Sc31 Sc36 C404 112(5) . .
Sc34 Sc36 N41 69(5) . .
Sc34 Sc36 Sc28 26(5) . 3
Sc34 Sc36 Sc28 26(5) . .
Sc34 Sc36 Sc29 80(6) . 3
Sc34 Sc36 Sc30 121(6) . 3
Sc34 Sc36 Sc31 131(7) . .
Sc34 Sc36 Sc35 44(5) . 3
Sc34 Sc36 C403 111(6) . .
Sc34 Sc36 C404 111(6) . .
Sc35 Sc36 N41 66(3) 3 .
Sc35 Sc36 Sc28 64(3) 3 .
Sc35 Sc36 Sc30 135(4) 3 3
Sc35 Sc36 C403 133(4) 3 .
Sc35 Sc36 C404 103(3) 3 .
C403 Sc36 N41 155(3) . .
C403 Sc36 C404 39.6(10) . .
C404 Sc36 N41 165(3) . .
Sc31 C401 Sc36 26.6(19) . .
C402 C401 Sc31 67(3) . .
C402 C401 Sc36 71(3) . .
C402 C401 C409 121.0(13) . .
C405 C401 Sc31 91(4) . .
C405 C401 Sc36 66(3) . .
C405 C401 C402 111(3) . .
C405 C401 C409 120.7(13) . .
C409 C401 Sc31 84(3) . .
C409 C401 Sc36 104(3) . .
Sc31 C402 Sc36 27(2) . .
C401 C402 Sc31 74(3) . .
C401 C402 Sc36 77(3) . .
C401 C402 C412 121.4(14) . .
C403 C402 Sc31 82(3) . .
C403 C402 Sc36 56(2) . .
C403 C402 C401 104(3) . .
C403 C402 C412 121.4(10) . .
C412 C402 Sc31 77(2) . .
C412 C402 Sc36 98(2) . .
Sc31 C403 Sc21 43(2) . .
Sc31 C403 Sc34 45(2) . .
Sc34 C403 Sc21 20.3(15) . .
Sc36 C403 Sc21 14.6(18) . .
Sc36 C403 Sc31 29.6(18) . .
Sc36 C403 Sc34 20(2) . .
C402 C403 Sc21 101(3) . .
C402 C403 Sc31 61(3) . .
C402 C403 Sc34 107(3) . .
C402 C403 Sc36 90(3) . .
C402 C403 C404 112(2) . .
C402 C403 C415 121.2(9) . .
C404 C403 Sc21 58(2) . .
C404 C403 Sc31 90(3) . .
C404 C403 Sc34 75(2) . .
C404 C403 Sc36 71(3) . .
C404 C403 C415 121.8(9) . .
C415 C403 Sc21 89(2) . .
C415 C403 Sc31 95(2) . .
C415 C403 Sc34 69(2) . .
C415 C403 Sc36 86(2) . .
Sc21 C404 Sc31 43(2) . .
Sc21 C404 Sc34 21.4(19) . .
Sc34 C404 Sc31 41.7(18) . .
Sc36 C404 Sc21 22.5(19) . .
Sc36 C404 Sc31 23.0(18) . .
Sc36 C404 Sc34 19.6(18) . .
C403 C404 Sc21 91(3) . .
C403 C404 Sc31 59(3) . .
C403 C404 Sc34 73(2) . .
C403 C404 Sc36 69(3) . .
C403 C404 C405 106(3) . .
C403 C404 C418 121.3(10) . .
C405 C404 Sc21 84(3) . .
C405 C404 Sc31 70(3) . .
C405 C404 Sc34 101(3) . .
C405 C404 Sc36 83(4) . .
C405 C404 C418 121.1(10) . .
C418 C404 Sc21 64(2) . .
C418 C404 Sc31 105(2) . .
C418 C404 Sc34 65.5(18) . .
C418 C404 Sc36 82(2) . .
Sc21 C405 Sc22 39(2) . .
Sc21 C405 Sc31 43(2) . .
Sc31 C405 Sc22 49.1(18) . .
Sc36 C405 Sc21 20.0(17) . .
Sc36 C405 Sc22 48.1(18) . .
Sc36 C405 Sc31 26.3(16) . .
C401 C405 Sc21 99(4) . .
C401 C405 Sc22 90(3) . .
C401 C405 Sc31 56(3) . .
C401 C405 Sc36 81(4) . .
C401 C405 C404 107(3) . .
C401 C405 C406 121.4(14) . .
C404 C405 Sc21 63(3) . .
C404 C405 Sc22 102(3) . .
C404 C405 Sc31 80(3) . .
C404 C405 Sc36 61(3) . .
C404 C405 C406 121.2(9) . .
C406 C405 Sc21 78(2) . .
C406 C405 Sc22 51.7(17) . .
C406 C405 Sc31 101(2) . .
C406 C405 Sc36 95(2) . .
Sc22 C406 Sc21 43(2) . .
C405 C406 Sc21 70(2) . .
C405 C406 Sc22 97(2) . .
C405 C406 C407 118.1(10) . .
C405 C406 C420 117.5(9) . .
C407 C406 Sc21 106(2) . .
C407 C406 Sc22 65(2) . .
C420 C406 Sc21 69(2) . .
C420 C406 Sc22 81.5(19) . .
C420 C406 C407 117.0(9) . .
C406 C407 Sc22 76(2) . .
C408 C407 Sc22 90(4) . .
C408 C407 C406 120.2(13) . .
C423 C407 Sc22 74(3) . .
C423 C407 C406 121.0(9) . .
C423 C407 C408 109(3) . .
Sc22 C408 Sc24 40.7(16) . .
C407 C408 Sc22 55(3) . .
C407 C408 Sc24 91(3) . .
C407 C408 C409 121.0(14) . .
C409 C408 Sc22 95(2) . .
C409 C408 Sc24 93(2) . .
C425 C408 Sc22 86(3) . .
C425 C408 Sc24 52(3) . .
C425 C408 C407 107(3) . .
C425 C408 C409 121.2(14) . .
C401 C409 Sc31 60(2) . .
C401 C409 C408 118.3(16) . .
C401 C409 C410 117.8(16) . .
C408 C409 Sc31 103(3) . .
C408 C409 C410 116.7(15) . .
C410 C409 Sc31 81(3) . .
C409 C410 Sc31 66(2) . .
C411 C410 Sc31 71(2) . .
C411 C410 C409 121.0(13) . .
C427 C410 Sc31 105(4) . .
C427 C410 C409 121.6(14) . .
C427 C410 C411 107(3) . .
C410 C411 Sc31 78(3) . .
C410 C411 C412 120.9(14) . .
C412 C411 Sc31 60.4(19) . .
C429 C411 Sc31 103(3) . .
C429 C411 C410 107(3) . .
C429 C411 C412 121.3(10) . .
C402 C412 Sc31 64(2) . .
C402 C412 C413 117.4(9) . .
C411 C412 Sc31 85(2) . .
C411 C412 C402 117.6(9) . .
C411 C412 C413 117.9(9) . .
C413 C412 Sc31 95(2) . .
Sc27 C413 Sc31 50.9(17) . .
C412 C413 Sc27 98.8(19) . .
C412 C413 Sc31 53.8(17) . .
C414 C413 Sc27 82(3) . .
C414 C413 Sc31 88(3) . .
C414 C413 C412 120.7(9) . .
C431 C413 Sc27 61(2) . .
C431 C413 Sc31 105(2) . .
C431 C413 C412 120.4(9) . .
C431 C413 C414 112(3) . .
C413 C414 Sc27 68(3) . .
C413 C414 C415 121.2(10) . .
C413 C414 C433 106(3) . .
C415 C414 Sc27 101.7(19) . .
C433 C414 Sc27 64(3) . .
C433 C414 C415 120.8(10) . .
Sc28 C415 Sc31 55.2(16) . .
Sc34 C415 Sc28 27.5(18) . .
Sc34 C415 Sc31 40.9(18) . .
Sc34 C415 Sc36 21.8(17) . .
Sc36 C415 Sc28 45.7(16) . .
Sc36 C415 Sc31 23.6(15) . .
C403 C415 Sc28 102.8(19) . .
C403 C415 Sc31 54.7(18) . .
C403 C415 Sc34 77(2) . .
C403 C415 Sc36 57.2(19) . .
C414 C415 Sc28 82.0(17) . .
C414 C415 Sc31 84.0(19) . .
C414 C415 Sc34 102(2) . .
C414 C415 Sc36 103(2) . .
C414 C415 C403 117.5(9) . .
C414 C415 C416 118.5(9) . .
C416 C415 Sc28 59.5(19) . .
C416 C415 Sc31 106(2) . .
C416 C415 Sc34 65(2) . .
C416 C415 Sc36 84(2) . .
C416 C415 C403 116.8(10) . .
Sc28 C416 Sc36 46.4(16) . .
Sc34 C416 Sc28 32(2) . .
Sc34 C416 Sc36 18.5(16) . .
C415 C416 Sc28 88.0(19) . .
C415 C416 Sc34 79(2) . .
C415 C416 Sc36 63.8(18) . .
C417 C416 Sc28 92(4) . .
C417 C416 Sc34 72(3) . .
C417 C416 Sc36 75(3) . .
C417 C416 C415 121.6(9) . .
C417 C416 C435 112(4) . .
C435 C416 Sc28 65(3) . .
C435 C416 Sc34 95(5) . .
C435 C416 Sc36 111(4) . .
C435 C416 C415 120.4(9) . .
Sc21 C417 Sc28 46.7(19) . .
Sc21 C417 Sc36 18.8(18) . .
Sc34 C417 Sc21 21.8(17) . .
Sc34 C417 Sc28 26(2) . .
Sc34 C417 Sc36 18.5(16) . .
Sc36 C417 Sc28 43.2(15) . .
C416 C417 Sc21 91(3) . .
C416 C417 Sc28 57(4) . .
C416 C417 Sc34 72(4) . .
C416 C417 Sc36 75(3) . .
C416 C417 C418 121.3(10) . .
C418 C417 Sc21 56(2) . .
C418 C417 Sc28 102.4(18) . .
C418 C417 Sc34 76(2) . .
C418 C417 Sc36 61.0(17) . .
C437 C417 Sc21 92(3) . .
C437 C417 Sc28 74(2) . .
C437 C417 Sc34 89(3) . .
C437 C417 Sc36 105(3) . .
C437 C417 C416 106(3) . .
C437 C417 C418 121.2(10) . .
Sc21 C418 Sc34 23(2) . .
Sc21 C418 Sc36 22(2) . .
Sc34 C418 Sc36 22.4(16) . .
C404 C418 Sc21 78(2) . .
C404 C418 Sc34 80(2) . .
C404 C418 Sc36 60.2(18) . .
C404 C418 C417 116.8(9) . .
C417 C418 Sc21 88(3) . .
C417 C418 Sc34 67(2) . .
C417 C418 Sc36 87(2) . .
C419 C418 Sc21 76(3) . .
C419 C418 Sc34 95(2) . .
C419 C418 Sc36 96(2) . .
C419 C418 C404 117.6(9) . .
C419 C418 C417 117.7(9) . .
Sc21 C419 Sc34 16(2) . .
C418 C419 Sc21 65(2) . .
C418 C419 Sc34 54.9(17) . .
C420 C419 Sc21 85(3) . .
C420 C419 Sc34 101(3) . .
C420 C419 C418 121.1(9) . .
C420 C419 C439 110(4) . .
C439 C419 Sc21 93(4) . .
C439 C419 Sc34 89(3) . .
C439 C419 C418 120.9(9) . .
Sc22 C420 Sc21 43(2) . .
C406 C420 Sc21 79(2) . .
C406 C420 Sc22 62.8(17) . .
C419 C420 Sc21 62(3) . .
C419 C420 Sc22 103(4) . .
C419 C420 C406 121.2(10) . .
C421 C420 Sc21 96(4) . .
C421 C420 Sc22 75(2) . .
C421 C420 C406 121.7(10) . .
C421 C420 C419 105(4) . .
C420 C421 Sc22 72(2) . .
C420 C421 C422 121.3(9) . .
C420 C421 C440 111(3) . .
C422 C421 Sc22 68.1(18) . .
C440 C421 Sc22 108(3) . .
C440 C421 C422 121.0(9) . .
C421 C422 Sc22 77.4(19) . .
C421 C422 C423 117.0(9) . .
C421 C422 C472 117.6(10) . .
C423 C422 Sc22 63.0(18) . .
C472 C422 Sc22 102(2) . .
C472 C422 C423 117.1(9) . .
Sc22 C423 Sc25 41.1(18) . .
C407 C423 Sc22 67(3) . .
C407 C423 Sc25 103(3) . .
C407 C423 C422 121.6(10) . .
C422 C423 Sc22 79.6(19) . .
C422 C423 Sc25 75.7(17) . .
C424 C423 Sc22 91(3) . .
C424 C423 Sc25 61(2) . .
C424 C423 C407 107(3) . .
C424 C423 C422 121.1(10) . .
Sc24 C424 Sc22 44.7(18) . .
Sc24 C424 Sc25 26.9(16) . .
Sc25 C424 Sc22 43.4(18) . .
C423 C424 Sc22 56(2) . .
C423 C424 Sc24 101(3) . .
C423 C424 Sc25 89(3) . .
C423 C424 C425 109(3) . .
C423 C424 C474 121.5(9) . .
C425 C424 Sc22 83(3) . .
C425 C424 Sc24 69(2) . .
C425 C424 Sc25 96(3) . .
C425 C424 C474 120.8(9) . .
C474 C424 Sc22 101.2(18) . .
C474 C424 Sc24 73.5(19) . .
C474 C424 Sc25 59.0(17) . .
Sc24 C425 Sc22 42.7(18) . .
C408 C425 Sc22 64(3) . .
C408 C425 Sc24 99(3) . .
C408 C425 C426 121.5(14) . .
C424 C425 Sc22 67(3) . .
C424 C425 Sc24 76(3) . .
C424 C425 C408 108(3) . .
C424 C425 C426 121.4(10) . .
C426 C425 Sc22 107(2) . .
C426 C425 Sc24 67.4(19) . .
Sc24 C426 Sc33 31.0(16) . .
C425 C426 Sc24 75(2) . .
C425 C426 Sc33 105.5(19) . .
C425 C426 C427 117.7(9) . .
C425 C426 C476 117.7(9) . .
C427 C426 Sc24 97(2) . .
C427 C426 Sc33 78.0(17) . .
C427 C426 C476 117.5(9) . .
C476 C426 Sc24 72(2) . .
C476 C426 Sc33 61.4(16) . .
Sc24 C427 Sc33 29.0(13) . .
C410 C427 Sc24 97(3) . .
C410 C427 Sc33 106(4) . .
C410 C427 C426 120.9(13) . .
C426 C427 Sc24 51.7(17) . .
C426 C427 Sc33 71.2(15) . .
C428 C427 Sc24 96(3) . .
C428 C427 Sc33 67(2) . .
C428 C427 C410 110(4) . .
C428 C427 C426 121.2(9) . .
C427 C428 Sc33 82(3) . .
C427 C428 C478 121.5(10) . .
C429 C428 Sc33 99(3) . .
C429 C428 C427 106(4) . .
C429 C428 C478 121.8(10) . .
C478 C428 Sc33 59.8(13) . .
C411 C429 C430 120.6(9) . .
C428 C429 C411 111(3) . .
C428 C429 C430 121.7(9) . .
C429 C430 Sc27 99(2) . .
C429 C430 C480 116.4(9) . .
C431 C430 Sc27 64.2(16) . .
C431 C430 C429 118.0(9) . .
C431 C430 C480 117.8(9) . .
C480 C430 Sc27 80.2(18) . .
C413 C431 Sc27 86(3) . .
C413 C431 C430 121.3(10) . .
C413 C431 C432 104(3) . .
C430 C431 Sc27 81.3(17) . .
C432 C431 Sc27 65(2) . .
C432 C431 C430 121.1(10) . .
Sc27 C432 Sc30 28.2(18) . .
C431 C432 Sc27 78(2) . .
C431 C432 Sc30 98(2) . .
C431 C432 C462 120.5(9) . .
C433 C432 Sc27 88(3) . .
C433 C432 Sc30 100(3) . .
C433 C432 C431 111(3) . .
C433 C432 C462 120.5(9) . .
C462 C432 Sc27 76.3(18) . .
C462 C432 Sc30 48.4(18) . .
Sc27 C433 Sc28 44.2(15) . .
C414 C433 Sc27 85(3) . .
C414 C433 Sc28 83(2) . .
C414 C433 C434 120.5(10) . .
C432 C433 Sc27 58(3) . .
C432 C433 Sc28 100(3) . .
C432 C433 C414 107(3) . .
C432 C433 C434 121.2(10) . .
C434 C433 Sc27 92.0(18) . .
C434 C433 Sc28 56.9(16) . .
C433 C434 Sc28 90.4(19) . .
C433 C434 C435 118.3(9) . .
C433 C434 C464 117.9(9) . .
C435 C434 Sc28 67.1(18) . .
C435 C434 C464 117.7(9) . .
C464 C434 Sc28 87.8(19) . .
Sc28 C435 Sc34 26.1(18) . .
C416 C435 Sc28 79(4) . .
C416 C435 Sc34 54(4) . .
C416 C435 C434 120.8(10) . .
C434 C435 Sc28 74.4(17) . .
C434 C435 Sc34 96(2) . .
C436 C435 Sc28 79(3) . .
C436 C435 Sc34 79(4) . .
C436 C435 C416 103(4) . .
C436 C435 C434 121.2(10) . .
Sc28 C436 Sc34 25.5(18) . .
Sc28 C436 Sc35 43.7(18) . .
Sc35 C436 Sc34 42.3(18) . .
C435 C436 Sc28 65(3) . .
C435 C436 Sc34 72(4) . .
C435 C436 Sc35 108(4) . .
C435 C436 C466 120.7(9) . .
C437 C436 Sc28 91(3) . .
C437 C436 Sc34 66(3) . .
C437 C436 Sc35 70(2) . .
C437 C436 C435 111(3) . .
C437 C436 C466 121.2(9) . .
C466 C436 Sc28 86.7(19) . .
C466 C436 Sc34 104(2) . .
C466 C436 Sc35 68.1(19) . .
Sc34 C437 Sc28 26.9(18) . .
Sc35 C437 Sc28 40.4(16) . .
Sc35 C437 Sc34 45.5(17) . .
C417 C437 Sc28 77(3) . .
C417 C437 Sc34 59(2) . .
C417 C437 Sc35 104(3) . .
C417 C437 C436 108(2) . .
C417 C437 C438 121.0(9) . .
C436 C437 Sc28 58(3) . .
C436 C437 Sc34 85(3) . .
C436 C437 Sc35 77(2) . .
C436 C437 C438 120.8(10) . .
C438 C437 Sc28 101.3(17) . .
C438 C437 Sc34 93(2) . .
C438 C437 Sc35 61.8(17) . .
C437 C438 Sc35 82(2) . .
C439 C438 Sc35 97(2) . .
C439 C438 C437 117.8(9) . .
C468 C438 Sc35 66(2) . .
C468 C438 C437 117.8(9) . .
C468 C438 C439 117.9(9) . .
Sc21 C439 Sc35 46.7(19) . .
C419 C439 Sc21 56(3) . .
C419 C439 Sc35 102(3) . .
C419 C439 C438 121.2(10) . .
C438 C439 Sc21 87(2) . .
C438 C439 Sc35 51.4(17) . .
C440 C439 Sc21 97(4) . .
C440 C439 Sc35 91(2) . .
C440 C439 C419 108(4) . .
C440 C439 C438 121.1(10) . .
C421 C440 C470 121.3(10) . .
C439 C440 C421 106(3) . .
C439 C440 C470 120.9(10) . .
C442 C441 Sc26 95(3) . .
C442 C441 C449 120.8(10) . .
C445 C441 Sc26 94(3) . .
C445 C441 C442 108(3) . .
C445 C441 C449 120.5(10) . .
C449 C441 Sc26 52.4(19) . .
C441 C442 Sc23 106(3) . .
C441 C442 C452 120.9(9) . .
C443 C442 Sc23 79(2) . .
C443 C442 C441 110(3) . .
C443 C442 C452 121.6(9) . .
C452 C442 Sc23 61.1(17) . .
C442 C443 Sc23 72(2) . .
C442 C443 C455 120.9(10) . .
C444 C443 Sc23 104(3) . .
C444 C443 C442 105(3) . .
C444 C443 C455 120.9(10) . .
C455 C443 Sc23 62.8(17) . .
C443 C444 C445 111(3) . .
C443 C444 C458 121.7(9) . .
C445 C444 C458 121.3(9) . .
C441 C445 C446 120.9(10) . .
C444 C445 C441 106(4) . .
C444 C445 C446 120.4(10) . .
C445 C446 Sc30 105(2) . .
C447 C446 Sc30 72(2) . .
C447 C446 C445 118.4(9) . .
C460 C446 Sc30 69(2) . .
C460 C446 C445 117.5(9) . .
C460 C446 C447 117.8(9) . .
Sc30 C447 Sc26 50(2) . .
C446 C447 Sc26 91(2) . .
C446 C447 Sc30 71(2) . .
C448 C447 Sc26 55(3) . .
C448 C447 Sc30 104(4) . .
C448 C447 C446 120.6(9) . .
C448 C447 C463 111(3) . .
C463 C447 Sc26 97(3) . .
C463 C447 Sc30 71(3) . .
C463 C447 C446 120.7(9) . .
Sc26 C448 Sc29 13.7(18) . .
C447 C448 Sc26 93(3) . .
C447 C448 Sc29 106(3) . .
C447 C448 C449 120.8(10) . .
C447 C448 C465 106(3) . .
C449 C448 Sc26 64(2) . .
C449 C448 Sc29 55.8(17) . .
C465 C448 Sc26 81(3) . .
C465 C448 Sc29 79(2) . .
C465 C448 C449 121.1(10) . .
Sc26 C449 Sc29 22(2) . .
C441 C449 Sc26 93(3) . .
C441 C449 Sc29 95(2) . .
C441 C449 C448 118.3(9) . .
C441 C449 C450 117.9(9) . .
C448 C449 Sc26 76(2) . .
C448 C449 Sc29 94(2) . .
C450 C449 Sc26 76(2) . .
C450 C449 Sc29 56(2) . .
C450 C449 C448 117.5(9) . .
Sc26 C450 Sc35 38(2) . .
Sc29 C450 Sc26 25(2) . .
Sc29 C450 Sc35 21(2) . .
C449 C450 Sc26 64(2) . .
C449 C450 Sc29 87(2) . .
C449 C450 Sc35 102(2) . .
C451 C450 Sc26 99(3) . .
C451 C450 Sc29 79(3) . .
C451 C450 Sc35 85(3) . .
C451 C450 C449 121.0(9) . .
C451 C450 C467 111(3) . .
C467 C450 Sc26 82(3) . .
C467 C450 Sc29 76(4) . .
C467 C450 Sc35 55(3) . .
C467 C450 C449 121.1(9) . .
Sc26 C451 Sc35 33.4(18) . .
Sc29 C451 Sc26 16.3(19) . .
Sc29 C451 Sc35 19.1(19) . .
C450 C451 Sc26 51(3) . .
C450 C451 Sc29 62(3) . .
C450 C451 Sc35 66(3) . .
C450 C451 C452 121.1(10) . .
C450 C451 C469 105(3) . .
C452 C451 Sc26 89(2) . .
C452 C451 Sc29 92(2) . .
C452 C451 Sc35 105.8(19) . .
C469 C451 Sc26 93(3) . .
C469 C451 Sc29 78(3) . .
C469 C451 Sc35 60(3) . .
C469 C451 C452 121.1(10) . .
Sc23 C452 Sc29 47.0(19) . .
C442 C452 Sc23 87.4(19) . .
C442 C452 Sc29 88.0(19) . .
C442 C452 C453 117.3(9) . .
C451 C452 Sc23 96(2) . .
C451 C452 Sc29 55.4(18) . .
C451 C452 C442 117.7(9) . .
C451 C452 C453 117.9(9) . .
C453 C452 Sc23 60.2(19) . .
C453 C452 Sc29 101.0(19) . .
C452 C453 Sc23 83(2) . .
C454 C453 Sc23 75(3) . .
C454 C453 C452 121.0(9) . .
C454 C453 C471 111(3) . .
C471 C453 Sc23 84(3) . .
C471 C453 C452 120.8(9) . .
Sc23 C454 Sc25 29.2(16) . .
Sc23 C454 Sc32 36.3(17) . .
Sc25 C454 Sc32 17.5(11) . .
C453 C454 Sc23 67(3) . .
C453 C454 Sc25 93(3) . .
C453 C454 Sc32 104(3) . .
C453 C454 C455 121.5(10) . .
C453 C454 C473 105(3) . .
C455 C454 Sc23 85(2) . .
C455 C454 Sc25 81.1(19) . .
C455 C454 Sc32 63.7(14) . .
C473 C454 Sc23 82(3) . .
C473 C454 Sc25 61(3) . .
C473 C454 Sc32 73(2) . .
C473 C454 C455 121.0(10) . .
Sc23 C455 Sc25 26.7(14) . .
Sc32 C455 Sc23 37.6(16) . .
Sc32 C455 Sc25 17.8(9) . .
C443 C455 Sc23 86.6(18) . .
C443 C455 Sc25 107.1(19) . .
C443 C455 Sc32 101.3(16) . .
C454 C455 Sc23 60.7(18) . .
C454 C455 Sc25 66.5(18) . .
C454 C455 Sc32 84.2(17) . .
C454 C455 C443 117.1(9) . .
C454 C455 C456 117.9(9) . .
C456 C455 Sc23 95(2) . .
C456 C455 Sc25 71(2) . .
C456 C455 Sc32 58(2) . .
C456 C455 C443 117.2(10) . .
Sc25 C456 Sc24 24.6(14) . .
Sc25 C456 Sc33 45.4(16) . .
Sc32 C456 Sc24 17.5(13) . .
Sc32 C456 Sc25 15.9(15) . .
Sc32 C456 Sc33 29.7(17) . .
Sc33 C456 Sc24 29.6(13) . .
C455 C456 Sc24 101(2) . .
C455 C456 Sc25 77.3(19) . .
C455 C456 Sc32 86(2) . .
C455 C456 Sc33 107(2) . .
C457 C456 Sc24 95(3) . .
C457 C456 Sc25 112(4) . .
C457 C456 Sc32 96(4) . .
C457 C456 Sc33 67(3) . .
C457 C456 C455 120.8(10) . .
C457 C456 C475 118(3) . .
C475 C456 Sc24 61(3) . .
C475 C456 Sc25 71(3) . .
C475 C456 Sc32 76(3) . .
C475 C456 Sc33 84(3) . .
C475 C456 C455 120.1(10) . .
Sc33 C457 Sc32 30.3(14) . .
C456 C457 Sc32 52(3) . .
C456 C457 Sc33 81(3) . .
C456 C457 C458 120.1(11) . .
C458 C457 Sc32 95.3(15) . .
C458 C457 Sc33 84.8(14) . .
C477 C457 Sc32 76(2) . .
C477 C457 Sc33 58.5(19) . .
C477 C457 C456 100(3) . .
C477 C457 C458 120.8(10) . .
C444 C458 Sc33 102.3(19) . .
C444 C458 C457 117.0(9) . .
C444 C458 C459 117.6(10) . .
C457 C458 Sc33 63.6(13) . .
C459 C458 Sc33 77.3(17) . .
C459 C458 C457 117.5(9) . .
Sc30 C459 Sc33 54.4(18) . .
C458 C459 Sc30 101(2) . .
C458 C459 Sc33 72.7(15) . .
C460 C459 Sc30 54(3) . .
C460 C459 Sc33 109(4) . .
C460 C459 C458 120.9(9) . .
C479 C459 Sc30 88(4) . .
C479 C459 Sc33 66(3) . .
C479 C459 C458 121.0(9) . .
C479 C459 C460 112(4) . .
C446 C460 Sc30 73(2) . .
C459 C460 Sc30 95(4) . .
C459 C460 C446 121.1(10) . .
C459 C460 C461 103(4) . .
C461 C460 Sc30 66(3) . .
C461 C460 C446 121.0(10) . .
Sc30 C461 Sc27 31(2) . .
C460 C461 Sc27 106(3) . .
C460 C461 Sc30 76(3) . .
C460 C461 C462 120.9(9) . .
C462 C461 Sc27 62.1(17) . .
C462 C461 Sc30 70(2) . .
C480 C461 Sc27 80(2) . .
C480 C461 Sc30 100(4) . .
C480 C461 C460 111(3) . .
C480 C461 C462 121.1(9) . .
Sc30 C462 Sc27 35(2) . .
C432 C462 Sc27 65.4(19) . .
C432 C462 Sc30 100(2) . .
C461 C462 Sc27 84(2) . .
C461 C462 Sc30 70(2) . .
C461 C462 C432 118.3(9) . .
C461 C462 C463 117.8(9) . .
C463 C462 Sc27 97.1(19) . .
C463 C462 Sc30 76(2) . .
C463 C462 C432 118.0(9) . .
Sc30 C463 Sc27 27(2) . .
C447 C463 Sc27 100(3) . .
C447 C463 Sc30 73(3) . .
C447 C463 C462 121.0(10) . .
C462 C463 Sc27 52.6(16) . .
C462 C463 Sc30 65(2) . .
C464 C463 Sc27 87(2) . .
C464 C463 Sc30 99(3) . .
C464 C463 C447 105(3) . .
C464 C463 C462 120.9(10) . .
Sc28 C464 Sc30 52.3(17) . .
C434 C464 Sc28 58.6(17) . .
C434 C464 Sc30 95.9(19) . .
C463 C464 Sc28 103(3) . .
C463 C464 Sc30 51(2) . .
C463 C464 C434 120.8(9) . .
C463 C464 C465 110(3) . .
C465 C464 Sc28 83(2) . .
C465 C464 Sc30 92(3) . .
C465 C464 C434 120.8(9) . .
Sc26 C465 Sc28 47.2(19) . .
C448 C465 Sc26 64(3) . .
C448 C465 Sc28 107(3) . .
C448 C465 C464 108(3) . .
C448 C465 C466 121.0(10) . .
C464 C465 Sc26 100(3) . .
C464 C465 Sc28 68(2) . .
C464 C465 C466 121.1(10) . .
C466 C465 Sc26 77(2) . .
C466 C465 Sc28 68.9(16) . .
Sc26 C466 Sc28 48.4(19) . .
Sc26 C466 Sc29 20.5(16) . .
Sc29 C466 Sc28 52.8(17) . .
Sc35 C466 Sc26 39(2) . .
Sc35 C466 Sc28 41.3(17) . .
Sc35 C466 Sc29 24.2(17) . .
C436 C466 Sc26 107(2) . .
C436 C466 Sc28 60.4(18) . .
C436 C466 Sc29 101(2) . .
C436 C466 Sc35 77(2) . .
C465 C466 Sc26 68(2) . .
C465 C466 Sc28 80.6(17) . .
C465 C466 Sc29 89(2) . .
C465 C466 Sc35 104(2) . .
C465 C466 C436 118.0(9) . .
C465 C466 C467 117.6(9) . .
C467 C466 Sc26 71(2) . .
C467 C466 Sc28 104.4(19) . .
C467 C466 Sc29 55.1(19) . .
C467 C466 Sc35 64(2) . .
C467 C466 C436 117.7(9) . .
Sc29 C467 Sc26 22(2) . .
Sc29 C467 Sc35 29(2) . .
Sc35 C467 Sc26 41(2) . .
C450 C467 Sc26 63(3) . .
C450 C467 Sc29 64(3) . .
C450 C467 Sc35 92(4) . .
C450 C467 C466 121.2(10) . .
C466 C467 Sc26 75(2) . .
C466 C467 Sc29 91(2) . .
C466 C467 Sc35 80(2) . .
C468 C467 Sc26 102(4) . .
C468 C467 Sc29 82(4) . .
C468 C467 Sc35 67(3) . .
C468 C467 C450 107(4) . .
C468 C467 C466 121.1(10) . .
Sc35 C468 Sc29 27(2) . .
C438 C468 Sc29 100(2) . .
C438 C468 Sc35 73(2) . .
C467 C468 Sc29 63(4) . .
C467 C468 Sc35 75(3) . .
C467 C468 C438 121.1(10) . .
C467 C468 C469 107(4) . .
C469 C468 Sc29 72(3) . .
C469 C468 Sc35 89(4) . .
C469 C468 C438 120.8(10) . .
Sc29 C469 Sc35 25.2(19) . .
C451 C469 Sc29 66(3) . .
C451 C469 Sc35 91(3) . .
C451 C469 C470 120.6(9) . .
C468 C469 Sc29 73(3) . .
C468 C469 Sc35 56(3) . .
C468 C469 C451 111(3) . .
C468 C469 C470 121.0(9) . .
C470 C469 Sc29 102(2) . .
C470 C469 Sc35 95(2) . .
C440 C470 Sc23 102.4(19) . .
C440 C470 C471 117.5(9) . .
C469 C470 Sc23 86.0(19) . .
C469 C470 C440 118.0(9) . .
C469 C470 C471 118.3(9) . .
C471 C470 Sc23 57.9(16) . .
C453 C471 Sc23 61(2) . .
C453 C471 C470 120.6(10) . .
C453 C471 C472 105(2) . .
C470 C471 Sc23 91.7(19) . .
C472 C471 Sc23 79(3) . .
C472 C471 C470 120.6(10) . .
Sc25 C472 Sc23 27.3(14) . .
C422 C472 Sc23 101(2) . .
C422 C472 Sc25 87.0(17) . .
C471 C472 Sc23 68(2) . .
C471 C472 Sc25 95(3) . .
C471 C472 C422 121.4(9) . .
C473 C472 Sc23 70(3) . .
C473 C472 Sc25 59(3) . .
C473 C472 C422 121.4(10) . .
C473 C472 C471 109(3) . .
Sc23 C473 Sc32 36.4(16) . .
Sc25 C473 Sc23 29.4(15) . .
Sc25 C473 Sc32 16.1(17) . .
C454 C473 Sc23 63(3) . .
C454 C473 Sc25 85(3) . .
C454 C473 Sc32 77(2) . .
C454 C473 C474 120.9(9) . .
C472 C473 Sc23 78(3) . .
C472 C473 Sc25 89(3) . .
C472 C473 Sc32 105(3) . .
C472 C473 C454 109(3) . .
C472 C473 C474 121.5(9) . .
C474 C473 Sc23 98(2) . .
C474 C473 Sc25 69.7(19) . .
C474 C473 Sc32 63.4(14) . .
Sc25 C474 Sc24 28.4(16) . .
Sc25 C474 Sc32 20.1(13) . .
Sc32 C474 Sc24 23.8(13) . .
C424 C474 Sc24 71.2(19) . .
C424 C474 Sc25 86.0(18) . .
C424 C474 Sc32 94.1(16) . .
C424 C474 C473 117.2(9) . .
C424 C474 C475 117.6(9) . .
C473 C474 Sc24 100(2) . .
C473 C474 Sc25 71(2) . .
C473 C474 Sc32 83.7(17) . .
C475 C474 Sc24 72.5(17) . .
C475 C474 Sc25 85(2) . .
C475 C474 Sc32 65.1(16) . .
C475 C474 C473 117.6(9) . .
Sc24 C475 Sc25 26.9(15) . .
Sc32 C475 Sc24 24.2(13) . .
Sc32 C475 Sc25 18.9(10) . .
C456 C475 Sc24 88(4) . .
C456 C475 Sc25 77(3) . .
C456 C475 Sc32 65(3) . .
C456 C475 C474 120.0(12) . .
C474 C475 Sc24 72.5(17) . .
C474 C475 Sc25 59.6(17) . .
C474 C475 Sc32 78.4(16) . .
C476 C475 Sc24 65(2) . .
C476 C475 Sc25 91(3) . .
C476 C475 Sc32 79(3) . .
C476 C475 C456 98(4) . .
C476 C475 C474 120.8(10) . .
Sc24 C476 Sc32 24.5(15) . .
Sc24 C476 Sc33 35.0(16) . .
Sc33 C476 Sc32 32.9(15) . .
C426 C476 Sc24 70(2) . .
C426 C476 Sc32 94.0(17) . .
C426 C476 Sc33 85.8(16) . .
C475 C476 Sc24 80(3) . .
C475 C476 Sc32 66(3) . .
C475 C476 Sc33 97(3) . .
C475 C476 C426 120.6(9) . .
C477 C476 Sc24 98(3) . .
C477 C476 Sc32 85(3) . .
C477 C476 Sc33 63(2) . .
C477 C476 C426 121.3(9) . .
C477 C476 C475 112(3) . .
Sc32 C477 Sc24 20.8(11) . .
Sc33 C477 Sc24 29.2(13) . .
Sc33 C477 Sc32 30.1(15) . .
C457 C477 Sc24 94(2) . .
C457 C477 Sc32 73(2) . .
C457 C477 Sc33 87(2) . .
C457 C477 C476 110(2) . .
C457 C477 C478 121.1(9) . .
C476 C477 Sc24 52(2) . .
C476 C477 Sc32 63(2) . .
C476 C477 Sc33 81(2) . .
C476 C477 C478 121.2(9) . .
C478 C477 Sc24 95.2(16) . .
C478 C477 Sc32 104.6(17) . .
C478 C477 Sc33 74.6(15) . .
C428 C478 Sc33 86.1(16) . .
C428 C478 C477 117.3(9) . .
C428 C478 C479 116.3(9) . .
C477 C478 Sc33 66.6(16) . .
C479 C478 Sc33 87.3(17) . .
C479 C478 C477 117.3(9) . .
C459 C479 Sc33 84(3) . .
C459 C479 C478 121.6(10) . .
C478 C479 Sc33 58.9(14) . .
C480 C479 Sc33 101(3) . .
C480 C479 C459 107(4) . .
C480 C479 C478 122.0(10) . .
Sc27 C480 Sc30 28.7(17) . .
C430 C480 Sc27 67.5(16) . .
C430 C480 Sc30 96(2) . .
C461 C480 Sc27 69(2) . .
C461 C480 Sc30 50(3) . .
C461 C480 C430 120.7(10) . .
C479 C480 Sc27 103(3) . .
C479 C480 Sc30 89(4) . .
C479 C480 C430 121.6(10) . .
C479 C480 C461 106(3) . .

loop_
_geom_bond_atom_site_label_1
_geom_bond_atom_site_label_2
_geom_bond_distance
_geom_bond_site_symmetry_2
P11 C11 1.83(3) .
P11 C12 1.80(2) 4_565
P11 C12 1.80(2) 2_665
P11 C12 1.80(2) .
C12 C13 1.52(4) .
C13 C14 1.48(3) .
C14 C15 1.61(4) .
P31 C31 1.82(3) .
P31 C32 1.78(2) 2_655
P31 C32 1.78(2) 4_665
P31 C32 1.78(2) .
C32 C33 1.49(4) .
C33 C34 1.62(3) .
C34 C35 1.38(4) .
N31 Sc05 1.89(5) .
N31 Sc05 1.89(5) 3
N31 Sc06 2.05(5) 3
N31 Sc08 1.90(4) 3
N31 Sc08 1.90(4) .
N31 Sc10 1.98(6) .
N31 Sc10 1.98(6) 3
N31 Sc11 1.92(5) 3
N31 Sc11 1.92(5) .
N31 Sc13 1.94(4) .
N31 Sc14 1.94(5) 3
N31 Sc14 1.94(5) .
Sc01 Sc01 2.16(12) 3
Sc01 Sc05 1.93(7) .
Sc01 Sc05 1.18(7) 3
Sc01 Sc10 1.32(9) .
Sc01 Sc12 0.91(7) 3
Sc01 Sc14 1.92(8) 3
Sc01 Sc15 1.16(8) 3
Sc01 Sc16 1.88(8) .
Sc01 C346 2.16(6) 3
Sc01 C357 2.00(6) .
Sc01 C360 1.98(6) 3
Sc01 C377 2.01(6) .
Sc02 Sc02 0.93(10) 3
Sc02 Sc03 1.97(10) .
Sc02 Sc07 1.92(11) 3
Sc02 Sc09 1.76(10) .
Sc02 Sc09 0.92(8) 3
Sc02 Sc11 1.64(8) .
Sc02 Sc14 2.26(7) 3
Sc02 C338 2.04(5) 3
Sc02 C340 2.02(5) .
Sc02 C368 2.19(6) 3
Sc02 C370 2.13(6) .
Sc03 Sc04 0.94(8) .
Sc03 Sc06 1.88(10) 3
Sc03 Sc07 0.42(11) 3
Sc03 Sc08 1.21(10) 3
Sc03 Sc09 1.16(11) 3
Sc03 Sc11 2.05(9) .
Sc03 Sc14 2.12(9) 3
Sc03 C306 2.09(7) .
Sc03 C307 1.97(9) .
Sc03 C316 1.95(8) 3
Sc04 Sc04 1.67(13) 3
Sc04 Sc06 1.53(9) .
Sc04 Sc06 1.11(7) 3
Sc04 Sc07 1.33(10) 3
Sc04 Sc08 1.86(8) 3
Sc04 Sc09 1.76(10) 3
Sc04 Sc13 1.84(7) .
Sc04 C305 2.10(6) .
Sc04 C315 2.11(6) 3
Sc04 C316 2.14(7) 3
Sc05 Sc05 1.07(9) 3
Sc05 Sc08 2.36(7) .
Sc05 Sc10 1.36(8) 3
Sc05 Sc10 2.33(8) .
Sc05 Sc12 1.45(9) .
Sc05 Sc13 2.14(7) .
Sc05 Sc15 2.14(8) .
Sc05 C378 2.20(6) 3
Sc05 C380 2.20(6) .
Sc06 Sc06 0.66(10) 3
Sc06 Sc07 2.19(10) .
Sc06 Sc08 2.30(7) .
Sc06 Sc13 0.82(5) .
Sc06 C301 1.97(6) 3
Sc06 C302 2.11(5) .
Sc06 C303 2.10(6) .
Sc06 C315 2.30(6) .
Sc07 Sc08 0.93(8) .
Sc07 Sc09 1.06(11) .
Sc07 Sc10 2.12(10) 3
Sc07 Sc11 1.72(10) 3
Sc07 Sc14 1.76(9) .
Sc07 C307 2.01(10) 3
Sc07 C323 2.11(8) 3
Sc07 C335 2.04(9) .
Sc08 Sc09 1.75(8) .
Sc08 Sc10 1.22(8) 3
Sc08 Sc11 1.60(8) 3
Sc08 Sc12 1.52(9) .
Sc08 Sc14 1.26(7) .
Sc08 Sc15 2.15(8) .
Sc08 C324 2.22(6) 3
Sc08 C334 2.23(5) .
Sc09 Sc11 1.45(8) 3
Sc09 Sc14 1.90(8) .
Sc09 C321 1.98(6) 3
Sc09 C337 1.96(7) .
Sc09 C338 2.11(7) .
Sc10 Sc11 2.21(9) .
Sc10 Sc12 0.57(8) 3
Sc10 Sc14 1.60(9) 3
Sc10 Sc15 1.76(9) 3
Sc10 C326 2.10(7) .
Sc10 C362 2.11(6) 3
Sc10 C376 2.18(6) .
Sc11 Sc12 2.09(9) 3
Sc11 Sc14 0.71(5) 3
Sc11 Sc15 1.60(8) 3
Sc11 Sc16 1.24(7) .
Sc11 C372 2.22(6) .
Sc12 Sc14 1.43(9) .
Sc12 Sc15 1.30(9) .
Sc12 Sc16 1.98(9) 3
Sc12 C362 2.10(7) .
Sc12 C363 2.08(8) .
Sc12 C375 2.09(8) 3
Sc12 C376 2.03(7) 3
Sc13 C302 2.34(5) .
Sc13 C311 2.34(5) .
Sc13 C311 2.34(5) 3
Sc13 C312 2.13(4) 3
Sc13 C312 2.13(4) .
Sc14 Sc15 1.17(7) .
Sc14 Sc16 1.23(7) 3
Sc14 C365 2.20(6) .
Sc15 Sc16 0.82(6) 3
Sc15 C346 2.19(6) .
Sc15 C355 2.06(6) 3
Sc15 C356 2.08(7) 3
Sc16 Sc16 1.79(11) 3
Sc16 C341 1.99(7) 3
Sc16 C349 2.07(6) 3
Sc16 C354 2.27(6) .
Sc16 C355 2.18(6) .
C301 C302 1.405(15) .
C301 C303 0.74(3) 3
C301 C305 1.400(16) .
C301 C309 1.440(17) .
C301 C314 1.78(2) 3
C301 C315 1.079(17) 3
C302 C303 1.395(13) .
C302 C303 1.395(13) 3
C302 C312 1.447(12) 3
C302 C312 1.447(12) .
C303 C303 1.67(5) 3
C303 C304 1.409(14) .
C303 C305 1.01(3) 3
C303 C315 1.453(12) .
C304 C305 1.398(13) 3
C304 C305 1.398(13) .
C304 C318 1.453(12) .
C304 C318 1.453(12) 3
C305 C306 1.450(12) .
C305 C315 1.27(3) 3
C305 C316 1.70(2) 3
C305 C317 1.89(2) 3
C305 C318 1.82(2) 3
C306 C307 1.458(13) .
C306 C315 1.70(3) 3
C306 C316 0.62(3) 3
C306 C317 0.86(3) 3
C306 C318 1.93(2) 3
C306 C320 1.458(12) .
C306 C335 1.89(3) 3
C306 C337 1.91(3) 3
C307 C308 1.402(16) .
C307 C315 1.82(3) 3
C307 C316 0.87(3) 3
C307 C323 1.399(14) .
C307 C334 1.65(3) 3
C307 C335 0.66(3) 3
C307 C336 1.91(4) 3
C308 C309 1.452(17) .
C308 C314 1.16(3) 3
C308 C315 1.63(2) 3
C308 C316 1.89(3) 3
C308 C325 1.406(16) .
C308 C333 1.04(3) 3
C308 C334 1.46(3) 3
C308 C335 1.80(3) 3
C309 C310 1.449(17) .
C309 C313 1.29(3) 3
C309 C314 0.38(3) 3
C309 C315 1.29(3) 3
C309 C333 1.76(4) 3
C310 C311 1.394(16) .
C310 C312 1.77(3) 3
C310 C313 0.39(3) 3
C310 C314 1.47(3) 3
C310 C327 1.402(16) .
C310 C331 1.05(3) 3
C310 C332 1.81(4) 3
C311 C311 1.31(3) 3
C311 C312 1.048(13) 3
C311 C312 1.454(12) .
C311 C313 1.28(3) 3
C311 C329 1.399(14) .
C311 C329 1.74(2) 3
C311 C330 1.923(17) 3
C311 C331 1.68(3) 3
C312 C312 0.78(3) 3
C312 C313 1.448(12) .
C313 C314 1.405(14) .
C313 C327 1.78(4) 3
C313 C331 1.402(14) .
C314 C315 1.449(12) .
C314 C333 1.398(14) .
C315 C316 1.446(12) .
C316 C317 1.412(14) .
C316 C320 1.93(3) 3
C316 C335 1.407(14) .
C317 C318 1.450(12) .
C317 C319 1.73(3) 3
C317 C320 0.66(3) 3
C317 C321 1.94(3) 3
C317 C337 1.408(14) .
C318 C318 1.04(3) 3
C318 C319 1.120(13) 3
C318 C319 1.454(12) .
C318 C320 1.59(2) 3
C319 C319 0.83(3) 3
C319 C320 1.397(13) .
C319 C338 1.98(2) 3
C319 C339 1.400(13) .
C320 C321 1.391(13) .
C320 C337 0.97(2) 3
C320 C338 1.85(3) 3
C321 C322 1.452(12) .
C321 C336 1.56(3) 3
C321 C337 0.59(3) 3
C321 C338 0.99(3) 3
C321 C340 1.404(14) .
C321 C368 1.93(2) 3
C322 C323 1.458(12) .
C322 C335 1.98(3) 3
C322 C336 0.63(3) 3
C322 C337 1.54(3) 3
C322 C366 1.00(3) 3
C322 C367 1.87(3) 3
C322 C372 1.458(12) .
C323 C324 1.396(13) .
C323 C334 1.53(4) 3
C323 C335 0.75(3) 3
C323 C336 0.99(3) 3
C323 C366 1.79(3) 3
C324 C325 1.411(14) .
C324 C334 0.91(3) 3
C324 C335 1.76(3) 3
C324 C364 0.75(3) 3
C324 C365 1.60(3) 3
C324 C374 1.453(12) .
C325 C326 1.448(12) .
C325 C332 1.72(3) 3
C325 C333 0.86(3) 3
C325 C334 0.78(3) 3
C325 C364 1.63(3) 3
C326 C327 1.452(12) .
C326 C332 0.70(3) 3
C326 C333 1.50(3) 3
C326 C362 0.99(3) 3
C326 C363 1.80(3) 3
C326 C376 1.453(12) .
C327 C328 1.409(14) .
C327 C330 1.73(3) 3
C327 C331 0.63(3) 3
C327 C332 0.82(3) 3
C327 C333 2.02(4) 3
C327 C362 1.88(3) 3
C328 C329 1.414(14) .
C328 C330 0.67(3) 3
C328 C331 1.36(2) 3
C328 C361 1.95(2) 3
C328 C378 1.451(12) .
C328 C380 1.178(18) 3
C329 C329 0.82(4) 3
C329 C330 1.451(12) .
C329 C330 0.75(3) 3
C329 C331 1.70(4) 3
C330 C330 1.88(3) 3
C330 C331 1.456(12) .
C330 C378 1.82(2) 3
C330 C380 1.450(12) .
C331 C332 1.401(14) .
C332 C333 1.398(14) .
C332 C362 1.460(12) .
C332 C376 2.02(3) 3
C333 C334 1.455(12) .
C334 C335 1.449(12) .
C334 C364 1.460(12) .
C335 C336 1.401(14) .
C336 C337 1.407(14) .
C336 C366 1.457(12) .
C336 C372 2.03(3) 3
C337 C338 1.454(12) .
C337 C340 1.90(3) 3
C338 C339 1.451(12) .
C338 C340 0.46(3) 3
C338 C368 1.448(12) .
C338 C370 1.83(2) 3
C339 C340 1.408(13) 3
C339 C340 1.408(13) .
C340 C368 1.167(17) 3
C340 C370 1.445(12) .
C341 C342 1.413(13) .
C341 C343 0.73(2) 3
C341 C344 2.04(3) .
C341 C345 1.402(13) .
C341 C349 1.453(13) .
C341 C354 1.78(2) 3
C341 C355 1.064(16) 3
C342 C343 1.395(13) 3
C342 C343 1.395(13) .
C342 C352 1.448(12) .
C342 C352 1.448(12) 3
C343 C343 1.68(4) 3
C343 C344 1.403(13) .
C343 C345 1.04(2) 3
C343 C355 1.452(12) .
C344 C345 1.393(13) 3
C344 C345 1.393(13) .
C344 C358 1.454(12) .
C344 C358 1.454(12) 3
C345 C346 1.459(12) .
C345 C355 1.29(2) 3
C345 C356 1.68(2) 3
C345 C357 1.87(2) 3
C345 C358 1.79(2) 3
C346 C347 1.454(12) .
C346 C355 1.76(3) 3
C346 C356 0.66(2) 3
C346 C357 0.80(3) 3
C346 C358 1.89(2) 3
C346 C360 1.451(12) .
C346 C375 1.88(3) 3
C346 C377 1.92(3) 3
C347 C348 1.395(14) .
C347 C355 1.87(2) 3
C347 C356 0.87(3) 3
C347 C363 1.399(14) .
C347 C374 1.68(3) 3
C347 C375 0.65(3) 3
C347 C376 1.91(4) 3
C348 C349 1.457(12) .
C348 C354 1.22(3) 3
C348 C355 1.67(2) 3
C348 C356 1.85(3) 3
C348 C365 1.401(14) .
C348 C373 1.05(3) 3
C348 C374 1.38(3) 3
C348 C375 1.73(3) 3
C349 C350 1.451(12) .
C349 C353 1.29(3) 3
C349 C354 0.35(2) 3
C349 C355 1.29(3) 3
C349 C373 1.70(3) 3
C350 C351 1.400(14) .
C350 C352 1.78(2) 3
C350 C353 0.40(3) 3
C350 C354 1.48(3) 3
C350 C367 1.400(14) .
C350 C371 1.03(3) 3
C350 C372 1.82(4) 3
C350 C373 2.02(3) 3
C351 C351 1.30(3) 3
C351 C352 1.453(12) .
C351 C352 1.047(13) 3
C351 C353 1.29(3) 3
C351 C369 1.404(14) .
C351 C369 1.75(2) 3
C351 C370 1.930(17) 3
C351 C371 1.68(3) 3
C352 C352 0.78(3) 3
C352 C353 1.453(12) .
C353 C354 1.401(14) .
C353 C367 1.79(3) 3
C353 C371 1.401(14) .
C354 C355 1.453(12) .
C354 C373 1.402(14) .
C355 C356 1.448(12) .
C356 C357 1.402(14) .
C356 C360 1.98(3) 3
C356 C375 1.409(14) .
C357 C358 1.449(12) .
C357 C359 1.76(3) 3
C357 C360 0.68(3) 3
C357 C361 1.94(3) 3
C357 C377 1.404(14) .
C358 C358 1.07(3) 3
C358 C359 1.127(13) 3
C358 C359 1.456(12) .
C358 C360 1.57(2) 3
C359 C359 0.80(3) 3
C359 C360 1.398(13) .
C359 C378 2.01(2) 3
C359 C379 1.398(13) .
C360 C361 1.406(14) .
C360 C377 0.97(2) 3
C360 C378 1.84(3) 3
C361 C362 1.450(12) .
C361 C376 1.53(3) 3
C361 C377 0.58(3) 3
C361 C378 1.03(3) 3
C361 C380 1.406(14) .
C362 C363 1.455(12) .
C362 C375 1.97(3) 3
C362 C376 0.62(3) 3
C362 C377 1.55(3) 3
C363 C364 1.392(13) .
C363 C374 1.50(4) 3
C363 C375 0.76(3) 3
C363 C376 1.01(3) 3
C364 C365 1.397(14) .
C364 C374 0.92(3) 3
C364 C375 1.77(3) 3
C365 C366 1.452(12) .
C365 C372 1.76(3) 3
C365 C373 0.91(3) 3
C365 C374 0.76(3) 3
C366 C367 1.453(12) .
C366 C372 0.72(3) 3
C366 C373 1.50(3) 3
C367 C368 1.406(14) .
C367 C370 1.74(3) 3
C367 C371 0.65(3) 3
C367 C372 0.80(3) 3
C367 C373 1.96(3) 3
C368 C369 1.415(14) .
C368 C370 0.69(3) 3
C368 C371 1.36(2) 3
C369 C369 0.83(4) 3
C369 C370 0.75(3) 3
C369 C370 1.453(12) .
C369 C371 1.68(4) 3
C370 C370 1.87(3) 3
C370 C371 1.456(12) .
C371 C372 1.400(14) .
C372 C373 1.396(14) .
C373 C374 1.456(12) .
C374 C375 1.444(12) .
C375 C376 1.406(14) .
C376 C377 1.400(14) .
C377 C378 1.455(12) .
C377 C380 1.86(3) 3
C378 C379 1.450(11) .
C378 C380 0.43(3) 3
C379 C380 1.405(13) .
C379 C380 1.405(13) 3
N41 Sc23 1.94(6) .
N41 Sc23 1.94(6) 3
N41 Sc24 2.02(6) .
N41 Sc24 2.02(5) 3
N41 Sc25 1.96(6) 3
N41 Sc25 1.96(6) .
N41 Sc28 2.01(5) .
N41 Sc28 2.01(5) 3
N41 Sc32 1.99(5) .
N41 Sc33 1.99(5) .
N41 Sc34 1.96(6) .
N41 Sc34 1.96(6) 3
Sc21 Sc22 1.82(10) .
Sc21 Sc26 0.73(8) 3
Sc21 Sc28 1.65(8) 3
Sc21 Sc28 2.11(9) .
Sc21 Sc29 0.81(8) 3
Sc21 Sc31 1.88(9) .
Sc21 Sc34 0.94(7) .
Sc21 Sc35 0.98(7) 3
Sc21 Sc35 2.16(10) .
Sc21 Sc36 0.88(7) .
Sc21 C418 2.10(7) .
Sc22 Sc23 1.45(8) 3
Sc22 Sc24 1.90(7) .
Sc22 Sc25 1.89(7) .
Sc22 Sc26 1.35(9) 3
Sc22 Sc29 1.29(8) 3
Sc22 Sc31 2.25(8) .
Sc22 Sc36 2.14(8) .
Sc22 C406 2.21(6) .
Sc22 C407 2.06(6) .
Sc22 C423 2.15(6) .
Sc23 Sc23 1.17(10) 3
Sc23 Sc24 2.25(6) .
Sc23 Sc24 1.70(8) 3
Sc23 Sc25 1.21(6) .
Sc23 Sc25 0.82(7) 3
Sc23 Sc29 2.05(9) .
Sc23 Sc32 1.61(7) .
Sc23 C453 2.13(6) .
Sc23 C454 2.23(7) .
Sc23 C471 2.43(6) .
Sc24 Sc24 1.86(10) 3
Sc24 Sc25 1.61(8) 3
Sc24 Sc25 1.15(6) .
Sc24 Sc32 0.99(5) .
Sc24 Sc33 1.39(6) .
Sc24 C425 2.29(6) .
Sc24 C426 2.19(6) .
Sc24 C476 2.22(6) .
Sc25 Sc25 0.68(8) 3
Sc25 Sc32 0.83(4) .
Sc25 Sc33 2.04(7) .
Sc25 C473 2.19(6) .
Sc25 C474 2.17(6) .
Sc26 Sc28 2.13(8) .
Sc26 Sc29 0.91(7) .
Sc26 Sc30 2.11(9) .
Sc26 Sc31 1.50(8) 3
Sc26 Sc34 1.48(10) 3
Sc26 Sc35 1.63(9) .
Sc26 Sc36 0.89(7) 3
Sc26 C448 2.18(7) .
Sc26 C449 2.03(7) .
Sc27 Sc27 0.73(9) 3
Sc27 Sc28 1.96(6) .
Sc27 Sc28 2.08(6) 3
Sc27 Sc30 2.02(8) 3
Sc27 Sc30 1.34(8) .
Sc27 Sc31 1.67(8) 3
Sc27 Sc34 2.31(8) 3
Sc27 Sc36 2.21(7) 3
Sc27 C431 2.30(5) .
Sc27 C432 2.13(6) .
Sc27 C462 2.28(5) .
Sc28 Sc28 0.62(8) 3
Sc28 Sc34 0.73(6) 3
Sc28 Sc34 1.25(8) .
Sc28 Sc35 1.80(7) .
Sc28 Sc35 2.02(7) 3
Sc28 Sc36 1.44(8) 3
Sc28 Sc36 2.01(7) .
Sc29 Sc34 1.68(9) 3
Sc29 Sc35 2.23(8) 3
Sc29 Sc35 1.06(8) .
Sc29 Sc36 1.57(8) 3
Sc29 C450 1.98(7) .
Sc29 C451 2.21(7) .
Sc29 C467 2.13(8) .
Sc30 Sc31 0.65(7) 3
Sc30 Sc36 1.75(8) 3
Sc30 C446 2.27(7) .
Sc30 C447 2.29(7) .
Sc30 C460 2.23(7) .
Sc30 C461 2.09(7) .
Sc30 C462 2.10(7) .
Sc30 C463 2.25(7) .
Sc31 Sc34 1.89(8) .
Sc31 Sc36 1.15(7) .
Sc31 C401 2.15(7) .
Sc31 C402 2.06(7) .
Sc31 C412 2.24(7) .
Sc32 Sc33 1.35(6) .
Sc32 C456 2.08(7) .
Sc32 C474 2.40(5) .
Sc32 C475 2.22(6) .
Sc32 C476 2.39(6) .
Sc33 C457 2.50(5) .
Sc33 C476 2.37(5) .
Sc33 C477 2.14(5) .
Sc33 C478 2.24(4) .
Sc34 Sc34 1.66(12) 3
Sc34 Sc35 1.95(8) .
Sc34 Sc35 1.27(8) 3
Sc34 Sc36 0.92(7) .
Sc34 C417 2.23(7) .
Sc35 Sc35 1.33(11) 3
Sc35 Sc36 1.76(7) 3
Sc35 C438 2.15(6) .
Sc35 C468 2.06(6) .
Sc36 C403 2.06(6) .
Sc36 C404 2.07(6) .
C401 C402 1.406(16) .
C401 C405 1.400(16) .
C401 C409 1.445(16) .
C402 C403 1.396(13) .
C402 C412 1.451(12) .
C403 C404 1.399(13) .
C403 C415 1.456(12) .
C404 C405 1.406(13) .
C404 C418 1.454(12) .
C405 C406 1.451(12) .
C406 C407 1.457(12) .
C406 C420 1.453(12) .
C407 C408 1.413(16) .
C407 C423 1.403(13) .
C408 C409 1.456(16) .
C408 C425 1.408(16) .
C409 C410 1.460(16) .
C410 C411 1.410(16) .
C410 C427 1.410(16) .
C411 C412 1.449(12) .
C411 C429 1.404(14) .
C412 C413 1.459(12) .
C413 C414 1.410(13) .
C413 C431 1.410(13) .
C414 C415 1.449(12) .
C414 C433 1.412(13) .
C415 C416 1.453(12) .
C416 C417 1.404(13) .
C416 C435 1.410(13) .
C417 C418 1.457(12) .
C417 C437 1.399(13) .
C418 C419 1.452(12) .
C419 C420 1.403(13) .
C419 C439 1.406(13) .
C420 C421 1.400(13) .
C421 C422 1.449(12) .
C421 C440 1.407(14) .
C422 C423 1.461(12) .
C422 C472 1.458(12) .
C423 C424 1.398(13) .
C424 C425 1.407(13) .
C424 C474 1.454(12) .
C425 C426 1.446(12) .
C426 C427 1.451(12) .
C426 C476 1.459(12) .
C427 C428 1.401(13) .
C428 C429 1.393(13) .
C428 C478 1.455(12) .
C429 C430 1.458(12) .
C430 C431 1.445(12) .
C430 C480 1.458(12) .
C431 C432 1.413(13) .
C432 C433 1.409(13) .
C432 C462 1.455(12) .
C433 C434 1.449(12) .
C434 C435 1.451(12) .
C434 C464 1.455(12) .
C435 C436 1.407(13) .
C436 C437 1.406(13) .
C436 C466 1.455(12) .
C437 C438 1.454(12) .
C438 C439 1.451(12) .
C438 C468 1.450(12) .
C439 C440 1.402(13) .
C440 C470 1.452(12) .
C441 C442 1.416(13) .
C441 C445 1.410(13) .
C441 C449 1.450(12) .
C442 C443 1.403(13) .
C442 C452 1.452(12) .
C443 C444 1.401(13) .
C443 C455 1.457(12) .
C444 C445 1.409(13) .
C444 C458 1.447(12) .
C445 C446 1.452(12) .
C446 C447 1.452(12) .
C446 C460 1.451(12) .
C447 C448 1.404(13) .
C447 C463 1.412(13) .
C448 C449 1.455(12) .
C448 C465 1.408(13) .
C449 C450 1.451(12) .
C450 C451 1.405(14) .
C450 C467 1.406(14) .
C451 C452 1.449(12) .
C451 C469 1.410(13) .
C452 C453 1.458(12) .
C453 C454 1.401(14) .
C453 C471 1.407(13) .
C454 C455 1.453(12) .
C454 C473 1.402(13) .
C455 C456 1.456(12) .
C456 C457 1.408(14) .
C456 C475 1.415(14) .
C457 C458 1.462(12) .
C457 C477 1.401(13) .
C458 C459 1.453(12) .
C459 C460 1.401(14) .
C459 C479 1.397(14) .
C460 C461 1.411(13) .
C461 C462 1.447(12) .
C461 C480 1.407(14) .
C462 C463 1.451(12) .
C463 C464 1.406(13) .
C464 C465 1.409(13) .
C465 C466 1.451(12) .
C466 C467 1.452(12) .
C467 C468 1.405(13) .
C468 C469 1.410(13) .
C469 C470 1.448(12) .
C470 C471 1.453(12) .
C471 C472 1.408(13) .
C472 C473 1.394(13) .
C473 C474 1.457(12) .
C474 C475 1.455(12) .
C475 C476 1.407(13) .
C476 C477 1.401(13) .
C477 C478 1.458(12) .
C478 C479 1.457(12) .
C479 C480 1.391(13) .

loop_
_platon_squeeze_void_nr
_platon_squeeze_void_average_x
_platon_squeeze_void_average_y
_platon_squeeze_void_average_z
_platon_squeeze_void_volume
_platon_squeeze_void_count_electrons
_platon_squeeze_void_content
1 0.000 0.000 -0.002 2213 438 ' '

loop_
_twin_individual_id
_twin_individual_mass_fraction_refined
1 0.509(11)
2 0.491(11)
